data_7052518
_publ_section_title
;
 Crystal engineering of neutral N-arylpyrimidinones and their HCl and HNO3
 adducts with a C--H&#x22EF;O supramolecular synthon. Implications for
 non-linear optics
;
_journal_issue 12
_journal_name_full 'New Journal of Chemistry'
_journal_page_first 1520
_journal_paper_doi 10.1039/b104646m
_journal_volume 25
_journal_year 2001
_chemical_formula_moiety 'C12 H12 Cl N3 O4'
_chemical_formula_sum 'C12 H12 Cl N3 O4'
_chemical_formula_weight 297.70
_space_group_IT_number 62
_symmetry_cell_setting orthorhombic
_symmetry_Int_Tables_number 62
_symmetry_space_group_name_Hall '-P 2ac 2n'
_symmetry_space_group_name_H-M 'P n m a'
_audit_creation_date 2000-03-24
_audit_creation_method 'by teXsan for Windows v1.06'
_audit_update_record
;
?
;
_cell_angle_alpha 90
_cell_angle_beta 90
_cell_angle_gamma 90
_cell_formula_units_Z 4
_cell_length_a 26.880(3)
_cell_length_b 6.348(1)
_cell_length_c 8.102(1)
_cell_measurement_reflns_used 25
_cell_measurement_temperature 296.2
_cell_measurement_theta_max 14
_cell_measurement_theta_min 10
_cell_volume 1382.5(3)
_computing_cell_refinement 'MSC/AFC Diffractometer Control'
_computing_data_collection 'MSC/AFC Diffractometer Control'
_computing_data_reduction 'teXsan for Windows vers. 1.06 (MSC, 1997-1999)'
_computing_publication_material 'teXsan for Windows vers.1.06(MSC, 1997-1999)'
_computing_structure_refinement 'teXsan for Windows vers.1.06(MSC, 1997-1999)'
_computing_structure_solution
;
SIR92 (Altomare, et. al. 1994)
;
_diffrn_ambient_temperature 296.2
_diffrn_measurement_device CAD4
_diffrn_measurement_method \w-2\q
_diffrn_orient_matrix_UB_11 0.03271
_diffrn_orient_matrix_UB_12 -0.00392
_diffrn_orient_matrix_UB_13 0.05872
_diffrn_orient_matrix_UB_21 -0.01747
_diffrn_orient_matrix_UB_22 0.01965
_diffrn_orient_matrix_UB_23 0.10789
_diffrn_orient_matrix_UB_31 -0.00303
_diffrn_orient_matrix_UB_32 -0.15625
_diffrn_orient_matrix_UB_33 0.01208
_diffrn_radiation_detector 'scintillation counter'
_diffrn_radiation_monochromator graphite
_diffrn_radiation_source 'X-ray tube'
_diffrn_radiation_type 'Mo K\a'
_diffrn_radiation_wavelength 0.7107
_diffrn_reflns_av_R_equivalents 0.06650
_diffrn_reflns_av_sigmaI/netI 0.134
_diffrn_reflns_limit_h_max 37
_diffrn_reflns_limit_h_min 0
_diffrn_reflns_limit_k_max 8
_diffrn_reflns_limit_k_min -8
_diffrn_reflns_limit_l_max 11
_diffrn_reflns_limit_l_min 0
_diffrn_reflns_number 4354
_diffrn_reflns_reduction_process 'Lp corrections applied'
_diffrn_reflns_theta_max 30.0
_diffrn_reflns_theta_min 3.0
_diffrn_standards_decay_% 0.21
_diffrn_standards_interval_count '7200 s'
_diffrn_standards_number 2
_exptl_absorpt_coefficient_mu 0.292
_exptl_absorpt_correction_type none
_exptl_crystal_colour colourless
_exptl_crystal_density_diffrn 1.430
_exptl_crystal_density_meas ?
_exptl_crystal_description NONE
_exptl_crystal_F_000 616.00
_exptl_crystal_size_max 0.56
_exptl_crystal_size_mid 0.14
_exptl_crystal_size_min 0.11
_refine_diff_density_max 0.30
_refine_diff_density_min -0.25
_refine_ls_extinction_method none
_refine_ls_goodness_of_fit_all 2.895
_refine_ls_goodness_of_fit_ref 2.900
_refine_ls_hydrogen_treatment noref
_refine_ls_matrix_type full
_refine_ls_number_constraints 0
_refine_ls_number_parameters 115
_refine_ls_number_reflns 759
_refine_ls_number_restraints 0
_refine_ls_R_factor_all 0.0593
_refine_ls_R_factor_gt 0.0590
_refine_ls_shift/su_max 0.0000
_refine_ls_shift/su_mean 0.0000
_refine_ls_structure_factor_coef F
_refine_ls_weighting_details 'w = 1/[\s^2^(Fo) + 0.00010|Fo|^2^]'
_refine_ls_weighting_scheme sigma
_refine_ls_wR_factor_all 0.0630
_refine_ls_wR_factor_ref 0.0630
_reflns_number_gt 759
_reflns_number_total 2694
_reflns_threshold_expression I>3.00\s(I)
_cod_data_source_file b104646m.txt
_cod_data_source_block '_1Cl.HNO3_______________'
_cod_original_sg_symbol_H-M 'P n m a    '
_cod_database_code 7052518

loop_
_symmetry_equiv_pos_as_xyz
'   +x,   +y,   +z'
1/2+x,1/2-y,1/2-z
'   -x,1/2+y,   -z'
'1/2-x,   -y,1/2+z'
'   -x,   -y,   -z'
1/2-x,1/2+y,1/2+z
'   +x,1/2-y,   +z'
'1/2+x,   +y,1/2-z'

loop_
_atom_site_label
_atom_site_fract_x
_atom_site_fract_y
_atom_site_fract_z
_atom_site_U_iso_or_equiv
_atom_site_occupancy
_atom_site_refinement_flags
_atom_site_adp_type
_atom_site_calc_flag
_atom_site_calc_attached_atom
Cl(1) 0.42487(4) 0.2500 0.6910(2) 0.1332(6) 1.0 S Uani d ?
O(1) 0.65117(8) 0.2500 0.4962(3) 0.0688(9) 1.0 S Uani d ?
O(2) 0.67254(10) -0.2500 0.6783(4) 0.0881(11) 1.0 S Uani d ?
O(3) 0.73517(9) -0.2500 0.8388(3) 0.0733(10) 1.0 S Uani d ?
O(4) 0.66017(10) -0.2500 0.9362(4) 0.0774(9) 1.0 S Uani d ?
N(1) 0.64310(9) 0.2500 0.7783(3) 0.0458(8) 1.0 S Uani d ?
N(2) 0.72162(9) 0.2500 0.6553(3) 0.0506(9) 1.0 S Uani d ?
N(3) 0.68876(11) -0.2500 0.8180(4) 0.0539(10) 1.0 S Uani d ?
C(1) 0.67016(12) 0.2500 0.6321(5) 0.0519(11) 1.0 S Uani d ?
C(2) 0.74368(12) 0.2500 0.8015(5) 0.0478(11) 1.0 S Uani d ?
C(3) 0.71533(12) 0.2500 0.9410(4) 0.0489(11) 1.0 S Uani d ?
C(4) 0.66438(12) 0.2500 0.9299(5) 0.0487(11) 1.0 S Uani d ?
C(5) 0.6329(1) 0.2500 1.0771(5) 0.0673(12) 1.0 S Uani d ?
C(6) 0.79926(12) 0.2500 0.8061(4) 0.0670(13) 1.0 S Uani d ?
C(7) 0.58930(11) 0.2500 0.7567(5) 0.0525(11) 1.0 S Uani d ?
C(8) 0.56458(9) 0.0680(5) 0.7473(5) 0.1098(13) 1.000 . Uani d ?
C(9) 0.51357(11) 0.0692(5) 0.7259(6) 0.129(2) 1.000 . Uani d ?
C(10) 0.48909(13) 0.2500 0.7171(6) 0.081(2) 1.0 S Uani d ?
H(1) 0.7421 0.2500 0.5606 0.082 1.0 S Uiso d ?
H(2) 0.7311 0.2500 1.0456 0.082 1.0 S Uiso d ?
H(3) 0.6537 0.2500 1.1741 0.082 1.0 S Uiso d ?
H(4) 0.6122 0.1291 1.0787 0.082 1.000 . Uiso c ?
H(5) 0.8100 0.2500 0.9175 0.082 1.0 S Uiso d ?
H(6) 0.8119 0.1451 0.7355 0.082 1.000 . Uiso c ?
H(7) 0.5821 -0.0629 0.7582 0.082 1.000 . Uiso c ?
H(8) 0.4958 -0.0592 0.7271 0.082 1.000 . Uiso c ?

loop_
_atom_site_aniso_label
_atom_site_aniso_U_11
_atom_site_aniso_U_22
_atom_site_aniso_U_33
_atom_site_aniso_U_12
_atom_site_aniso_U_13
_atom_site_aniso_U_23
Cl(1) 0.0413(5) 0.1327(13) 0.226(2) 0.0000 -0.0014(8) 0.0000
O(1) 0.054(2) 0.094(2) 0.058(2) 0.0000 -0.0047(13) 0.0000
O(2) 0.074(2) 0.130(3) 0.060(2) 0.0000 -0.010(2) 0.0000
O(3) 0.055(2) 0.071(2) 0.094(2) 0.0000 -0.012(2) 0.0000
O(4) 0.070(2) 0.096(2) 0.066(2) 0.0000 0.012(2) 0.0000
N(1) 0.039(1) 0.045(2) 0.054(2) 0.0000 0.007(1) 0.0000
N(2) 0.038(1) 0.059(2) 0.055(2) 0.0000 0.0036(13) 0.0000
N(3) 0.057(2) 0.044(2) 0.061(2) 0.0000 -0.010(2) 0.0000
C(1) 0.045(2) 0.057(3) 0.054(2) 0.0000 -0.004(2) 0.0000
C(2) 0.049(2) 0.044(2) 0.051(2) 0.0000 -0.009(2) 0.0000
C(3) 0.045(2) 0.047(2) 0.054(2) 0.0000 -0.003(2) 0.0000
C(4) 0.052(2) 0.039(2) 0.055(2) 0.0000 0.001(2) 0.0000
C(5) 0.077(2) 0.065(3) 0.059(2) 0.0000 0.019(2) 0.0000
C(6) 0.043(2) 0.099(4) 0.058(2) 0.0000 0.006(2) 0.0000
C(7) 0.041(2) 0.044(2) 0.073(3) 0.0000 0.004(2) 0.0000
C(8) 0.052(2) 0.051(2) 0.227(4) 0.003(1) -0.011(2) -0.000(3)
C(9) 0.053(2) 0.065(2) 0.269(5) -0.011(2) -0.021(2) 0.001(3)
C(10) 0.041(2) 0.081(3) 0.122(4) 0.0000 0.005(3) 0.0000

loop_
_atom_type_symbol
_atom_type_oxidation_number
_atom_type_number_in_cell
_atom_type_scat_dispersion_real
_atom_type_scat_dispersion_imag
_atom_type_scat_source
C 0 48 0.002 0.002
;International Tables for Crystallography
(1992, Vol. C, Table 6.1.1.2)
;
H 0 48 0.000 0.000
;International Tables for Crystallography
(1992, Vol. C, Table 6.1.1.2)
;
N 0 12 0.004 0.003
;International Tables for Crystallography
(1992, Vol. C, Table 6.1.1.2)
;
O 0 16 0.008 0.006
;International Tables for Crystallography
(1992, Vol. C, Table 6.1.1.2)
;
Cl 0 4 0.132 0.159
;International Tables for Crystallography
(1992, Vol. C, Tables 4.2.6.8 and 6.1.1.1)
;

loop_
_geom_angle_atom_site_label_1
_geom_angle_atom_site_label_2
_geom_angle_atom_site_label_3
_geom_angle
_geom_angle_site_symmetry_1
_geom_angle_site_symmetry_2
_geom_angle_site_symmetry_3
_geom_angle_publ_flag
O2 CL1 O4 101.53(11) 3_656 3_656 3_656 ?
O2 CL1 C5 95.44(12) 3_656 3_656 3_656 ?
O2 CL1 C5 95.42(12) 3_656 3_656 3_656 ?
O2 CL1 C6 48.8(2) 3_656 3_656 3_656 ?
O2 CL1 C8 135.7(2) 3_656 3_656 3_656 ?
O2 CL1 C8 135.7(2) 3_656 3_656 3_656 ?
O2 CL1 C9 132.6(2) 3_656 3_656 3_656 ?
O2 CL1 C9 132.6(2) 3_656 3_656 3_656 ?
O2 CL1 C10 138.6(4) 3_656 3_656 3_656 ?
O2 CL1 H3 81.7 3_656 3_656 3_656 no
O2 CL1 H3 81.7 3_656 3_656 3_656 no
O2 CL1 H4 103.4 3_656 3_656 3_656 no
O2 CL1 H4 103.4 3_656 3_656 3_656 no
O2 CL1 H5 32.8 3_656 3_656 3_656 no
O2 CL1 H6 60.5 3_656 3_656 3_656 no
O2 CL1 H6 60.5 3_656 3_656 3_656 no
O2 CL1 H7 41.8 3_656 3_656 3_656 no
O2 CL1 H7 41.8 3_656 3_656 3_656 no
O2 CL1 H8 122.5 3_656 3_656 3_656 no
O2 CL1 H8 122.5 3_656 3_656 3_656 no
O4 CL1 C5 52.62(9) 3_657 3_657 3_657 ?
O4 CL1 C5 52.61(9) 3_657 3_657 3_657 ?
O4 CL1 C6 52.7(1) 3_657 3_657 3_657 ?
O4 CL1 C8 118.6(2) 3_657 3_657 3_657 ?
O4 CL1 C8 118.6(2) 3_657 3_657 3_657 ?
O4 CL1 C9 116.6(2) 3_657 3_657 3_657 ?
O4 CL1 C9 116.6(2) 3_657 3_657 3_657 ?
O4 CL1 C10 119.8(4) 3_657 3_657 3_657 ?
O4 CL1 H3 57.2 3_657 3_657 3_657 no
O4 CL1 H3 57.2 3_657 3_657 3_657 no
O4 CL1 H4 49.3 3_657 3_657 3_657 no
O4 CL1 H4 49.3 3_657 3_657 3_657 no
O4 CL1 H5 68.8 3_657 3_657 3_657 no
O4 CL1 H6 43.2 3_657 3_657 3_657 no
O4 CL1 H6 43.2 3_657 3_657 3_657 no
O4 CL1 H7 136.7 3_657 3_657 3_657 no
O4 CL1 H7 136.7 3_657 3_657 3_657 no
O4 CL1 H8 109.5 3_657 3_657 3_657 no
O4 CL1 H8 109.4 3_657 3_657 3_657 no
C5 CL1 C5 105.1(2) 3_647 3_647 3_647 ?
C5 CL1 C6 67.10(12) 3_647 3_647 3_647 ?
C5 CL1 C8 94.7(1) 3_647 3_647 3_647 ?
C5 CL1 C8 123.0(2) 3_647 3_647 3_647 ?
C5 CL1 C9 87.1(2) 3_647 3_647 3_647 ?
C5 CL1 C9 129.6(2) 3_647 3_647 3_647 ?
C5 CL1 C10 109.0(2) 3_647 3_647 3_647 ?
C5 CL1 H3 13.8 3_647 3_647 3_647 no
C5 CL1 H3 107.4 3_647 3_647 3_647 no
C5 CL1 H4 101.7 3_647 3_647 3_647 no
C5 CL1 H4 8.3 3_647 3_647 3_647 no
C5 CL1 H5 75.8 3_647 3_647 3_647 no
C5 CL1 H6 72.9 3_647 3_647 3_647 no
C5 CL1 H6 51.2 3_647 3_647 3_647 no
C5 CL1 H7 132.2 3_647 3_647 3_647 no
C5 CL1 H7 100.3 3_647 3_647 3_647 no
C5 CL1 H8 69.7 3_647 3_647 3_647 no
C5 CL1 H8 141.8 3_647 3_647 3_647 no
C5 CL1 C6 67.07(12) 3_657 3_657 3_657 ?
C5 CL1 C8 123.1(2) 3_657 3_657 3_657 ?
C5 CL1 C8 94.7(1) 3_657 3_657 3_657 ?
C5 CL1 C9 129.6(2) 3_657 3_657 3_657 ?
C5 CL1 C9 87.1(2) 3_657 3_657 3_657 ?
C5 CL1 C10 109.0(2) 3_657 3_657 3_657 ?
C5 CL1 H3 107.4 3_657 3_657 3_657 no
C5 CL1 H3 13.8 3_657 3_657 3_657 no
C5 CL1 H4 8.3 3_657 3_657 3_657 no
C5 CL1 H4 101.7 3_657 3_657 3_657 no
C5 CL1 H5 75.8 3_657 3_657 3_657 no
C5 CL1 H6 51.1 3_657 3_657 3_657 no
C5 CL1 H6 72.9 3_657 3_657 3_657 no
C5 CL1 H7 100.3 3_657 3_657 3_657 no
C5 CL1 H7 132.2 3_657 3_657 3_657 no
C5 CL1 H8 141.8 3_657 3_657 3_657 no
C5 CL1 H8 69.7 3_657 3_657 3_657 no
C6 CL1 C8 161.61(11) 2_456 2_456 2_456 ?
C6 CL1 C8 161.61(11) 2_456 2_456 2_456 ?
C6 CL1 C9 153.4(1) 2_456 2_456 2_456 ?
C6 CL1 C9 153.3(1) 2_456 2_456 2_456 ?
C6 CL1 C10 172.6(4) 2_456 2_456 2_456 ?
C6 CL1 H3 57.8 2_456 2_456 2_456 no
C6 CL1 H3 57.8 2_456 2_456 2_456 no
C6 CL1 H4 71.8 2_456 2_456 2_456 no
C6 CL1 H4 71.8 2_456 2_456 2_456 no
C6 CL1 H5 16.0 2_456 2_456 2_456 no
C6 CL1 H6 16.3 2_456 2_456 2_456 no
C6 CL1 H6 16.3 2_456 2_456 2_456 no
C6 CL1 H7 87.3 2_456 2_456 2_456 no
C6 CL1 H7 87.3 2_456 2_456 2_456 no
C6 CL1 H8 133.8 2_456 2_456 2_456 no
C6 CL1 H8 133.8 2_456 2_456 2_456 no
C8 CL1 C8 33.9(2) . . . ?
C8 CL1 C9 8.7(2) . . . ?
C8 CL1 C9 42.6(2) . . . ?
C8 CL1 C10 16.97(8) . . . ?
C8 CL1 H3 103.9 . . . no
C8 CL1 H3 135.0 . . . no
C8 CL1 H4 116.5 . . . no
C8 CL1 H4 90.4 . . . no
C8 CL1 H5 160.9 . . . no
C8 CL1 H6 161.8 . . . no
C8 CL1 H6 145.8 . . . no
C8 CL1 H7 104.4 . . . no
C8 CL1 H7 93.9 . . . no
C8 CL1 H8 28.6 . . . no
C8 CL1 H8 62.5 . . . no
C8 CL1 C9 42.6(2) 7 7 7 ?
C8 CL1 C9 8.7(2) 7 7 7 ?
C8 CL1 C10 16.97(8) 7 7 7 ?
C8 CL1 H3 135.0 7 7 7 no
C8 CL1 H3 103.9 7 7 7 no
C8 CL1 H4 90.5 7 7 7 no
C8 CL1 H4 116.5 7 7 7 no
C8 CL1 H5 160.9 7 7 7 no
C8 CL1 H6 145.8 7 7 7 no
C8 CL1 H6 161.8 7 7 7 no
C8 CL1 H7 93.9 7 7 7 no
C8 CL1 H7 104.4 7 7 7 no
C8 CL1 H8 62.5 7 7 7 no
C8 CL1 H8 28.6 7 7 7 no
C9 CL1 C9 51.3(3) . . . ?
C9 CL1 C10 25.66(13) . . . ?
C9 CL1 H3 95.6 . . . no
C9 CL1 H3 142.3 . . . no
C9 CL1 H4 122.5 . . . no
C9 CL1 H4 83.5 . . . no
C9 CL1 H5 153.0 . . . no
C9 CL1 H6 158.0 . . . no
C9 CL1 H6 138.2 . . . no
C9 CL1 H7 106.7 . . . no
C9 CL1 H7 91.1 . . . no
C9 CL1 H8 19.9 . . . no
C9 CL1 H8 71.2 . . . no
C9 CL1 C10 25.66(13) 7 7 7 ?
C9 CL1 H3 142.3 7 7 7 no
C9 CL1 H3 95.6 7 7 7 no
C9 CL1 H4 83.5 7 7 7 no
C9 CL1 H4 122.4 7 7 7 no
C9 CL1 H5 153.0 7 7 7 no
C9 CL1 H6 138.2 7 7 7 no
C9 CL1 H6 158.0 7 7 7 no
C9 CL1 H7 91.1 7 7 7 no
C9 CL1 H7 106.7 7 7 7 no
C9 CL1 H8 71.2 7 7 7 no
C9 CL1 H8 19.9 7 7 7 no
C10 CL1 H3 119.6 . . . no
C10 CL1 H3 119.6 . . . no
C10 CL1 H4 103.6 . . . no
C10 CL1 H4 103.6 . . . no
C10 CL1 H5 171.4 . . . no
C10 CL1 H6 158.1 . . . no
C10 CL1 H6 158.1 . . . no
C10 CL1 H7 99.7 . . . no
C10 CL1 H7 99.7 . . . no
C10 CL1 H8 45.5 . . . no
C10 CL1 H8 45.5 . . . no
H3 CL1 H3 106.3 3_647 3_647 3_647 no
H3 CL1 H4 105.9 3_647 3_647 3_647 no
H3 CL1 H4 22.0 3_647 3_647 3_647 no
H3 CL1 H5 64.1 3_647 3_647 3_647 no
H3 CL1 H6 66.8 3_647 3_647 3_647 no
H3 CL1 H6 43.0 3_647 3_647 3_647 no
H3 CL1 H7 118.9 3_647 3_647 3_647 no
H3 CL1 H7 89.3 3_647 3_647 3_647 no
H3 CL1 H8 76.6 3_647 3_647 3_647 no
H3 CL1 H8 155.6 3_647 3_647 3_647 no
H3 CL1 H4 22.0 3_657 3_657 3_657 no
H3 CL1 H4 105.9 3_657 3_657 3_657 no
H3 CL1 H5 64.1 3_657 3_657 3_657 no
H3 CL1 H6 43.0 3_657 3_657 3_657 no
H3 CL1 H6 66.7 3_657 3_657 3_657 no
H3 CL1 H7 89.3 3_657 3_657 3_657 no
H3 CL1 H7 118.9 3_657 3_657 3_657 no
H3 CL1 H8 155.6 3_657 3_657 3_657 no
H3 CL1 H8 76.6 3_657 3_657 3_657 no
H4 CL1 H4 97.3 3_657 3_657 3_657 no
H4 CL1 H5 81.9 3_657 3_657 3_657 no
H4 CL1 H6 55.5 3_657 3_657 3_657 no
H4 CL1 H6 75.5 3_657 3_657 3_657 no
H4 CL1 H7 107.8 3_657 3_657 3_657 no
H4 CL1 H7 140.4 3_657 3_657 3_657 no
H4 CL1 H8 133.6 3_657 3_657 3_657 no
H4 CL1 H8 67.5 3_657 3_657 3_657 no
H4 CL1 H5 82.0 5_657 5_657 5_657 no
H4 CL1 H6 75.5 5_657 5_657 5_657 no
H4 CL1 H6 55.5 5_657 5_657 5_657 no
H4 CL1 H7 140.4 5_657 5_657 5_657 no
H4 CL1 H7 107.8 5_657 5_657 5_657 no
H4 CL1 H8 67.5 5_657 5_657 5_657 no
H4 CL1 H8 133.6 5_657 5_657 5_657 no
H5 CL1 H6 29.4 2_456 2_456 2_456 no
H5 CL1 H6 29.4 2_456 2_456 2_456 no
H5 CL1 H7 72.1 2_456 2_456 2_456 no
H5 CL1 H7 72.1 2_456 2_456 2_456 no
H5 CL1 H8 134.1 2_456 2_456 2_456 no
H5 CL1 H8 134.0 2_456 2_456 2_456 no
H6 CL1 H6 24.3 2_456 2_456 2_456 no
H6 CL1 H7 93.8 2_456 2_456 2_456 no
H6 CL1 H7 101.4 2_456 2_456 2_456 no
H6 CL1 H8 142.6 2_456 2_456 2_456 no
H6 CL1 H8 119.6 2_456 2_456 2_456 no
H6 CL1 H7 101.4 8_456 8_456 8_456 no
H6 CL1 H7 93.8 8_456 8_456 8_456 no
H6 CL1 H8 119.6 8_456 8_456 8_456 no
H6 CL1 H8 142.6 8_456 8_456 8_456 no
H7 CL1 H7 36.1 3_656 3_656 3_656 no
H7 CL1 H8 110.9 3_656 3_656 3_656 no
H7 CL1 H8 85.1 3_656 3_656 3_656 no
H7 CL1 H8 85.1 5_656 5_656 5_656 no
H7 CL1 H8 110.9 5_656 5_656 5_656 no
H8 CL1 H8 91.0 . . . no
O2 O1 O2 127.4(2) . . . ?
O2 O1 O3 90.52(12) . . . ?
O2 O1 N1 66.72(11) . . . ?
O2 O1 N2 68.51(11) . . . ?
O2 O1 C1 63.72(11) . . . ?
O2 O1 C2 66.03(11) . . . ?
O2 O1 C3 63.75(11) . . . ?
O2 O1 C4 64.74(11) . . . ?
O2 O1 C5 115.57(11) . . . ?
O2 O1 C6 49.73(13) . . . ?
O2 O1 C6 149.8(2) . . . ?
O2 O1 C7 77.05(13) . . . ?
O2 O1 C8 62.9(1) . . . ?
O2 O1 C8 100.0(2) . . . ?
O2 O1 H1 75.8 . . . no
O2 O1 H3 114.1 . . . no
O2 O1 H4 104.0 . . . no
O2 O1 H4 128.5 . . . no
O2 O1 H5 36.0 . . . no
O2 O1 H5 149.7 . . . no
O2 O1 H6 63.3 . . . no
O2 O1 H6 149.7 . . . no
O2 O1 H7 47.0 . . . no
O2 O1 H7 110.5 . . . no
O2 O1 O3 90.54(12) 1_565 1_565 1_565 ?
O2 O1 N1 66.72(11) 1_565 1_565 1_565 ?
O2 O1 N2 68.54(11) 1_565 1_565 1_565 ?
O2 O1 C1 63.73(11) 1_565 1_565 1_565 ?
O2 O1 C2 66.05(11) 1_565 1_565 1_565 ?
O2 O1 C3 63.76(11) 1_565 1_565 1_565 ?
O2 O1 C4 64.74(11) 1_565 1_565 1_565 ?
O2 O1 C5 115.57(11) 1_565 1_565 1_565 ?
O2 O1 C6 149.8(2) 1_565 1_565 1_565 ?
O2 O1 C6 49.74(13) 1_565 1_565 1_565 ?
O2 O1 C7 77.03(13) 1_565 1_565 1_565 ?
O2 O1 C8 99.9(2) 1_565 1_565 1_565 ?
O2 O1 C8 62.9(1) 1_565 1_565 1_565 ?
O2 O1 H1 75.8 1_565 1_565 1_565 no
O2 O1 H3 114.1 1_565 1_565 1_565 no
O2 O1 H4 128.5 1_565 1_565 1_565 no
O2 O1 H4 104.0 1_565 1_565 1_565 no
O2 O1 H5 149.7 1_565 1_565 1_565 no
O2 O1 H5 36.0 1_565 1_565 1_565 no
O2 O1 H6 149.7 1_565 1_565 1_565 no
O2 O1 H6 63.3 1_565 1_565 1_565 no
O2 O1 H7 110.4 1_565 1_565 1_565 no
O2 O1 H7 46.9 1_565 1_565 1_565 no
O3 O1 N1 118.2(2) 4_654 4_654 4_654 ?
O3 O1 N2 56.9(2) 4_654 4_654 4_654 ?
O3 O1 C1 88.1(4) 4_654 4_654 4_654 ?
O3 O1 C2 67.6(2) 4_654 4_654 4_654 ?
O3 O1 C3 87.1(2) 4_654 4_654 4_654 ?
O3 O1 C4 106.9(2) 4_654 4_654 4_654 ?
O3 O1 C5 75.6(2) 4_654 4_654 4_654 ?
O3 O1 C6 61.06(11) 4_654 4_654 4_654 ?
O3 O1 C6 61.09(11) 4_654 4_654 4_654 ?
O3 O1 C7 150.8(3) 4_654 4_654 4_654 ?
O3 O1 C8 152.5(2) 4_654 4_654 4_654 ?
O3 O1 C8 152.5(2) 4_654 4_654 4_654 ?
O3 O1 H1 34.8 4_654 4_654 4_654 no
O3 O1 H3 65.8 4_654 4_654 4_654 no
O3 O1 H4 84.6 4_654 4_654 4_654 no
O3 O1 H4 84.6 4_654 4_654 4_654 no
O3 O1 H5 69.2 4_654 4_654 4_654 no
O3 O1 H5 69.2 4_654 4_654 4_654 no
O3 O1 H6 59.6 4_654 4_654 4_654 no
O3 O1 H6 59.6 4_654 4_654 4_654 no
O3 O1 H7 137.2 4_654 4_654 4_654 no
O3 O1 H7 137.2 4_654 4_654 4_654 no
N1 O1 N2 61.3(2) . . . ?
N1 O1 C1 30.1(4) . . . ?
N1 O1 C2 50.6(2) . . . ?
N1 O1 C3 31.1(2) . . . ?
N1 O1 C4 11.2(2) . . . ?
N1 O1 C5 166.3(3) . . . ?
N1 O1 C6 115.9(1) . . . ?
N1 O1 C6 115.9(1) . . . ?
N1 O1 C7 32.7(2) . . . ?
N1 O1 C8 46.9(2) . . . ?
N1 O1 C8 46.9(2) . . . ?
N1 O1 H1 83.4 . . . no
N1 O1 H3 176.1 . . . no
N1 O1 H4 154.4 . . . no
N1 O1 H4 154.4 . . . no
N1 O1 H5 102.4 . . . no
N1 O1 H5 102.4 . . . no
N1 O1 H6 129.9 . . . no
N1 O1 H6 129.9 . . . no
N1 O1 H7 48.4 . . . no
N1 O1 H7 48.4 . . . no
N2 O1 C1 31.2(4) . . . ?
N2 O1 C2 10.7(2) . . . ?
N2 O1 C3 30.2(2) . . . ?
N2 O1 C4 50.1(2) . . . ?
N2 O1 C5 132.4(3) . . . ?
N2 O1 C6 86.2(2) . . . ?
N2 O1 C6 86.2(2) . . . ?
N2 O1 C7 94.0(3) . . . ?
N2 O1 C8 103.5(2) . . . ?
N2 O1 C8 103.5(2) . . . ?
N2 O1 H1 22.1 . . . no
N2 O1 H3 122.6 . . . no
N2 O1 H4 139.8 . . . no
N2 O1 H4 139.8 . . . no
N2 O1 H5 81.4 . . . no
N2 O1 H5 81.4 . . . no
N2 O1 H6 96.1 . . . no
N2 O1 H6 96.1 . . . no
N2 O1 H7 95.7 . . . no
N2 O1 H7 95.7 . . . no
C1 O1 C2 20.5(4) . . . ?
C1 O1 C3 1.0(4) . . . ?
C1 O1 C4 18.9(4) . . . ?
C1 O1 C5 163.7(5) . . . ?
C1 O1 C6 102.7(2) . . . ?
C1 O1 C6 102.7(2) . . . ?
C1 O1 C7 62.7(4) . . . ?
C1 O1 C8 74.3(4) . . . ?
C1 O1 C8 74.3(4) . . . ?
C1 O1 H1 53.3 . . . no
C1 O1 H3 153.9 . . . no
C1 O1 H4 165.7 . . . no
C1 O1 H4 165.7 . . . no
C1 O1 H5 92.4 . . . no
C1 O1 H5 92.4 . . . no
C1 O1 H6 116.0 . . . no
C1 O1 H6 116.0 . . . no
C1 O1 H7 70.4 . . . no
C1 O1 H7 70.4 . . . no
C2 O1 C3 19.50(13) . . . ?
C2 O1 C4 39.4(2) . . . ?
C2 O1 C5 143.1(2) . . . ?
C2 O1 C6 91.9(1) . . . ?
C2 O1 C6 91.9(1) . . . ?
C2 O1 C7 83.3(2) . . . ?
C2 O1 C8 93.5(2) . . . ?
C2 O1 C8 93.5(2) . . . ?
C2 O1 H1 32.8 . . . no
C2 O1 H3 133.3 . . . no
C2 O1 H4 149.7 . . . no
C2 O1 H4 149.7 . . . no
C2 O1 H5 85.1 . . . no
C2 O1 H5 85.1 . . . no
C2 O1 H6 103.2 . . . no
C2 O1 H6 103.2 . . . no
C2 O1 H7 86.9 . . . no
C2 O1 H7 87.0 . . . no
C3 O1 C4 19.9(1) . . . ?
C3 O1 C5 162.6(2) . . . ?
C3 O1 C6 102.2(1) . . . ?
C3 O1 C6 102.2(1) . . . ?
C3 O1 C7 63.8(2) . . . ?
C3 O1 C8 75.2(2) . . . ?
C3 O1 C8 75.2(2) . . . ?
C3 O1 H1 52.3 . . . no
C3 O1 H3 152.8 . . . no
C3 O1 H4 165.2 . . . no
C3 O1 H4 165.2 . . . no
C3 O1 H5 92.0 . . . no
C3 O1 H5 92.0 . . . no
C3 O1 H6 115.4 . . . no
C3 O1 H6 115.5 . . . no
C3 O1 H7 71.2 . . . no
C3 O1 H7 71.2 . . . no
C4 O1 C5 177.5(2) . . . ?
C4 O1 C6 111.51(13) . . . ?
C4 O1 C6 111.52(13) . . . ?
C4 O1 C7 43.9(2) . . . ?
C4 O1 C8 56.9(2) . . . ?
C4 O1 C8 56.9(2) . . . ?
C4 O1 H1 72.1 . . . no
C4 O1 H3 172.7 . . . no
C4 O1 H4 163.3 . . . no
C4 O1 H4 163.3 . . . no
C4 O1 H5 98.9 . . . no
C4 O1 H5 98.9 . . . no
C4 O1 H6 125.7 . . . no
C4 O1 H6 125.7 . . . no
C4 O1 H7 56.0 . . . no
C4 O1 H7 56.0 . . . no
C5 O1 C6 69.58(13) 1_554 1_554 1_554 ?
C5 O1 C6 69.57(13) 1_554 1_554 1_554 ?
C5 O1 C7 133.6(3) 1_554 1_554 1_554 ?
C5 O1 C8 120.8(2) 1_554 1_554 1_554 ?
C5 O1 C8 120.8(2) 1_554 1_554 1_554 ?
C5 O1 H1 110.4 1_554 1_554 1_554 no
C5 O1 H3 9.8 1_554 1_554 1_554 no
C5 O1 H4 15.1 1_554 1_554 1_554 no
C5 O1 H4 15.1 1_554 1_554 1_554 no
C5 O1 H5 81.9 1_554 1_554 1_554 no
C5 O1 H5 81.9 1_554 1_554 1_554 no
C5 O1 H6 55.4 1_554 1_554 1_554 no
C5 O1 H6 55.4 1_554 1_554 1_554 no
C5 O1 H7 122.1 1_554 1_554 1_554 no
C5 O1 H7 122.1 1_554 1_554 1_554 no
C6 O1 C6 114.9(2) 4_654 4_654 4_654 ?
C6 O1 C7 122.51(10) 4_654 4_654 4_654 ?
C6 O1 C8 101.81(13) 4_654 4_654 4_654 ?
C6 O1 C8 142.7(2) 4_654 4_654 4_654 ?
C6 O1 H1 74.8 4_654 4_654 4_654 no
C6 O1 H3 65.6 4_654 4_654 4_654 no
C6 O1 H4 63.0 4_654 4_654 4_654 no
C6 O1 H4 84.5 4_654 4_654 4_654 no
C6 O1 H5 13.8 4_654 4_654 4_654 no
C6 O1 H5 127.0 4_654 4_654 4_654 no
C6 O1 H6 14.2 4_654 4_654 4_654 no
C6 O1 H6 105.4 4_654 4_654 4_654 no
C6 O1 H7 87.4 4_654 4_654 4_654 no
C6 O1 H7 157.7 4_654 4_654 4_654 no
C6 O1 C7 122.50(10) 4_664 4_664 4_664 ?
C6 O1 C8 142.7(2) 4_664 4_664 4_664 ?
C6 O1 C8 101.79(13) 4_664 4_664 4_664 ?
C6 O1 H1 74.8 4_664 4_664 4_664 no
C6 O1 H3 65.6 4_664 4_664 4_664 no
C6 O1 H4 84.5 4_664 4_664 4_664 no
C6 O1 H4 63.0 4_664 4_664 4_664 no
C6 O1 H5 127.0 4_664 4_664 4_664 no
C6 O1 H5 13.8 4_664 4_664 4_664 no
C6 O1 H6 105.4 4_664 4_664 4_664 no
C6 O1 H6 14.2 4_664 4_664 4_664 no
C6 O1 H7 157.7 4_664 4_664 4_664 no
C6 O1 H7 87.4 4_664 4_664 4_664 no
C7 O1 C8 22.9(1) . . . ?
C7 O1 C8 22.9(1) . . . ?
C7 O1 H1 116.0 . . . no
C7 O1 H3 143.4 . . . no
C7 O1 H4 123.8 . . . no
C7 O1 H4 123.8 . . . no
C7 O1 H5 109.7 . . . no
C7 O1 H5 109.7 . . . no
C7 O1 H6 131.6 . . . no
C7 O1 H6 131.6 . . . no
C7 O1 H7 35.3 . . . no
C7 O1 H7 35.3 . . . no
C8 O1 C8 41.0(2) . . . ?
C8 O1 H1 123.8 . . . no
C8 O1 H3 129.6 . . . no
C8 O1 H4 107.5 . . . no
C8 O1 H4 116.7 . . . no
C8 O1 H5 90.3 . . . no
C8 O1 H5 131.2 . . . no
C8 O1 H6 109.2 . . . no
C8 O1 H6 147.4 . . . no
C8 O1 H7 16.0 . . . no
C8 O1 H7 56.1 . . . no
C8 O1 H1 123.8 7 7 7 no
C8 O1 H3 129.6 7 7 7 no
C8 O1 H4 116.7 7 7 7 no
C8 O1 H4 107.5 7 7 7 no
C8 O1 H5 131.2 7 7 7 no
C8 O1 H5 90.2 7 7 7 no
C8 O1 H6 147.4 7 7 7 no
C8 O1 H6 109.2 7 7 7 no
C8 O1 H7 56.1 7 7 7 no
C8 O1 H7 16.0 7 7 7 no
H1 O1 H3 100.6 . . . no
H1 O1 H4 118.6 . . . no
H1 O1 H4 118.6 . . . no
H1 O1 H5 74.9 . . . no
H1 O1 H5 74.9 . . . no
H1 O1 H6 81.1 . . . no
H1 O1 H6 81.1 . . . no
H1 O1 H7 113.4 . . . no
H1 O1 H7 113.4 . . . no
H3 O1 H4 22.2 1_554 1_554 1_554 no
H3 O1 H4 22.2 1_554 1_554 1_554 no
H3 O1 H5 78.8 1_554 1_554 1_554 no
H3 O1 H5 78.8 1_554 1_554 1_554 no
H3 O1 H6 51.4 1_554 1_554 1_554 no
H3 O1 H6 51.4 1_554 1_554 1_554 no
H3 O1 H7 129.0 1_554 1_554 1_554 no
H3 O1 H7 129.0 1_554 1_554 1_554 no
H4 O1 H4 24.5 1_554 1_554 1_554 no
H4 O1 H5 73.5 1_554 1_554 1_554 no
H4 O1 H5 96.4 1_554 1_554 1_554 no
H4 O1 H6 49.7 1_554 1_554 1_554 no
H4 O1 H6 70.4 1_554 1_554 1_554 no
H4 O1 H7 107.3 1_554 1_554 1_554 no
H4 O1 H7 122.8 1_554 1_554 1_554 no
H4 O1 H5 96.4 7_554 7_554 7_554 no
H4 O1 H5 73.5 7_554 7_554 7_554 no
H4 O1 H6 70.4 7_554 7_554 7_554 no
H4 O1 H6 49.7 7_554 7_554 7_554 no
H4 O1 H7 122.8 7_554 7_554 7_554 no
H4 O1 H7 107.3 7_554 7_554 7_554 no
H5 O1 H5 137.9 4_654 4_654 4_654 no
H5 O1 H6 27.4 4_654 4_654 4_654 no
H5 O1 H6 118.6 4_654 4_654 4_654 no
H5 O1 H7 75.1 4_654 4_654 4_654 no
H5 O1 H7 144.8 4_654 4_654 4_654 no
H5 O1 H6 118.6 4_664 4_664 4_664 no
H5 O1 H6 27.4 4_664 4_664 4_664 no
H5 O1 H7 144.8 4_664 4_664 4_664 no
H5 O1 H7 75.1 4_664 4_664 4_664 no
H6 O1 H6 94.2 4_654 4_654 4_654 no
H6 O1 H7 96.5 4_654 4_654 4_654 no
H6 O1 H7 163.2 4_654 4_654 4_654 no
H6 O1 H7 163.2 6_654 6_654 6_654 no
H6 O1 H7 96.5 6_654 6_654 6_654 no
H7 O1 H7 70.3 . . . no
CL1 O2 O1 65.35(11) 3_646 3_646 3_646 ?
CL1 O2 O1 65.37(11) 3_646 3_646 3_646 ?
CL1 O2 O3 169.3(3) 3_646 3_646 3_646 ?
CL1 O2 O4 129.8(3) 3_646 3_646 3_646 ?
CL1 O2 N1 91.6(1) 3_646 3_646 3_646 ?
CL1 O2 N1 91.6(1) 3_646 3_646 3_646 ?
CL1 O2 N2 102.4(1) 3_646 3_646 3_646 ?
CL1 O2 N2 102.4(1) 3_646 3_646 3_646 ?
CL1 O2 N3 159.7(4) 3_646 3_646 3_646 ?
CL1 O2 C1 84.4(2) 3_646 3_646 3_646 ?
CL1 O2 C1 84.4(2) 3_646 3_646 3_646 ?
CL1 O2 C2 121.82(12) 3_646 3_646 3_646 ?
CL1 O2 C2 121.83(12) 3_646 3_646 3_646 ?
CL1 O2 C2 77.9(2) 3_646 3_646 3_646 ?
CL1 O2 C3 126.28(10) 3_646 3_646 3_646 ?
CL1 O2 C3 126.30(10) 3_646 3_646 3_646 ?
CL1 O2 C3 98.9(2) 3_646 3_646 3_646 ?
CL1 O2 C4 111.6(1) 3_646 3_646 3_646 ?
CL1 O2 C4 111.6(1) 3_646 3_646 3_646 ?
CL1 O2 C6 55.7(2) 3_646 3_646 3_646 ?
CL1 O2 C7 75.5(1) 3_646 3_646 3_646 ?
CL1 O2 C7 75.5(1) 3_646 3_646 3_646 ?
CL1 O2 C8 65.7(2) 3_646 3_646 3_646 ?
CL1 O2 C8 65.7(2) 3_646 3_646 3_646 ?
CL1 O2 H1 98.0 3_646 3_646 3_646 no
CL1 O2 H1 98.1 3_646 3_646 3_646 no
CL1 O2 H1 175.0 3_646 3_646 3_646 no
CL1 O2 H2 109.1 3_646 3_646 3_646 no
CL1 O2 H5 54.0 3_646 3_646 3_646 no
CL1 O2 H6 48.9 3_646 3_646 3_646 no
CL1 O2 H6 48.9 3_646 3_646 3_646 no
CL1 O2 H7 66.6 3_646 3_646 3_646 no
CL1 O2 H7 66.6 3_646 3_646 3_646 no
O1 O2 O1 127.4(2) . . . ?
O1 O2 O3 112.45(12) . . . ?
O1 O2 O4 112.50(12) . . . ?
O1 O2 N1 38.70(12) . . . ?
O1 O2 N1 154.9(2) . . . ?
O1 O2 N2 38.23(11) . . . ?
O1 O2 N2 150.2(2) . . . ?
O1 O2 N3 116.32(11) . . . ?
O1 O2 C1 19.94(13) . . . ?
O1 O2 C1 147.3(3) . . . ?
O1 O2 C2 56.60(11) . . . ?
O1 O2 C2 158.5(2) . . . ?
O1 O2 C2 76.44(12) . . . ?
O1 O2 C3 63.61(11) . . . ?
O1 O2 C3 168.4(2) . . . ?
O1 O2 C3 85.19(13) . . . ?
O1 O2 C4 57.52(13) . . . ?
O1 O2 C4 164.9(2) . . . ?
O1 O2 C6 68.93(12) . . . ?
O1 O2 C7 41.72(13) . . . ?
O1 O2 C7 134.3(2) . . . ?
O1 O2 C8 55.3(1) . . . ?
O1 O2 C8 116.2(2) . . . ?
O1 O2 H1 39.6 . . . no
O1 O2 H1 136.6 . . . no
O1 O2 H1 115.4 . . . no
O1 O2 H2 89.7 . . . no
O1 O2 H5 68.5 . . . no
O1 O2 H6 77.2 . . . no
O1 O2 H6 56.8 . . . no
O1 O2 H7 64.8 . . . no
O1 O2 H7 109.8 . . . no
O1 O2 O3 112.42(12) 1_545 1_545 1_545 ?
O1 O2 O4 112.51(12) 1_545 1_545 1_545 ?
O1 O2 N1 154.9(2) 1_545 1_545 1_545 ?
O1 O2 N1 38.71(12) 1_545 1_545 1_545 ?
O1 O2 N2 150.2(2) 1_545 1_545 1_545 ?
O1 O2 N2 38.23(11) 1_545 1_545 1_545 ?
O1 O2 N3 116.31(11) 1_545 1_545 1_545 ?
O1 O2 C1 147.2(3) 1_545 1_545 1_545 ?
O1 O2 C1 19.94(13) 1_545 1_545 1_545 ?
O1 O2 C2 158.5(2) 1_545 1_545 1_545 ?
O1 O2 C2 56.60(11) 1_545 1_545 1_545 ?
O1 O2 C2 76.43(12) 1_545 1_545 1_545 ?
O1 O2 C3 168.4(2) 1_545 1_545 1_545 ?
O1 O2 C3 63.61(11) 1_545 1_545 1_545 ?
O1 O2 C3 85.17(13) 1_545 1_545 1_545 ?
O1 O2 C4 164.9(2) 1_545 1_545 1_545 ?
O1 O2 C4 57.52(13) 1_545 1_545 1_545 ?
O1 O2 C6 68.93(12) 1_545 1_545 1_545 ?
O1 O2 C7 134.4(2) 1_545 1_545 1_545 ?
O1 O2 C7 41.73(13) 1_545 1_545 1_545 ?
O1 O2 C8 116.2(2) 1_545 1_545 1_545 ?
O1 O2 C8 55.3(1) 1_545 1_545 1_545 ?
O1 O2 H1 136.6 1_545 1_545 1_545 no
O1 O2 H1 39.6 1_545 1_545 1_545 no
O1 O2 H1 115.4 1_545 1_545 1_545 no
O1 O2 H2 89.7 1_545 1_545 1_545 no
O1 O2 H5 68.5 1_545 1_545 1_545 no
O1 O2 H6 56.8 1_545 1_545 1_545 no
O1 O2 H6 77.2 1_545 1_545 1_545 no
O1 O2 H7 109.8 1_545 1_545 1_545 no
O1 O2 H7 64.8 1_545 1_545 1_545 no
O3 O2 O4 60.9(2) . . . ?
O3 O2 N1 92.0(2) . . . ?
O3 O2 N1 92.0(2) . . . ?
O3 O2 N2 74.30(13) . . . ?
O3 O2 N2 74.27(13) . . . ?
O3 O2 N3 31.0(4) . . . ?
O3 O2 C1 94.9(2) . . . ?
O3 O2 C1 94.9(2) . . . ?
O3 O2 C2 56.29(11) . . . ?
O3 O2 C2 56.27(11) . . . ?
O3 O2 C2 91.3(2) . . . ?
O3 O2 C3 56.23(11) . . . ?
O3 O2 C3 56.21(11) . . . ?
O3 O2 C3 70.3(2) . . . ?
O3 O2 C4 73.3(2) . . . ?
O3 O2 C4 73.3(2) . . . ?
O3 O2 C6 113.6(3) . . . ?
O3 O2 C7 110.2(2) . . . ?
O3 O2 C7 110.2(2) . . . ?
O3 O2 C8 122.6(2) . . . ?
O3 O2 C8 122.5(2) . . . ?
O3 O2 H1 76.3 . . . no
O3 O2 H1 76.3 . . . no
O3 O2 H1 15.7 . . . no
O3 O2 H2 60.1 . . . no
O3 O2 H5 115.3 . . . no
O3 O2 H6 120.6 . . . no
O3 O2 H6 120.6 . . . no
O3 O2 H7 122.8 . . . no
O3 O2 H7 122.8 . . . no
O4 O2 N1 73.87(13) . . . ?
O4 O2 N1 73.87(13) . . . ?
O4 O2 N2 96.3(2) . . . ?
O4 O2 N2 96.3(2) . . . ?
O4 O2 N3 29.9(3) . . . ?
O4 O2 C1 96.1(2) . . . ?
O4 O2 C1 96.1(2) . . . ?
O4 O2 C2 79.3(2) . . . ?
O4 O2 C2 79.3(2) . . . ?
O4 O2 C2 152.2(3) . . . ?
O4 O2 C3 61.0(1) . . . ?
O4 O2 C3 61.0(1) . . . ?
O4 O2 C3 131.2(3) . . . ?
O4 O2 C4 56.98(13) . . . ?
O4 O2 C4 56.98(13) . . . ?
O4 O2 C6 174.5(3) . . . ?
O4 O2 C7 75.5(2) . . . ?
O4 O2 C7 75.4(2) . . . ?
O4 O2 C8 73.4(2) . . . ?
O4 O2 C8 73.4(2) . . . ?
O4 O2 H1 108.6 . . . no
O4 O2 H1 108.6 . . . no
O4 O2 H1 45.2 . . . no
O4 O2 H2 121.0 . . . no
O4 O2 H5 176.2 . . . no
O4 O2 H6 169.3 . . . no
O4 O2 H6 169.3 . . . no
O4 O2 H7 68.3 . . . no
O4 O2 H7 68.3 . . . no
N1 O2 N1 140.3(2) . . . ?
N1 O2 N2 40.10(11) . . . ?
N1 O2 N2 166.0(2) . . . ?
N1 O2 N3 81.7(2) . . . ?
N1 O2 C1 24.2(1) . . . ?
N1 O2 C1 163.1(2) . . . ?
N1 O2 C2 43.58(12) . . . ?
N1 O2 C2 146.0(2) . . . ?
N1 O2 C2 109.69(12) . . . ?
N1 O2 C3 35.89(12) . . . ?
N1 O2 C3 133.2(2) . . . ?
N1 O2 C3 109.27(11) . . . ?
N1 O2 C4 20.80(12) . . . ?
N1 O2 C4 129.9(2) . . . ?
N1 O2 C6 107.18(13) . . . ?
N1 O2 C7 21.15(11) . . . ?
N1 O2 C7 125.7(2) . . . ?
N1 O2 C8 40.43(12) . . . ?
N1 O2 C8 107.5(2) . . . ?
N1 O2 H1 52.4 . . . no
N1 O2 H1 164.1 . . . no
N1 O2 H1 86.7 . . . no
N1 O2 H2 108.1 . . . no
N1 O2 H5 106.9 . . . no
N1 O2 H6 115.9 . . . no
N1 O2 H6 95.4 . . . no
N1 O2 H7 48.3 . . . no
N1 O2 H7 97.9 . . . no
N1 O2 N2 166.0(2) 1_545 1_545 1_545 ?
N1 O2 N2 40.10(11) 1_545 1_545 1_545 ?
N1 O2 N3 81.7(2) 1_545 1_545 1_545 ?
N1 O2 C1 163.1(2) 1_545 1_545 1_545 ?
N1 O2 C1 24.2(1) 1_545 1_545 1_545 ?
N1 O2 C2 146.0(2) 1_545 1_545 1_545 ?
N1 O2 C2 43.57(12) 1_545 1_545 1_545 ?
N1 O2 C2 109.67(12) 1_545 1_545 1_545 ?
N1 O2 C3 133.2(2) 1_545 1_545 1_545 ?
N1 O2 C3 35.88(12) 1_545 1_545 1_545 ?
N1 O2 C3 109.25(11) 1_545 1_545 1_545 ?
N1 O2 C4 129.9(2) 1_545 1_545 1_545 ?
N1 O2 C4 20.80(12) 1_545 1_545 1_545 ?
N1 O2 C6 107.18(13) 1_545 1_545 1_545 ?
N1 O2 C7 125.7(2) 1_545 1_545 1_545 ?
N1 O2 C7 21.16(11) 1_545 1_545 1_545 ?
N1 O2 C8 107.5(2) 1_545 1_545 1_545 ?
N1 O2 C8 40.45(12) 1_545 1_545 1_545 ?
N1 O2 H1 164.1 1_545 1_545 1_545 no
N1 O2 H1 52.4 1_545 1_545 1_545 no
N1 O2 H1 86.7 1_545 1_545 1_545 no
N1 O2 H2 108.1 1_545 1_545 1_545 no
N1 O2 H5 106.9 1_545 1_545 1_545 no
N1 O2 H6 95.4 1_545 1_545 1_545 no
N1 O2 H6 115.9 1_545 1_545 1_545 no
N1 O2 H7 97.9 1_545 1_545 1_545 no
N1 O2 H7 48.4 1_545 1_545 1_545 no
N2 O2 N2 134.5(2) . . . ?
N2 O2 N3 84.8(2) . . . ?
N2 O2 C1 23.97(13) . . . ?
N2 O2 C1 156.8(2) . . . ?
N2 O2 C2 20.11(12) . . . ?
N2 O2 C2 125.8(2) . . . ?
N2 O2 C2 74.39(12) . . . ?
N2 O2 C3 35.35(13) . . . ?
N2 O2 C3 130.5(2) . . . ?
N2 O2 C3 69.48(11) . . . ?
N2 O2 C4 43.71(13) . . . ?
N2 O2 C4 145.4(2) . . . ?
N2 O2 C6 81.71(13) . . . ?
N2 O2 C7 58.82(11) . . . ?
N2 O2 C7 165.8(2) . . . ?
N2 O2 C8 78.34(12) . . . ?
N2 O2 C8 147.0(2) . . . ?
N2 O2 H1 13.8 . . . no
N2 O2 H1 124.7 . . . no
N2 O2 H1 79.3 . . . no
N2 O2 H2 68.1 . . . no
N2 O2 H5 82.3 . . . no
N2 O2 H6 94.3 . . . no
N2 O2 H6 74.8 . . . no
N2 O2 H7 87.3 . . . no
N2 O2 H7 137.7 . . . no
N2 O2 N3 84.8(2) 1_545 1_545 1_545 ?
N2 O2 C1 156.8(2) 1_545 1_545 1_545 ?
N2 O2 C1 23.97(13) 1_545 1_545 1_545 ?
N2 O2 C2 125.8(2) 1_545 1_545 1_545 ?
N2 O2 C2 20.10(12) 1_545 1_545 1_545 ?
N2 O2 C2 74.38(12) 1_545 1_545 1_545 ?
N2 O2 C3 130.5(2) 1_545 1_545 1_545 ?
N2 O2 C3 35.34(13) 1_545 1_545 1_545 ?
N2 O2 C3 69.46(11) 1_545 1_545 1_545 ?
N2 O2 C4 145.4(2) 1_545 1_545 1_545 ?
N2 O2 C4 43.70(13) 1_545 1_545 1_545 ?
N2 O2 C6 81.70(13) 1_545 1_545 1_545 ?
N2 O2 C7 165.8(2) 1_545 1_545 1_545 ?
N2 O2 C7 58.83(11) 1_545 1_545 1_545 ?
N2 O2 C8 147.0(2) 1_545 1_545 1_545 ?
N2 O2 C8 78.35(12) 1_545 1_545 1_545 ?
N2 O2 H1 124.7 1_545 1_545 1_545 no
N2 O2 H1 13.8 1_545 1_545 1_545 no
N2 O2 H1 79.3 1_545 1_545 1_545 no
N2 O2 H2 68.0 1_545 1_545 1_545 no
N2 O2 H5 82.3 1_545 1_545 1_545 no
N2 O2 H6 74.8 1_545 1_545 1_545 no
N2 O2 H6 94.3 1_545 1_545 1_545 no
N2 O2 H7 137.7 1_545 1_545 1_545 no
N2 O2 H7 87.3 1_545 1_545 1_545 no
N3 O2 C1 96.4(2) . . . ?
N3 O2 C1 96.4(2) . . . ?
N3 O2 C2 64.8(2) . . . ?
N3 O2 C2 64.8(2) . . . ?
N3 O2 C2 122.3(5) . . . ?
N3 O2 C3 52.94(11) . . . ?
N3 O2 C3 52.93(11) . . . ?
N3 O2 C3 101.3(4) . . . ?
N3 O2 C4 61.0(2) . . . ?
N3 O2 C4 61.0(2) . . . ?
N3 O2 C6 144.6(5) . . . ?
N3 O2 C7 92.8(3) . . . ?
N3 O2 C7 92.8(3) . . . ?
N3 O2 C8 98.0(4) . . . ?
N3 O2 C8 98.0(4) . . . ?
N3 O2 H1 93.0 . . . no
N3 O2 H1 93.0 . . . no
N3 O2 H1 15.3 . . . no
N3 O2 H2 91.2 . . . no
N3 O2 H5 146.3 . . . no
N3 O2 H6 150.4 . . . no
N3 O2 H6 150.5 . . . no
N3 O2 H7 95.3 . . . no
N3 O2 H7 95.3 . . . no
C1 O2 C1 167.0(4) . . . ?
C1 O2 C2 38.7(2) . . . ?
C1 O2 C2 149.4(2) . . . ?
C1 O2 C2 85.6(2) . . . ?
C1 O2 C3 43.7(2) . . . ?
C1 O2 C3 148.8(2) . . . ?
C1 O2 C3 87.6(2) . . . ?
C1 O2 C4 39.3(2) . . . ?
C1 O2 C4 153.1(3) . . . ?
C1 O2 C6 84.1(2) . . . ?
C1 O2 C7 37.4(2) . . . ?
C1 O2 C7 143.8(2) . . . ?
C1 O2 C8 55.9(2) . . . ?
C1 O2 C8 124.1(2) . . . ?
C1 O2 H1 32.2 . . . no
C1 O2 H1 144.4 . . . no
C1 O2 H1 95.9 . . . no
C1 O2 H2 88.7 . . . no
C1 O2 H5 84.0 . . . no
C1 O2 H6 94.3 . . . no
C1 O2 H6 73.3 . . . no
C1 O2 H7 65.4 . . . no
C1 O2 H7 115.5 . . . no
C1 O2 C2 149.4(2) 1_545 1_545 1_545 ?
C1 O2 C2 38.7(2) 1_545 1_545 1_545 ?
C1 O2 C2 85.6(2) 1_545 1_545 1_545 ?
C1 O2 C3 148.8(2) 1_545 1_545 1_545 ?
C1 O2 C3 43.7(2) 1_545 1_545 1_545 ?
C1 O2 C3 87.6(2) 1_545 1_545 1_545 ?
C1 O2 C4 153.1(3) 1_545 1_545 1_545 ?
C1 O2 C4 39.3(2) 1_545 1_545 1_545 ?
C1 O2 C6 84.1(2) 1_545 1_545 1_545 ?
C1 O2 C7 143.8(2) 1_545 1_545 1_545 ?
C1 O2 C7 37.4(2) 1_545 1_545 1_545 ?
C1 O2 C8 124.2(2) 1_545 1_545 1_545 ?
C1 O2 C8 56.0(2) 1_545 1_545 1_545 ?
C1 O2 H1 144.4 1_545 1_545 1_545 no
C1 O2 H1 32.2 1_545 1_545 1_545 no
C1 O2 H1 95.9 1_545 1_545 1_545 no
C1 O2 H2 88.7 1_545 1_545 1_545 no
C1 O2 H5 84.0 1_545 1_545 1_545 no
C1 O2 H6 73.3 1_545 1_545 1_545 no
C1 O2 H6 94.3 1_545 1_545 1_545 no
C1 O2 H7 115.6 1_545 1_545 1_545 no
C1 O2 H7 65.4 1_545 1_545 1_545 no
C2 O2 C2 111.4(2) . . . ?
C2 O2 C2 85.17(11) . . . ?
C2 O2 C3 19.80(13) . . . ?
C2 O2 C3 111.8(2) . . . ?
C2 O2 C3 73.84(13) . . . ?
C2 O2 C4 36.2(1) . . . ?
C2 O2 C4 125.3(2) . . . ?
C2 O2 C6 97.6(2) . . . ?
C2 O2 C7 64.71(12) . . . ?
C2 O2 C7 154.8(2) . . . ?
C2 O2 C8 83.89(13) . . . ?
C2 O2 C8 145.7(2) . . . ?
C2 O2 H1 29.6 . . . no
C2 O2 H1 120.7 . . . no
C2 O2 H1 59.5 . . . no
C2 O2 H2 68.9 . . . no
C2 O2 H5 98.6 . . . no
C2 O2 H6 110.6 . . . no
C2 O2 H6 92.9 . . . no
C2 O2 H7 91.1 . . . no
C2 O2 H7 136.3 . . . no
C2 O2 C2 85.16(11) 1_545 1_545 1_545 ?
C2 O2 C3 111.8(2) 1_545 1_545 1_545 ?
C2 O2 C3 19.79(13) 1_545 1_545 1_545 ?
C2 O2 C3 73.82(13) 1_545 1_545 1_545 ?
C2 O2 C4 125.3(2) 1_545 1_545 1_545 ?
C2 O2 C4 36.2(1) 1_545 1_545 1_545 ?
C2 O2 C6 97.6(2) 1_545 1_545 1_545 ?
C2 O2 C7 154.8(2) 1_545 1_545 1_545 ?
C2 O2 C7 64.71(12) 1_545 1_545 1_545 ?
C2 O2 C8 145.7(2) 1_545 1_545 1_545 ?
C2 O2 C8 83.90(13) 1_545 1_545 1_545 ?
C2 O2 H1 120.7 1_545 1_545 1_545 no
C2 O2 H1 29.6 1_545 1_545 1_545 no
C2 O2 H1 59.5 1_545 1_545 1_545 no
C2 O2 H2 68.8 1_545 1_545 1_545 no
C2 O2 H5 98.6 1_545 1_545 1_545 no
C2 O2 H6 92.9 1_545 1_545 1_545 no
C2 O2 H6 110.6 1_545 1_545 1_545 no
C2 O2 H7 136.4 1_545 1_545 1_545 no
C2 O2 H7 91.1 1_545 1_545 1_545 no
C2 O2 C3 104.95(13) 4_654 4_654 4_654 ?
C2 O2 C3 104.94(13) 4_654 4_654 4_654 ?
C2 O2 C3 21.01(13) 4_654 4_654 4_654 ?
C2 O2 C4 118.07(13) 4_654 4_654 4_654 ?
C2 O2 C4 118.05(13) 4_654 4_654 4_654 ?
C2 O2 C6 22.2(2) 4_654 4_654 4_654 ?
C2 O2 C7 118.2(1) 4_654 4_654 4_654 ?
C2 O2 C7 118.1(1) 4_654 4_654 4_654 ?
C2 O2 C8 127.8(2) 4_654 4_654 4_654 ?
C2 O2 C8 127.8(2) 4_654 4_654 4_654 ?
C2 O2 H1 60.6 4_654 4_654 4_654 no
C2 O2 H1 60.6 4_654 4_654 4_654 no
C2 O2 H1 107.0 4_654 4_654 4_654 no
C2 O2 H2 31.2 4_654 4_654 4_654 no
C2 O2 H5 23.9 4_654 4_654 4_654 no
C2 O2 H6 31.5 4_654 4_654 4_654 no
C2 O2 H6 31.5 4_654 4_654 4_654 no
C2 O2 H7 135.3 4_654 4_654 4_654 no
C2 O2 H7 135.3 4_654 4_654 4_654 no
C3 O2 C3 105.2(2) . . . ?
C3 O2 C3 92.50(11) . . . ?
C3 O2 C4 20.13(13) . . . ?
C3 O2 C4 113.1(2) . . . ?
C3 O2 C6 116.5(1) . . . ?
C3 O2 C7 55.55(13) . . . ?
C3 O2 C7 135.6(2) . . . ?
C3 O2 C8 72.4(1) . . . ?
C3 O2 C8 126.4(2) . . . ?
C3 O2 H1 47.7 . . . no
C3 O2 H1 130.8 . . . no
C3 O2 H1 53.0 . . . no
C3 O2 H2 86.3 . . . no
C3 O2 H5 117.3 . . . no
C3 O2 H6 129.3 . . . no
C3 O2 H6 110.2 . . . no
C3 O2 H7 77.6 . . . no
C3 O2 H7 117.5 . . . no
C3 O2 C3 92.48(11) 1_545 1_545 1_545 ?
C3 O2 C4 113.1(2) 1_545 1_545 1_545 ?
C3 O2 C4 20.12(13) 1_545 1_545 1_545 ?
C3 O2 C6 116.5(1) 1_545 1_545 1_545 ?
C3 O2 C7 135.7(2) 1_545 1_545 1_545 ?
C3 O2 C7 55.55(13) 1_545 1_545 1_545 ?
C3 O2 C8 126.4(2) 1_545 1_545 1_545 ?
C3 O2 C8 72.4(1) 1_545 1_545 1_545 ?
C3 O2 H1 130.8 1_545 1_545 1_545 no
C3 O2 H1 47.7 1_545 1_545 1_545 no
C3 O2 H1 53.0 1_545 1_545 1_545 no
C3 O2 H2 86.3 1_545 1_545 1_545 no
C3 O2 H5 117.3 1_545 1_545 1_545 no
C3 O2 H6 110.2 1_545 1_545 1_545 no
C3 O2 H6 129.3 1_545 1_545 1_545 no
C3 O2 H7 117.6 1_545 1_545 1_545 no
C3 O2 H7 77.6 1_545 1_545 1_545 no
C3 O2 C4 109.9(1) 4_654 4_654 4_654 ?
C3 O2 C4 109.9(1) 4_654 4_654 4_654 ?
C3 O2 C6 43.3(2) 4_654 4_654 4_654 ?
C3 O2 C7 124.65(11) 4_654 4_654 4_654 ?
C3 O2 C7 124.63(11) 4_654 4_654 4_654 ?
C3 O2 C8 140.4(2) 4_654 4_654 4_654 ?
C3 O2 C8 140.4(2) 4_654 4_654 4_654 ?
C3 O2 H1 56.8 4_654 4_654 4_654 no
C3 O2 H1 56.8 4_654 4_654 4_654 no
C3 O2 H1 86.0 4_654 4_654 4_654 no
C3 O2 H2 10.2 4_654 4_654 4_654 no
C3 O2 H5 45.0 4_654 4_654 4_654 no
C3 O2 H6 51.7 4_654 4_654 4_654 no
C3 O2 H6 51.7 4_654 4_654 4_654 no
C3 O2 H7 149.8 4_654 4_654 4_654 no
C3 O2 H7 149.8 4_654 4_654 4_654 no
C4 O2 C4 113.9(3) . . . ?
C4 O2 C6 122.68(13) . . . ?
C4 O2 C7 37.0(2) . . . ?
C4 O2 C7 123.5(2) . . . ?
C4 O2 C8 52.5(2) . . . ?
C4 O2 C8 109.7(2) . . . ?
C4 O2 H1 57.5 . . . no
C4 O2 H1 149.6 . . . no
C4 O2 H1 66.3 . . . no
C4 O2 H2 105.0 . . . no
C4 O2 H5 122.8 . . . no
C4 O2 H6 133.5 . . . no
C4 O2 H6 112.6 . . . no
C4 O2 H7 57.5 . . . no
C4 O2 H7 100.2 . . . no
C4 O2 C6 122.68(13) 1_545 1_545 1_545 ?
C4 O2 C7 123.5(2) 1_545 1_545 1_545 ?
C4 O2 C7 37.0(2) 1_545 1_545 1_545 ?
C4 O2 C8 109.7(2) 1_545 1_545 1_545 ?
C4 O2 C8 52.5(2) 1_545 1_545 1_545 ?
C4 O2 H1 149.6 1_545 1_545 1_545 no
C4 O2 H1 57.5 1_545 1_545 1_545 no
C4 O2 H1 66.3 1_545 1_545 1_545 no
C4 O2 H2 105.0 1_545 1_545 1_545 no
C4 O2 H5 122.8 1_545 1_545 1_545 no
C4 O2 H6 112.6 1_545 1_545 1_545 no
C4 O2 H6 133.5 1_545 1_545 1_545 no
C4 O2 H7 100.2 1_545 1_545 1_545 no
C4 O2 H7 57.5 1_545 1_545 1_545 no
C6 O2 C7 107.6(2) 4_654 4_654 4_654 ?
C6 O2 C7 107.6(2) 4_654 4_654 4_654 ?
C6 O2 C8 111.0(2) 4_654 4_654 4_654 ?
C6 O2 C8 111.0(2) 4_654 4_654 4_654 ?
C6 O2 H1 68.9 4_654 4_654 4_654 no
C6 O2 H1 68.9 4_654 4_654 4_654 no
C6 O2 H1 129.3 4_654 4_654 4_654 no
C6 O2 H2 53.4 4_654 4_654 4_654 no
C6 O2 H5 1.7 4_654 4_654 4_654 no
C6 O2 H6 12.9 4_654 4_654 4_654 no
C6 O2 H6 12.9 4_654 4_654 4_654 no
C6 O2 H7 116.5 4_654 4_654 4_654 no
C6 O2 H7 116.5 4_654 4_654 4_654 no
C7 O2 C7 107.5(2) . . . ?
C7 O2 C8 19.68(10) . . . ?
C7 O2 C8 88.2(2) . . . ?
C7 O2 H1 69.3 . . . no
C7 O2 H1 173.5 . . . no
C7 O2 H1 101.7 . . . no
C7 O2 H2 126.1 . . . no
C7 O2 H5 106.6 . . . no
C7 O2 H6 112.0 . . . no
C7 O2 H6 94.6 . . . no
C7 O2 H7 28.5 . . . no
C7 O2 H7 79.0 . . . no
C7 O2 C8 88.2(2) 1_545 1_545 1_545 ?
C7 O2 C8 19.69(10) 1_545 1_545 1_545 ?
C7 O2 H1 173.5 1_545 1_545 1_545 no
C7 O2 H1 69.3 1_545 1_545 1_545 no
C7 O2 H1 101.7 1_545 1_545 1_545 no
C7 O2 H2 126.0 1_545 1_545 1_545 no
C7 O2 H5 106.6 1_545 1_545 1_545 no
C7 O2 H6 94.6 1_545 1_545 1_545 no
C7 O2 H6 112.0 1_545 1_545 1_545 no
C7 O2 H7 79.0 1_545 1_545 1_545 no
C7 O2 H7 28.5 1_545 1_545 1_545 no
C8 O2 C8 68.7(2) . . . ?
C8 O2 H1 88.1 . . . no
C8 O2 H1 155.4 . . . no
C8 O2 H1 110.4 . . . no
C8 O2 H2 144.2 . . . no
C8 O2 H5 109.7 . . . no
C8 O2 H6 110.8 . . . no
C8 O2 H6 98.6 . . . no
C8 O2 H7 9.7 . . . no
C8 O2 H7 59.7 . . . no
C8 O2 H1 155.4 7_545 7_545 7_545 no
C8 O2 H1 88.1 7_545 7_545 7_545 no
C8 O2 H1 110.4 7_545 7_545 7_545 no
C8 O2 H2 144.2 7_545 7_545 7_545 no
C8 O2 H5 109.7 7_545 7_545 7_545 no
C8 O2 H6 98.6 7_545 7_545 7_545 no
C8 O2 H6 110.8 7_545 7_545 7_545 no
C8 O2 H7 59.7 7_545 7_545 7_545 no
C8 O2 H7 9.7 7_545 7_545 7_545 no
H1 O2 H1 113.3 . . . no
H1 O2 H1 84.6 . . . no
H1 O2 H2 56.8 . . . no
H1 O2 H5 69.6 . . . no
H1 O2 H6 81.7 . . . no
H1 O2 H6 63.3 . . . no
H1 O2 H7 97.6 . . . no
H1 O2 H7 147.5 . . . no
H1 O2 H1 84.6 1_545 1_545 1_545 no
H1 O2 H2 56.7 1_545 1_545 1_545 no
H1 O2 H5 69.6 1_545 1_545 1_545 no
H1 O2 H6 63.3 1_545 1_545 1_545 no
H1 O2 H6 81.7 1_545 1_545 1_545 no
H1 O2 H7 147.6 1_545 1_545 1_545 no
H1 O2 H7 97.6 1_545 1_545 1_545 no
H1 O2 H2 75.8 4_655 4_655 4_655 no
H1 O2 H5 131.0 4_655 4_655 4_655 no
H1 O2 H6 135.9 4_655 4_655 4_655 no
H1 O2 H6 135.9 4_655 4_655 4_655 no
H1 O2 H7 109.0 4_655 4_655 4_655 no
H1 O2 H7 109.0 4_655 4_655 4_655 no
H2 O2 H5 55.1 4_654 4_654 4_654 no
H2 O2 H6 61.6 4_654 4_654 4_654 no
H2 O2 H6 61.6 4_654 4_654 4_654 no
H2 O2 H7 153.9 4_654 4_654 4_654 no
H2 O2 H7 153.9 4_654 4_654 4_654 no
H5 O2 H6 12.0 4_654 4_654 4_654 no
H5 O2 H6 12.0 4_654 4_654 4_654 no
H5 O2 H7 115.0 4_654 4_654 4_654 no
H5 O2 H7 115.0 4_654 4_654 4_654 no
H6 O2 H6 21.0 6_644 6_644 6_644 no
H6 O2 H7 114.2 6_644 6_644 6_644 no
H6 O2 H7 104.8 6_644 6_644 6_644 no
H6 O2 H7 104.8 4_654 4_654 4_654 no
H6 O2 H7 114.2 4_654 4_654 4_654 no
H7 O2 H7 50.5 . . . no
O1 O3 O2 164.8(3) 4_655 4_655 4_655 ?
O1 O3 O4 136.1(3) 4_655 4_655 4_655 ?
O1 O3 N2 105.04(12) 4_655 4_655 4_655 ?
O1 O3 N2 105.02(12) 4_655 4_655 4_655 ?
O1 O3 N2 42.9(2) 4_655 4_655 4_655 ?
O1 O3 N3 165.6(5) 4_655 4_655 4_655 ?
O1 O3 C1 124.55(10) 4_655 4_655 4_655 ?
O1 O3 C1 124.52(10) 4_655 4_655 4_655 ?
O1 O3 C1 20.38(12) 4_655 4_655 4_655 ?
O1 O3 C2 88.3(2) 4_655 4_655 4_655 ?
O1 O3 C2 88.3(2) 4_655 4_655 4_655 ?
O1 O3 C2 58.7(1) 4_655 4_655 4_655 ?
O1 O3 C3 93.1(1) 4_655 4_655 4_655 ?
O1 O3 C3 93.0(1) 4_655 4_655 4_655 ?
O1 O3 C3 90.3(2) 4_655 4_655 4_655 ?
O1 O3 C4 113.0(1) 4_655 4_655 4_655 ?
O1 O3 C4 113.0(1) 4_655 4_655 4_655 ?
O1 O3 C6 65.71(12) 4_655 4_655 4_655 ?
O1 O3 C6 65.69(12) 4_655 4_655 4_655 ?
O1 O3 C6 81.0(2) 4_655 4_655 4_655 ?
O1 O3 H1 100.4 4_655 4_655 4_655 no
O1 O3 H1 100.3 4_655 4_655 4_655 no
O1 O3 H1 48.6 4_655 4_655 4_655 no
O1 O3 H2 81.3 4_655 4_655 4_655 no
O1 O3 H2 81.3 4_655 4_655 4_655 no
O1 O3 H2 91.8 4_655 4_655 4_655 no
O1 O3 H3 46.7 4_655 4_655 4_655 no
O1 O3 H5 56.6 4_655 4_655 4_655 no
O1 O3 H5 56.5 4_655 4_655 4_655 no
O1 O3 H5 132.3 4_655 4_655 4_655 no
O1 O3 H6 61.9 4_655 4_655 4_655 no
O1 O3 H6 61.9 4_655 4_655 4_655 no
O1 O3 H6 88.8 4_655 4_655 4_655 no
O1 O3 H6 88.8 4_655 4_655 4_655 no
O2 O3 O4 59.2(2) . . . ?
O2 O3 N2 69.99(12) . . . ?
O2 O3 N2 70.01(13) . . . ?
O2 O3 N2 152.3(3) . . . ?
O2 O3 N3 29.6(4) . . . ?
O2 O3 C1 52.85(10) . . . ?
O2 O3 C1 52.87(10) . . . ?
O2 O3 C1 174.8(3) . . . ?
O2 O3 C2 89.9(2) . . . ?
O2 O3 C2 89.9(2) . . . ?
O2 O3 C2 136.5(3) . . . ?
O2 O3 C3 91.4(2) . . . ?
O2 O3 C3 91.5(2) . . . ?
O2 O3 C3 74.4(2) . . . ?
O2 O3 C4 73.8(2) . . . ?
O2 O3 C4 73.9(2) . . . ?
O2 O3 C6 109.4(2) . . . ?
O2 O3 C6 109.4(2) . . . ?
O2 O3 C6 114.3(2) . . . ?
O2 O3 H1 71.4 . . . no
O2 O3 H1 71.5 . . . no
O2 O3 H1 146.6 . . . no
O2 O3 H2 105.2 . . . no
O2 O3 H2 105.2 . . . no
O2 O3 H2 72.9 . . . no
O2 O3 H3 118.0 . . . no
O2 O3 H5 121.3 . . . no
O2 O3 H5 121.3 . . . no
O2 O3 H5 32.4 . . . no
O2 O3 H6 109.4 . . . no
O2 O3 H6 109.4 . . . no
O2 O3 H6 106.1 . . . no
O2 O3 H6 106.1 . . . no
O4 O3 N2 93.2(1) . . . ?
O4 O3 N2 93.2(1) . . . ?
O4 O3 N2 93.1(2) . . . ?
O4 O3 N3 29.6(4) . . . ?
O4 O3 C1 75.0(2) . . . ?
O4 O3 C1 75.0(2) . . . ?
O4 O3 C1 115.7(3) . . . ?
O4 O3 C2 95.7(2) . . . ?
O4 O3 C2 95.7(2) . . . ?
O4 O3 C2 77.3(2) . . . ?
O4 O3 C3 76.1(1) . . . ?
O4 O3 C3 76.1(1) . . . ?
O4 O3 C3 133.6(3) . . . ?
O4 O3 C4 57.17(11) . . . ?
O4 O3 C4 57.20(11) . . . ?
O4 O3 C6 117.82(11) . . . ?
O4 O3 C6 117.84(11) . . . ?
O4 O3 C6 55.1(2) . . . ?
O4 O3 H1 104.6 . . . no
O4 O3 H1 104.7 . . . no
O4 O3 H1 87.5 . . . no
O4 O3 H2 78.6 . . . no
O4 O3 H2 78.6 . . . no
O4 O3 H2 132.1 . . . no
O4 O3 H3 177.2 . . . no
O4 O3 H5 115.5 . . . no
O4 O3 H5 115.5 . . . no
O4 O3 H5 91.6 . . . no
O4 O3 H6 131.5 . . . no
O4 O3 H6 131.5 . . . no
O4 O3 H6 48.2 . . . no
O4 O3 H6 48.2 . . . no
N2 O3 N2 128.4(2) . . . ?
N2 O3 N2 115.34(11) . . . ?
N2 O3 N3 80.5(2) . . . ?
N2 O3 C1 20.23(11) . . . ?
N2 O3 C1 119.5(2) . . . ?
N2 O3 C1 111.41(12) . . . ?
N2 O3 C2 22.2(1) . . . ?
N2 O3 C2 149.6(3) . . . ?
N2 O3 C2 115.68(11) . . . ?
N2 O3 C3 39.4(1) . . . ?
N2 O3 C3 161.4(2) . . . ?
N2 O3 C3 69.46(12) . . . ?
N2 O3 C4 43.4(1) . . . ?
N2 O3 C4 141.9(2) . . . ?
N2 O3 C6 39.70(13) . . . ?
N2 O3 C6 144.2(2) . . . ?
N2 O3 C6 112.69(12) . . . ?
N2 O3 H1 13.4 . . . no
N2 O3 H1 119.6 . . . no
N2 O3 H1 115.7 . . . no
N2 O3 H2 53.0 . . . no
N2 O3 H2 171.8 . . . no
N2 O3 H2 69.1 . . . no
N2 O3 H3 85.6 . . . no
N2 O3 H5 51.4 . . . no
N2 O3 H5 151.2 . . . no
N2 O3 H5 64.3 . . . no
N2 O3 H6 44.4 . . . no
N2 O3 H6 129.3 . . . no
N2 O3 H6 121.2 . . . no
N2 O3 H6 100.3 . . . no
N2 O3 N2 115.33(11) 1_545 1_545 1_545 ?
N2 O3 N3 80.5(2) 1_545 1_545 1_545 ?
N2 O3 C1 119.5(2) 1_545 1_545 1_545 ?
N2 O3 C1 20.24(11) 1_545 1_545 1_545 ?
N2 O3 C1 111.38(12) 1_545 1_545 1_545 ?
N2 O3 C2 149.6(3) 1_545 1_545 1_545 ?
N2 O3 C2 22.2(1) 1_545 1_545 1_545 ?
N2 O3 C2 115.67(11) 1_545 1_545 1_545 ?
N2 O3 C3 161.4(2) 1_545 1_545 1_545 ?
N2 O3 C3 39.4(1) 1_545 1_545 1_545 ?
N2 O3 C3 69.45(12) 1_545 1_545 1_545 ?
N2 O3 C4 141.9(2) 1_545 1_545 1_545 ?
N2 O3 C4 43.4(1) 1_545 1_545 1_545 ?
N2 O3 C6 144.2(2) 1_545 1_545 1_545 ?
N2 O3 C6 39.70(13) 1_545 1_545 1_545 ?
N2 O3 C6 112.70(12) 1_545 1_545 1_545 ?
N2 O3 H1 119.6 1_545 1_545 1_545 no
N2 O3 H1 13.4 1_545 1_545 1_545 no
N2 O3 H1 115.7 1_545 1_545 1_545 no
N2 O3 H2 171.8 1_545 1_545 1_545 no
N2 O3 H2 53.0 1_545 1_545 1_545 no
N2 O3 H2 69.0 1_545 1_545 1_545 no
N2 O3 H3 85.6 1_545 1_545 1_545 no
N2 O3 H5 151.2 1_545 1_545 1_545 no
N2 O3 H5 51.4 1_545 1_545 1_545 no
N2 O3 H5 64.3 1_545 1_545 1_545 no
N2 O3 H6 129.3 1_545 1_545 1_545 no
N2 O3 H6 44.4 1_545 1_545 1_545 no
N2 O3 H6 100.3 1_545 1_545 1_545 no
N2 O3 H6 121.2 1_545 1_545 1_545 no
N2 O3 N3 122.7(5) 4_655 4_655 4_655 ?
N2 O3 C1 124.22(13) 4_655 4_655 4_655 ?
N2 O3 C1 124.21(13) 4_655 4_655 4_655 ?
N2 O3 C1 22.6(2) 4_655 4_655 4_655 ?
N2 O3 C2 93.2(2) 4_655 4_655 4_655 ?
N2 O3 C2 93.2(2) 4_655 4_655 4_655 ?
N2 O3 C2 15.8(1) 4_655 4_655 4_655 ?
N2 O3 C3 80.8(2) 4_655 4_655 4_655 ?
N2 O3 C3 80.8(2) 4_655 4_655 4_655 ?
N2 O3 C3 133.3(2) 4_655 4_655 4_655 ?
N2 O3 C4 91.7(2) 4_655 4_655 4_655 ?
N2 O3 C4 91.7(2) 4_655 4_655 4_655 ?
N2 O3 C6 82.3(2) 4_655 4_655 4_655 ?
N2 O3 C6 82.3(2) 4_655 4_655 4_655 ?
N2 O3 C6 38.0(2) 4_655 4_655 4_655 ?
N2 O3 H1 120.5 4_655 4_655 4_655 no
N2 O3 H1 120.5 4_655 4_655 4_655 no
N2 O3 H1 5.7 4_655 4_655 4_655 no
N2 O3 H2 65.6 4_655 4_655 4_655 no
N2 O3 H2 65.6 4_655 4_655 4_655 no
N2 O3 H2 134.8 4_655 4_655 4_655 no
N2 O3 H3 89.7 4_655 4_655 4_655 no
N2 O3 H5 68.2 4_655 4_655 4_655 no
N2 O3 H5 68.2 4_655 4_655 4_655 no
N2 O3 H5 175.3 4_655 4_655 4_655 no
N2 O3 H6 88.5 4_655 4_655 4_655 no
N2 O3 H6 88.5 4_655 4_655 4_655 no
N2 O3 H6 46.8 4_655 4_655 4_655 no
N2 O3 H6 46.9 4_655 4_655 4_655 no
N3 O3 C1 60.3(2) . . . ?
N3 O3 C1 60.3(2) . . . ?
N3 O3 C1 145.2(5) . . . ?
N3 O3 C2 93.2(2) . . . ?
N3 O3 C2 93.3(2) . . . ?
N3 O3 C2 106.9(4) . . . ?
N3 O3 C3 82.9(2) . . . ?
N3 O3 C3 82.9(2) . . . ?
N3 O3 C3 104.0(4) . . . ?
N3 O3 C4 61.9(2) . . . ?
N3 O3 C4 61.9(2) . . . ?
N3 O3 C6 117.35(13) . . . ?
N3 O3 C6 117.37(13) . . . ?
N3 O3 C6 84.7(4) . . . ?
N3 O3 H1 87.9 . . . no
N3 O3 H1 87.9 . . . no
N3 O3 H1 117.0 . . . no
N3 O3 H2 92.1 . . . no
N3 O3 H2 92.1 . . . no
N3 O3 H2 102.5 . . . no
N3 O3 H3 147.6 . . . no
N3 O3 H5 123.1 . . . no
N3 O3 H5 123.1 . . . no
N3 O3 H5 62.0 . . . no
N3 O3 H6 124.9 . . . no
N3 O3 H6 124.9 . . . no
N3 O3 H6 77.1 . . . no
N3 O3 H6 77.1 . . . no
C1 O3 C1 105.3(2) . . . ?
C1 O3 C1 127.36(10) . . . ?
C1 O3 C2 37.1(2) . . . ?
C1 O3 C2 141.4(2) . . . ?
C1 O3 C2 118.6(1) . . . ?
C1 O3 C3 43.4(2) . . . ?
C1 O3 C3 142.4(2) . . . ?
C1 O3 C3 77.3(2) . . . ?
C1 O3 C4 36.1(2) . . . ?
C1 O3 C4 121.9(2) . . . ?
C1 O3 C6 58.83(12) . . . ?
C1 O3 C6 151.4(2) . . . ?
C1 O3 C6 107.6(1) . . . ?
C1 O3 H1 29.7 . . . no
C1 O3 H1 115.3 . . . no
C1 O3 H1 122.5 . . . no
C1 O3 H2 58.6 . . . no
C1 O3 H2 152.1 . . . no
C1 O3 H2 76.4 . . . no
C1 O3 H3 103.4 . . . no
C1 O3 H5 68.9 . . . no
C1 O3 H5 164.6 . . . no
C1 O3 H5 57.2 . . . no
C1 O3 H6 64.6 . . . no
C1 O3 H6 139.6 . . . no
C1 O3 H6 112.0 . . . no
C1 O3 H6 94.2 . . . no
C1 O3 C1 127.35(10) 1_545 1_545 1_545 ?
C1 O3 C2 141.4(2) 1_545 1_545 1_545 ?
C1 O3 C2 37.1(2) 1_545 1_545 1_545 ?
C1 O3 C2 118.6(1) 1_545 1_545 1_545 ?
C1 O3 C3 142.4(2) 1_545 1_545 1_545 ?
C1 O3 C3 43.4(2) 1_545 1_545 1_545 ?
C1 O3 C3 77.3(2) 1_545 1_545 1_545 ?
C1 O3 C4 121.9(2) 1_545 1_545 1_545 ?
C1 O3 C4 36.1(2) 1_545 1_545 1_545 ?
C1 O3 C6 151.4(2) 1_545 1_545 1_545 ?
C1 O3 C6 58.83(12) 1_545 1_545 1_545 ?
C1 O3 C6 107.6(1) 1_545 1_545 1_545 ?
C1 O3 H1 115.3 1_545 1_545 1_545 no
C1 O3 H1 29.7 1_545 1_545 1_545 no
C1 O3 H1 122.5 1_545 1_545 1_545 no
C1 O3 H2 152.1 1_545 1_545 1_545 no
C1 O3 H2 58.6 1_545 1_545 1_545 no
C1 O3 H2 76.4 1_545 1_545 1_545 no
C1 O3 H3 103.4 1_545 1_545 1_545 no
C1 O3 H5 164.6 1_545 1_545 1_545 no
C1 O3 H5 68.9 1_545 1_545 1_545 no
C1 O3 H5 57.2 1_545 1_545 1_545 no
C1 O3 H6 139.6 1_545 1_545 1_545 no
C1 O3 H6 64.6 1_545 1_545 1_545 no
C1 O3 H6 94.2 1_545 1_545 1_545 no
C1 O3 H6 112.0 1_545 1_545 1_545 no
C1 O3 C2 90.7(2) 4_655 4_655 4_655 ?
C1 O3 C2 90.7(2) 4_655 4_655 4_655 ?
C1 O3 C2 38.4(2) 4_655 4_655 4_655 ?
C1 O3 C3 87.1(2) 4_655 4_655 4_655 ?
C1 O3 C3 87.0(2) 4_655 4_655 4_655 ?
C1 O3 C3 110.7(2) 4_655 4_655 4_655 ?
C1 O3 C4 103.6(2) 4_655 4_655 4_655 ?
C1 O3 C4 103.6(2) 4_655 4_655 4_655 ?
C1 O3 C6 72.5(1) 4_655 4_655 4_655 ?
C1 O3 C6 72.5(1) 4_655 4_655 4_655 ?
C1 O3 C6 60.6(2) 4_655 4_655 4_655 ?
C1 O3 H1 111.1 4_655 4_655 4_655 no
C1 O3 H1 111.1 4_655 4_655 4_655 no
C1 O3 H1 28.2 4_655 4_655 4_655 no
C1 O3 H2 72.8 4_655 4_655 4_655 no
C1 O3 H2 72.7 4_655 4_655 4_655 no
C1 O3 H2 112.2 4_655 4_655 4_655 no
C1 O3 H3 67.1 4_655 4_655 4_655 no
C1 O3 H5 60.0 4_655 4_655 4_655 no
C1 O3 H5 60.0 4_655 4_655 4_655 no
C1 O3 H5 152.7 4_655 4_655 4_655 no
C1 O3 H6 73.8 4_655 4_655 4_655 no
C1 O3 H6 73.8 4_655 4_655 4_655 no
C1 O3 H6 68.8 4_655 4_655 4_655 no
C1 O3 H6 68.8 4_655 4_655 4_655 no
C2 O3 C2 166.6(3) . . . ?
C2 O3 C2 94.7(2) . . . ?
C2 O3 C3 23.9(2) . . . ?
C2 O3 C3 169.5(3) . . . ?
C2 O3 C3 83.5(2) . . . ?
C2 O3 C4 38.7(2) . . . ?
C2 O3 C4 152.7(2) . . . ?
C2 O3 C6 24.28(13) . . . ?
C2 O3 C6 146.3(2) . . . ?
C2 O3 C6 96.2(2) . . . ?
C2 O3 H1 29.9 . . . no
C2 O3 H1 138.8 . . . no
C2 O3 H1 93.8 . . . no
C2 O3 H2 33.7 . . . no
C2 O3 H2 157.4 . . . no
C2 O3 H2 83.6 . . . no
C2 O3 H3 84.1 . . . no
C2 O3 H5 31.9 . . . no
C2 O3 H5 143.7 . . . no
C2 O3 H5 86.3 . . . no
C2 O3 H6 35.9 . . . no
C2 O3 H6 132.6 . . . no
C2 O3 H6 107.4 . . . no
C2 O3 H6 85.6 . . . no
C2 O3 C2 94.7(2) 1_545 1_545 1_545 ?
C2 O3 C3 169.5(3) 1_545 1_545 1_545 ?
C2 O3 C3 23.9(2) 1_545 1_545 1_545 ?
C2 O3 C3 83.5(2) 1_545 1_545 1_545 ?
C2 O3 C4 152.7(2) 1_545 1_545 1_545 ?
C2 O3 C4 38.7(2) 1_545 1_545 1_545 ?
C2 O3 C6 146.3(2) 1_545 1_545 1_545 ?
C2 O3 C6 24.27(13) 1_545 1_545 1_545 ?
C2 O3 C6 96.2(2) 1_545 1_545 1_545 ?
C2 O3 H1 138.8 1_545 1_545 1_545 no
C2 O3 H1 29.9 1_545 1_545 1_545 no
C2 O3 H1 93.8 1_545 1_545 1_545 no
C2 O3 H2 157.4 1_545 1_545 1_545 no
C2 O3 H2 33.7 1_545 1_545 1_545 no
C2 O3 H2 83.5 1_545 1_545 1_545 no
C2 O3 H3 84.1 1_545 1_545 1_545 no
C2 O3 H5 143.7 1_545 1_545 1_545 no
C2 O3 H5 31.9 1_545 1_545 1_545 no
C2 O3 H5 86.3 1_545 1_545 1_545 no
C2 O3 H6 132.6 1_545 1_545 1_545 no
C2 O3 H6 35.9 1_545 1_545 1_545 no
C2 O3 H6 85.6 1_545 1_545 1_545 no
C2 O3 H6 107.4 1_545 1_545 1_545 no
C2 O3 C3 77.2(2) 4_655 4_655 4_655 ?
C2 O3 C3 77.2(2) 4_655 4_655 4_655 ?
C2 O3 C3 149.1(2) 4_655 4_655 4_655 ?
C2 O3 C4 83.2(2) 4_655 4_655 4_655 ?
C2 O3 C4 83.2(2) 4_655 4_655 4_655 ?
C2 O3 C6 89.8(2) 4_655 4_655 4_655 ?
C2 O3 C6 89.8(2) 4_655 4_655 4_655 ?
C2 O3 C6 22.22(12) 4_655 4_655 4_655 ?
C2 O3 H1 124.4 4_655 4_655 4_655 no
C2 O3 H1 124.3 4_655 4_655 4_655 no
C2 O3 H1 10.1 4_655 4_655 4_655 no
C2 O3 H2 62.8 4_655 4_655 4_655 no
C2 O3 H2 62.8 4_655 4_655 4_655 no
C2 O3 H2 150.6 4_655 4_655 4_655 no
C2 O3 H3 105.5 4_655 4_655 4_655 no
C2 O3 H5 75.8 4_655 4_655 4_655 no
C2 O3 H5 75.8 4_655 4_655 4_655 no
C2 O3 H5 168.9 4_655 4_655 4_655 no
C2 O3 H6 98.9 4_655 4_655 4_655 no
C2 O3 H6 98.9 4_655 4_655 4_655 no
C2 O3 H6 31.8 4_655 4_655 4_655 no
C2 O3 H6 31.8 4_655 4_655 4_655 no
C3 O3 C3 145.6(3) . . . ?
C3 O3 C3 106.9(2) . . . ?
C3 O3 C4 21.11(13) . . . ?
C3 O3 C4 132.3(2) . . . ?
C3 O3 C6 41.8(2) . . . ?
C3 O3 C6 158.7(2) . . . ?
C3 O3 C6 73.8(2) . . . ?
C3 O3 H1 51.1 . . . no
C3 O3 H1 158.3 . . . no
C3 O3 H1 79.4 . . . no
C3 O3 H2 15.2 . . . no
C3 O3 H2 136.3 . . . no
C3 O3 H2 106.8 . . . no
C3 O3 H3 104.4 . . . no
C3 O3 H5 41.2 . . . no
C3 O3 H5 147.0 . . . no
C3 O3 H5 100.3 . . . no
C3 O3 H6 56.3 . . . no
C3 O3 H6 151.2 . . . no
C3 O3 H6 84.0 . . . no
C3 O3 H6 62.3 . . . no
C3 O3 C3 106.9(2) 1_545 1_545 1_545 ?
C3 O3 C4 132.3(2) 1_545 1_545 1_545 ?
C3 O3 C4 21.12(13) 1_545 1_545 1_545 ?
C3 O3 C6 158.7(2) 1_545 1_545 1_545 ?
C3 O3 C6 41.8(2) 1_545 1_545 1_545 ?
C3 O3 C6 73.8(2) 1_545 1_545 1_545 ?
C3 O3 H1 158.3 1_545 1_545 1_545 no
C3 O3 H1 51.1 1_545 1_545 1_545 no
C3 O3 H1 79.4 1_545 1_545 1_545 no
C3 O3 H2 136.3 1_545 1_545 1_545 no
C3 O3 H2 15.2 1_545 1_545 1_545 no
C3 O3 H2 106.8 1_545 1_545 1_545 no
C3 O3 H3 104.4 1_545 1_545 1_545 no
C3 O3 H5 147.0 1_545 1_545 1_545 no
C3 O3 H5 41.2 1_545 1_545 1_545 no
C3 O3 H5 100.3 1_545 1_545 1_545 no
C3 O3 H6 151.1 1_545 1_545 1_545 no
C3 O3 H6 56.3 1_545 1_545 1_545 no
C3 O3 H6 62.3 1_545 1_545 1_545 no
C3 O3 H6 84.0 1_545 1_545 1_545 no
C3 O3 C4 111.9(2) 4_654 4_654 4_654 ?
C3 O3 C4 111.9(2) 4_654 4_654 4_654 ?
C3 O3 C6 75.9(2) 4_654 4_654 4_654 ?
C3 O3 C6 75.9(2) 4_654 4_654 4_654 ?
C3 O3 C6 171.3(2) 4_654 4_654 4_654 ?
C3 O3 H1 56.5 4_654 4_654 4_654 no
C3 O3 H1 56.5 4_654 4_654 4_654 no
C3 O3 H1 139.0 4_654 4_654 4_654 no
C3 O3 H2 116.4 4_654 4_654 4_654 no
C3 O3 H2 116.4 4_654 4_654 4_654 no
C3 O3 H2 1.5 4_654 4_654 4_654 no
C3 O3 H3 43.6 4_654 4_654 4_654 no
C3 O3 H5 87.4 4_654 4_654 4_654 no
C3 O3 H5 87.4 4_654 4_654 4_654 no
C3 O3 H5 42.0 4_654 4_654 4_654 no
C3 O3 H6 62.4 4_654 4_654 4_654 no
C3 O3 H6 62.4 4_654 4_654 4_654 no
C3 O3 H6 169.1 4_654 4_654 4_654 no
C3 O3 H6 169.1 4_654 4_654 4_654 no
C4 O3 C4 114.4(2) . . . ?
C4 O3 C6 61.02(12) . . . ?
C4 O3 C6 172.2(2) . . . ?
C4 O3 C6 72.0(2) . . . ?
C4 O3 H1 56.8 . . . no
C4 O3 H1 145.3 . . . no
C4 O3 H1 88.6 . . . no
C4 O3 H2 31.8 . . . no
C4 O3 H2 129.4 . . . no
C4 O3 H2 111.3 . . . no
C4 O3 H3 122.8 . . . no
C4 O3 H5 62.2 . . . no
C4 O3 H5 159.0 . . . no
C4 O3 H5 90.8 . . . no
C4 O3 H6 74.3 . . . no
C4 O3 H6 171.3 . . . no
C4 O3 H6 78.3 . . . no
C4 O3 H6 58.7 . . . no
C4 O3 C6 172.2(2) 1_545 1_545 1_545 ?
C4 O3 C6 61.02(12) 1_545 1_545 1_545 ?
C4 O3 C6 72.0(2) 1_545 1_545 1_545 ?
C4 O3 H1 145.3 1_545 1_545 1_545 no
C4 O3 H1 56.8 1_545 1_545 1_545 no
C4 O3 H1 88.6 1_545 1_545 1_545 no
C4 O3 H2 129.4 1_545 1_545 1_545 no
C4 O3 H2 31.8 1_545 1_545 1_545 no
C4 O3 H2 111.3 1_545 1_545 1_545 no
C4 O3 H3 122.8 1_545 1_545 1_545 no
C4 O3 H5 159.0 1_545 1_545 1_545 no
C4 O3 H5 62.2 1_545 1_545 1_545 no
C4 O3 H5 90.9 1_545 1_545 1_545 no
C4 O3 H6 171.3 1_545 1_545 1_545 no
C4 O3 H6 74.3 1_545 1_545 1_545 no
C4 O3 H6 58.7 1_545 1_545 1_545 no
C4 O3 H6 78.3 1_545 1_545 1_545 no
C6 O3 C6 122.7(2) . . . ?
C6 O3 C6 100.3(2) . . . ?
C6 O3 H1 39.0 . . . no
C6 O3 H1 130.8 . . . no
C6 O3 H1 85.0 . . . no
C6 O3 H2 43.2 . . . no
C6 O3 H2 145.3 . . . no
C6 O3 H2 76.6 . . . no
C6 O3 H3 62.6 . . . no
C6 O3 H5 14.1 . . . no
C6 O3 H5 119.5 . . . no
C6 O3 H5 95.5 . . . no
C6 O3 H6 15.1 . . . no
C6 O3 H6 110.4 . . . no
C6 O3 H6 113.5 . . . no
C6 O3 H6 93.8 . . . no
C6 O3 C6 100.3(2) 1_545 1_545 1_545 ?
C6 O3 H1 130.8 1_545 1_545 1_545 no
C6 O3 H1 39.0 1_545 1_545 1_545 no
C6 O3 H1 85.0 1_545 1_545 1_545 no
C6 O3 H2 145.3 1_545 1_545 1_545 no
C6 O3 H2 43.2 1_545 1_545 1_545 no
C6 O3 H2 76.6 1_545 1_545 1_545 no
C6 O3 H3 62.5 1_545 1_545 1_545 no
C6 O3 H5 119.5 1_545 1_545 1_545 no
C6 O3 H5 14.1 1_545 1_545 1_545 no
C6 O3 H5 95.5 1_545 1_545 1_545 no
C6 O3 H6 110.4 1_545 1_545 1_545 no
C6 O3 H6 15.1 1_545 1_545 1_545 no
C6 O3 H6 93.8 1_545 1_545 1_545 no
C6 O3 H6 113.5 1_545 1_545 1_545 no
C6 O3 H1 124.9 4_655 4_655 4_655 no
C6 O3 H1 124.9 4_655 4_655 4_655 no
C6 O3 H1 32.3 4_655 4_655 4_655 no
C6 O3 H2 62.5 4_655 4_655 4_655 no
C6 O3 H2 62.5 4_655 4_655 4_655 no
C6 O3 H2 172.8 4_655 4_655 4_655 no
C6 O3 H3 127.7 4_655 4_655 4_655 no
C6 O3 H5 87.8 4_655 4_655 4_655 no
C6 O3 H5 87.8 4_655 4_655 4_655 no
C6 O3 H5 146.7 4_655 4_655 4_655 no
C6 O3 H6 112.8 4_655 4_655 4_655 no
C6 O3 H6 112.8 4_655 4_655 4_655 no
C6 O3 H6 13.4 4_655 4_655 4_655 no
C6 O3 H6 13.4 4_655 4_655 4_655 no
H1 O3 H1 109.2 . . . no
H1 O3 H1 122.2 . . . no
H1 O3 H2 63.3 . . . no
H1 O3 H2 172.5 . . . no
H1 O3 H2 56.2 . . . no
H1 O3 H3 73.9 . . . no
H1 O3 H5 52.7 . . . no
H1 O3 H5 138.7 . . . no
H1 O3 H5 58.1 . . . no
H1 O3 H6 38.5 . . . no
H1 O3 H6 116.0 . . . no
H1 O3 H6 134.3 . . . no
H1 O3 H6 113.0 . . . no
H1 O3 H1 122.1 1_545 1_545 1_545 no
H1 O3 H2 172.5 1_545 1_545 1_545 no
H1 O3 H2 63.3 1_545 1_545 1_545 no
H1 O3 H2 56.2 1_545 1_545 1_545 no
H1 O3 H3 73.8 1_545 1_545 1_545 no
H1 O3 H5 138.7 1_545 1_545 1_545 no
H1 O3 H5 52.7 1_545 1_545 1_545 no
H1 O3 H5 58.1 1_545 1_545 1_545 no
H1 O3 H6 115.9 1_545 1_545 1_545 no
H1 O3 H6 38.5 1_545 1_545 1_545 no
H1 O3 H6 113.0 1_545 1_545 1_545 no
H1 O3 H6 134.3 1_545 1_545 1_545 no
H1 O3 H2 64.4 4_655 4_655 4_655 no
H1 O3 H2 64.4 4_655 4_655 4_655 no
H1 O3 H2 140.5 4_655 4_655 4_655 no
H1 O3 H3 95.3 4_655 4_655 4_655 no
H1 O3 H5 70.8 4_655 4_655 4_655 no
H1 O3 H5 70.8 4_655 4_655 4_655 no
H1 O3 H5 179.0 4_655 4_655 4_655 no
H1 O3 H6 92.2 4_655 4_655 4_655 no
H1 O3 H6 92.2 4_655 4_655 4_655 no
H1 O3 H6 41.4 4_655 4_655 4_655 no
H1 O3 H6 41.4 4_655 4_655 4_655 no
H2 O3 H2 124.1 . . . no
H2 O3 H2 116.6 . . . no
H2 O3 H3 102.6 . . . no
H2 O3 H5 37.0 . . . no
H2 O3 H5 132.4 . . . no
H2 O3 H5 115.4 . . . no
H2 O3 H6 58.3 . . . no
H2 O3 H6 142.8 . . . no
H2 O3 H6 74.3 . . . no
H2 O3 H6 52.8 . . . no
H2 O3 H2 116.6 1_545 1_545 1_545 no
H2 O3 H3 102.6 1_545 1_545 1_545 no
H2 O3 H5 132.3 1_545 1_545 1_545 no
H2 O3 H5 37.0 1_545 1_545 1_545 no
H2 O3 H5 115.5 1_545 1_545 1_545 no
H2 O3 H6 142.8 1_545 1_545 1_545 no
H2 O3 H6 58.2 1_545 1_545 1_545 no
H2 O3 H6 52.8 1_545 1_545 1_545 no
H2 O3 H6 74.3 1_545 1_545 1_545 no
H2 O3 H3 45.1 4_654 4_654 4_654 no
H2 O3 H5 88.3 4_654 4_654 4_654 no
H2 O3 H5 88.3 4_654 4_654 4_654 no
H2 O3 H5 40.5 4_654 4_654 4_654 no
H2 O3 H6 63.2 4_654 4_654 4_654 no
H2 O3 H6 63.2 4_654 4_654 4_654 no
H2 O3 H6 169.1 4_654 4_654 4_654 no
H2 O3 H6 169.1 4_654 4_654 4_654 no
H3 O3 H5 65.6 4_654 4_654 4_654 no
H3 O3 H5 65.6 4_654 4_654 4_654 no
H3 O3 H5 85.6 4_654 4_654 4_654 no
H3 O3 H6 48.5 4_654 4_654 4_654 no
H3 O3 H6 48.5 4_654 4_654 4_654 no
H3 O3 H6 134.5 4_654 4_654 4_654 no
H3 O3 H6 134.5 4_654 4_654 4_654 no
H5 O3 H5 112.8 . . . no
H5 O3 H5 109.6 . . . no
H5 O3 H6 25.1 . . . no
H5 O3 H6 110.0 . . . no
H5 O3 H6 101.1 . . . no
H5 O3 H6 83.0 . . . no
H5 O3 H5 109.6 1_545 1_545 1_545 no
H5 O3 H6 110.0 1_545 1_545 1_545 no
H5 O3 H6 25.1 1_545 1_545 1_545 no
H5 O3 H6 83.0 1_545 1_545 1_545 no
H5 O3 H6 101.2 1_545 1_545 1_545 no
H5 O3 H6 88.4 4_654 4_654 4_654 no
H5 O3 H6 88.4 4_654 4_654 4_654 no
H5 O3 H6 137.7 4_654 4_654 4_654 no
H5 O3 H6 137.7 4_654 4_654 4_654 no
H6 O3 H6 97.0 . . . no
H6 O3 H6 126.1 . . . no
H6 O3 H6 107.9 . . . no
H6 O3 H6 107.9 7_545 7_545 7_545 no
H6 O3 H6 126.1 7_545 7_545 7_545 no
H6 O3 H6 21.8 6_645 6_645 6_645 no
CL1 O4 O2 151.7(3) 3_647 3_647 3_647 ?
CL1 O4 O3 148.3(3) 3_647 3_647 3_647 ?
CL1 O4 N1 102.19(13) 3_647 3_647 3_647 ?
CL1 O4 N1 102.21(13) 3_647 3_647 3_647 ?
CL1 O4 N2 97.8(2) 3_647 3_647 3_647 ?
CL1 O4 N3 178.8(5) 3_647 3_647 3_647 ?
CL1 O4 C2 78.0(2) 3_647 3_647 3_647 ?
CL1 O4 C3 104.2(2) 3_647 3_647 3_647 ?
CL1 O4 C3 104.2(2) 3_647 3_647 3_647 ?
CL1 O4 C4 91.7(2) 3_647 3_647 3_647 ?
CL1 O4 C4 91.7(2) 3_647 3_647 3_647 ?
CL1 O4 C5 66.6(1) 3_647 3_647 3_647 ?
CL1 O4 C5 66.6(1) 3_647 3_647 3_647 ?
CL1 O4 C6 56.9(2) 3_647 3_647 3_647 ?
CL1 O4 C7 89.9(2) 3_647 3_647 3_647 ?
CL1 O4 C7 90.0(2) 3_647 3_647 3_647 ?
CL1 O4 C8 84.5(2) 3_647 3_647 3_647 ?
CL1 O4 C8 84.5(2) 3_647 3_647 3_647 ?
CL1 O4 H1 105.9 3_647 3_647 3_647 no
CL1 O4 H2 96.5 3_647 3_647 3_647 no
CL1 O4 H2 96.5 3_647 3_647 3_647 no
CL1 O4 H3 63.6 3_647 3_647 3_647 no
CL1 O4 H3 63.6 3_647 3_647 3_647 no
CL1 O4 H4 54.8 3_647 3_647 3_647 no
CL1 O4 H4 54.8 3_647 3_647 3_647 no
CL1 O4 H5 48.6 3_647 3_647 3_647 no
CL1 O4 H6 55.4 3_647 3_647 3_647 no
CL1 O4 H6 55.4 3_647 3_647 3_647 no
CL1 O4 H7 87.4 3_647 3_647 3_647 no
CL1 O4 H7 87.4 3_647 3_647 3_647 no
O2 O4 O3 60.0(3) . . . ?
O2 O4 N1 69.96(13) . . . ?
O2 O4 N1 69.95(13) . . . ?
O2 O4 N2 110.5(3) . . . ?
O2 O4 N3 29.5(4) . . . ?
O2 O4 C2 130.3(3) . . . ?
O2 O4 C3 87.0(2) . . . ?
O2 O4 C3 87.0(2) . . . ?
O2 O4 C4 89.0(2) . . . ?
O2 O4 C4 89.0(2) . . . ?
O2 O4 C5 111.4(2) . . . ?
O2 O4 C5 111.4(2) . . . ?
O2 O4 C6 151.4(3) . . . ?
O2 O4 C7 73.5(2) . . . ?
O2 O4 C7 73.5(2) . . . ?
O2 O4 C8 72.2(2) . . . ?
O2 O4 C8 72.2(2) . . . ?
O2 O4 H1 102.4 . . . no
O2 O4 H2 99.0 . . . no
O2 O4 H2 99.0 . . . no
O2 O4 H3 121.5 . . . no
O2 O4 H3 121.5 . . . no
O2 O4 H4 117.0 . . . no
O2 O4 H4 117.0 . . . no
O2 O4 H5 159.7 . . . no
O2 O4 H6 150.6 . . . no
O2 O4 H6 150.6 . . . no
O2 O4 H7 67.1 . . . no
O2 O4 H7 67.1 . . . no
O3 O4 N1 89.6(2) . . . ?
O3 O4 N1 89.6(2) . . . ?
O3 O4 N2 50.5(2) . . . ?
O3 O4 N3 30.5(4) . . . ?
O3 O4 C2 70.3(2) . . . ?
O3 O4 C3 67.14(13) . . . ?
O3 O4 C3 67.12(13) . . . ?
O3 O4 C4 88.0(2) . . . ?
O3 O4 C4 88.0(2) . . . ?
O3 O4 C5 108.8(2) . . . ?
O3 O4 C5 108.7(2) . . . ?
O3 O4 C6 91.5(2) . . . ?
O3 O4 C7 108.5(2) . . . ?
O3 O4 C7 108.5(2) . . . ?
O3 O4 C8 120.9(2) . . . ?
O3 O4 C8 120.9(2) . . . ?
O3 O4 H1 42.5 . . . no
O3 O4 H2 67.7 . . . no
O3 O4 H2 67.7 . . . no
O3 O4 H3 103.5 . . . no
O3 O4 H3 103.5 . . . no
O3 O4 H4 123.3 . . . no
O3 O4 H4 123.3 . . . no
O3 O4 H5 99.8 . . . no
O3 O4 H6 94.1 . . . no
O3 O4 H6 94.1 . . . no
O3 O4 H7 120.9 . . . no
O3 O4 H7 120.9 . . . no
N1 O4 N1 133.8(2) . . . ?
N1 O4 N2 107.39(12) . . . ?
N1 O4 N3 78.2(2) . . . ?
N1 O4 C2 111.54(12) . . . ?
N1 O4 C3 39.45(13) . . . ?
N1 O4 C3 153.6(2) . . . ?
N1 O4 C4 23.1(2) . . . ?
N1 O4 C4 156.8(3) . . . ?
N1 O4 C5 41.5(1) . . . ?
N1 O4 C5 159.7(2) . . . ?
N1 O4 C6 113.10(12) . . . ?
N1 O4 C7 21.05(10) . . . ?
N1 O4 C7 122.4(2) . . . ?
N1 O4 C8 39.89(12) . . . ?
N1 O4 C8 105.3(2) . . . ?
N1 O4 H1 105.1 . . . no
N1 O4 H2 52.2 . . . no
N1 O4 H2 157.2 . . . no
N1 O4 H3 53.2 . . . no
N1 O4 H3 165.7 . . . no
N1 O4 H4 48.7 . . . no
N1 O4 H4 146.1 . . . no
N1 O4 H5 112.8 . . . no
N1 O4 H6 127.7 . . . no
N1 O4 H6 98.4 . . . no
N1 O4 H7 47.3 . . . no
N1 O4 H7 95.7 . . . no
N1 O4 N2 107.36(12) 1_545 1_545 1_545 ?
N1 O4 N3 78.2(2) 1_545 1_545 1_545 ?
N1 O4 C2 111.52(12) 1_545 1_545 1_545 ?
N1 O4 C3 153.6(2) 1_545 1_545 1_545 ?
N1 O4 C3 39.44(13) 1_545 1_545 1_545 ?
N1 O4 C4 156.8(3) 1_545 1_545 1_545 ?
N1 O4 C4 23.1(2) 1_545 1_545 1_545 ?
N1 O4 C5 159.7(2) 1_545 1_545 1_545 ?
N1 O4 C5 41.5(1) 1_545 1_545 1_545 ?
N1 O4 C6 113.09(12) 1_545 1_545 1_545 ?
N1 O4 C7 122.4(2) 1_545 1_545 1_545 ?
N1 O4 C7 21.06(10) 1_545 1_545 1_545 ?
N1 O4 C8 105.3(2) 1_545 1_545 1_545 ?
N1 O4 C8 39.91(12) 1_545 1_545 1_545 ?
N1 O4 H1 105.1 1_545 1_545 1_545 no
N1 O4 H2 157.2 1_545 1_545 1_545 no
N1 O4 H2 52.2 1_545 1_545 1_545 no
N1 O4 H3 165.7 1_545 1_545 1_545 no
N1 O4 H3 53.2 1_545 1_545 1_545 no
N1 O4 H4 146.1 1_545 1_545 1_545 no
N1 O4 H4 48.7 1_545 1_545 1_545 no
N1 O4 H5 112.8 1_545 1_545 1_545 no
N1 O4 H6 98.4 1_545 1_545 1_545 no
N1 O4 H6 127.7 1_545 1_545 1_545 no
N1 O4 H7 95.7 1_545 1_545 1_545 no
N1 O4 H7 47.3 1_545 1_545 1_545 no
N2 O4 N3 81.0(4) 4_655 4_655 4_655 ?
N2 O4 C2 19.76(12) 4_655 4_655 4_655 ?
N2 O4 C3 68.07(12) 4_655 4_655 4_655 ?
N2 O4 C3 68.05(12) 4_655 4_655 4_655 ?
N2 O4 C4 88.8(2) 4_655 4_655 4_655 ?
N2 O4 C4 88.7(2) 4_655 4_655 4_655 ?
N2 O4 C5 91.3(2) 4_655 4_655 4_655 ?
N2 O4 C5 91.3(2) 4_655 4_655 4_655 ?
N2 O4 C6 40.9(2) 4_655 4_655 4_655 ?
N2 O4 C7 126.63(10) 4_655 4_655 4_655 ?
N2 O4 C7 126.61(10) 4_655 4_655 4_655 ?
N2 O4 C8 145.90(10) 4_655 4_655 4_655 ?
N2 O4 C8 145.89(10) 4_655 4_655 4_655 ?
N2 O4 H1 8.1 4_655 4_655 4_655 no
N2 O4 H2 56.6 4_655 4_655 4_655 no
N2 O4 H2 56.6 4_655 4_655 4_655 no
N2 O4 H3 77.7 4_655 4_655 4_655 no
N2 O4 H3 77.7 4_655 4_655 4_655 no
N2 O4 H4 100.9 4_655 4_655 4_655 no
N2 O4 H4 100.9 4_655 4_655 4_655 no
N2 O4 H5 49.2 4_655 4_655 4_655 no
N2 O4 H6 45.6 4_655 4_655 4_655 no
N2 O4 H6 45.6 4_655 4_655 4_655 no
N2 O4 H7 154.6 4_655 4_655 4_655 no
N2 O4 H7 154.6 4_655 4_655 4_655 no
N3 O4 C2 100.8(4) . . . ?
N3 O4 C3 75.4(2) . . . ?
N3 O4 C3 75.4(2) . . . ?
N3 O4 C4 88.3(2) . . . ?
N3 O4 C4 88.3(2) . . . ?
N3 O4 C5 113.4(1) . . . ?
N3 O4 C5 113.4(1) . . . ?
N3 O4 C6 122.0(5) . . . ?
N3 O4 C7 90.8(3) . . . ?
N3 O4 C7 90.7(3) . . . ?
N3 O4 C8 96.5(4) . . . ?
N3 O4 C8 96.4(4) . . . ?
N3 O4 H1 73.0 . . . no
N3 O4 H2 82.9 . . . no
N3 O4 H2 82.9 . . . no
N3 O4 H3 116.0 . . . no
N3 O4 H3 116.0 . . . no
N3 O4 H4 125.3 . . . no
N3 O4 H4 125.3 . . . no
N3 O4 H5 130.3 . . . no
N3 O4 H6 123.5 . . . no
N3 O4 H6 123.5 . . . no
N3 O4 H7 93.7 . . . no
N3 O4 H7 93.7 . . . no
C2 O4 C3 73.43(13) 4_655 4_655 4_655 ?
C2 O4 C3 73.41(13) 4_655 4_655 4_655 ?
C2 O4 C4 89.4(2) 4_655 4_655 4_655 ?
C2 O4 C4 89.3(2) 4_655 4_655 4_655 ?
C2 O4 C5 83.5(2) 4_655 4_655 4_655 ?
C2 O4 C5 83.5(2) 4_655 4_655 4_655 ?
C2 O4 C6 21.1(2) 4_655 4_655 4_655 ?
C2 O4 C7 126.08(12) 4_655 4_655 4_655 ?
C2 O4 C7 126.06(12) 4_655 4_655 4_655 ?
C2 O4 C8 141.7(2) 4_655 4_655 4_655 ?
C2 O4 C8 141.7(2) 4_655 4_655 4_655 ?
C2 O4 H1 27.8 4_655 4_655 4_655 no
C2 O4 H2 59.7 4_655 4_655 4_655 no
C2 O4 H2 59.7 4_655 4_655 4_655 no
C2 O4 H3 68.8 4_655 4_655 4_655 no
C2 O4 H3 68.8 4_655 4_655 4_655 no
C2 O4 H4 89.4 4_655 4_655 4_655 no
C2 O4 H4 89.4 4_655 4_655 4_655 no
C2 O4 H5 29.4 4_655 4_655 4_655 no
C2 O4 H6 27.8 4_655 4_655 4_655 no
C2 O4 H6 27.8 4_655 4_655 4_655 no
C2 O4 H7 151.2 4_655 4_655 4_655 no
C2 O4 H7 151.2 4_655 4_655 4_655 no
C3 O4 C3 130.1(2) . . . ?
C3 O4 C4 23.1(2) . . . ?
C3 O4 C4 153.2(3) . . . ?
C3 O4 C5 41.8(2) . . . ?
C3 O4 C5 156.6(2) . . . ?
C3 O4 C6 81.1(2) . . . ?
C3 O4 C7 58.87(12) . . . ?
C3 O4 C7 158.6(2) . . . ?
C3 O4 C8 78.33(13) . . . ?
C3 O4 C8 144.5(2) . . . ?
C3 O4 H1 66.6 . . . no
C3 O4 H2 14.2 . . . no
C3 O4 H2 122.9 . . . no
C3 O4 H3 40.7 . . . no
C3 O4 H3 141.9 . . . no
C3 O4 H4 56.3 . . . no
C3 O4 H4 156.0 . . . no
C3 O4 H5 84.5 . . . no
C3 O4 H6 95.7 . . . no
C3 O4 H6 68.9 . . . no
C3 O4 H7 86.5 . . . no
C3 O4 H7 134.9 . . . no
C3 O4 C4 153.2(3) 1_545 1_545 1_545 ?
C3 O4 C4 23.1(2) 1_545 1_545 1_545 ?
C3 O4 C5 156.6(2) 1_545 1_545 1_545 ?
C3 O4 C5 41.8(2) 1_545 1_545 1_545 ?
C3 O4 C6 81.1(2) 1_545 1_545 1_545 ?
C3 O4 C7 158.6(2) 1_545 1_545 1_545 ?
C3 O4 C7 58.88(12) 1_545 1_545 1_545 ?
C3 O4 C8 144.5(2) 1_545 1_545 1_545 ?
C3 O4 C8 78.34(13) 1_545 1_545 1_545 ?
C3 O4 H1 66.6 1_545 1_545 1_545 no
C3 O4 H2 122.9 1_545 1_545 1_545 no
C3 O4 H2 14.2 1_545 1_545 1_545 no
C3 O4 H3 141.9 1_545 1_545 1_545 no
C3 O4 H3 40.7 1_545 1_545 1_545 no
C3 O4 H4 156.0 1_545 1_545 1_545 no
C3 O4 H4 56.3 1_545 1_545 1_545 no
C3 O4 H5 84.5 1_545 1_545 1_545 no
C3 O4 H6 68.9 1_545 1_545 1_545 no
C3 O4 H6 95.7 1_545 1_545 1_545 no
C3 O4 H7 134.9 1_545 1_545 1_545 no
C3 O4 H7 86.5 1_545 1_545 1_545 no
C4 O4 C4 176.0(4) . . . ?
C4 O4 C5 25.1(2) . . . ?
C4 O4 C5 158.1(3) . . . ?
C4 O4 C6 90.1(2) . . . ?
C4 O4 C7 38.1(2) . . . ?
C4 O4 C7 144.0(2) . . . ?
C4 O4 C8 57.1(2) . . . ?
C4 O4 C8 125.3(2) . . . ?
C4 O4 H1 88.5 . . . no
C4 O4 H2 32.2 . . . no
C4 O4 H2 145.1 . . . no
C4 O4 H3 32.5 . . . no
C4 O4 H3 149.3 . . . no
C4 O4 H4 37.8 . . . no
C4 O4 H4 146.0 . . . no
C4 O4 H5 90.4 . . . no
C4 O4 H6 104.8 . . . no
C4 O4 H6 75.5 . . . no
C4 O4 H7 66.1 . . . no
C4 O4 H7 116.1 . . . no
C4 O4 C5 158.1(3) 1_545 1_545 1_545 ?
C4 O4 C5 25.1(2) 1_545 1_545 1_545 ?
C4 O4 C6 90.1(2) 1_545 1_545 1_545 ?
C4 O4 C7 144.0(2) 1_545 1_545 1_545 ?
C4 O4 C7 38.1(2) 1_545 1_545 1_545 ?
C4 O4 C8 125.3(2) 1_545 1_545 1_545 ?
C4 O4 C8 57.2(2) 1_545 1_545 1_545 ?
C4 O4 H1 88.5 1_545 1_545 1_545 no
C4 O4 H2 145.1 1_545 1_545 1_545 no
C4 O4 H2 32.2 1_545 1_545 1_545 no
C4 O4 H3 149.3 1_545 1_545 1_545 no
C4 O4 H3 32.5 1_545 1_545 1_545 no
C4 O4 H4 146.0 1_545 1_545 1_545 no
C4 O4 H4 37.8 1_545 1_545 1_545 no
C4 O4 H5 90.4 1_545 1_545 1_545 no
C4 O4 H6 75.5 1_545 1_545 1_545 no
C4 O4 H6 104.8 1_545 1_545 1_545 no
C4 O4 H7 116.1 1_545 1_545 1_545 no
C4 O4 H7 66.1 1_545 1_545 1_545 no
C5 O4 C5 133.0(3) . . . ?
C5 O4 C6 75.9(2) . . . ?
C5 O4 C7 44.5(2) . . . ?
C5 O4 C7 138.7(2) . . . ?
C5 O4 C8 58.2(2) . . . ?
C5 O4 C8 120.1(2) . . . ?
C5 O4 H1 94.5 . . . no
C5 O4 H2 42.5 . . . no
C5 O4 H2 142.4 . . . no
C5 O4 H3 14.7 . . . no
C5 O4 H3 126.6 . . . no
C5 O4 H4 14.5 . . . no
C5 O4 H4 121.2 . . . no
C5 O4 H5 73.4 . . . no
C5 O4 H6 89.0 . . . no
C5 O4 H6 61.2 . . . no
C5 O4 H7 67.8 . . . no
C5 O4 H7 113.4 . . . no
C5 O4 C6 75.9(2) 1_545 1_545 1_545 ?
C5 O4 C7 138.7(2) 1_545 1_545 1_545 ?
C5 O4 C7 44.5(2) 1_545 1_545 1_545 ?
C5 O4 C8 120.1(2) 1_545 1_545 1_545 ?
C5 O4 C8 58.3(2) 1_545 1_545 1_545 ?
C5 O4 H1 94.5 1_545 1_545 1_545 no
C5 O4 H2 142.4 1_545 1_545 1_545 no
C5 O4 H2 42.5 1_545 1_545 1_545 no
C5 O4 H3 126.6 1_545 1_545 1_545 no
C5 O4 H3 14.7 1_545 1_545 1_545 no
C5 O4 H4 121.2 1_545 1_545 1_545 no
C5 O4 H4 14.5 1_545 1_545 1_545 no
C5 O4 H5 73.4 1_545 1_545 1_545 no
C5 O4 H6 61.2 1_545 1_545 1_545 no
C5 O4 H6 89.0 1_545 1_545 1_545 no
C5 O4 H7 113.5 1_545 1_545 1_545 no
C5 O4 H7 67.8 1_545 1_545 1_545 no
C6 O4 C7 120.3(2) 4_655 4_655 4_655 ?
C6 O4 C7 120.2(2) 4_655 4_655 4_655 ?
C6 O4 C8 129.5(2) 4_655 4_655 4_655 ?
C6 O4 C8 129.6(2) 4_655 4_655 4_655 ?
C6 O4 H1 49.0 4_655 4_655 4_655 no
C6 O4 H2 67.0 4_655 4_655 4_655 no
C6 O4 H2 67.0 4_655 4_655 4_655 no
C6 O4 H3 61.8 4_655 4_655 4_655 no
C6 O4 H3 61.7 4_655 4_655 4_655 no
C6 O4 H4 77.2 4_655 4_655 4_655 no
C6 O4 H4 77.2 4_655 4_655 4_655 no
C6 O4 H5 8.3 4_655 4_655 4_655 no
C6 O4 H6 14.9 4_655 4_655 4_655 no
C6 O4 H6 14.9 4_655 4_655 4_655 no
C6 O4 H7 137.1 4_655 4_655 4_655 no
C6 O4 H7 137.1 4_655 4_655 4_655 no
C7 O4 C7 106.0(2) . . . ?
C7 O4 C8 19.46(10) . . . ?
C7 O4 C8 87.3(2) . . . ?
C7 O4 H1 125.4 . . . no
C7 O4 H2 70.1 . . . no
C7 O4 H2 172.4 . . . no
C7 O4 H3 59.0 . . . no
C7 O4 H3 147.8 . . . no
C7 O4 H4 44.4 . . . no
C7 O4 H4 125.4 . . . no
C7 O4 H5 116.8 . . . no
C7 O4 H6 132.3 . . . no
C7 O4 H6 105.6 . . . no
C7 O4 H7 28.1 . . . no
C7 O4 H7 78.0 . . . no
C7 O4 C8 87.3(2) 1_545 1_545 1_545 ?
C7 O4 C8 19.47(10) 1_545 1_545 1_545 ?
C7 O4 H1 125.4 1_545 1_545 1_545 no
C7 O4 H2 172.4 1_545 1_545 1_545 no
C7 O4 H2 70.1 1_545 1_545 1_545 no
C7 O4 H3 147.8 1_545 1_545 1_545 no
C7 O4 H3 59.0 1_545 1_545 1_545 no
C7 O4 H4 125.4 1_545 1_545 1_545 no
C7 O4 H4 44.4 1_545 1_545 1_545 no
C7 O4 H5 116.8 1_545 1_545 1_545 no
C7 O4 H6 105.6 1_545 1_545 1_545 no
C7 O4 H6 132.3 1_545 1_545 1_545 no
C7 O4 H7 78.0 1_545 1_545 1_545 no
C7 O4 H7 28.1 1_545 1_545 1_545 no
C8 O4 C8 68.2(2) . . . ?
C8 O4 H1 144.8 . . . no
C8 O4 H2 89.3 . . . no
C8 O4 H2 157.3 . . . no
C8 O4 H3 72.9 . . . no
C8 O4 H3 131.4 . . . no
C8 O4 H4 53.1 . . . no
C8 O4 H4 107.9 . . . no
C8 O4 H5 123.6 . . . no
C8 O4 H6 137.1 . . . no
C8 O4 H6 116.7 . . . no
C8 O4 H7 9.6 . . . no
C8 O4 H7 59.2 . . . no
C8 O4 H1 144.8 7_545 7_545 7_545 no
C8 O4 H2 157.3 7_545 7_545 7_545 no
C8 O4 H2 89.3 7_545 7_545 7_545 no
C8 O4 H3 131.4 7_545 7_545 7_545 no
C8 O4 H3 72.9 7_545 7_545 7_545 no
C8 O4 H4 107.9 7_545 7_545 7_545 no
C8 O4 H4 53.1 7_545 7_545 7_545 no
C8 O4 H5 123.6 7_545 7_545 7_545 no
C8 O4 H6 116.7 7_545 7_545 7_545 no
C8 O4 H6 137.1 7_545 7_545 7_545 no
C8 O4 H7 59.2 7_545 7_545 7_545 no
C8 O4 H7 9.6 7_545 7_545 7_545 no
H1 O4 H2 56.6 4_655 4_655 4_655 no
H1 O4 H2 56.6 4_655 4_655 4_655 no
H1 O4 H3 81.8 4_655 4_655 4_655 no
H1 O4 H3 81.7 4_655 4_655 4_655 no
H1 O4 H4 105.3 4_655 4_655 4_655 no
H1 O4 H4 105.3 4_655 4_655 4_655 no
H1 O4 H5 57.3 4_655 4_655 4_655 no
H1 O4 H6 53.2 4_655 4_655 4_655 no
H1 O4 H6 53.2 4_655 4_655 4_655 no
H1 O4 H7 152.0 4_655 4_655 4_655 no
H1 O4 H7 152.0 4_655 4_655 4_655 no
H2 O4 H2 113.0 . . . no
H2 O4 H3 36.0 . . . no
H2 O4 H3 127.8 . . . no
H2 O4 H4 56.6 . . . no
H2 O4 H4 143.2 . . . no
H2 O4 H5 70.7 . . . no
H2 O4 H6 81.5 . . . no
H2 O4 H6 55.2 . . . no
H2 O4 H7 98.1 . . . no
H2 O4 H7 147.8 . . . no
H2 O4 H3 127.8 1_545 1_545 1_545 no
H2 O4 H3 36.0 1_545 1_545 1_545 no
H2 O4 H4 143.2 1_545 1_545 1_545 no
H2 O4 H4 56.6 1_545 1_545 1_545 no
H2 O4 H5 70.7 1_545 1_545 1_545 no
H2 O4 H6 55.2 1_545 1_545 1_545 no
H2 O4 H6 81.5 1_545 1_545 1_545 no
H2 O4 H7 147.9 1_545 1_545 1_545 no
H2 O4 H7 98.2 1_545 1_545 1_545 no
H3 O4 H3 117.0 . . . no
H3 O4 H4 23.7 . . . no
H3 O4 H4 117.7 . . . no
H3 O4 H5 60.0 . . . no
H3 O4 H6 75.4 . . . no
H3 O4 H6 46.9 . . . no
H3 O4 H7 82.4 . . . no
H3 O4 H7 126.1 . . . no
H3 O4 H4 117.7 1_545 1_545 1_545 no
H3 O4 H4 23.7 1_545 1_545 1_545 no
H3 O4 H5 60.0 1_545 1_545 1_545 no
H3 O4 H6 46.9 1_545 1_545 1_545 no
H3 O4 H6 75.4 1_545 1_545 1_545 no
H3 O4 H7 126.1 1_545 1_545 1_545 no
H3 O4 H7 82.5 1_545 1_545 1_545 no
H4 O4 H4 108.2 . . . no
H4 O4 H5 72.7 . . . no
H4 O4 H6 88.0 . . . no
H4 O4 H6 63.6 . . . no
H4 O4 H7 62.0 . . . no
H4 O4 H7 102.4 . . . no
H4 O4 H5 72.7 7_545 7_545 7_545 no
H4 O4 H6 63.6 7_545 7_545 7_545 no
H4 O4 H6 88.0 7_545 7_545 7_545 no
H4 O4 H7 102.4 7_545 7_545 7_545 no
H4 O4 H7 62.0 7_545 7_545 7_545 no
H5 O4 H6 15.6 4_655 4_655 4_655 no
H5 O4 H6 15.6 4_655 4_655 4_655 no
H5 O4 H7 130.4 4_655 4_655 4_655 no
H5 O4 H7 130.4 4_655 4_655 4_655 no
H6 O4 H6 29.3 6_645 6_645 6_645 no
H6 O4 H7 142.2 6_645 6_645 6_645 no
H6 O4 H7 125.2 6_645 6_645 6_645 no
H6 O4 H7 125.2 4_655 4_655 4_655 no
H6 O4 H7 142.2 4_655 4_655 4_655 no
H7 O4 H7 50.0 . . . no
O1 N1 O2 74.57(13) . . . ?
O1 N1 O2 74.57(13) . . . ?
O1 N1 O4 110.69(13) . . . ?
O1 N1 O4 110.69(13) . . . ?
O1 N1 N2 59.2(2) . . . ?
O1 N1 N3 93.1(2) . . . ?
O1 N1 N3 93.1(2) . . . ?
O1 N1 C1 26.1(3) . . . ?
O1 N1 C2 88.5(3) . . . ?
O1 N1 C3 118.5(3) . . . ?
O1 N1 C4 149.5(5) . . . ?
O1 N1 C5 179.1(3) . . . ?
O1 N1 C7 88.7(5) . . . ?
O1 N1 C8 89.0(3) . . . ?
O1 N1 C8 89.0(3) . . . ?
O1 N1 C9 89.0(2) . . . ?
O1 N1 C9 89.0(2) . . . ?
O1 N1 H1 51.0 . . . no
O1 N1 H2 127.0 . . . no
O1 N1 H3 169.4 . . . no
O1 N1 H4 158.8 . . . no
O1 N1 H4 158.8 . . . no
O1 N1 H7 89.9 . . . no
O1 N1 H7 89.9 . . . no
O2 N1 O2 140.3(2) . . . ?
O2 N1 O4 36.17(12) . . . ?
O2 N1 O4 157.4(2) . . . ?
O2 N1 N2 71.48(12) . . . ?
O2 N1 N3 20.54(11) . . . ?
O2 N1 N3 144.2(2) . . . ?
O2 N1 C1 70.63(12) . . . ?
O2 N1 C2 77.42(13) . . . ?
O2 N1 C3 86.6(1) . . . ?
O2 N1 C4 97.0(2) . . . ?
O2 N1 C5 105.6(1) . . . ?
O2 N1 C7 101.8(2) . . . ?
O2 N1 C8 74.3(2) . . . ?
O2 N1 C8 129.2(2) . . . ?
O2 N1 C9 84.4(2) . . . ?
O2 N1 C9 119.3(2) . . . ?
O2 N1 H1 70.6 . . . no
O2 N1 H2 89.5 . . . no
O2 N1 H3 102.9 . . . no
O2 N1 H4 91.5 . . . no
O2 N1 H4 124.3 . . . no
O2 N1 H7 53.8 . . . no
O2 N1 H7 149.1 . . . no
O2 N1 O4 157.4(2) 1_565 1_565 1_565 ?
O2 N1 O4 36.18(12) 1_565 1_565 1_565 ?
O2 N1 N2 71.50(12) 1_565 1_565 1_565 ?
O2 N1 N3 144.2(2) 1_565 1_565 1_565 ?
O2 N1 N3 20.54(11) 1_565 1_565 1_565 ?
O2 N1 C1 70.64(12) 1_565 1_565 1_565 ?
O2 N1 C2 77.45(13) 1_565 1_565 1_565 ?
O2 N1 C3 86.7(1) 1_565 1_565 1_565 ?
O2 N1 C4 97.0(2) 1_565 1_565 1_565 ?
O2 N1 C5 105.6(1) 1_565 1_565 1_565 ?
O2 N1 C7 101.8(2) 1_565 1_565 1_565 ?
O2 N1 C8 129.2(2) 1_565 1_565 1_565 ?
O2 N1 C8 74.2(2) 1_565 1_565 1_565 ?
O2 N1 C9 119.3(2) 1_565 1_565 1_565 ?
O2 N1 C9 84.3(2) 1_565 1_565 1_565 ?
O2 N1 H1 70.7 1_565 1_565 1_565 no
O2 N1 H2 89.5 1_565 1_565 1_565 no
O2 N1 H3 102.9 1_565 1_565 1_565 no
O2 N1 H4 124.3 1_565 1_565 1_565 no
O2 N1 H4 91.5 1_565 1_565 1_565 no
O2 N1 H7 149.1 1_565 1_565 1_565 no
O2 N1 H7 53.8 1_565 1_565 1_565 no
O4 N1 O4 133.8(2) . . . ?
O4 N1 N2 92.0(1) . . . ?
O4 N1 N3 20.60(11) . . . ?
O4 N1 N3 140.6(2) . . . ?
O4 N1 C1 104.0(2) . . . ?
O4 N1 C2 80.7(1) . . . ?
O4 N1 C3 71.42(13) . . . ?
O4 N1 C4 66.98(12) . . . ?
O4 N1 C5 69.49(13) . . . ?
O4 N1 C7 100.3(2) . . . ?
O4 N1 C8 73.4(2) . . . ?
O4 N1 C8 126.7(2) . . . ?
O4 N1 C9 83.2(1) . . . ?
O4 N1 C9 117.1(2) . . . ?
O4 N1 H1 95.1 . . . no
O4 N1 H2 69.6 . . . no
O4 N1 H3 67.8 . . . no
O4 N1 H4 56.3 . . . no
O4 N1 H4 88.4 . . . no
O4 N1 H7 53.2 . . . no
O4 N1 H7 144.9 . . . no
O4 N1 N2 92.0(1) 1_565 1_565 1_565 ?
O4 N1 N3 140.6(2) 1_565 1_565 1_565 ?
O4 N1 N3 20.60(11) 1_565 1_565 1_565 ?
O4 N1 C1 104.0(2) 1_565 1_565 1_565 ?
O4 N1 C2 80.7(1) 1_565 1_565 1_565 ?
O4 N1 C3 71.45(13) 1_565 1_565 1_565 ?
O4 N1 C4 67.00(12) 1_565 1_565 1_565 ?
O4 N1 C5 69.49(13) 1_565 1_565 1_565 ?
O4 N1 C7 100.3(2) 1_565 1_565 1_565 ?
O4 N1 C8 126.7(2) 1_565 1_565 1_565 ?
O4 N1 C8 73.3(2) 1_565 1_565 1_565 ?
O4 N1 C9 117.1(2) 1_565 1_565 1_565 ?
O4 N1 C9 83.2(1) 1_565 1_565 1_565 ?
O4 N1 H1 95.2 1_565 1_565 1_565 no
O4 N1 H2 69.6 1_565 1_565 1_565 no
O4 N1 H3 67.8 1_565 1_565 1_565 no
O4 N1 H4 88.3 1_565 1_565 1_565 no
O4 N1 H4 56.3 1_565 1_565 1_565 no
O4 N1 H7 144.9 1_565 1_565 1_565 no
O4 N1 H7 53.2 1_565 1_565 1_565 no
N2 N1 N3 73.3(1) . . . ?
N2 N1 N3 73.3(1) . . . ?
N2 N1 C1 33.1(4) . . . ?
N2 N1 C2 29.4(2) . . . ?
N2 N1 C3 59.4(2) . . . ?
N2 N1 C4 90.4(4) . . . ?
N2 N1 C5 121.8(3) . . . ?
N2 N1 C7 147.9(5) . . . ?
N2 N1 C8 138.1(3) . . . ?
N2 N1 C8 138.1(3) . . . ?
N2 N1 C9 143.7(3) . . . ?
N2 N1 C9 143.7(3) . . . ?
N2 N1 H1 8.1 . . . no
N2 N1 H2 67.8 . . . no
N2 N1 H3 110.2 . . . no
N2 N1 H4 131.8 . . . no
N2 N1 H4 131.8 . . . no
N2 N1 H7 123.1 . . . no
N2 N1 H7 123.1 . . . no
N3 N1 N3 136.5(3) . . . ?
N3 N1 C1 83.6(2) . . . ?
N3 N1 C2 68.56(12) . . . ?
N3 N1 C3 69.61(13) . . . ?
N3 N1 C4 76.5(2) . . . ?
N3 N1 C5 87.2(2) . . . ?
N3 N1 C7 111.60(12) . . . ?
N3 N1 C8 82.9(2) . . . ?
N3 N1 C8 140.2(2) . . . ?
N3 N1 C9 93.4(2) . . . ?
N3 N1 C9 129.8(2) . . . ?
N3 N1 H1 75.5 . . . no
N3 N1 H2 71.0 . . . no
N3 N1 H3 83.0 . . . no
N3 N1 H4 76.4 . . . no
N3 N1 H4 107.2 . . . no
N3 N1 H7 61.2 . . . no
N3 N1 H7 161.7 . . . no
N3 N1 C1 83.6(2) 1_565 1_565 1_565 ?
N3 N1 C2 68.59(12) 1_565 1_565 1_565 ?
N3 N1 C3 69.63(13) 1_565 1_565 1_565 ?
N3 N1 C4 76.5(2) 1_565 1_565 1_565 ?
N3 N1 C5 87.2(2) 1_565 1_565 1_565 ?
N3 N1 C7 111.57(12) 1_565 1_565 1_565 ?
N3 N1 C8 140.2(2) 1_565 1_565 1_565 ?
N3 N1 C8 82.9(2) 1_565 1_565 1_565 ?
N3 N1 C9 129.7(2) 1_565 1_565 1_565 ?
N3 N1 C9 93.4(2) 1_565 1_565 1_565 ?
N3 N1 H1 75.5 1_565 1_565 1_565 no
N3 N1 H2 71.0 1_565 1_565 1_565 no
N3 N1 H3 83.0 1_565 1_565 1_565 no
N3 N1 H4 107.2 1_565 1_565 1_565 no
N3 N1 H4 76.4 1_565 1_565 1_565 no
N3 N1 H7 161.7 1_565 1_565 1_565 no
N3 N1 H7 61.2 1_565 1_565 1_565 no
C1 N1 C2 62.5(4) . . . ?
C1 N1 C3 92.5(4) . . . ?
C1 N1 C4 123.5(6) . . . ?
C1 N1 C5 154.9(5) . . . ?
C1 N1 C7 114.7(6) . . . ?
C1 N1 C8 111.7(4) . . . ?
C1 N1 C8 111.7(4) . . . ?
C1 N1 C9 113.6(4) . . . ?
C1 N1 C9 113.6(4) . . . ?
C1 N1 H1 25.0 . . . no
C1 N1 H2 100.9 . . . no
C1 N1 H3 143.3 . . . no
C1 N1 H4 159.1 . . . no
C1 N1 H4 159.2 . . . no
C1 N1 H7 106.2 . . . no
C1 N1 H7 106.2 . . . no
C2 N1 C3 30.0(2) . . . ?
C2 N1 C4 61.0(4) . . . ?
C2 N1 C5 92.4(3) . . . ?
C2 N1 C7 177.2(5) . . . ?
C2 N1 C8 151.2(1) . . . ?
C2 N1 C8 151.2(1) . . . ?
C2 N1 C9 161.62(11) . . . ?
C2 N1 C9 161.63(11) . . . ?
C2 N1 H1 37.5 . . . no
C2 N1 H2 38.4 . . . no
C2 N1 H3 80.8 . . . no
C2 N1 H4 104.1 . . . no
C2 N1 H4 104.1 . . . no
C2 N1 H7 129.6 . . . no
C2 N1 H7 129.6 . . . no
C3 N1 C4 31.0(4) . . . ?
C3 N1 C5 62.4(3) . . . ?
C3 N1 C7 152.8(6) . . . ?
C3 N1 C8 141.1(3) . . . ?
C3 N1 C8 141.1(3) . . . ?
C3 N1 C9 147.5(3) . . . ?
C3 N1 C9 147.5(3) . . . ?
C3 N1 H1 67.5 . . . no
C3 N1 H2 8.5 . . . no
C3 N1 H3 50.9 . . . no
C3 N1 H4 75.4 . . . no
C3 N1 H4 75.4 . . . no
C3 N1 H7 124.1 . . . no
C3 N1 H7 124.2 . . . no
C4 N1 C5 31.4(4) . . . ?
C4 N1 C7 121.8(6) . . . ?
C4 N1 C8 117.3(4) . . . ?
C4 N1 C8 117.3(4) . . . ?
C4 N1 C9 119.8(4) . . . ?
C4 N1 C9 119.8(4) . . . ?
C4 N1 H1 98.5 . . . no
C4 N1 H2 22.6 . . . no
C4 N1 H3 19.9 . . . no
C4 N1 H4 46.2 . . . no
C4 N1 H4 46.2 . . . no
C4 N1 H7 109.0 . . . no
C4 N1 H7 109.0 . . . no
C5 N1 C7 90.4(5) . . . ?
C5 N1 C8 90.1(3) . . . ?
C5 N1 C8 90.1(3) . . . ?
C5 N1 C9 90.1(3) . . . ?
C5 N1 C9 90.1(3) . . . ?
C5 N1 H1 129.9 . . . no
C5 N1 H2 54.0 . . . no
C5 N1 H3 11.5 . . . no
C5 N1 H4 20.6 . . . no
C5 N1 H4 20.6 . . . no
C5 N1 H7 89.5 . . . no
C5 N1 H7 89.5 . . . no
C7 N1 C8 28.7(1) . . . ?
C7 N1 C8 28.7(1) . . . ?
C7 N1 C9 18.21(10) . . . ?
C7 N1 C9 18.20(10) . . . ?
C7 N1 H1 139.7 . . . no
C7 N1 H2 144.3 . . . no
C7 N1 H3 101.9 . . . no
C7 N1 H4 78.5 . . . no
C7 N1 H4 78.5 . . . no
C7 N1 H7 50.4 . . . no
C7 N1 H7 50.4 . . . no
C8 N1 C8 57.4(3) . . . ?
C8 N1 C9 10.5(2) . . . ?
C8 N1 C9 46.9(2) . . . ?
C8 N1 H1 132.2 . . . no
C8 N1 H2 135.3 . . . no
C8 N1 H3 100.2 . . . no
C8 N1 H4 71.6 . . . no
C8 N1 H4 87.7 . . . no
C8 N1 H7 21.7 . . . no
C8 N1 H7 79.1 . . . no
C8 N1 C9 46.9(2) 7 7 7 ?
C8 N1 C9 10.5(2) 7 7 7 ?
C8 N1 H1 132.2 7 7 7 no
C8 N1 H2 135.3 7 7 7 no
C8 N1 H3 100.2 7 7 7 no
C8 N1 H4 87.7 7 7 7 no
C8 N1 H4 71.6 7 7 7 no
C8 N1 H7 79.1 7 7 7 no
C8 N1 H7 21.7 7 7 7 no
C9 N1 C9 36.4(2) . . . ?
C9 N1 H1 136.6 . . . no
C9 N1 H2 140.3 . . . no
C9 N1 H3 101.1 . . . no
C9 N1 H4 73.6 . . . no
C9 N1 H4 84.1 . . . no
C9 N1 H7 32.2 . . . no
C9 N1 H7 68.6 . . . no
C9 N1 H1 136.6 7 7 7 no
C9 N1 H2 140.3 7 7 7 no
C9 N1 H3 101.1 7 7 7 no
C9 N1 H4 84.1 7 7 7 no
C9 N1 H4 73.6 7 7 7 no
C9 N1 H7 68.6 7 7 7 no
C9 N1 H7 32.2 7 7 7 no
H1 N1 H2 75.9 . . . no
H1 N1 H3 118.4 . . . no
H1 N1 H4 139.3 . . . no
H1 N1 H4 139.3 . . . no
H1 N1 H7 119.6 . . . no
H1 N1 H7 119.7 . . . no
H2 N1 H3 42.4 . . . no
H2 N1 H4 67.4 . . . no
H2 N1 H4 67.4 . . . no
H2 N1 H7 120.7 . . . no
H2 N1 H7 120.7 . . . no
H3 N1 H4 28.8 . . . no
H3 N1 H4 28.8 . . . no
H3 N1 H7 96.9 . . . no
H3 N1 H7 96.9 . . . no
H4 N1 H4 33.2 . . . no
H4 N1 H7 69.0 . . . no
H4 N1 H7 94.7 . . . no
H4 N1 H7 94.7 7 7 7 no
H4 N1 H7 69.0 7 7 7 no
H7 N1 H7 100.7 . . . no
O1 N2 O2 73.26(13) . . . ?
O1 N2 O2 73.23(13) . . . ?
O1 N2 O3 108.90(12) . . . ?
O1 N2 O3 108.87(13) . . . ?
O1 N2 O3 80.2(2) . . . ?
O1 N2 O4 116.5(2) . . . ?
O1 N2 N1 59.5(2) . . . ?
O1 N2 N3 90.1(2) . . . ?
O1 N2 N3 90.0(2) . . . ?
O1 N2 N3 97.1(2) . . . ?
O1 N2 C1 26.8(4) . . . ?
O1 N2 C2 150.7(5) . . . ?
O1 N2 C3 120.0(3) . . . ?
O1 N2 C3 96.1(2) . . . ?
O1 N2 C3 96.1(2) . . . ?
O1 N2 C4 89.5(3) . . . ?
O1 N2 C6 176.6(3) . . . ?
O1 N2 C7 47.3(2) . . . ?
O1 N2 H1 91.7 . . . no
O1 N2 H2 128.8 . . . no
O1 N2 H2 99.1 . . . no
O1 N2 H2 99.0 . . . no
O1 N2 H5 172.3 . . . no
O1 N2 H5 62.1 . . . no
O1 N2 H5 62.1 . . . no
O1 N2 H6 156.0 . . . no
O1 N2 H6 156.0 . . . no
O2 N2 O2 134.5(2) . . . ?
O2 N2 O3 35.72(11) . . . ?
O2 N2 O3 148.1(2) . . . ?
O2 N2 O3 101.8(1) . . . ?
O2 N2 O4 111.03(11) . . . ?
O2 N2 N1 68.42(11) . . . ?
O2 N2 N3 19.91(11) . . . ?
O2 N2 N3 135.4(2) . . . ?
O2 N2 N3 106.92(12) . . . ?
O2 N2 C1 68.10(12) . . . ?
O2 N2 C2 97.2(2) . . . ?
O2 N2 C3 85.5(1) . . . ?
O2 N2 C3 56.78(11) . . . ?
O2 N2 C3 156.5(2) . . . ?
O2 N2 C4 74.96(12) . . . ?
O2 N2 C6 107.6(1) . . . ?
O2 N2 C7 67.39(11) . . . ?
O2 N2 H1 105.4 . . . no
O2 N2 H2 88.9 . . . no
O2 N2 H2 47.3 . . . no
O2 N2 H2 168.4 . . . no
O2 N2 H5 104.5 . . . no
O2 N2 H5 34.0 . . . no
O2 N2 H5 135.2 . . . no
O2 N2 H6 96.2 . . . no
O2 N2 H6 125.5 . . . no
O2 N2 O3 148.1(2) 1_565 1_565 1_565 ?
O2 N2 O3 35.71(11) 1_565 1_565 1_565 ?
O2 N2 O3 101.8(1) 1_565 1_565 1_565 ?
O2 N2 O4 111.05(11) 1_565 1_565 1_565 ?
O2 N2 N1 68.40(11) 1_565 1_565 1_565 ?
O2 N2 N3 135.4(2) 1_565 1_565 1_565 ?
O2 N2 N3 19.91(11) 1_565 1_565 1_565 ?
O2 N2 N3 106.93(12) 1_565 1_565 1_565 ?
O2 N2 C1 68.07(12) 1_565 1_565 1_565 ?
O2 N2 C2 97.2(2) 1_565 1_565 1_565 ?
O2 N2 C3 85.5(1) 1_565 1_565 1_565 ?
O2 N2 C3 156.5(2) 1_565 1_565 1_565 ?
O2 N2 C3 56.78(11) 1_565 1_565 1_565 ?
O2 N2 C4 74.94(12) 1_565 1_565 1_565 ?
O2 N2 C6 107.6(1) 1_565 1_565 1_565 ?
O2 N2 C7 67.37(11) 1_565 1_565 1_565 ?
O2 N2 H1 105.4 1_565 1_565 1_565 no
O2 N2 H2 88.9 1_565 1_565 1_565 no
O2 N2 H2 168.4 1_565 1_565 1_565 no
O2 N2 H2 47.3 1_565 1_565 1_565 no
O2 N2 H5 104.6 1_565 1_565 1_565 no
O2 N2 H5 135.2 1_565 1_565 1_565 no
O2 N2 H5 34.0 1_565 1_565 1_565 no
O2 N2 H6 125.5 1_565 1_565 1_565 no
O2 N2 H6 96.2 1_565 1_565 1_565 no
O3 N2 O3 128.4(2) . . . ?
O3 N2 O3 109.98(10) . . . ?
O3 N2 O4 96.63(12) . . . ?
O3 N2 N1 85.0(1) . . . ?
O3 N2 N3 20.60(10) . . . ?
O3 N2 N3 132.6(2) . . . ?
O3 N2 N3 104.38(12) . . . ?
O3 N2 C1 99.1(2) . . . ?
O3 N2 C2 64.87(12) . . . ?
O3 N2 C3 65.56(12) . . . ?
O3 N2 C3 54.85(12) . . . ?
O3 N2 C3 148.7(2) . . . ?
O3 N2 C4 73.26(13) . . . ?
O3 N2 C6 72.16(13) . . . ?
O3 N2 C7 90.34(13) . . . ?
O3 N2 H1 106.3 . . . no
O3 N2 H2 64.6 . . . no
O3 N2 H2 42.2 . . . no
O3 N2 H2 151.3 . . . no
O3 N2 H5 68.9 . . . no
O3 N2 H5 59.0 . . . no
O3 N2 H5 170.9 . . . no
O3 N2 H6 64.2 . . . no
O3 N2 H6 91.5 . . . no
O3 N2 O3 109.99(10) 1_565 1_565 1_565 ?
O3 N2 O4 96.65(12) 1_565 1_565 1_565 ?
O3 N2 N1 85.0(1) 1_565 1_565 1_565 ?
O3 N2 N3 132.6(2) 1_565 1_565 1_565 ?
O3 N2 N3 20.60(10) 1_565 1_565 1_565 ?
O3 N2 N3 104.39(12) 1_565 1_565 1_565 ?
O3 N2 C1 99.1(2) 1_565 1_565 1_565 ?
O3 N2 C2 64.88(12) 1_565 1_565 1_565 ?
O3 N2 C3 65.55(12) 1_565 1_565 1_565 ?
O3 N2 C3 148.7(2) 1_565 1_565 1_565 ?
O3 N2 C3 54.85(12) 1_565 1_565 1_565 ?
O3 N2 C4 73.24(13) 1_565 1_565 1_565 ?
O3 N2 C6 72.19(13) 1_565 1_565 1_565 ?
O3 N2 C7 90.31(13) 1_565 1_565 1_565 ?
O3 N2 H1 106.3 1_565 1_565 1_565 no
O3 N2 H2 64.6 1_565 1_565 1_565 no
O3 N2 H2 151.3 1_565 1_565 1_565 no
O3 N2 H2 42.2 1_565 1_565 1_565 no
O3 N2 H5 68.9 1_565 1_565 1_565 no
O3 N2 H5 170.9 1_565 1_565 1_565 no
O3 N2 H5 59.0 1_565 1_565 1_565 no
O3 N2 H6 91.5 1_565 1_565 1_565 no
O3 N2 H6 64.3 1_565 1_565 1_565 no
O3 N2 O4 36.33(13) 4_654 4_654 4_654 ?
O3 N2 N1 139.7(3) 4_654 4_654 4_654 ?
O3 N2 N3 116.00(13) 4_654 4_654 4_654 ?
O3 N2 N3 116.01(13) 4_654 4_654 4_654 ?
O3 N2 N3 16.93(13) 4_654 4_654 4_654 ?
O3 N2 C1 106.9(5) 4_654 4_654 4_654 ?
O3 N2 C2 129.1(4) 4_654 4_654 4_654 ?
O3 N2 C3 159.8(3) 4_654 4_654 4_654 ?
O3 N2 C3 55.16(10) 4_654 4_654 4_654 ?
O3 N2 C3 55.17(10) 4_654 4_654 4_654 ?
O3 N2 C4 169.7(3) 4_654 4_654 4_654 ?
O3 N2 C6 96.4(2) 4_654 4_654 4_654 ?
O3 N2 C7 127.5(2) 4_654 4_654 4_654 ?
O3 N2 H1 11.5 4_654 4_654 4_654 no
O3 N2 H2 151.0 4_654 4_654 4_654 no
O3 N2 H2 67.9 4_654 4_654 4_654 no
O3 N2 H2 67.9 4_654 4_654 4_654 no
O3 N2 H5 107.5 4_654 4_654 4_654 no
O3 N2 H5 68.4 4_654 4_654 4_654 no
O3 N2 H5 68.4 4_654 4_654 4_654 no
O3 N2 H6 81.1 4_654 4_654 4_654 no
O3 N2 H6 81.1 4_654 4_654 4_654 no
O4 N2 N1 176.1(3) 4_654 4_654 4_654 ?
O4 N2 N3 113.41(11) 4_654 4_654 4_654 ?
O4 N2 N3 113.44(11) 4_654 4_654 4_654 ?
O4 N2 N3 19.40(11) 4_654 4_654 4_654 ?
O4 N2 C1 143.3(5) 4_654 4_654 4_654 ?
O4 N2 C2 92.8(4) 4_654 4_654 4_654 ?
O4 N2 C3 123.4(3) 4_654 4_654 4_654 ?
O4 N2 C3 54.34(9) 4_654 4_654 4_654 ?
O4 N2 C3 54.36(9) 4_654 4_654 4_654 ?
O4 N2 C4 153.9(3) 4_654 4_654 4_654 ?
O4 N2 C6 60.1(2) 4_654 4_654 4_654 ?
O4 N2 C7 163.8(2) 4_654 4_654 4_654 ?
O4 N2 H1 24.8 4_654 4_654 4_654 no
O4 N2 H2 114.7 4_654 4_654 4_654 no
O4 N2 H2 64.1 4_654 4_654 4_654 no
O4 N2 H2 64.1 4_654 4_654 4_654 no
O4 N2 H5 71.2 4_654 4_654 4_654 no
O4 N2 H5 87.0 4_654 4_654 4_654 no
O4 N2 H5 87.0 4_654 4_654 4_654 no
O4 N2 H6 46.3 4_654 4_654 4_654 no
O4 N2 H6 46.3 4_654 4_654 4_654 no
N1 N2 N3 67.50(12) . . . ?
N1 N2 N3 67.48(12) . . . ?
N1 N2 N3 156.7(3) . . . ?
N1 N2 C1 32.8(4) . . . ?
N1 N2 C2 91.2(4) . . . ?
N1 N2 C3 60.5(2) . . . ?
N1 N2 C3 124.73(11) . . . ?
N1 N2 C3 124.71(11) . . . ?
N1 N2 C4 30.0(2) . . . ?
N1 N2 C6 123.8(3) . . . ?
N1 N2 C7 12.2(2) . . . ?
N1 N2 H1 151.3 . . . no
N1 N2 H2 69.3 . . . no
N1 N2 H2 115.6 . . . no
N1 N2 H2 115.6 . . . no
N1 N2 H5 112.8 . . . no
N1 N2 H5 90.8 . . . no
N1 N2 H5 90.8 . . . no
N1 N2 H6 137.3 . . . no
N1 N2 H6 137.3 . . . no
N3 N2 N3 127.2(2) . . . ?
N3 N2 N3 116.18(11) . . . ?
N3 N2 C1 78.5(2) . . . ?
N3 N2 C2 77.4(2) . . . ?
N3 N2 C3 67.3(1) . . . ?
N3 N2 C3 63.55(12) . . . ?
N3 N2 C3 167.8(2) . . . ?
N3 N2 C4 63.60(12) . . . ?
N3 N2 C6 91.4(2) . . . ?
N3 N2 C7 70.97(13) . . . ?
N3 N2 H1 116.4 . . . no
N3 N2 H2 69.7 . . . no
N3 N2 H2 51.4 . . . no
N3 N2 H2 170.7 . . . no
N3 N2 H5 86.5 . . . no
N3 N2 H5 51.9 . . . no
N3 N2 H5 151.3 . . . no
N3 N2 H6 84.8 . . . no
N3 N2 H6 111.6 . . . no
N3 N2 N3 116.19(11) 1_565 1_565 1_565 ?
N3 N2 C1 78.5(2) 1_565 1_565 1_565 ?
N3 N2 C2 77.4(2) 1_565 1_565 1_565 ?
N3 N2 C3 67.3(1) 1_565 1_565 1_565 ?
N3 N2 C3 167.8(2) 1_565 1_565 1_565 ?
N3 N2 C3 63.55(12) 1_565 1_565 1_565 ?
N3 N2 C4 63.58(12) 1_565 1_565 1_565 ?
N3 N2 C6 91.4(2) 1_565 1_565 1_565 ?
N3 N2 C7 70.94(13) 1_565 1_565 1_565 ?
N3 N2 H1 116.4 1_565 1_565 1_565 no
N3 N2 H2 69.7 1_565 1_565 1_565 no
N3 N2 H2 170.7 1_565 1_565 1_565 no
N3 N2 H2 51.5 1_565 1_565 1_565 no
N3 N2 H5 86.5 1_565 1_565 1_565 no
N3 N2 H5 151.3 1_565 1_565 1_565 no
N3 N2 H5 51.9 1_565 1_565 1_565 no
N3 N2 H6 111.6 1_565 1_565 1_565 no
N3 N2 H6 84.9 1_565 1_565 1_565 no
N3 N2 C1 123.9(5) 4_654 4_654 4_654 ?
N3 N2 C2 112.2(4) 4_654 4_654 4_654 ?
N3 N2 C3 142.8(3) 4_654 4_654 4_654 ?
N3 N2 C3 52.64(9) 4_654 4_654 4_654 ?
N3 N2 C3 52.65(9) 4_654 4_654 4_654 ?
N3 N2 C4 173.3(3) 4_654 4_654 4_654 ?
N3 N2 C6 79.5(2) 4_654 4_654 4_654 ?
N3 N2 C7 144.4(2) 4_654 4_654 4_654 ?
N3 N2 H1 5.4 4_654 4_654 4_654 no
N3 N2 H2 134.1 4_654 4_654 4_654 no
N3 N2 H2 64.8 4_654 4_654 4_654 no
N3 N2 H2 64.8 4_654 4_654 4_654 no
N3 N2 H5 90.6 4_654 4_654 4_654 no
N3 N2 H5 76.6 4_654 4_654 4_654 no
N3 N2 H5 76.6 4_654 4_654 4_654 no
N3 N2 H6 64.8 4_654 4_654 4_654 no
N3 N2 H6 64.8 4_654 4_654 4_654 no
C1 N2 C2 123.9(6) . . . ?
C1 N2 C3 93.3(5) . . . ?
C1 N2 C3 111.4(2) . . . ?
C1 N2 C3 111.4(2) . . . ?
C1 N2 C4 62.8(4) . . . ?
C1 N2 C6 156.6(5) . . . ?
C1 N2 C7 20.6(4) . . . ?
C1 N2 H1 118.5 . . . no
C1 N2 H2 102.1 . . . no
C1 N2 H2 109.0 . . . no
C1 N2 H2 108.9 . . . no
C1 N2 H5 145.6 . . . no
C1 N2 H5 73.4 . . . no
C1 N2 H5 73.3 . . . no
C1 N2 H6 163.3 . . . no
C1 N2 H6 163.3 . . . no
C2 N2 C3 30.7(3) . . . ?
C2 N2 C3 101.5(2) . . . ?
C2 N2 C3 101.5(2) . . . ?
C2 N2 C4 61.2(4) . . . ?
C2 N2 C6 32.7(4) . . . ?
C2 N2 C7 103.4(4) . . . ?
C2 N2 H1 117.6 . . . no
C2 N2 H2 21.9 . . . no
C2 N2 H2 93.6 . . . no
C2 N2 H2 93.6 . . . no
C2 N2 H5 21.6 . . . no
C2 N2 H5 123.4 . . . no
C2 N2 H5 123.5 . . . no
C2 N2 H6 50.0 . . . no
C2 N2 H6 50.0 . . . no
C3 N2 C3 117.7(2) . . . ?
C3 N2 C3 117.7(2) . . . ?
C3 N2 C4 30.5(2) . . . ?
C3 N2 C6 63.3(3) . . . ?
C3 N2 C7 72.7(3) . . . ?
C3 N2 H1 148.2 . . . no
C3 N2 H2 8.8 . . . no
C3 N2 H2 106.0 . . . no
C3 N2 H2 106.0 . . . no
C3 N2 H5 52.3 . . . no
C3 N2 H5 119.2 . . . no
C3 N2 H5 119.2 . . . no
C3 N2 H6 79.4 . . . no
C3 N2 H6 79.4 . . . no
C3 N2 C3 105.2(2) 4_654 4_654 4_654 ?
C3 N2 C4 126.80(10) 4_654 4_654 4_654 ?
C3 N2 C6 81.8(2) 4_654 4_654 4_654 ?
C3 N2 C7 120.81(12) 4_654 4_654 4_654 ?
C3 N2 H1 53.0 4_654 4_654 4_654 no
C3 N2 H2 113.5 4_654 4_654 4_654 no
C3 N2 H2 12.7 4_654 4_654 4_654 no
C3 N2 H2 116.9 4_654 4_654 4_654 no
C3 N2 H5 88.5 4_654 4_654 4_654 no
C3 N2 H5 38.1 4_654 4_654 4_654 no
C3 N2 H5 122.5 4_654 4_654 4_654 no
C3 N2 H6 60.7 4_654 4_654 4_654 no
C3 N2 H6 85.2 4_654 4_654 4_654 no
C3 N2 C4 126.79(10) 4_664 4_664 4_664 ?
C3 N2 C6 81.9(2) 4_664 4_664 4_664 ?
C3 N2 C7 120.79(12) 4_664 4_664 4_664 ?
C3 N2 H1 53.1 4_664 4_664 4_664 no
C3 N2 H2 113.5 4_664 4_664 4_664 no
C3 N2 H2 116.9 4_664 4_664 4_664 no
C3 N2 H2 12.7 4_664 4_664 4_664 no
C3 N2 H5 88.5 4_664 4_664 4_664 no
C3 N2 H5 122.5 4_664 4_664 4_664 no
C3 N2 H5 38.1 4_664 4_664 4_664 no
C3 N2 H6 85.3 4_664 4_664 4_664 no
C3 N2 H6 60.7 4_664 4_664 4_664 no
C4 N2 C6 93.8(3) . . . ?
C4 N2 C7 42.2(2) . . . ?
C4 N2 H1 178.7 . . . no
C4 N2 H2 39.3 . . . no
C4 N2 H2 114.2 . . . no
C4 N2 H2 114.2 . . . no
C4 N2 H5 82.8 . . . no
C4 N2 H5 106.8 . . . no
C4 N2 H5 106.8 . . . no
C4 N2 H6 108.8 . . . no
C4 N2 H6 108.8 . . . no
C6 N2 C7 136.0(3) . . . ?
C6 N2 H1 84.9 . . . no
C6 N2 H2 54.6 . . . no
C6 N2 H2 79.6 . . . no
C6 N2 H2 79.6 . . . no
C6 N2 H5 11.1 . . . no
C6 N2 H5 116.7 . . . no
C6 N2 H5 116.8 . . . no
C6 N2 H6 21.5 . . . no
C6 N2 H6 21.5 . . . no
C7 N2 H1 139.0 . . . no
C7 N2 H2 81.5 . . . no
C7 N2 H2 114.1 . . . no
C7 N2 H2 114.0 . . . no
C7 N2 H5 125.0 . . . no
C7 N2 H5 84.1 . . . no
C7 N2 H5 84.1 . . . no
C7 N2 H6 148.4 . . . no
C7 N2 H6 148.4 . . . no
H1 N2 H2 139.5 . . . no
H1 N2 H2 65.6 . . . no
H1 N2 H2 65.6 . . . no
H1 N2 H5 96.0 . . . no
H1 N2 H5 73.8 . . . no
H1 N2 H5 73.9 . . . no
H1 N2 H6 69.9 . . . no
H1 N2 H6 69.9 . . . no
H2 N2 H2 102.7 . . . no
H2 N2 H2 102.7 . . . no
H2 N2 H5 43.5 . . . no
H2 N2 H5 121.4 . . . no
H2 N2 H5 121.4 . . . no
H2 N2 H6 70.9 . . . no
H2 N2 H6 70.9 . . . no
H2 N2 H2 128.0 4_654 4_654 4_654 no
H2 N2 H5 84.2 4_654 4_654 4_654 no
H2 N2 H5 37.3 4_654 4_654 4_654 no
H2 N2 H5 134.7 4_654 4_654 4_654 no
H2 N2 H6 59.8 4_654 4_654 4_654 no
H2 N2 H6 87.5 4_654 4_654 4_654 no
H2 N2 H5 84.2 4_664 4_664 4_664 no
H2 N2 H5 134.7 4_664 4_664 4_664 no
H2 N2 H5 37.3 4_664 4_664 4_664 no
H2 N2 H6 87.6 4_664 4_664 4_664 no
H2 N2 H6 59.8 4_664 4_664 4_664 no
H5 N2 H5 120.2 . . . no
H5 N2 H5 120.2 . . . no
H5 N2 H6 30.3 . . . no
H5 N2 H6 30.3 . . . no
H5 N2 H5 113.0 4_654 4_654 4_654 no
H5 N2 H6 97.0 4_654 4_654 4_654 no
H5 N2 H6 123.3 4_654 4_654 4_654 no
H5 N2 H6 123.3 4_664 4_664 4_664 no
H5 N2 H6 97.0 4_664 4_664 4_664 no
H6 N2 H6 29.7 . . . no
O2 N3 O3 119.4(7) . . . ?
O2 N3 O4 120.7(6) . . . ?
O2 N3 N1 77.7(2) . . . ?
O2 N3 N1 77.7(2) . . . ?
O2 N3 N2 75.3(2) . . . ?
O2 N3 N2 75.3(2) . . . ?
O2 N3 N2 159.8(5) . . . ?
O2 N3 C1 63.7(2) . . . ?
O2 N3 C1 63.7(2) . . . ?
O2 N3 C2 96.9(2) . . . ?
O2 N3 C2 97.0(2) . . . ?
O2 N3 C3 110.6(2) . . . ?
O2 N3 C3 110.6(2) . . . ?
O2 N3 C3 61.3(4) . . . ?
O2 N3 C4 100.7(2) . . . ?
O2 N3 C4 100.7(2) . . . ?
O2 N3 C8 64.3(3) . . . ?
O2 N3 C8 64.3(3) . . . ?
O2 N3 H1 157.9 . . . no
O2 N3 H2 123.9 . . . no
O2 N3 H2 123.9 . . . no
O2 N3 H2 65.6 . . . no
O2 N3 H4 109.1 . . . no
O2 N3 H4 109.1 . . . no
O2 N3 H5 21.7 . . . no
O2 N3 H6 156.1 . . . no
O2 N3 H6 156.1 . . . no
O2 N3 H7 62.1 . . . no
O2 N3 H7 62.1 . . . no
O3 N3 O4 119.9(7) . . . ?
O3 N3 N1 111.67(12) . . . ?
O3 N3 N1 111.64(12) . . . ?
O3 N3 N2 78.9(2) . . . ?
O3 N3 N2 78.9(2) . . . ?
O3 N3 N2 40.4(4) . . . ?
O3 N3 C1 101.7(2) . . . ?
O3 N3 C1 101.6(2) . . . ?
O3 N3 C2 65.7(1) . . . ?
O3 N3 C2 65.6(1) . . . ?
O3 N3 C3 75.5(2) . . . ?
O3 N3 C3 75.5(2) . . . ?
O3 N3 C3 58.1(4) . . . ?
O3 N3 C4 98.8(2) . . . ?
O3 N3 C4 98.8(2) . . . ?
O3 N3 C8 149.12(9) . . . ?
O3 N3 C8 149.11(9) . . . ?
O3 N3 H1 38.5 . . . no
O3 N3 H2 68.8 . . . no
O3 N3 H2 68.7 . . . no
O3 N3 H2 53.8 . . . no
O3 N3 H4 116.9 . . . no
O3 N3 H4 116.9 . . . no
O3 N3 H5 97.7 . . . no
O3 N3 H6 82.1 . . . no
O3 N3 H6 82.1 . . . no
O3 N3 H7 157.7 . . . no
O3 N3 H7 157.7 . . . no
O4 N3 N1 81.2(2) . . . ?
O4 N3 N1 81.2(2) . . . ?
O4 N3 N2 116.33(12) . . . ?
O4 N3 N2 116.34(12) . . . ?
O4 N3 N2 79.6(4) . . . ?
O4 N3 C1 104.0(2) . . . ?
O4 N3 C1 104.0(2) . . . ?
O4 N3 C2 106.7(2) . . . ?
O4 N3 C2 106.7(2) . . . ?
O4 N3 C3 84.1(2) . . . ?
O4 N3 C3 84.2(2) . . . ?
O4 N3 C3 178.0(5) . . . ?
O4 N3 C4 70.4(2) . . . ?
O4 N3 C4 70.4(2) . . . ?
O4 N3 C8 65.5(3) . . . ?
O4 N3 C8 65.5(3) . . . ?
O4 N3 H1 81.4 . . . no
O4 N3 H2 78.7 . . . no
O4 N3 H2 78.7 . . . no
O4 N3 H2 173.7 . . . no
O4 N3 H4 39.4 . . . no
O4 N3 H4 39.5 . . . no
O4 N3 H5 142.3 . . . no
O4 N3 H6 39.3 . . . no
O4 N3 H6 39.3 . . . no
O4 N3 H7 63.3 . . . no
O4 N3 H7 63.3 . . . no
N1 N3 N1 136.5(3) . . . ?
N1 N3 N2 39.19(11) . . . ?
N1 N3 N2 152.7(3) . . . ?
N1 N3 N2 107.7(2) . . . ?
N1 N3 C1 22.90(13) . . . ?
N1 N3 C1 138.0(3) . . . ?
N1 N3 C2 46.15(12) . . . ?
N1 N3 C2 172.0(3) . . . ?
N1 N3 C3 40.22(13) . . . ?
N1 N3 C3 165.4(3) . . . ?
N1 N3 C3 99.5(2) . . . ?
N1 N3 C4 23.0(1) . . . ?
N1 N3 C4 146.0(2) . . . ?
N1 N3 C8 37.45(12) . . . ?
N1 N3 C8 99.2(2) . . . ?
N1 N3 H1 108.1 . . . no
N1 N3 H2 52.0 . . . no
N1 N3 H2 156.2 . . . no
N1 N3 H2 100.9 . . . no
N1 N3 H4 43.1 . . . no
N1 N3 H4 116.2 . . . no
N1 N3 H5 85.1 . . . no
N1 N3 H6 105.3 . . . no
N1 N3 H6 84.7 . . . no
N1 N3 H7 46.1 . . . no
N1 N3 H7 90.5 . . . no
N1 N3 N2 152.7(3) 1_545 1_545 1_545 ?
N1 N3 N2 39.19(11) 1_545 1_545 1_545 ?
N1 N3 N2 107.7(2) 1_545 1_545 1_545 ?
N1 N3 C1 138.0(3) 1_545 1_545 1_545 ?
N1 N3 C1 22.90(13) 1_545 1_545 1_545 ?
N1 N3 C2 172.0(3) 1_545 1_545 1_545 ?
N1 N3 C2 46.15(12) 1_545 1_545 1_545 ?
N1 N3 C3 165.3(3) 1_545 1_545 1_545 ?
N1 N3 C3 40.22(13) 1_545 1_545 1_545 ?
N1 N3 C3 99.5(2) 1_545 1_545 1_545 ?
N1 N3 C4 146.0(2) 1_545 1_545 1_545 ?
N1 N3 C4 23.0(1) 1_545 1_545 1_545 ?
N1 N3 C8 99.2(2) 1_545 1_545 1_545 ?
N1 N3 C8 37.47(12) 1_545 1_545 1_545 ?
N1 N3 H1 108.1 1_545 1_545 1_545 no
N1 N3 H2 156.2 1_545 1_545 1_545 no
N1 N3 H2 52.0 1_545 1_545 1_545 no
N1 N3 H2 100.9 1_545 1_545 1_545 no
N1 N3 H4 116.2 1_545 1_545 1_545 no
N1 N3 H4 43.1 1_545 1_545 1_545 no
N1 N3 H5 85.1 1_545 1_545 1_545 no
N1 N3 H6 84.7 1_545 1_545 1_545 no
N1 N3 H6 105.3 1_545 1_545 1_545 no
N1 N3 H7 90.6 1_545 1_545 1_545 no
N1 N3 H7 46.1 1_545 1_545 1_545 no
N2 N3 N2 127.2(2) . . . ?
N2 N3 N2 96.48(12) . . . ?
N2 N3 C1 22.77(12) . . . ?
N2 N3 C1 133.1(3) . . . ?
N2 N3 C2 21.77(13) . . . ?
N2 N3 C2 134.0(2) . . . ?
N2 N3 C3 38.9(1) . . . ?
N2 N3 C3 153.0(2) . . . ?
N2 N3 C3 63.76(12) . . . ?
N2 N3 C4 46.1(1) . . . ?
N2 N3 C4 173.2(3) . . . ?
N2 N3 C8 72.54(13) . . . ?
N2 N3 C8 128.2(2) . . . ?
N2 N3 H1 95.7 . . . no
N2 N3 H2 50.7 . . . no
N2 N3 H2 147.4 . . . no
N2 N3 H2 64.1 . . . no
N2 N3 H4 77.0 . . . no
N2 N3 H4 154.8 . . . no
N2 N3 H5 68.2 . . . no
N2 N3 H6 122.3 . . . no
N2 N3 H6 101.0 . . . no
N2 N3 H7 80.4 . . . no
N2 N3 H7 120.8 . . . no
N2 N3 N2 96.46(12) 1_545 1_545 1_545 ?
N2 N3 C1 133.1(3) 1_545 1_545 1_545 ?
N2 N3 C1 22.77(12) 1_545 1_545 1_545 ?
N2 N3 C2 134.0(2) 1_545 1_545 1_545 ?
N2 N3 C2 21.77(13) 1_545 1_545 1_545 ?
N2 N3 C3 153.0(2) 1_545 1_545 1_545 ?
N2 N3 C3 38.9(1) 1_545 1_545 1_545 ?
N2 N3 C3 63.75(12) 1_545 1_545 1_545 ?
N2 N3 C4 173.2(3) 1_545 1_545 1_545 ?
N2 N3 C4 46.1(1) 1_545 1_545 1_545 ?
N2 N3 C8 128.3(2) 1_545 1_545 1_545 ?
N2 N3 C8 72.56(13) 1_545 1_545 1_545 ?
N2 N3 H1 95.6 1_545 1_545 1_545 no
N2 N3 H2 147.4 1_545 1_545 1_545 no
N2 N3 H2 50.7 1_545 1_545 1_545 no
N2 N3 H2 64.1 1_545 1_545 1_545 no
N2 N3 H4 154.8 1_545 1_545 1_545 no
N2 N3 H4 77.0 1_545 1_545 1_545 no
N2 N3 H5 68.2 1_545 1_545 1_545 no
N2 N3 H6 101.0 1_545 1_545 1_545 no
N2 N3 H6 122.3 1_545 1_545 1_545 no
N2 N3 H7 120.8 1_545 1_545 1_545 no
N2 N3 H7 80.4 1_545 1_545 1_545 no
N2 N3 C1 114.2(2) 4_655 4_655 4_655 ?
N2 N3 C1 114.2(2) 4_655 4_655 4_655 ?
N2 N3 C2 75.3(2) 4_655 4_655 4_655 ?
N2 N3 C2 75.3(2) 4_655 4_655 4_655 ?
N2 N3 C3 68.9(2) 4_655 4_655 4_655 ?
N2 N3 C3 68.8(2) 4_655 4_655 4_655 ?
N2 N3 C3 98.5(2) 4_655 4_655 4_655 ?
N2 N3 C4 85.6(2) 4_655 4_655 4_655 ?
N2 N3 C4 85.6(2) 4_655 4_655 4_655 ?
N2 N3 C8 131.6(2) 4_655 4_655 4_655 ?
N2 N3 C8 131.6(2) 4_655 4_655 4_655 ?
N2 N3 H1 1.9 4_655 4_655 4_655 no
N2 N3 H2 56.1 4_655 4_655 4_655 no
N2 N3 H2 56.1 4_655 4_655 4_655 no
N2 N3 H2 94.2 4_655 4_655 4_655 no
N2 N3 H4 86.4 4_655 4_655 4_655 no
N2 N3 H4 86.3 4_655 4_655 4_655 no
N2 N3 H5 138.1 4_655 4_655 4_655 no
N2 N3 H6 42.8 4_655 4_655 4_655 no
N2 N3 H6 42.8 4_655 4_655 4_655 no
N2 N3 H7 135.6 4_655 4_655 4_655 no
N2 N3 H7 135.6 4_655 4_655 4_655 no
C1 N3 C1 127.4(3) . . . ?
C1 N3 C2 40.0(1) . . . ?
C1 N3 C2 149.2(3) . . . ?
C1 N3 C3 47.1(2) . . . ?
C1 N3 C3 171.6(3) . . . ?
C1 N3 C3 76.8(2) . . . ?
C1 N3 C4 40.8(2) . . . ?
C1 N3 C4 158.6(3) . . . ?
C1 N3 C8 50.3(2) . . . ?
C1 N3 C8 106.3(2) . . . ?
C1 N3 H1 113.8 . . . no
C1 N3 H2 60.4 . . . no
C1 N3 H2 169.6 . . . no
C1 N3 H2 78.5 . . . no
C1 N3 H4 65.9 . . . no
C1 N3 H4 136.3 . . . no
C1 N3 H5 65.3 . . . no
C1 N3 H6 125.7 . . . no
C1 N3 H6 103.8 . . . no
C1 N3 H7 57.9 . . . no
C1 N3 H7 98.4 . . . no
C1 N3 C2 149.1(3) 1_545 1_545 1_545 ?
C1 N3 C2 40.0(1) 1_545 1_545 1_545 ?
C1 N3 C3 171.6(3) 1_545 1_545 1_545 ?
C1 N3 C3 47.1(2) 1_545 1_545 1_545 ?
C1 N3 C3 76.8(2) 1_545 1_545 1_545 ?
C1 N3 C4 158.6(3) 1_545 1_545 1_545 ?
C1 N3 C4 40.8(2) 1_545 1_545 1_545 ?
C1 N3 C8 106.3(2) 1_545 1_545 1_545 ?
C1 N3 C8 50.3(2) 1_545 1_545 1_545 ?
C1 N3 H1 113.8 1_545 1_545 1_545 no
C1 N3 H2 169.6 1_545 1_545 1_545 no
C1 N3 H2 60.4 1_545 1_545 1_545 no
C1 N3 H2 78.5 1_545 1_545 1_545 no
C1 N3 H4 136.3 1_545 1_545 1_545 no
C1 N3 H4 65.9 1_545 1_545 1_545 no
C1 N3 H5 65.3 1_545 1_545 1_545 no
C1 N3 H6 103.8 1_545 1_545 1_545 no
C1 N3 H6 125.7 1_545 1_545 1_545 no
C1 N3 H7 98.4 1_545 1_545 1_545 no
C1 N3 H7 57.9 1_545 1_545 1_545 no
C2 N3 C2 130.0(3) . . . ?
C2 N3 C3 22.6(1) . . . ?
C2 N3 C3 140.0(2) . . . ?
C2 N3 C3 72.7(2) . . . ?
C2 N3 C4 40.3(2) . . . ?
C2 N3 C4 160.8(3) . . . ?
C2 N3 C8 83.54(13) . . . ?
C2 N3 C8 144.8(2) . . . ?
C2 N3 H1 74.7 . . . no
C2 N3 H2 31.2 . . . no
C2 N3 H2 129.6 . . . no
C2 N3 H2 71.4 . . . no
C2 N3 H4 71.0 . . . no
C2 N3 H4 144.8 . . . no
C2 N3 H5 87.9 . . . no
C2 N3 H6 102.0 . . . no
C2 N3 H6 82.0 . . . no
C2 N3 H7 92.1 . . . no
C2 N3 H7 136.3 . . . no
C2 N3 C3 140.0(2) 1_545 1_545 1_545 ?
C2 N3 C3 22.6(1) 1_545 1_545 1_545 ?
C2 N3 C3 72.7(2) 1_545 1_545 1_545 ?
C2 N3 C4 160.8(3) 1_545 1_545 1_545 ?
C2 N3 C4 40.3(2) 1_545 1_545 1_545 ?
C2 N3 C8 144.8(2) 1_545 1_545 1_545 ?
C2 N3 C8 83.56(13) 1_545 1_545 1_545 ?
C2 N3 H1 74.7 1_545 1_545 1_545 no
C2 N3 H2 129.6 1_545 1_545 1_545 no
C2 N3 H2 31.2 1_545 1_545 1_545 no
C2 N3 H2 71.4 1_545 1_545 1_545 no
C2 N3 H4 144.8 1_545 1_545 1_545 no
C2 N3 H4 71.0 1_545 1_545 1_545 no
C2 N3 H5 87.9 1_545 1_545 1_545 no
C2 N3 H6 82.0 1_545 1_545 1_545 no
C2 N3 H6 102.0 1_545 1_545 1_545 no
C2 N3 H7 136.3 1_545 1_545 1_545 no
C2 N3 H7 92.2 1_545 1_545 1_545 no
C3 N3 C3 137.5(3) . . . ?
C3 N3 C3 95.2(1) . . . ?
C3 N3 C4 23.4(1) . . . ?
C3 N3 C4 146.9(3) . . . ?
C3 N3 C8 75.0(2) . . . ?
C3 N3 C8 134.2(2) . . . ?
C3 N3 H1 69.0 . . . no
C3 N3 H2 13.4 . . . no
C3 N3 H2 124.3 . . . no
C3 N3 H2 93.6 . . . no
C3 N3 H4 50.2 . . . no
C3 N3 H4 122.4 . . . no
C3 N3 H5 107.1 . . . no
C3 N3 H6 83.7 . . . no
C3 N3 H6 62.1 . . . no
C3 N3 H7 83.3 . . . no
C3 N3 H7 126.0 . . . no
C3 N3 C3 95.1(1) 1_545 1_545 1_545 ?
C3 N3 C4 146.9(3) 1_545 1_545 1_545 ?
C3 N3 C4 23.4(1) 1_545 1_545 1_545 ?
C3 N3 C8 134.2(2) 1_545 1_545 1_545 ?
C3 N3 C8 75.0(2) 1_545 1_545 1_545 ?
C3 N3 H1 68.9 1_545 1_545 1_545 no
C3 N3 H2 124.3 1_545 1_545 1_545 no
C3 N3 H2 13.4 1_545 1_545 1_545 no
C3 N3 H2 93.6 1_545 1_545 1_545 no
C3 N3 H4 122.4 1_545 1_545 1_545 no
C3 N3 H4 50.3 1_545 1_545 1_545 no
C3 N3 H5 107.1 1_545 1_545 1_545 no
C3 N3 H6 62.1 1_545 1_545 1_545 no
C3 N3 H6 83.7 1_545 1_545 1_545 no
C3 N3 H7 126.1 1_545 1_545 1_545 no
C3 N3 H7 83.3 1_545 1_545 1_545 no
C3 N3 C4 109.6(2) 4_654 4_654 4_654 ?
C3 N3 C4 109.6(2) 4_654 4_654 4_654 ?
C3 N3 C8 116.2(2) 4_654 4_654 4_654 ?
C3 N3 C8 116.2(2) 4_654 4_654 4_654 ?
C3 N3 H1 96.6 4_654 4_654 4_654 no
C3 N3 H2 100.2 4_654 4_654 4_654 no
C3 N3 H2 100.2 4_654 4_654 4_654 no
C3 N3 H2 4.3 4_654 4_654 4_654 no
C3 N3 H4 140.8 4_654 4_654 4_654 no
C3 N3 H4 140.7 4_654 4_654 4_654 no
C3 N3 H5 39.7 4_654 4_654 4_654 no
C3 N3 H6 138.8 4_654 4_654 4_654 no
C3 N3 H6 138.8 4_654 4_654 4_654 no
C3 N3 H7 118.5 4_654 4_654 4_654 no
C3 N3 H7 118.5 4_654 4_654 4_654 no
C4 N3 C4 140.7(3) . . . ?
C4 N3 C8 52.4(2) . . . ?
C4 N3 C8 110.9(2) . . . ?
C4 N3 H1 86.2 . . . no
C4 N3 H2 31.7 . . . no
C4 N3 H2 134.5 . . . no
C4 N3 H2 109.4 . . . no
C4 N3 H4 31.6 . . . no
C4 N3 H4 109.6 . . . no
C4 N3 H5 106.0 . . . no
C4 N3 H6 84.9 . . . no
C4 N3 H6 63.2 . . . no
C4 N3 H7 60.4 . . . no
C4 N3 H7 102.6 . . . no
C4 N3 C8 110.9(2) 1_545 1_545 1_545 ?
C4 N3 C8 52.4(2) 1_545 1_545 1_545 ?
C4 N3 H1 86.2 1_545 1_545 1_545 no
C4 N3 H2 134.5 1_545 1_545 1_545 no
C4 N3 H2 31.7 1_545 1_545 1_545 no
C4 N3 H2 109.4 1_545 1_545 1_545 no
C4 N3 H4 109.6 1_545 1_545 1_545 no
C4 N3 H4 31.6 1_545 1_545 1_545 no
C4 N3 H5 106.0 1_545 1_545 1_545 no
C4 N3 H6 63.2 1_545 1_545 1_545 no
C4 N3 H6 84.9 1_545 1_545 1_545 no
C4 N3 H7 102.7 1_545 1_545 1_545 no
C4 N3 H7 60.4 1_545 1_545 1_545 no
C8 N3 C8 61.7(2) . . . ?
C8 N3 H1 132.9 . . . no
C8 N3 H2 84.0 . . . no
C8 N3 H2 137.8 . . . no
C8 N3 H2 119.7 . . . no
C8 N3 H4 45.4 . . . no
C8 N3 H4 86.8 . . . no
C8 N3 H5 82.5 . . . no
C8 N3 H6 103.4 . . . no
C8 N3 H6 91.9 . . . no
C8 N3 H7 8.6 . . . no
C8 N3 H7 53.1 . . . no
C8 N3 H1 132.9 7_545 7_545 7_545 no
C8 N3 H2 137.8 7_545 7_545 7_545 no
C8 N3 H2 84.0 7_545 7_545 7_545 no
C8 N3 H2 119.7 7_545 7_545 7_545 no
C8 N3 H4 86.8 7_545 7_545 7_545 no
C8 N3 H4 45.4 7_545 7_545 7_545 no
C8 N3 H5 82.5 7_545 7_545 7_545 no
C8 N3 H6 91.9 7_545 7_545 7_545 no
C8 N3 H6 103.4 7_545 7_545 7_545 no
C8 N3 H7 53.1 7_545 7_545 7_545 no
C8 N3 H7 8.6 7_545 7_545 7_545 no
H1 N3 H2 56.3 4_655 4_655 4_655 no
H1 N3 H2 56.3 4_655 4_655 4_655 no
H1 N3 H2 92.3 4_655 4_655 4_655 no
H1 N3 H4 87.8 4_655 4_655 4_655 no
H1 N3 H4 87.8 4_655 4_655 4_655 no
H1 N3 H5 136.3 4_655 4_655 4_655 no
H1 N3 H6 44.5 4_655 4_655 4_655 no
H1 N3 H6 44.5 4_655 4_655 4_655 no
H1 N3 H7 137.2 4_655 4_655 4_655 no
H1 N3 H7 137.2 4_655 4_655 4_655 no
H2 N3 H2 111.0 . . . no
H2 N3 H2 97.9 . . . no
H2 N3 H4 50.9 . . . no
H2 N3 H4 114.2 . . . no
H2 N3 H5 118.7 . . . no
H2 N3 H6 71.7 . . . no
H2 N3 H6 50.9 . . . no
H2 N3 H7 91.7 . . . no
H2 N3 H7 130.8 . . . no
H2 N3 H2 97.9 1_545 1_545 1_545 no
H2 N3 H4 114.2 1_545 1_545 1_545 no
H2 N3 H4 51.0 1_545 1_545 1_545 no
H2 N3 H5 118.7 1_545 1_545 1_545 no
H2 N3 H6 50.9 1_545 1_545 1_545 no
H2 N3 H6 71.7 1_545 1_545 1_545 no
H2 N3 H7 130.9 1_545 1_545 1_545 no
H2 N3 H7 91.7 1_545 1_545 1_545 no
H2 N3 H4 140.9 4_654 4_654 4_654 no
H2 N3 H4 140.9 4_654 4_654 4_654 no
H2 N3 H5 43.9 4_654 4_654 4_654 no
H2 N3 H6 134.7 4_654 4_654 4_654 no
H2 N3 H6 134.7 4_654 4_654 4_654 no
H2 N3 H7 122.3 4_654 4_654 4_654 no
H2 N3 H7 122.3 4_654 4_654 4_654 no
H4 N3 H4 78.2 . . . no
H4 N3 H5 124.3 . . . no
H4 N3 H6 64.6 . . . no
H4 N3 H6 47.8 . . . no
H4 N3 H7 49.6 . . . no
H4 N3 H7 80.2 . . . no
H4 N3 H5 124.3 7_545 7_545 7_545 no
H4 N3 H6 47.8 7_545 7_545 7_545 no
H4 N3 H6 64.6 7_545 7_545 7_545 no
H4 N3 H7 80.2 7_545 7_545 7_545 no
H4 N3 H7 49.6 7_545 7_545 7_545 no
H5 N3 H6 168.9 4_654 4_654 4_654 no
H5 N3 H6 168.9 4_654 4_654 4_654 no
H5 N3 H7 82.0 4_654 4_654 4_654 no
H5 N3 H7 82.0 4_654 4_654 4_654 no
H6 N3 H6 22.2 6_645 6_645 6_645 no
H6 N3 H7 102.4 6_645 6_645 6_645 no
H6 N3 H7 94.0 6_645 6_645 6_645 no
H6 N3 H7 94.0 4_655 4_655 4_655 no
H6 N3 H7 102.4 4_655 4_655 4_655 no
H7 N3 H7 44.5 . . . no
O1 C1 O2 96.3(2) . . . ?
O1 C1 O2 96.3(2) . . . ?
O1 C1 O3 124.3(2) . . . ?
O1 C1 O3 124.3(2) . . . ?
O1 C1 O3 71.5(4) . . . ?
O1 C1 N1 123.9(6) . . . ?
O1 C1 N2 122.0(7) . . . ?
O1 C1 N3 116.2(2) . . . ?
O1 C1 N3 116.2(2) . . . ?
O1 C1 C2 149.3(6) . . . ?
O1 C1 C3 178.5(6) . . . ?
O1 C1 C4 151.8(6) . . . ?
O1 C1 C5 139.9(5) . . . ?
O1 C1 C6 136.9(5) . . . ?
O1 C1 C7 90.4(5) . . . ?
O1 C1 C8 84.2(4) . . . ?
O1 C1 C8 84.2(4) . . . ?
O1 C1 H1 98.0 . . . no
O1 C1 H2 178.5 . . . no
O1 C1 H3 17.9 . . . no
O1 C1 H5 68.2 . . . no
O1 C1 H5 68.2 . . . no
O1 C1 H6 126.4 . . . no
O1 C1 H6 126.4 . . . no
O1 C1 H7 89.0 . . . no
O1 C1 H7 89.0 . . . no
O2 C1 O2 167.0(4) . . . ?
O2 C1 O3 32.23(12) . . . ?
O2 C1 O3 137.2(3) . . . ?
O2 C1 O3 93.5(2) . . . ?
O2 C1 N1 85.2(2) . . . ?
O2 C1 N2 87.9(2) . . . ?
O2 C1 N3 19.88(11) . . . ?
O2 C1 N3 147.2(3) . . . ?
O2 C1 C2 85.3(2) . . . ?
O2 C1 C3 83.7(2) . . . ?
O2 C1 C4 83.7(2) . . . ?
O2 C1 C5 84.2(2) . . . ?
O2 C1 C6 86.4(2) . . . ?
O2 C1 C7 88.4(2) . . . ?
O2 C1 C8 68.1(2) . . . ?
O2 C1 C8 110.3(2) . . . ?
O2 C1 H1 90.6 . . . no
O2 C1 H2 83.7 . . . no
O2 C1 H3 96.5 . . . no
O2 C1 H5 35.7 . . . no
O2 C1 H5 155.7 . . . no
O2 C1 H6 77.8 . . . no
O2 C1 H6 97.0 . . . no
O2 C1 H7 51.2 . . . no
O2 C1 H7 126.0 . . . no
O2 C1 O3 137.2(3) 1_565 1_565 1_565 ?
O2 C1 O3 32.24(12) 1_565 1_565 1_565 ?
O2 C1 O3 93.5(2) 1_565 1_565 1_565 ?
O2 C1 N1 85.2(2) 1_565 1_565 1_565 ?
O2 C1 N2 88.0(2) 1_565 1_565 1_565 ?
O2 C1 N3 147.2(3) 1_565 1_565 1_565 ?
O2 C1 N3 19.88(11) 1_565 1_565 1_565 ?
O2 C1 C2 85.4(2) 1_565 1_565 1_565 ?
O2 C1 C3 83.7(2) 1_565 1_565 1_565 ?
O2 C1 C4 83.7(2) 1_565 1_565 1_565 ?
O2 C1 C5 84.2(2) 1_565 1_565 1_565 ?
O2 C1 C6 86.4(2) 1_565 1_565 1_565 ?
O2 C1 C7 88.4(2) 1_565 1_565 1_565 ?
O2 C1 C8 110.2(2) 1_565 1_565 1_565 ?
O2 C1 C8 68.0(2) 1_565 1_565 1_565 ?
O2 C1 H1 90.7 1_565 1_565 1_565 no
O2 C1 H2 83.7 1_565 1_565 1_565 no
O2 C1 H3 96.5 1_565 1_565 1_565 no
O2 C1 H5 155.7 1_565 1_565 1_565 no
O2 C1 H5 35.7 1_565 1_565 1_565 no
O2 C1 H6 97.1 1_565 1_565 1_565 no
O2 C1 H6 77.8 1_565 1_565 1_565 no
O2 C1 H7 126.0 1_565 1_565 1_565 no
O2 C1 H7 51.2 1_565 1_565 1_565 no
O3 C1 O3 105.3(2) . . . ?
O3 C1 O3 87.95(11) . . . ?
O3 C1 N1 82.7(3) . . . ?
O3 C1 N2 60.7(2) . . . ?
O3 C1 N3 18.06(10) . . . ?
O3 C1 N3 118.3(2) . . . ?
O3 C1 C2 53.16(10) . . . ?
O3 C1 C3 55.33(11) . . . ?
O3 C1 C4 67.1(2) . . . ?
O3 C1 C5 73.4(2) . . . ?
O3 C1 C6 55.56(10) . . . ?
O3 C1 C7 102.8(2) . . . ?
O3 C1 C8 88.7(2) . . . ?
O3 C1 C8 123.6(2) . . . ?
O3 C1 H1 72.5 . . . no
O3 C1 H2 55.3 . . . no
O3 C1 H3 117.8 . . . no
O3 C1 H5 56.3 . . . no
O3 C1 H5 145.5 . . . no
O3 C1 H6 49.8 . . . no
O3 C1 H6 67.8 . . . no
O3 C1 H7 72.7 . . . no
O3 C1 H7 132.4 . . . no
O3 C1 O3 87.97(11) 1_565 1_565 1_565 ?
O3 C1 N1 82.7(3) 1_565 1_565 1_565 ?
O3 C1 N2 60.7(2) 1_565 1_565 1_565 ?
O3 C1 N3 118.3(2) 1_565 1_565 1_565 ?
O3 C1 N3 18.06(10) 1_565 1_565 1_565 ?
O3 C1 C2 53.18(10) 1_565 1_565 1_565 ?
O3 C1 C3 55.33(11) 1_565 1_565 1_565 ?
O3 C1 C4 67.1(2) 1_565 1_565 1_565 ?
O3 C1 C5 73.4(2) 1_565 1_565 1_565 ?
O3 C1 C6 55.58(10) 1_565 1_565 1_565 ?
O3 C1 C7 102.8(2) 1_565 1_565 1_565 ?
O3 C1 C8 123.6(2) 1_565 1_565 1_565 ?
O3 C1 C8 88.7(2) 1_565 1_565 1_565 ?
O3 C1 H1 72.5 1_565 1_565 1_565 no
O3 C1 H2 55.3 1_565 1_565 1_565 no
O3 C1 H3 117.8 1_565 1_565 1_565 no
O3 C1 H5 145.4 1_565 1_565 1_565 no
O3 C1 H5 56.3 1_565 1_565 1_565 no
O3 C1 H6 67.8 1_565 1_565 1_565 no
O3 C1 H6 49.8 1_565 1_565 1_565 no
O3 C1 H7 132.4 1_565 1_565 1_565 no
O3 C1 H7 72.7 1_565 1_565 1_565 no
O3 C1 N1 164.6(5) 4_654 4_654 4_654 ?
O3 C1 N2 50.5(4) 4_654 4_654 4_654 ?
O3 C1 N3 100.5(2) 4_654 4_654 4_654 ?
O3 C1 N3 100.5(2) 4_654 4_654 4_654 ?
O3 C1 C2 77.8(3) 4_654 4_654 4_654 ?
O3 C1 C3 107.0(3) 4_654 4_654 4_654 ?
O3 C1 C4 136.7(3) 4_654 4_654 4_654 ?
O3 C1 C5 148.5(3) 4_654 4_654 4_654 ?
O3 C1 C6 65.4(2) 4_654 4_654 4_654 ?
O3 C1 C7 161.9(4) 4_654 4_654 4_654 ?
O3 C1 C8 147.9(2) 4_654 4_654 4_654 ?
O3 C1 C8 147.9(2) 4_654 4_654 4_654 ?
O3 C1 H1 26.4 4_654 4_654 4_654 no
O3 C1 H2 106.9 4_654 4_654 4_654 no
O3 C1 H3 53.6 4_654 4_654 4_654 no
O3 C1 H5 64.4 4_654 4_654 4_654 no
O3 C1 H5 64.4 4_654 4_654 4_654 no
O3 C1 H6 56.0 4_654 4_654 4_654 no
O3 C1 H6 56.0 4_654 4_654 4_654 no
O3 C1 H7 138.2 4_654 4_654 4_654 no
O3 C1 H7 138.2 4_654 4_654 4_654 no
N1 C1 N2 114.1(6) . . . ?
N1 C1 N3 73.5(2) . . . ?
N1 C1 N3 73.5(2) . . . ?
N1 C1 C2 86.8(5) . . . ?
N1 C1 C3 57.6(4) . . . ?
N1 C1 C4 27.9(3) . . . ?
N1 C1 C5 16.1(3) . . . ?
N1 C1 C6 99.2(4) . . . ?
N1 C1 C7 33.5(3) . . . ?
N1 C1 C8 44.5(3) . . . ?
N1 C1 C8 44.5(3) . . . ?
N1 C1 H1 138.2 . . . no
N1 C1 H2 57.7 . . . no
N1 C1 H3 141.8 . . . no
N1 C1 H5 118.8 . . . no
N1 C1 H5 118.8 . . . no
N1 C1 H6 108.9 . . . no
N1 C1 H6 108.9 . . . no
N1 C1 H7 49.6 . . . no
N1 C1 H7 49.6 . . . no
N2 C1 N3 78.7(2) . . . ?
N2 C1 N3 78.7(2) . . . ?
N2 C1 C2 27.3(3) . . . ?
N2 C1 C3 56.5(4) . . . ?
N2 C1 C4 86.2(5) . . . ?
N2 C1 C5 98.0(5) . . . ?
N2 C1 C6 14.9(3) . . . ?
N2 C1 C7 147.6(6) . . . ?
N2 C1 C8 147.0(4) . . . ?
N2 C1 C8 147.0(4) . . . ?
N2 C1 H1 24.1 . . . no
N2 C1 H2 56.4 . . . no
N2 C1 H3 104.1 . . . no
N2 C1 H5 85.1 . . . no
N2 C1 H5 85.2 . . . no
N2 C1 H6 10.9 . . . no
N2 C1 H6 10.9 . . . no
N2 C1 H7 132.8 . . . no
N2 C1 H7 132.9 . . . no
N3 C1 N3 127.4(3) . . . ?
N3 C1 C2 69.1(2) . . . ?
N3 C1 C3 63.9(2) . . . ?
N3 C1 C4 65.8(2) . . . ?
N3 C1 C5 68.5(2) . . . ?
N3 C1 C6 73.1(2) . . . ?
N3 C1 C7 87.2(2) . . . ?
N3 C1 C8 71.2(2) . . . ?
N3 C1 C8 109.1(2) . . . ?
N3 C1 H1 89.1 . . . no
N3 C1 H2 63.9 . . . no
N3 C1 H3 115.7 . . . no
N3 C1 H5 53.2 . . . no
N3 C1 H5 163.0 . . . no
N3 C1 H6 67.9 . . . no
N3 C1 H6 85.7 . . . no
N3 C1 H7 54.8 . . . no
N3 C1 H7 121.3 . . . no
N3 C1 C2 69.1(2) 1_565 1_565 1_565 ?
N3 C1 C3 63.9(2) 1_565 1_565 1_565 ?
N3 C1 C4 65.8(2) 1_565 1_565 1_565 ?
N3 C1 C5 68.5(2) 1_565 1_565 1_565 ?
N3 C1 C6 73.1(2) 1_565 1_565 1_565 ?
N3 C1 C7 87.2(2) 1_565 1_565 1_565 ?
N3 C1 C8 109.1(2) 1_565 1_565 1_565 ?
N3 C1 C8 71.2(2) 1_565 1_565 1_565 ?
N3 C1 H1 89.1 1_565 1_565 1_565 no
N3 C1 H2 63.9 1_565 1_565 1_565 no
N3 C1 H3 115.7 1_565 1_565 1_565 no
N3 C1 H5 163.0 1_565 1_565 1_565 no
N3 C1 H5 53.2 1_565 1_565 1_565 no
N3 C1 H6 85.7 1_565 1_565 1_565 no
N3 C1 H6 67.9 1_565 1_565 1_565 no
N3 C1 H7 121.3 1_565 1_565 1_565 no
N3 C1 H7 54.8 1_565 1_565 1_565 no
C2 C1 C3 29.2(2) . . . ?
C2 C1 C4 58.9(3) . . . ?
C2 C1 C5 70.8(3) . . . ?
C2 C1 C6 12.4(2) . . . ?
C2 C1 C7 120.3(4) . . . ?
C2 C1 C8 124.0(4) . . . ?
C2 C1 C8 124.0(4) . . . ?
C2 C1 H1 51.4 . . . no
C2 C1 H2 29.2 . . . no
C2 C1 H3 131.4 . . . no
C2 C1 H5 98.6 . . . no
C2 C1 H5 98.6 . . . no
C2 C1 H6 24.2 . . . no
C2 C1 H6 24.2 . . . no
C2 C1 H7 114.8 . . . no
C2 C1 H7 114.8 . . . no
C3 C1 C4 29.7(2) . . . ?
C3 C1 C5 41.5(2) . . . ?
C3 C1 C6 41.6(2) . . . ?
C3 C1 C7 91.1(4) . . . ?
C3 C1 C8 97.1(3) . . . ?
C3 C1 C8 97.1(3) . . . ?
C3 C1 H1 80.6 . . . no
C3 C1 H2 0.1 . . . no
C3 C1 H3 160.6 . . . no
C3 C1 H5 111.2 . . . no
C3 C1 H5 111.3 . . . no
C3 C1 H6 52.2 . . . no
C3 C1 H6 52.2 . . . no
C3 C1 H7 92.1 . . . no
C3 C1 H7 92.2 . . . no
C4 C1 C5 11.8(2) . . . ?
C4 C1 C6 71.3(3) . . . ?
C4 C1 C7 61.4(3) . . . ?
C4 C1 C8 69.5(3) . . . ?
C4 C1 C8 69.5(3) . . . ?
C4 C1 H1 110.3 . . . no
C4 C1 H2 29.8 . . . no
C4 C1 H3 169.7 . . . no
C4 C1 H5 118.9 . . . no
C4 C1 H5 118.9 . . . no
C4 C1 H6 81.4 . . . no
C4 C1 H6 81.4 . . . no
C4 C1 H7 69.0 . . . no
C4 C1 H7 69.0 . . . no
C5 C1 C6 83.1(2) . . . ?
C5 C1 C7 49.5(3) . . . ?
C5 C1 C8 58.7(2) . . . ?
C5 C1 C8 58.7(2) . . . ?
C5 C1 H1 122.1 . . . no
C5 C1 H2 41.6 . . . no
C5 C1 H3 157.8 . . . no
C5 C1 H5 119.8 . . . no
C5 C1 H5 119.8 . . . no
C5 C1 H6 93.0 . . . no
C5 C1 H6 93.0 . . . no
C5 C1 H7 60.3 . . . no
C5 C1 H7 60.3 . . . no
C6 C1 C7 132.7(4) . . . ?
C6 C1 C8 134.9(3) . . . ?
C6 C1 C8 135.0(3) . . . ?
C6 C1 H1 39.0 . . . no
C6 C1 H2 41.6 . . . no
C6 C1 H3 119.0 . . . no
C6 C1 H5 92.5 . . . no
C6 C1 H5 92.6 . . . no
C6 C1 H6 13.8 . . . no
C6 C1 H6 13.8 . . . no
C6 C1 H7 123.6 . . . no
C6 C1 H7 123.6 . . . no
C7 C1 C8 22.20(13) . . . ?
C7 C1 C8 22.19(13) . . . ?
C7 C1 H1 171.7 . . . no
C7 C1 H2 91.1 . . . no
C7 C1 H3 108.3 . . . no
C7 C1 H5 109.5 . . . no
C7 C1 H5 109.5 . . . no
C7 C1 H6 141.6 . . . no
C7 C1 H6 141.6 . . . no
C7 C1 H7 37.7 . . . no
C7 C1 H7 37.7 . . . no
C8 C1 C8 42.5(2) . . . ?
C8 C1 H1 158.7 . . . no
C8 C1 H2 97.2 . . . no
C8 C1 H3 100.9 . . . no
C8 C1 H5 87.5 . . . no
C8 C1 H5 125.7 . . . no
C8 C1 H6 136.8 . . . no
C8 C1 H6 148.2 . . . no
C8 C1 H7 17.0 . . . no
C8 C1 H7 59.1 . . . no
C8 C1 H1 158.7 7 7 7 no
C8 C1 H2 97.2 7 7 7 no
C8 C1 H3 100.9 7 7 7 no
C8 C1 H5 125.8 7 7 7 no
C8 C1 H5 87.5 7 7 7 no
C8 C1 H6 148.2 7 7 7 no
C8 C1 H6 136.8 7 7 7 no
C8 C1 H7 59.1 7 7 7 no
C8 C1 H7 17.0 7 7 7 no
H1 C1 H2 80.5 . . . no
H1 C1 H3 80.0 . . . no
H1 C1 H5 73.9 . . . no
H1 C1 H5 73.9 . . . no
H1 C1 H6 30.5 . . . no
H1 C1 H6 30.5 . . . no
H1 C1 H7 141.8 . . . no
H1 C1 H7 141.8 . . . no
H2 C1 H3 160.6 . . . no
H2 C1 H5 111.2 . . . no
H2 C1 H5 111.2 . . . no
H2 C1 H6 52.1 . . . no
H2 C1 H6 52.1 . . . no
H2 C1 H7 92.2 . . . no
H2 C1 H7 92.2 . . . no
H3 C1 H5 62.9 1_554 1_554 1_554 no
H3 C1 H5 62.9 1_554 1_554 1_554 no
H3 C1 H6 108.8 1_554 1_554 1_554 no
H3 C1 H6 108.8 1_554 1_554 1_554 no
H3 C1 H7 103.1 1_554 1_554 1_554 no
H3 C1 H7 103.1 1_554 1_554 1_554 no
H5 C1 H5 120.3 4_654 4_654 4_654 no
H5 C1 H6 79.2 4_654 4_654 4_654 no
H5 C1 H6 96.0 4_654 4_654 4_654 no
H5 C1 H7 74.1 4_654 4_654 4_654 no
H5 C1 H7 141.8 4_654 4_654 4_654 no
H5 C1 H6 96.0 4_664 4_664 4_664 no
H5 C1 H6 79.2 4_664 4_664 4_664 no
H5 C1 H7 141.8 4_664 4_664 4_664 no
H5 C1 H7 74.1 4_664 4_664 4_664 no
H6 C1 H6 19.3 . . . no
H6 C1 H7 122.1 . . . no
H6 C1 H7 137.4 . . . no
H6 C1 H7 137.4 7 7 7 no
H6 C1 H7 122.1 7 7 7 no
H7 C1 H7 75.3 . . . no
O1 C2 O2 57.37(11) . . . ?
O1 C2 O2 57.36(11) . . . ?
O1 C2 O2 171.4(3) . . . ?
O1 C2 O3 90.9(2) . . . ?
O1 C2 O3 90.9(2) . . . ?
O1 C2 O3 53.7(2) . . . ?
O1 C2 O4 86.1(2) . . . ?
O1 C2 N1 40.9(2) . . . ?
O1 C2 N2 18.6(3) . . . ?
O1 C2 N3 74.0(2) . . . ?
O1 C2 N3 74.0(2) . . . ?
O1 C2 C1 10.2(2) . . . ?
O1 C2 C3 100.7(4) . . . ?
O1 C2 C4 70.8(3) . . . ?
O1 C2 C5 81.8(2) . . . ?
O1 C2 C6 137.1(5) . . . ?
O1 C2 H1 43.8 . . . no
O1 C2 H1 117.3 . . . no
O1 C2 H1 117.3 . . . no
O1 C2 H2 125.2 . . . no
O1 C2 H2 75.2 . . . no
O1 C2 H2 75.2 . . . no
O1 C2 H3 96.2 . . . no
O1 C2 H5 162.9 . . . no
O1 C2 H6 117.1 . . . no
O1 C2 H6 117.1 . . . no
O2 C2 O2 111.4(2) . . . ?
O2 C2 O2 120.6(2) . . . ?
O2 C2 O3 33.81(11) . . . ?
O2 C2 O3 144.1(2) . . . ?
O2 C2 O3 79.2(2) . . . ?
O2 C2 O4 97.3(2) . . . ?
O2 C2 N1 59.01(11) . . . ?
O2 C2 N2 62.7(2) . . . ?
O2 C2 N3 18.25(11) . . . ?
O2 C2 N3 123.2(2) . . . ?
O2 C2 C1 55.97(11) . . . ?
O2 C2 C3 86.5(2) . . . ?
O2 C2 C4 70.6(2) . . . ?
O2 C2 C5 76.2(1) . . . ?
O2 C2 C6 120.4(2) . . . ?
O2 C2 H1 74.0 . . . no
O2 C2 H1 60.6 . . . no
O2 C2 H1 151.7 . . . no
O2 C2 H2 100.2 . . . no
O2 C2 H2 42.6 . . . no
O2 C2 H2 128.7 . . . no
O2 C2 H3 84.0 . . . no
O2 C2 H5 124.3 . . . no
O2 C2 H6 96.3 . . . no
O2 C2 H6 130.8 . . . no
O2 C2 O2 120.6(2) 1_565 1_565 1_565 ?
O2 C2 O3 144.1(2) 1_565 1_565 1_565 ?
O2 C2 O3 33.80(11) 1_565 1_565 1_565 ?
O2 C2 O3 79.2(2) 1_565 1_565 1_565 ?
O2 C2 O4 97.3(2) 1_565 1_565 1_565 ?
O2 C2 N1 58.98(11) 1_565 1_565 1_565 ?
O2 C2 N2 62.7(2) 1_565 1_565 1_565 ?
O2 C2 N3 123.2(2) 1_565 1_565 1_565 ?
O2 C2 N3 18.24(11) 1_565 1_565 1_565 ?
O2 C2 C1 55.95(11) 1_565 1_565 1_565 ?
O2 C2 C3 86.5(2) 1_565 1_565 1_565 ?
O2 C2 C4 70.6(2) 1_565 1_565 1_565 ?
O2 C2 C5 76.2(1) 1_565 1_565 1_565 ?
O2 C2 C6 120.5(2) 1_565 1_565 1_565 ?
O2 C2 H1 74.0 1_565 1_565 1_565 no
O2 C2 H1 151.7 1_565 1_565 1_565 no
O2 C2 H1 60.6 1_565 1_565 1_565 no
O2 C2 H2 100.2 1_565 1_565 1_565 no
O2 C2 H2 128.7 1_565 1_565 1_565 no
O2 C2 H2 42.6 1_565 1_565 1_565 no
O2 C2 H3 84.0 1_565 1_565 1_565 no
O2 C2 H5 124.3 1_565 1_565 1_565 no
O2 C2 H6 130.8 1_565 1_565 1_565 no
O2 C2 H6 96.3 1_565 1_565 1_565 no
O2 C2 O3 88.1(2) 4_655 4_655 4_655 ?
O2 C2 O3 88.1(2) 4_655 4_655 4_655 ?
O2 C2 O3 134.9(2) 4_655 4_655 4_655 ?
O2 C2 O4 102.5(2) 4_655 4_655 4_655 ?
O2 C2 N1 130.6(3) 4_655 4_655 4_655 ?
O2 C2 N2 170.0(5) 4_655 4_655 4_655 ?
O2 C2 N3 103.0(2) 4_655 4_655 4_655 ?
O2 C2 N3 103.0(2) 4_655 4_655 4_655 ?
O2 C2 C1 161.3(4) 4_655 4_655 4_655 ?
O2 C2 C3 70.7(4) 4_655 4_655 4_655 ?
O2 C2 C4 100.6(3) 4_655 4_655 4_655 ?
O2 C2 C5 89.6(2) 4_655 4_655 4_655 ?
O2 C2 C6 51.4(4) 4_655 4_655 4_655 ?
O2 C2 H1 144.7 4_655 4_655 4_655 no
O2 C2 H1 60.0 4_655 4_655 4_655 no
O2 C2 H1 60.0 4_655 4_655 4_655 no
O2 C2 H2 46.3 4_655 4_655 4_655 no
O2 C2 H2 109.1 4_655 4_655 4_655 no
O2 C2 H2 109.1 4_655 4_655 4_655 no
O2 C2 H3 75.3 4_655 4_655 4_655 no
O2 C2 H5 25.6 4_655 4_655 4_655 no
O2 C2 H6 70.9 4_655 4_655 4_655 no
O2 C2 H6 70.9 4_655 4_655 4_655 no
O3 C2 O3 166.6(3) . . . ?
O3 C2 O3 95.9(2) . . . ?
O3 C2 O4 96.7(2) . . . ?
O3 C2 N1 86.3(2) . . . ?
O3 C2 N2 93.0(2) . . . ?
O3 C2 N3 21.12(11) . . . ?
O3 C2 N3 150.1(3) . . . ?
O3 C2 C1 89.7(2) . . . ?
O3 C2 C3 83.3(2) . . . ?
O3 C2 C4 84.0(2) . . . ?
O3 C2 C5 83.5(2) . . . ?
O3 C2 C6 93.9(2) . . . ?
O3 C2 H1 95.3 . . . no
O3 C2 H1 29.7 . . . no
O3 C2 H1 141.3 . . . no
O3 C2 H2 84.0 . . . no
O3 C2 H2 40.9 . . . no
O3 C2 H2 151.8 . . . no
O3 C2 H3 83.3 . . . no
O3 C2 H5 91.1 . . . no
O3 C2 H6 76.2 . . . no
O3 C2 H6 114.6 . . . no
O3 C2 O3 95.9(2) 1_565 1_565 1_565 ?
O3 C2 O4 96.7(2) 1_565 1_565 1_565 ?
O3 C2 N1 86.3(2) 1_565 1_565 1_565 ?
O3 C2 N2 93.0(2) 1_565 1_565 1_565 ?
O3 C2 N3 150.1(3) 1_565 1_565 1_565 ?
O3 C2 N3 21.11(11) 1_565 1_565 1_565 ?
O3 C2 C1 89.7(2) 1_565 1_565 1_565 ?
O3 C2 C3 83.3(2) 1_565 1_565 1_565 ?
O3 C2 C4 84.0(2) 1_565 1_565 1_565 ?
O3 C2 C5 83.5(2) 1_565 1_565 1_565 ?
O3 C2 C6 93.9(2) 1_565 1_565 1_565 ?
O3 C2 H1 95.3 1_565 1_565 1_565 no
O3 C2 H1 141.3 1_565 1_565 1_565 no
O3 C2 H1 29.7 1_565 1_565 1_565 no
O3 C2 H2 84.0 1_565 1_565 1_565 no
O3 C2 H2 151.8 1_565 1_565 1_565 no
O3 C2 H2 40.9 1_565 1_565 1_565 no
O3 C2 H3 83.3 1_565 1_565 1_565 no
O3 C2 H5 91.1 1_565 1_565 1_565 no
O3 C2 H6 114.6 1_565 1_565 1_565 no
O3 C2 H6 76.2 1_565 1_565 1_565 no
O3 C2 O4 32.36(12) 4_654 4_654 4_654 ?
O3 C2 N1 94.6(2) 4_654 4_654 4_654 ?
O3 C2 N2 35.1(3) 4_654 4_654 4_654 ?
O3 C2 N3 95.5(2) 4_654 4_654 4_654 ?
O3 C2 N3 95.5(2) 4_654 4_654 4_654 ?
O3 C2 C1 63.9(3) 4_654 4_654 4_654 ?
O3 C2 C3 154.4(5) 4_654 4_654 4_654 ?
O3 C2 C4 124.5(3) 4_654 4_654 4_654 ?
O3 C2 C5 135.5(2) 4_654 4_654 4_654 ?
O3 C2 C6 83.4(5) 4_654 4_654 4_654 ?
O3 C2 H1 9.9 4_654 4_654 4_654 no
O3 C2 H1 121.9 4_654 4_654 4_654 no
O3 C2 H1 121.9 4_654 4_654 4_654 no
O3 C2 H2 178.9 4_654 4_654 4_654 no
O3 C2 H2 56.0 4_654 4_654 4_654 no
O3 C2 H2 56.0 4_654 4_654 4_654 no
O3 C2 H3 149.9 4_654 4_654 4_654 no
O3 C2 H5 109.2 4_654 4_654 4_654 no
O3 C2 H6 66.6 4_654 4_654 4_654 no
O3 C2 H6 66.6 4_654 4_654 4_654 no
O4 C2 N1 126.9(3) 4_654 4_654 4_654 ?
O4 C2 N2 67.5(4) 4_654 4_654 4_654 ?
O4 C2 N3 107.5(2) 4_654 4_654 4_654 ?
O4 C2 N3 107.5(2) 4_654 4_654 4_654 ?
O4 C2 C1 96.2(3) 4_654 4_654 4_654 ?
O4 C2 C3 173.2(5) 4_654 4_654 4_654 ?
O4 C2 C4 156.9(3) 4_654 4_654 4_654 ?
O4 C2 C5 167.9(3) 4_654 4_654 4_654 ?
O4 C2 C6 51.0(4) 4_654 4_654 4_654 ?
O4 C2 H1 42.2 4_654 4_654 4_654 no
O4 C2 H1 110.4 4_654 4_654 4_654 no
O4 C2 H1 110.4 4_654 4_654 4_654 no
O4 C2 H2 148.8 4_654 4_654 4_654 no
O4 C2 H2 58.5 4_654 4_654 4_654 no
O4 C2 H2 58.5 4_654 4_654 4_654 no
O4 C2 H3 177.8 4_654 4_654 4_654 no
O4 C2 H5 76.9 4_654 4_654 4_654 no
O4 C2 H6 37.4 4_654 4_654 4_654 no
O4 C2 H6 37.4 4_654 4_654 4_654 no
N1 C2 N2 59.5(3) . . . ?
N1 C2 N3 65.28(13) . . . ?
N1 C2 N3 65.26(13) . . . ?
N1 C2 C1 30.7(2) . . . ?
N1 C2 C3 59.8(4) . . . ?
N1 C2 C4 30.0(2) . . . ?
N1 C2 C5 41.0(2) . . . ?
N1 C2 C6 178.0(6) . . . ?
N1 C2 H1 84.7 . . . no
N1 C2 H1 98.0 . . . no
N1 C2 H1 97.9 . . . no
N1 C2 H2 84.3 . . . no
N1 C2 H2 97.9 . . . no
N1 C2 H2 97.9 . . . no
N1 C2 H3 55.3 . . . no
N1 C2 H5 156.2 . . . no
N1 C2 H6 152.3 . . . no
N1 C2 H6 152.3 . . . no
N2 C2 N3 80.9(2) . . . ?
N2 C2 N3 80.8(2) . . . ?
N2 C2 C1 28.8(3) . . . ?
N2 C2 C3 119.3(6) . . . ?
N2 C2 C4 89.4(4) . . . ?
N2 C2 C5 100.4(4) . . . ?
N2 C2 C6 118.5(7) . . . ?
N2 C2 H1 25.2 . . . no
N2 C2 H1 122.4 . . . no
N2 C2 H1 122.4 . . . no
N2 C2 H2 143.8 . . . no
N2 C2 H2 66.2 . . . no
N2 C2 H2 66.2 . . . no
N2 C2 H3 114.8 . . . no
N2 C2 H5 144.3 . . . no
N2 C2 H6 99.7 . . . no
N2 C2 H6 99.7 . . . no
N3 C2 N3 130.0(3) . . . ?
N3 C2 C1 70.9(2) . . . ?
N3 C2 C3 74.7(2) . . . ?
N3 C2 C4 66.8(1) . . . ?
N3 C2 C5 69.1(2) . . . ?
N3 C2 C6 114.84(13) . . . ?
N3 C2 H1 91.3 . . . no
N3 C2 H1 43.3 . . . no
N3 C2 H1 140.9 . . . no
N3 C2 H2 84.1 . . . no
N3 C2 H2 49.1 . . . no
N3 C2 H2 147.0 . . . no
N3 C2 H3 73.2 . . . no
N3 C2 H5 111.0 . . . no
N3 C2 H6 95.3 . . . no
N3 C2 H6 133.6 . . . no
N3 C2 C1 70.8(2) 1_565 1_565 1_565 ?
N3 C2 C3 74.7(2) 1_565 1_565 1_565 ?
N3 C2 C4 66.8(1) 1_565 1_565 1_565 ?
N3 C2 C5 69.1(2) 1_565 1_565 1_565 ?
N3 C2 C6 114.87(13) 1_565 1_565 1_565 ?
N3 C2 H1 91.3 1_565 1_565 1_565 no
N3 C2 H1 140.9 1_565 1_565 1_565 no
N3 C2 H1 43.3 1_565 1_565 1_565 no
N3 C2 H2 84.1 1_565 1_565 1_565 no
N3 C2 H2 147.0 1_565 1_565 1_565 no
N3 C2 H2 49.1 1_565 1_565 1_565 no
N3 C2 H3 73.2 1_565 1_565 1_565 no
N3 C2 H5 111.0 1_565 1_565 1_565 no
N3 C2 H6 133.6 1_565 1_565 1_565 no
N3 C2 H6 95.3 1_565 1_565 1_565 no
C1 C2 C3 90.5(5) . . . ?
C1 C2 C4 60.6(3) . . . ?
C1 C2 C5 71.6(3) . . . ?
C1 C2 C6 147.3(6) . . . ?
C1 C2 H1 54.0 . . . no
C1 C2 H1 113.3 . . . no
C1 C2 H1 113.2 . . . no
C1 C2 H2 115.0 . . . no
C1 C2 H2 80.7 . . . no
C1 C2 H2 80.7 . . . no
C1 C2 H3 86.0 . . . no
C1 C2 H5 173.1 . . . no
C1 C2 H6 126.5 . . . no
C1 C2 H6 126.5 . . . no
C3 C2 C4 29.9(4) . . . ?
C3 C2 C5 18.9(4) . . . ?
C3 C2 C6 122.2(7) . . . ?
C3 C2 H1 144.5 . . . no
C3 C2 H1 66.6 . . . no
C3 C2 H1 66.6 . . . no
C3 C2 H2 24.5 . . . no
C3 C2 H2 123.0 . . . no
C3 C2 H2 123.0 . . . no
C3 C2 H3 4.5 . . . no
C3 C2 H5 96.4 . . . no
C3 C2 H6 136.7 . . . no
C3 C2 H6 136.7 . . . no
C4 C2 C5 11.0(2) . . . ?
C4 C2 C6 152.1(6) . . . ?
C4 C2 H1 114.7 . . . no
C4 C2 H1 81.4 . . . no
C4 C2 H1 81.4 . . . no
C4 C2 H2 54.4 . . . no
C4 C2 H2 113.2 . . . no
C4 C2 H2 113.2 . . . no
C4 C2 H3 25.3 . . . no
C4 C2 H5 126.3 . . . no
C4 C2 H6 158.6 . . . no
C4 C2 H6 158.6 . . . no
C5 C2 C6 141.1(5) . . . ?
C5 C2 H1 125.7 . . . no
C5 C2 H1 75.5 . . . no
C5 C2 H1 75.5 . . . no
C5 C2 H2 43.4 . . . no
C5 C2 H2 117.7 . . . no
C5 C2 H2 117.6 . . . no
C5 C2 H3 14.3 . . . no
C5 C2 H5 115.3 . . . no
C5 C2 H6 152.1 . . . no
C5 C2 H6 152.1 . . . no
C6 C2 H1 93.3 . . . no
C6 C2 H1 83.2 . . . no
C6 C2 H1 83.2 . . . no
C6 C2 H2 97.7 . . . no
C6 C2 H2 81.0 . . . no
C6 C2 H2 81.0 . . . no
C6 C2 H3 126.7 . . . no
C6 C2 H5 25.8 . . . no
C6 C2 H6 26.3 . . . no
C6 C2 H6 26.3 . . . no
H1 C2 H1 123.4 . . . no
H1 C2 H1 123.4 . . . no
H1 C2 H2 169.0 . . . no
H1 C2 H2 57.7 . . . no
H1 C2 H2 57.7 . . . no
H1 C2 H3 140.0 . . . no
H1 C2 H5 119.1 . . . no
H1 C2 H6 75.9 . . . no
H1 C2 H6 75.8 . . . no
H1 C2 H1 112.2 4_655 4_655 4_655 no
H1 C2 H2 58.4 4_655 4_655 4_655 no
H1 C2 H2 66.0 4_655 4_655 4_655 no
H1 C2 H2 164.1 4_655 4_655 4_655 no
H1 C2 H3 68.6 4_655 4_655 4_655 no
H1 C2 H5 69.8 4_655 4_655 4_655 no
H1 C2 H6 77.4 4_655 4_655 4_655 no
H1 C2 H6 109.1 4_655 4_655 4_655 no
H1 C2 H2 58.4 4_665 4_665 4_665 no
H1 C2 H2 164.1 4_665 4_665 4_665 no
H1 C2 H2 66.1 4_665 4_665 4_665 no
H1 C2 H3 68.5 4_665 4_665 4_665 no
H1 C2 H5 69.9 4_665 4_665 4_665 no
H1 C2 H6 109.2 4_665 4_665 4_665 no
H1 C2 H6 77.4 4_665 4_665 4_665 no
H2 C2 H2 124.1 . . . no
H2 C2 H2 124.1 . . . no
H2 C2 H3 29.0 . . . no
H2 C2 H5 71.9 . . . no
H2 C2 H6 114.4 . . . no
H2 C2 H6 114.4 . . . no
H2 C2 H2 111.0 4_654 4_654 4_654 no
H2 C2 H3 122.0 4_654 4_654 4_654 no
H2 C2 H5 95.5 4_654 4_654 4_654 no
H2 C2 H6 55.0 4_654 4_654 4_654 no
H2 C2 H6 88.2 4_654 4_654 4_654 no
H2 C2 H3 122.0 4_664 4_664 4_664 no
H2 C2 H5 95.5 4_664 4_664 4_664 no
H2 C2 H6 88.3 4_664 4_664 4_664 no
H2 C2 H6 55.0 4_664 4_664 4_664 no
H3 C2 H5 100.9 . . . no
H3 C2 H6 140.7 . . . no
H3 C2 H6 140.7 . . . no
H5 C2 H6 47.3 . . . no
H5 C2 H6 47.3 . . . no
H6 C2 H6 38.4 . . . no
O1 C3 O2 52.64(10) . . . ?
O1 C3 O2 52.63(10) . . . ?
O1 C3 O2 148.0(2) . . . ?
O1 C3 O3 81.2(2) . . . ?
O1 C3 O3 81.1(2) . . . ?
O1 C3 O3 176.7(2) . . . ?
O1 C3 O4 78.9(1) . . . ?
O1 C3 O4 78.9(1) . . . ?
O1 C3 N1 30.4(2) . . . ?
O1 C3 N2 29.8(2) . . . ?
O1 C3 N2 125.15(11) . . . ?
O1 C3 N2 125.14(11) . . . ?
O1 C3 N3 69.1(2) . . . ?
O1 C3 N3 69.1(2) . . . ?
O1 C3 N3 165.4(2) . . . ?
O1 C3 C1 0.4(2) . . . ?
O1 C3 C2 59.8(4) . . . ?
O1 C3 C4 60.9(5) . . . ?
O1 C3 C5 91.2(3) . . . ?
O1 C3 C6 90.2(3) . . . ?
O1 C3 C7 40.7(2) . . . ?
O1 C3 H1 38.8 . . . no
O1 C3 H1 113.1 . . . no
O1 C3 H1 113.1 . . . no
O1 C3 H2 179.3 . . . no
O1 C3 H3 113.2 . . . no
O1 C3 H4 86.5 . . . no
O1 C3 H4 86.5 . . . no
O1 C3 H5 111.5 . . . no
O1 C3 H6 83.2 . . . no
O1 C3 H6 83.2 . . . no
O1 C3 H6 121.3 . . . no
O1 C3 H6 121.3 . . . no
O2 C3 O2 105.2(2) . . . ?
O2 C3 O2 121.99(11) . . . ?
O2 C3 O3 32.33(10) . . . ?
O2 C3 O3 132.3(2) . . . ?
O2 C3 O3 127.17(10) . . . ?
O2 C3 O4 32.00(11) . . . ?
O2 C3 O4 126.3(2) . . . ?
O2 C3 N1 57.47(12) . . . ?
O2 C3 N2 59.15(13) . . . ?
O2 C3 N2 73.98(9) . . . ?
O2 C3 N2 170.3(2) . . . ?
O2 C3 N3 16.50(10) . . . ?
O2 C3 N3 121.4(2) . . . ?
O2 C3 N3 126.46(10) . . . ?
O2 C3 C1 52.63(10) . . . ?
O2 C3 C2 73.7(3) . . . ?
O2 C3 C4 71.4(3) . . . ?
O2 C3 C5 89.1(2) . . . ?
O2 C3 C6 91.7(2) . . . ?
O2 C3 C7 61.42(13) . . . ?
O2 C3 H1 62.9 . . . no
O2 C3 H1 61.6 . . . no
O2 C3 H1 163.8 . . . no
O2 C3 H2 127.4 . . . no
O2 C3 H3 102.3 . . . no
O2 C3 H4 74.8 . . . no
O2 C3 H4 97.7 . . . no
O2 C3 H5 104.4 . . . no
O2 C3 H6 77.7 . . . no
O2 C3 H6 97.1 . . . no
O2 C3 H6 74.9 . . . no
O2 C3 H6 149.8 . . . no
O2 C3 O2 122.01(11) 1_565 1_565 1_565 ?
O2 C3 O3 132.3(2) 1_565 1_565 1_565 ?
O2 C3 O3 32.33(10) 1_565 1_565 1_565 ?
O2 C3 O3 127.18(10) 1_565 1_565 1_565 ?
O2 C3 O4 126.3(2) 1_565 1_565 1_565 ?
O2 C3 O4 31.99(11) 1_565 1_565 1_565 ?
O2 C3 N1 57.45(12) 1_565 1_565 1_565 ?
O2 C3 N2 59.16(13) 1_565 1_565 1_565 ?
O2 C3 N2 170.3(2) 1_565 1_565 1_565 ?
O2 C3 N2 73.98(9) 1_565 1_565 1_565 ?
O2 C3 N3 121.4(2) 1_565 1_565 1_565 ?
O2 C3 N3 16.49(10) 1_565 1_565 1_565 ?
O2 C3 N3 126.48(10) 1_565 1_565 1_565 ?
O2 C3 C1 52.62(10) 1_565 1_565 1_565 ?
O2 C3 C2 73.7(3) 1_565 1_565 1_565 ?
O2 C3 C4 71.3(3) 1_565 1_565 1_565 ?
O2 C3 C5 89.1(2) 1_565 1_565 1_565 ?
O2 C3 C6 91.8(2) 1_565 1_565 1_565 ?
O2 C3 C7 61.40(13) 1_565 1_565 1_565 ?
O2 C3 H1 62.9 1_565 1_565 1_565 no
O2 C3 H1 163.8 1_565 1_565 1_565 no
O2 C3 H1 61.6 1_565 1_565 1_565 no
O2 C3 H2 127.4 1_565 1_565 1_565 no
O2 C3 H3 102.3 1_565 1_565 1_565 no
O2 C3 H4 97.7 1_565 1_565 1_565 no
O2 C3 H4 74.8 1_565 1_565 1_565 no
O2 C3 H5 104.4 1_565 1_565 1_565 no
O2 C3 H6 97.1 1_565 1_565 1_565 no
O2 C3 H6 77.8 1_565 1_565 1_565 no
O2 C3 H6 149.8 1_565 1_565 1_565 no
O2 C3 H6 74.9 1_565 1_565 1_565 no
O2 C3 O3 89.8(1) 4_655 4_655 4_655 ?
O2 C3 O3 89.8(1) 4_655 4_655 4_655 ?
O2 C3 O3 35.23(13) 4_655 4_655 4_655 ?
O2 C3 O4 111.24(13) 4_655 4_655 4_655 ?
O2 C3 O4 111.26(13) 4_655 4_655 4_655 ?
O2 C3 N1 178.4(3) 4_655 4_655 4_655 ?
O2 C3 N2 118.3(3) 4_655 4_655 4_655 ?
O2 C3 N2 53.74(9) 4_655 4_655 4_655 ?
O2 C3 N2 53.76(9) 4_655 4_655 4_655 ?
O2 C3 N3 109.6(1) 4_655 4_655 4_655 ?
O2 C3 N3 109.6(1) 4_655 4_655 4_655 ?
O2 C3 N3 17.33(11) 4_655 4_655 4_655 ?
O2 C3 C1 148.5(3) 4_655 4_655 4_655 ?
O2 C3 C2 88.2(4) 4_655 4_655 4_655 ?
O2 C3 C4 151.1(6) 4_655 4_655 4_655 ?
O2 C3 C5 120.8(3) 4_655 4_655 4_655 ?
O2 C3 C6 57.8(2) 4_655 4_655 4_655 ?
O2 C3 C7 171.2(3) 4_655 4_655 4_655 ?
O2 C3 H1 109.3 4_655 4_655 4_655 no
O2 C3 H1 64.9 4_655 4_655 4_655 no
O2 C3 H1 64.9 4_655 4_655 4_655 no
O2 C3 H2 31.2 4_655 4_655 4_655 no
O2 C3 H3 98.7 4_655 4_655 4_655 no
O2 C3 H4 124.3 4_655 4_655 4_655 no
O2 C3 H4 124.3 4_655 4_655 4_655 no
O2 C3 H5 36.5 4_655 4_655 4_655 no
O2 C3 H6 65.6 4_655 4_655 4_655 no
O2 C3 H6 65.6 4_655 4_655 4_655 no
O2 C3 H6 79.2 4_655 4_655 4_655 no
O2 C3 H6 79.2 4_655 4_655 4_655 no
O3 C3 O3 145.6(3) . . . ?
O3 C3 O3 99.7(1) . . . ?
O3 C3 O4 36.76(11) . . . ?
O3 C3 O4 158.6(2) . . . ?
O3 C3 N1 89.7(2) . . . ?
O3 C3 N2 75.0(2) . . . ?
O3 C3 N2 44.00(12) . . . ?
O3 C3 N2 143.0(2) . . . ?
O3 C3 N3 21.61(11) . . . ?
O3 C3 N3 148.3(3) . . . ?
O3 C3 N3 94.9(1) . . . ?
O3 C3 C1 81.3(2) . . . ?
O3 C3 C2 72.8(2) . . . ?
O3 C3 C4 98.4(2) . . . ?
O3 C3 C5 104.8(1) . . . ?
O3 C3 C6 75.4(2) . . . ?
O3 C3 C7 92.8(2) . . . ?
O3 C3 H1 73.9 . . . no
O3 C3 H1 32.1 . . . no
O3 C3 H1 151.6 . . . no
O3 C3 H2 98.7 . . . no
O3 C3 H3 107.0 . . . no
O3 C3 H4 89.9 . . . no
O3 C3 H4 118.2 . . . no
O3 C3 H5 79.7 . . . no
O3 C3 H6 62.3 . . . no
O3 C3 H6 86.5 . . . no
O3 C3 H6 61.6 . . . no
O3 C3 H6 151.3 . . . no
O3 C3 O3 99.7(1) 1_565 1_565 1_565 ?
O3 C3 O4 158.6(2) 1_565 1_565 1_565 ?
O3 C3 O4 36.75(11) 1_565 1_565 1_565 ?
O3 C3 N1 89.7(2) 1_565 1_565 1_565 ?
O3 C3 N2 75.0(2) 1_565 1_565 1_565 ?
O3 C3 N2 143.0(2) 1_565 1_565 1_565 ?
O3 C3 N2 44.01(12) 1_565 1_565 1_565 ?
O3 C3 N3 148.3(3) 1_565 1_565 1_565 ?
O3 C3 N3 21.61(11) 1_565 1_565 1_565 ?
O3 C3 N3 94.9(1) 1_565 1_565 1_565 ?
O3 C3 C1 81.3(2) 1_565 1_565 1_565 ?
O3 C3 C2 72.8(2) 1_565 1_565 1_565 ?
O3 C3 C4 98.4(2) 1_565 1_565 1_565 ?
O3 C3 C5 104.8(1) 1_565 1_565 1_565 ?
O3 C3 C6 75.4(2) 1_565 1_565 1_565 ?
O3 C3 C7 92.7(2) 1_565 1_565 1_565 ?
O3 C3 H1 73.9 1_565 1_565 1_565 no
O3 C3 H1 151.6 1_565 1_565 1_565 no
O3 C3 H1 32.1 1_565 1_565 1_565 no
O3 C3 H2 98.7 1_565 1_565 1_565 no
O3 C3 H3 107.0 1_565 1_565 1_565 no
O3 C3 H4 118.2 1_565 1_565 1_565 no
O3 C3 H4 89.8 1_565 1_565 1_565 no
O3 C3 H5 79.7 1_565 1_565 1_565 no
O3 C3 H6 86.5 1_565 1_565 1_565 no
O3 C3 H6 62.3 1_565 1_565 1_565 no
O3 C3 H6 151.3 1_565 1_565 1_565 no
O3 C3 H6 61.6 1_565 1_565 1_565 no
O3 C3 O4 99.9(2) 4_655 4_655 4_655 ?
O3 C3 O4 99.9(2) 4_655 4_655 4_655 ?
O3 C3 N1 146.3(3) 4_655 4_655 4_655 ?
O3 C3 N2 153.5(3) 4_655 4_655 4_655 ?
O3 C3 N2 55.69(10) 4_655 4_655 4_655 ?
O3 C3 N2 55.70(10) 4_655 4_655 4_655 ?
O3 C3 N3 110.7(2) 4_655 4_655 4_655 ?
O3 C3 N3 110.7(2) 4_655 4_655 4_655 ?
O3 C3 N3 17.90(11) 4_655 4_655 4_655 ?
O3 C3 C1 176.3(3) 4_655 4_655 4_655 ?
O3 C3 C2 123.5(5) 4_655 4_655 4_655 ?
O3 C3 C4 115.8(6) 4_655 4_655 4_655 ?
O3 C3 C5 85.6(3) 4_655 4_655 4_655 ?
O3 C3 C6 93.1(3) 4_655 4_655 4_655 ?
O3 C3 C7 136.0(3) 4_655 4_655 4_655 ?
O3 C3 H1 144.5 4_655 4_655 4_655 no
O3 C3 H1 67.6 4_655 4_655 4_655 no
O3 C3 H1 67.6 4_655 4_655 4_655 no
O3 C3 H2 4.0 4_655 4_655 4_655 no
O3 C3 H3 63.5 4_655 4_655 4_655 no
O3 C3 H4 90.3 4_655 4_655 4_655 no
O3 C3 H4 90.3 4_655 4_655 4_655 no
O3 C3 H5 71.8 4_655 4_655 4_655 no
O3 C3 H6 100.0 4_655 4_655 4_655 no
O3 C3 H6 100.0 4_655 4_655 4_655 no
O3 C3 H6 56.9 4_655 4_655 4_655 no
O3 C3 H6 56.9 4_655 4_655 4_655 no
O4 C3 O4 130.1(2) . . . ?
O4 C3 N1 69.13(13) . . . ?
O4 C3 N2 91.1(2) . . . ?
O4 C3 N2 57.59(10) . . . ?
O4 C3 N2 154.7(2) . . . ?
O4 C3 N3 20.43(11) . . . ?
O4 C3 N3 138.8(2) . . . ?
O4 C3 N3 106.4(1) . . . ?
O4 C3 C1 78.7(2) . . . ?
O4 C3 C2 103.1(2) . . . ?
O4 C3 C4 65.08(12) . . . ?
O4 C3 C5 68.2(1) . . . ?
O4 C3 C6 112.1(2) . . . ?
O4 C3 C7 66.99(12) . . . ?
O4 C3 H1 94.8 . . . no
O4 C3 H1 47.3 . . . no
O4 C3 H1 163.7 . . . no
O4 C3 H2 101.4 . . . no
O4 C3 H3 74.4 . . . no
O4 C3 H4 53.2 . . . no
O4 C3 H4 81.5 . . . no
O4 C3 H5 114.8 . . . no
O4 C3 H6 98.6 . . . no
O4 C3 H6 122.2 . . . no
O4 C3 H6 43.9 . . . no
O4 C3 H6 124.3 . . . no
O4 C3 N1 69.11(13) 1_565 1_565 1_565 ?
O4 C3 N2 91.1(2) 1_565 1_565 1_565 ?
O4 C3 N2 154.7(2) 1_565 1_565 1_565 ?
O4 C3 N2 57.59(10) 1_565 1_565 1_565 ?
O4 C3 N3 138.8(2) 1_565 1_565 1_565 ?
O4 C3 N3 20.43(11) 1_565 1_565 1_565 ?
O4 C3 N3 106.4(1) 1_565 1_565 1_565 ?
O4 C3 C1 78.7(2) 1_565 1_565 1_565 ?
O4 C3 C2 103.1(2) 1_565 1_565 1_565 ?
O4 C3 C4 65.05(12) 1_565 1_565 1_565 ?
O4 C3 C5 68.2(1) 1_565 1_565 1_565 ?
O4 C3 C6 112.1(2) 1_565 1_565 1_565 ?
O4 C3 C7 66.97(12) 1_565 1_565 1_565 ?
O4 C3 H1 94.8 1_565 1_565 1_565 no
O4 C3 H1 163.7 1_565 1_565 1_565 no
O4 C3 H1 47.3 1_565 1_565 1_565 no
O4 C3 H2 101.4 1_565 1_565 1_565 no
O4 C3 H3 74.4 1_565 1_565 1_565 no
O4 C3 H4 81.4 1_565 1_565 1_565 no
O4 C3 H4 53.1 1_565 1_565 1_565 no
O4 C3 H5 114.8 1_565 1_565 1_565 no
O4 C3 H6 122.2 1_565 1_565 1_565 no
O4 C3 H6 98.6 1_565 1_565 1_565 no
O4 C3 H6 124.3 1_565 1_565 1_565 no
O4 C3 H6 43.9 1_565 1_565 1_565 no
N1 C3 N2 60.1(3) . . . ?
N1 C3 N2 126.51(10) . . . ?
N1 C3 N2 126.50(10) . . . ?
N1 C3 N3 70.2(2) . . . ?
N1 C3 N3 70.1(2) . . . ?
N1 C3 N3 164.2(3) . . . ?
N1 C3 C1 29.9(2) . . . ?
N1 C3 C2 90.2(5) . . . ?
N1 C3 C4 30.5(4) . . . ?
N1 C3 C5 60.8(3) . . . ?
N1 C3 C6 120.6(4) . . . ?
N1 C3 C7 10.3(2) . . . ?
N1 C3 H1 69.2 . . . no
N1 C3 H1 115.2 . . . no
N1 C3 H1 115.2 . . . no
N1 C3 H2 150.4 . . . no
N1 C3 H3 82.8 . . . no
N1 C3 H4 57.2 . . . no
N1 C3 H4 57.2 . . . no
N1 C3 H5 141.9 . . . no
N1 C3 H6 112.9 . . . no
N1 C3 H6 112.9 . . . no
N1 C3 H6 101.9 . . . no
N1 C3 H6 101.9 . . . no
N2 C3 N2 113.8(2) . . . ?
N2 C3 N2 113.8(2) . . . ?
N2 C3 N3 73.8(2) . . . ?
N2 C3 N3 73.8(2) . . . ?
N2 C3 N3 135.6(3) . . . ?
N2 C3 C1 30.2(2) . . . ?
N2 C3 C2 30.0(3) . . . ?
N2 C3 C4 90.7(5) . . . ?
N2 C3 C5 120.9(4) . . . ?
N2 C3 C6 60.4(3) . . . ?
N2 C3 C7 70.5(3) . . . ?
N2 C3 H1 9.0 . . . no
N2 C3 H1 104.7 . . . no
N2 C3 H1 104.7 . . . no
N2 C3 H2 149.5 . . . no
N2 C3 H3 143.0 . . . no
N2 C3 H4 115.3 . . . no
N2 C3 H4 115.3 . . . no
N2 C3 H5 81.8 . . . no
N2 C3 H6 54.3 . . . no
N2 C3 H6 54.3 . . . no
N2 C3 H6 133.5 . . . no
N2 C3 H6 133.5 . . . no
N2 C3 N2 105.2(2) 4_655 4_655 4_655 ?
N2 C3 N3 58.49(12) 4_655 4_655 4_655 ?
N2 C3 N3 163.3(2) 4_655 4_655 4_655 ?
N2 C3 N3 52.69(9) 4_655 4_655 4_655 ?
N2 C3 C1 125.25(12) 4_655 4_655 4_655 ?
N2 C3 C2 97.0(3) 4_655 4_655 4_655 ?
N2 C3 C4 116.7(3) 4_655 4_655 4_655 ?
N2 C3 C5 100.5(2) 4_655 4_655 4_655 ?
N2 C3 C6 78.7(2) 4_655 4_655 4_655 ?
N2 C3 C7 124.28(11) 4_655 4_655 4_655 ?
N2 C3 H1 109.1 4_655 4_655 4_655 no
N2 C3 H1 12.3 4_655 4_655 4_655 no
N2 C3 H1 117.3 4_655 4_655 4_655 no
N2 C3 H2 54.7 4_655 4_655 4_655 no
N2 C3 H3 87.2 4_655 4_655 4_655 no
N2 C3 H4 91.5 4_655 4_655 4_655 no
N2 C3 H4 114.9 4_655 4_655 4_655 no
N2 C3 H5 66.9 4_655 4_655 4_655 no
N2 C3 H6 73.2 4_655 4_655 4_655 no
N2 C3 H6 92.7 4_655 4_655 4_655 no
N2 C3 H6 39.8 4_655 4_655 4_655 no
N2 C3 H6 110.9 4_655 4_655 4_655 no
N2 C3 N3 163.3(2) 4_665 4_665 4_665 ?
N2 C3 N3 58.50(12) 4_665 4_665 4_665 ?
N2 C3 N3 52.70(9) 4_665 4_665 4_665 ?
N2 C3 C1 125.25(12) 4_665 4_665 4_665 ?
N2 C3 C2 97.0(3) 4_665 4_665 4_665 ?
N2 C3 C4 116.7(3) 4_665 4_665 4_665 ?
N2 C3 C5 100.5(2) 4_665 4_665 4_665 ?
N2 C3 C6 78.7(2) 4_665 4_665 4_665 ?
N2 C3 C7 124.26(11) 4_665 4_665 4_665 ?
N2 C3 H1 109.1 4_665 4_665 4_665 no
N2 C3 H1 117.3 4_665 4_665 4_665 no
N2 C3 H1 12.3 4_665 4_665 4_665 no
N2 C3 H2 54.7 4_665 4_665 4_665 no
N2 C3 H3 87.2 4_665 4_665 4_665 no
N2 C3 H4 114.8 4_665 4_665 4_665 no
N2 C3 H4 91.4 4_665 4_665 4_665 no
N2 C3 H5 66.9 4_665 4_665 4_665 no
N2 C3 H6 92.7 4_665 4_665 4_665 no
N2 C3 H6 73.2 4_665 4_665 4_665 no
N2 C3 H6 110.9 4_665 4_665 4_665 no
N2 C3 H6 39.8 4_665 4_665 4_665 no
N3 C3 N3 137.5(3) . . . ?
N3 C3 N3 111.2(1) . . . ?
N3 C3 C1 69.0(2) . . . ?
N3 C3 C2 82.7(2) . . . ?
N3 C3 C4 76.9(2) . . . ?
N3 C3 C5 86.9(2) . . . ?
N3 C3 C6 93.6(2) . . . ?
N3 C3 C7 71.9(2) . . . ?
N3 C3 H1 76.1 . . . no
N3 C3 H1 46.3 . . . no
N3 C3 H1 173.1 . . . no
N3 C3 H2 111.0 . . . no
N3 C3 H3 94.8 . . . no
N3 C3 H4 71.8 . . . no
N3 C3 H4 98.7 . . . no
N3 C3 H5 100.8 . . . no
N3 C3 H6 79.6 . . . no
N3 C3 H6 102.4 . . . no
N3 C3 H6 59.8 . . . no
N3 C3 H6 144.7 . . . no
N3 C3 N3 111.2(1) 1_565 1_565 1_565 ?
N3 C3 C1 69.0(2) 1_565 1_565 1_565 ?
N3 C3 C2 82.7(2) 1_565 1_565 1_565 ?
N3 C3 C4 76.8(2) 1_565 1_565 1_565 ?
N3 C3 C5 86.9(2) 1_565 1_565 1_565 ?
N3 C3 C6 93.6(2) 1_565 1_565 1_565 ?
N3 C3 C7 71.9(2) 1_565 1_565 1_565 ?
N3 C3 H1 76.1 1_565 1_565 1_565 no
N3 C3 H1 173.1 1_565 1_565 1_565 no
N3 C3 H1 46.3 1_565 1_565 1_565 no
N3 C3 H2 111.0 1_565 1_565 1_565 no
N3 C3 H3 94.8 1_565 1_565 1_565 no
N3 C3 H4 98.6 1_565 1_565 1_565 no
N3 C3 H4 71.8 1_565 1_565 1_565 no
N3 C3 H5 100.9 1_565 1_565 1_565 no
N3 C3 H6 102.4 1_565 1_565 1_565 no
N3 C3 H6 79.7 1_565 1_565 1_565 no
N3 C3 H6 144.7 1_565 1_565 1_565 no
N3 C3 H6 59.8 1_565 1_565 1_565 no
N3 C3 C1 165.8(3) 4_655 4_655 4_655 ?
N3 C3 C2 105.6(4) 4_655 4_655 4_655 ?
N3 C3 C4 133.7(6) 4_655 4_655 4_655 ?
N3 C3 C5 103.5(3) 4_655 4_655 4_655 ?
N3 C3 C6 75.2(2) 4_655 4_655 4_655 ?
N3 C3 C7 153.9(3) 4_655 4_655 4_655 ?
N3 C3 H1 126.6 4_655 4_655 4_655 no
N3 C3 H1 65.0 4_655 4_655 4_655 no
N3 C3 H1 65.0 4_655 4_655 4_655 no
N3 C3 H2 13.9 4_655 4_655 4_655 no
N3 C3 H3 81.4 4_655 4_655 4_655 no
N3 C3 H4 107.6 4_655 4_655 4_655 no
N3 C3 H4 107.6 4_655 4_655 4_655 no
N3 C3 H5 53.8 4_655 4_655 4_655 no
N3 C3 H6 82.5 4_655 4_655 4_655 no
N3 C3 H6 82.5 4_655 4_655 4_655 no
N3 C3 H6 67.5 4_655 4_655 4_655 no
N3 C3 H6 67.5 4_655 4_655 4_655 no
C1 C3 C2 60.3(4) . . . ?
C1 C3 C4 60.5(5) . . . ?
C1 C3 C5 90.7(3) . . . ?
C1 C3 C6 90.6(3) . . . ?
C1 C3 C7 40.3(2) . . . ?
C1 C3 H1 39.2 . . . no
C1 C3 H1 113.2 . . . no
C1 C3 H1 113.1 . . . no
C1 C3 H2 179.7 . . . no
C1 C3 H3 112.8 . . . no
C1 C3 H4 86.1 . . . no
C1 C3 H4 86.1 . . . no
C1 C3 H5 112.0 . . . no
C1 C3 H6 83.7 . . . no
C1 C3 H6 83.6 . . . no
C1 C3 H6 121.1 . . . no
C1 C3 H6 121.1 . . . no
C2 C3 C4 120.7(7) . . . ?
C2 C3 C5 151.0(5) . . . ?
C2 C3 C6 30.4(4) . . . ?
C2 C3 C7 100.5(5) . . . ?
C2 C3 H1 21.0 . . . no
C2 C3 H1 92.7 . . . no
C2 C3 H1 92.7 . . . no
C2 C3 H2 119.4 . . . no
C2 C3 H3 173.0 . . . no
C2 C3 H4 143.6 . . . no
C2 C3 H4 143.6 . . . no
C2 C3 H5 51.7 . . . no
C2 C3 H6 26.1 . . . no
C2 C3 H6 26.1 . . . no
C2 C3 H6 132.4 . . . no
C2 C3 H6 132.4 . . . no
C4 C3 C5 30.3(4) . . . ?
C4 C3 C6 151.1(6) . . . ?
C4 C3 C7 20.2(4) . . . ?
C4 C3 H1 99.7 . . . no
C4 C3 H1 110.0 . . . no
C4 C3 H1 110.0 . . . no
C4 C3 H2 119.8 . . . no
C4 C3 H3 52.3 . . . no
C4 C3 H4 29.1 . . . no
C4 C3 H4 29.1 . . . no
C4 C3 H5 172.4 . . . no
C4 C3 H6 142.2 . . . no
C4 C3 H6 142.2 . . . no
C4 C3 H6 80.5 . . . no
C4 C3 H6 80.5 . . . no
C5 C3 C6 178.6(4) . . . ?
C5 C3 C7 50.4(3) . . . ?
C5 C3 H1 129.9 . . . no
C5 C3 H1 99.5 . . . no
C5 C3 H1 99.5 . . . no
C5 C3 H2 89.6 . . . no
C5 C3 H3 22.1 . . . no
C5 C3 H4 15.1 . . . no
C5 C3 H4 15.1 . . . no
C5 C3 H5 157.3 . . . no
C5 C3 H6 166.5 . . . no
C5 C3 H6 166.5 . . . no
C5 C3 H6 60.8 . . . no
C5 C3 H6 60.7 . . . no
C6 C3 C7 130.9(3) . . . ?
C6 C3 H1 51.4 . . . no
C6 C3 H1 79.9 . . . no
C6 C3 H1 79.9 . . . no
C6 C3 H2 89.1 . . . no
C6 C3 H3 156.6 . . . no
C6 C3 H4 165.2 . . . no
C6 C3 H4 165.2 . . . no
C6 C3 H5 21.3 . . . no
C6 C3 H6 14.1 . . . no
C6 C3 H6 14.1 . . . no
C6 C3 H6 118.4 . . . no
C6 C3 H6 118.5 . . . no
C7 C3 H1 79.5 . . . no
C7 C3 H1 114.2 . . . no
C7 C3 H1 114.2 . . . no
C7 C3 H2 140.0 . . . no
C7 C3 H3 72.5 . . . no
C7 C3 H4 47.4 . . . no
C7 C3 H4 47.4 . . . no
C7 C3 H5 152.2 . . . no
C7 C3 H6 122.9 . . . no
C7 C3 H6 122.9 . . . no
C7 C3 H6 94.7 . . . no
C7 C3 H6 94.7 . . . no
H1 C3 H1 101.3 . . . no
H1 C3 H1 101.4 . . . no
H1 C3 H2 140.5 . . . no
H1 C3 H3 152.0 . . . no
H1 C3 H4 123.9 . . . no
H1 C3 H4 123.9 . . . no
H1 C3 H5 72.8 . . . no
H1 C3 H6 45.6 . . . no
H1 C3 H6 45.6 . . . no
H1 C3 H6 134.8 . . . no
H1 C3 H6 134.8 . . . no
H1 C3 H1 129.3 4_655 4_655 4_655 no
H1 C3 H2 66.8 4_655 4_655 4_655 no
H1 C3 H3 90.3 4_655 4_655 4_655 no
H1 C3 H4 88.1 4_655 4_655 4_655 no
H1 C3 H4 114.6 4_655 4_655 4_655 no
H1 C3 H5 72.2 4_655 4_655 4_655 no
H1 C3 H6 71.8 4_655 4_655 4_655 no
H1 C3 H6 93.9 4_655 4_655 4_655 no
H1 C3 H6 40.5 4_655 4_655 4_655 no
H1 C3 H6 121.3 4_655 4_655 4_655 no
H1 C3 H2 66.8 4_665 4_665 4_665 no
H1 C3 H3 90.3 4_665 4_665 4_665 no
H1 C3 H4 114.6 4_665 4_665 4_665 no
H1 C3 H4 88.1 4_665 4_665 4_665 no
H1 C3 H5 72.3 4_665 4_665 4_665 no
H1 C3 H6 94.0 4_665 4_665 4_665 no
H1 C3 H6 71.8 4_665 4_665 4_665 no
H1 C3 H6 121.3 4_665 4_665 4_665 no
H1 C3 H6 40.5 4_665 4_665 4_665 no
H2 C3 H3 67.5 . . . no
H2 C3 H4 94.2 . . . no
H2 C3 H4 94.2 . . . no
H2 C3 H5 67.7 . . . no
H2 C3 H6 96.1 . . . no
H2 C3 H6 96.1 . . . no
H2 C3 H6 59.1 . . . no
H2 C3 H6 59.1 . . . no
H3 C3 H4 30.2 . . . no
H3 C3 H4 30.2 . . . no
H3 C3 H5 135.3 . . . no
H3 C3 H6 159.8 . . . no
H3 C3 H6 159.8 . . . no
H3 C3 H6 49.9 . . . no
H3 C3 H6 49.9 . . . no
H4 C3 H4 28.8 . . . no
H4 C3 H5 157.1 . . . no
H4 C3 H6 151.4 . . . no
H4 C3 H6 169.5 . . . no
H4 C3 H6 52.6 . . . no
H4 C3 H6 75.2 . . . no
H4 C3 H5 157.1 7 7 7 no
H4 C3 H6 169.5 7 7 7 no
H4 C3 H6 151.4 7 7 7 no
H4 C3 H6 75.2 7 7 7 no
H4 C3 H6 52.6 7 7 7 no
H5 C3 H6 30.8 . . . no
H5 C3 H6 30.8 . . . no
H5 C3 H6 104.7 . . . no
H5 C3 H6 104.7 . . . no
H6 C3 H6 24.4 . . . no
H6 C3 H6 112.1 . . . no
H6 C3 H6 132.5 . . . no
H6 C3 H6 132.5 7 7 7 no
H6 C3 H6 112.1 7 7 7 no
H6 C3 H6 90.1 4_655 4_655 4_655 no
O1 C4 O2 57.74(13) . . . ?
O1 C4 O2 57.73(13) . . . ?
O1 C4 O3 81.7(2) . . . ?
O1 C4 O3 81.7(2) . . . ?
O1 C4 O4 90.6(2) . . . ?
O1 C4 O4 90.5(2) . . . ?
O1 C4 N1 19.2(3) . . . ?
O1 C4 N2 40.4(2) . . . ?
O1 C4 N3 75.3(2) . . . ?
O1 C4 N3 75.3(2) . . . ?
O1 C4 C1 9.4(2) . . . ?
O1 C4 C2 69.8(3) . . . ?
O1 C4 C3 99.2(5) . . . ?
O1 C4 C5 139.2(5) . . . ?
O1 C4 C6 80.5(2) . . . ?
O1 C4 C7 49.5(3) . . . ?
O1 C4 C8 58.0(2) . . . ?
O1 C4 C8 58.0(2) . . . ?
O1 C4 H1 40.7 . . . no
O1 C4 H2 123.3 . . . no
O1 C4 H3 166.1 . . . no
O1 C4 H4 122.0 . . . no
O1 C4 H4 122.0 . . . no
O1 C4 H5 94.3 . . . no
O1 C4 H6 134.9 . . . no
O1 C4 H6 134.9 . . . no
O1 C4 H7 60.7 . . . no
O1 C4 H7 60.7 . . . no
O2 C4 O2 113.9(3) . . . ?
O2 C4 O3 32.83(10) . . . ?
O2 C4 O3 124.6(2) . . . ?
O2 C4 O4 34.04(12) . . . ?
O2 C4 O4 147.8(3) . . . ?
O2 C4 N1 62.2(2) . . . ?
O2 C4 N2 61.3(1) . . . ?
O2 C4 N3 18.33(11) . . . ?
O2 C4 N3 129.0(3) . . . ?
O2 C4 C1 56.98(13) . . . ?
O2 C4 C2 73.1(2) . . . ?
O2 C4 C3 88.5(3) . . . ?
O2 C4 C5 118.5(2) . . . ?
O2 C4 C6 78.5(2) . . . ?
O2 C4 C7 74.9(2) . . . ?
O2 C4 C8 60.4(2) . . . ?
O2 C4 C8 95.8(2) . . . ?
O2 C4 H1 61.4 . . . no
O2 C4 H2 101.5 . . . no
O2 C4 H3 123.0 . . . no
O2 C4 H4 92.7 . . . no
O2 C4 H4 133.6 . . . no
O2 C4 H5 85.8 . . . no
O2 C4 H6 77.2 . . . no
O2 C4 H6 162.0 . . . no
O2 C4 H7 45.7 . . . no
O2 C4 H7 108.5 . . . no
O2 C4 O3 124.6(2) 1_565 1_565 1_565 ?
O2 C4 O3 32.84(10) 1_565 1_565 1_565 ?
O2 C4 O4 147.8(3) 1_565 1_565 1_565 ?
O2 C4 O4 34.04(12) 1_565 1_565 1_565 ?
O2 C4 N1 62.2(2) 1_565 1_565 1_565 ?
O2 C4 N2 61.4(1) 1_565 1_565 1_565 ?
O2 C4 N3 129.0(3) 1_565 1_565 1_565 ?
O2 C4 N3 18.33(11) 1_565 1_565 1_565 ?
O2 C4 C1 56.98(13) 1_565 1_565 1_565 ?
O2 C4 C2 73.2(2) 1_565 1_565 1_565 ?
O2 C4 C3 88.6(3) 1_565 1_565 1_565 ?
O2 C4 C5 118.5(2) 1_565 1_565 1_565 ?
O2 C4 C6 78.5(2) 1_565 1_565 1_565 ?
O2 C4 C7 74.8(2) 1_565 1_565 1_565 ?
O2 C4 C8 95.8(2) 1_565 1_565 1_565 ?
O2 C4 C8 60.4(2) 1_565 1_565 1_565 ?
O2 C4 H1 61.5 1_565 1_565 1_565 no
O2 C4 H2 101.5 1_565 1_565 1_565 no
O2 C4 H3 123.0 1_565 1_565 1_565 no
O2 C4 H4 133.6 1_565 1_565 1_565 no
O2 C4 H4 92.6 1_565 1_565 1_565 no
O2 C4 H5 85.9 1_565 1_565 1_565 no
O2 C4 H6 162.0 1_565 1_565 1_565 no
O2 C4 H6 77.2 1_565 1_565 1_565 no
O2 C4 H7 108.5 1_565 1_565 1_565 no
O2 C4 H7 45.7 1_565 1_565 1_565 no
O3 C4 O3 114.4(2) . . . ?
O3 C4 O4 34.82(12) . . . ?
O3 C4 O4 149.2(3) . . . ?
O3 C4 N1 92.1(3) . . . ?
O3 C4 N2 63.35(13) . . . ?
O3 C4 N3 19.31(11) . . . ?
O3 C4 N3 129.7(2) . . . ?
O3 C4 C1 76.8(2) . . . ?
O3 C4 C2 57.30(11) . . . ?
O3 C4 C3 60.5(2) . . . ?
O3 C4 C5 116.8(2) . . . ?
O3 C4 C6 57.38(11) . . . ?
O3 C4 C7 107.6(2) . . . ?
O3 C4 C8 91.6(2) . . . ?
O3 C4 C8 128.6(2) . . . ?
O3 C4 H1 63.2 . . . no
O3 C4 H2 69.1 . . . no
O3 C4 H3 105.4 . . . no
O3 C4 H4 98.6 . . . no
O3 C4 H4 142.6 . . . no
O3 C4 H5 59.3 . . . no
O3 C4 H6 57.1 . . . no
O3 C4 H6 129.3 . . . no
O3 C4 H7 75.4 . . . no
O3 C4 H7 140.0 . . . no
O3 C4 O4 149.2(3) 1_565 1_565 1_565 ?
O3 C4 O4 34.83(12) 1_565 1_565 1_565 ?
O3 C4 N1 92.0(3) 1_565 1_565 1_565 ?
O3 C4 N2 63.36(13) 1_565 1_565 1_565 ?
O3 C4 N3 129.7(2) 1_565 1_565 1_565 ?
O3 C4 N3 19.32(11) 1_565 1_565 1_565 ?
O3 C4 C1 76.8(2) 1_565 1_565 1_565 ?
O3 C4 C2 57.32(11) 1_565 1_565 1_565 ?
O3 C4 C3 60.5(2) 1_565 1_565 1_565 ?
O3 C4 C5 116.8(2) 1_565 1_565 1_565 ?
O3 C4 C6 57.40(11) 1_565 1_565 1_565 ?
O3 C4 C7 107.6(2) 1_565 1_565 1_565 ?
O3 C4 C8 128.6(2) 1_565 1_565 1_565 ?
O3 C4 C8 91.6(2) 1_565 1_565 1_565 ?
O3 C4 H1 63.3 1_565 1_565 1_565 no
O3 C4 H2 69.1 1_565 1_565 1_565 no
O3 C4 H3 105.4 1_565 1_565 1_565 no
O3 C4 H4 142.6 1_565 1_565 1_565 no
O3 C4 H4 98.6 1_565 1_565 1_565 no
O3 C4 H5 59.3 1_565 1_565 1_565 no
O3 C4 H6 129.3 1_565 1_565 1_565 no
O3 C4 H6 57.1 1_565 1_565 1_565 no
O3 C4 H7 140.0 1_565 1_565 1_565 no
O3 C4 H7 75.4 1_565 1_565 1_565 no
O4 C4 O4 176.0(4) . . . ?
O4 C4 N1 89.9(2) . . . ?
O4 C4 N2 91.7(2) . . . ?
O4 C4 N3 21.36(12) . . . ?
O4 C4 N3 162.0(3) . . . ?
O4 C4 C1 90.9(2) . . . ?
O4 C4 C2 92.0(2) . . . ?
O4 C4 C3 91.8(2) . . . ?
O4 C4 C5 88.3(2) . . . ?
O4 C4 C6 92.0(2) . . . ?
O4 C4 C7 88.9(2) . . . ?
O4 C4 C8 68.0(2) . . . ?
O4 C4 C8 109.5(2) . . . ?
O4 C4 H1 91.7 . . . no
O4 C4 H2 91.3 . . . no
O4 C4 H3 89.0 . . . no
O4 C4 H4 65.6 . . . no
O4 C4 H4 110.7 . . . no
O4 C4 H5 91.9 . . . no
O4 C4 H6 45.3 . . . no
O4 C4 H6 134.1 . . . no
O4 C4 H7 51.6 . . . no
O4 C4 H7 126.1 . . . no
O4 C4 N1 89.9(2) 1_565 1_565 1_565 ?
O4 C4 N2 91.7(2) 1_565 1_565 1_565 ?
O4 C4 N3 162.0(3) 1_565 1_565 1_565 ?
O4 C4 N3 21.37(12) 1_565 1_565 1_565 ?
O4 C4 C1 90.9(2) 1_565 1_565 1_565 ?
O4 C4 C2 92.0(2) 1_565 1_565 1_565 ?
O4 C4 C3 91.8(2) 1_565 1_565 1_565 ?
O4 C4 C5 88.3(2) 1_565 1_565 1_565 ?
O4 C4 C6 92.0(2) 1_565 1_565 1_565 ?
O4 C4 C7 88.9(2) 1_565 1_565 1_565 ?
O4 C4 C8 109.5(2) 1_565 1_565 1_565 ?
O4 C4 C8 67.9(2) 1_565 1_565 1_565 ?
O4 C4 H1 91.7 1_565 1_565 1_565 no
O4 C4 H2 91.3 1_565 1_565 1_565 no
O4 C4 H3 89.0 1_565 1_565 1_565 no
O4 C4 H4 110.7 1_565 1_565 1_565 no
O4 C4 H4 65.5 1_565 1_565 1_565 no
O4 C4 H5 91.9 1_565 1_565 1_565 no
O4 C4 H6 134.1 1_565 1_565 1_565 no
O4 C4 H6 45.4 1_565 1_565 1_565 no
O4 C4 H7 126.1 1_565 1_565 1_565 no
O4 C4 H7 51.6 1_565 1_565 1_565 no
N1 C4 N2 59.6(4) . . . ?
N1 C4 N3 80.5(2) . . . ?
N1 C4 N3 80.4(2) . . . ?
N1 C4 C1 28.6(3) . . . ?
N1 C4 C2 89.0(5) . . . ?
N1 C4 C3 118.5(7) . . . ?
N1 C4 C5 119.9(6) . . . ?
N1 C4 C6 99.8(4) . . . ?
N1 C4 C7 30.2(3) . . . ?
N1 C4 C8 41.0(3) . . . ?
N1 C4 C8 41.0(3) . . . ?
N1 C4 H1 59.9 . . . no
N1 C4 H2 142.6 . . . no
N1 C4 H3 146.8 . . . no
N1 C4 H4 104.5 . . . no
N1 C4 H4 104.5 . . . no
N1 C4 H5 113.5 . . . no
N1 C4 H6 134.6 . . . no
N1 C4 H6 134.6 . . . no
N1 C4 H7 48.0 . . . no
N1 C4 H7 48.0 . . . no
N2 C4 N3 70.3(2) . . . ?
N2 C4 N3 70.4(2) . . . ?
N2 C4 C1 31.0(2) . . . ?
N2 C4 C2 29.4(2) . . . ?
N2 C4 C3 58.8(4) . . . ?
N2 C4 C5 179.5(6) . . . ?
N2 C4 C6 40.1(2) . . . ?
N2 C4 C7 89.8(3) . . . ?
N2 C4 C8 95.4(3) . . . ?
N2 C4 C8 95.4(3) . . . ?
N2 C4 H1 0.3 . . . no
N2 C4 H2 82.9 . . . no
N2 C4 H3 153.5 . . . no
N2 C4 H4 153.3 . . . no
N2 C4 H4 153.3 . . . no
N2 C4 H5 53.9 . . . no
N2 C4 H6 117.8 . . . no
N2 C4 H6 117.9 . . . no
N2 C4 H7 91.9 . . . no
N2 C4 H7 92.0 . . . no
N3 C4 N3 140.7(3) . . . ?
N3 C4 C1 73.4(2) . . . ?
N3 C4 C2 72.8(2) . . . ?
N3 C4 C3 79.7(2) . . . ?
N3 C4 C5 109.7(2) . . . ?
N3 C4 C6 74.9(2) . . . ?
N3 C4 C7 90.2(2) . . . ?
N3 C4 C8 72.7(2) . . . ?
N3 C4 C8 111.8(2) . . . ?
N3 C4 H1 70.3 . . . no
N3 C4 H2 87.3 . . . no
N3 C4 H3 107.4 . . . no
N3 C4 H4 86.6 . . . no
N3 C4 H4 131.5 . . . no
N3 C4 H5 78.3 . . . no
N3 C4 H6 59.7 . . . no
N3 C4 H6 144.5 . . . no
N3 C4 H7 56.3 . . . no
N3 C4 H7 125.8 . . . no
N3 C4 C1 73.4(2) 1_565 1_565 1_565 ?
N3 C4 C2 72.8(2) 1_565 1_565 1_565 ?
N3 C4 C3 79.8(2) 1_565 1_565 1_565 ?
N3 C4 C5 109.6(2) 1_565 1_565 1_565 ?
N3 C4 C6 74.9(2) 1_565 1_565 1_565 ?
N3 C4 C7 90.2(2) 1_565 1_565 1_565 ?
N3 C4 C8 111.7(2) 1_565 1_565 1_565 ?
N3 C4 C8 72.7(2) 1_565 1_565 1_565 ?
N3 C4 H1 70.4 1_565 1_565 1_565 no
N3 C4 H2 87.4 1_565 1_565 1_565 no
N3 C4 H3 107.4 1_565 1_565 1_565 no
N3 C4 H4 131.5 1_565 1_565 1_565 no
N3 C4 H4 86.6 1_565 1_565 1_565 no
N3 C4 H5 78.4 1_565 1_565 1_565 no
N3 C4 H6 144.5 1_565 1_565 1_565 no
N3 C4 H6 59.7 1_565 1_565 1_565 no
N3 C4 H7 125.8 1_565 1_565 1_565 no
N3 C4 H7 56.3 1_565 1_565 1_565 no
C1 C4 C2 60.4(3) . . . ?
C1 C4 C3 89.8(5) . . . ?
C1 C4 C5 148.5(6) . . . ?
C1 C4 C6 71.1(3) . . . ?
C1 C4 C7 58.8(3) . . . ?
C1 C4 C8 66.5(3) . . . ?
C1 C4 C8 66.5(3) . . . ?
C1 C4 H1 31.3 . . . no
C1 C4 H2 114.0 . . . no
C1 C4 H3 175.5 . . . no
C1 C4 H4 130.2 . . . no
C1 C4 H4 130.2 . . . no
C1 C4 H5 84.9 . . . no
C1 C4 H6 132.7 . . . no
C1 C4 H6 132.7 . . . no
C1 C4 H7 67.6 . . . no
C1 C4 H7 67.6 . . . no
C2 C4 C3 29.4(4) . . . ?
C2 C4 C5 151.0(6) . . . ?
C2 C4 C6 10.7(2) . . . ?
C2 C4 C7 119.3(4) . . . ?
C2 C4 C8 122.6(3) . . . ?
C2 C4 C8 122.7(3) . . . ?
C2 C4 H1 29.1 . . . no
C2 C4 H2 53.5 . . . no
C2 C4 H3 124.1 . . . no
C2 C4 H4 153.2 . . . no
C2 C4 H4 153.2 . . . no
C2 C4 H5 24.5 . . . no
C2 C4 H6 98.1 . . . no
C2 C4 H6 98.1 . . . no
C2 C4 H7 114.9 . . . no
C2 C4 H7 114.9 . . . no
C3 C4 C5 121.6(8) . . . ?
C3 C4 C6 18.7(4) . . . ?
C3 C4 C7 148.7(7) . . . ?
C3 C4 C8 147.7(5) . . . ?
C3 C4 C8 147.7(5) . . . ?
C3 C4 H1 58.5 . . . no
C3 C4 H2 24.1 . . . no
C3 C4 H3 94.7 . . . no
C3 C4 H4 131.4 . . . no
C3 C4 H4 131.4 . . . no
C3 C4 H5 4.9 . . . no
C3 C4 H6 77.3 . . . no
C3 C4 H6 77.3 . . . no
C3 C4 H7 134.3 . . . no
C3 C4 H7 134.3 . . . no
C5 C4 C6 140.3(5) . . . ?
C5 C4 C7 89.7(5) . . . ?
C5 C4 C8 84.1(4) . . . ?
C5 C4 C8 84.1(4) . . . ?
C5 C4 H1 179.9 . . . no
C5 C4 H2 97.5 . . . no
C5 C4 H3 26.9 . . . no
C5 C4 H4 26.4 . . . no
C5 C4 H4 26.4 . . . no
C5 C4 H5 126.6 . . . no
C5 C4 H6 62.4 . . . no
C5 C4 H6 62.4 . . . no
C5 C4 H7 87.7 . . . no
C5 C4 H7 87.7 . . . no
C6 C4 C7 130.0(4) . . . ?
C6 C4 C8 132.2(3) . . . ?
C6 C4 C8 132.2(3) . . . ?
C6 C4 H1 39.8 . . . no
C6 C4 H2 42.8 . . . no
C6 C4 H3 113.4 . . . no
C6 C4 H4 146.4 . . . no
C6 C4 H4 146.4 . . . no
C6 C4 H5 13.8 . . . no
C6 C4 H6 90.5 . . . no
C6 C4 H6 90.5 . . . no
C6 C4 H7 122.6 . . . no
C6 C4 H7 122.6 . . . no
C7 C4 C8 21.59(13) . . . ?
C7 C4 C8 21.59(13) . . . ?
C7 C4 H1 90.2 . . . no
C7 C4 H2 172.8 . . . no
C7 C4 H3 116.6 . . . no
C7 C4 H4 76.7 . . . no
C7 C4 H4 76.7 . . . no
C7 C4 H5 143.7 . . . no
C7 C4 H6 122.8 . . . no
C7 C4 H6 122.8 . . . no
C7 C4 H7 37.3 . . . no
C7 C4 H7 37.3 . . . no
C8 C4 C8 41.6(2) . . . ?
C8 C4 H1 95.7 . . . no
C8 C4 H2 159.2 . . . no
C8 C4 H3 109.3 . . . no
C8 C4 H4 64.1 . . . no
C8 C4 H4 80.5 . . . no
C8 C4 H5 143.8 . . . no
C8 C4 H6 102.1 . . . no
C8 C4 H6 134.9 . . . no
C8 C4 H7 16.7 . . . no
C8 C4 H7 58.1 . . . no
C8 C4 H1 95.7 7 7 7 no
C8 C4 H2 159.2 7 7 7 no
C8 C4 H3 109.2 7 7 7 no
C8 C4 H4 80.5 7 7 7 no
C8 C4 H4 64.1 7 7 7 no
C8 C4 H5 143.9 7 7 7 no
C8 C4 H6 135.0 7 7 7 no
C8 C4 H6 102.1 7 7 7 no
C8 C4 H7 58.1 7 7 7 no
C8 C4 H7 16.7 7 7 7 no
H1 C4 H2 82.6 . . . no
H1 C4 H3 153.2 . . . no
H1 C4 H4 153.5 . . . no
H1 C4 H4 153.5 . . . no
H1 C4 H5 53.6 . . . no
H1 C4 H6 117.6 . . . no
H1 C4 H6 117.7 . . . no
H1 C4 H7 92.2 . . . no
H1 C4 H7 92.2 . . . no
H2 C4 H3 70.6 . . . no
H2 C4 H4 109.9 . . . no
H2 C4 H4 109.9 . . . no
H2 C4 H5 29.0 . . . no
H2 C4 H6 61.4 . . . no
H2 C4 H6 61.4 . . . no
H2 C4 H7 142.5 . . . no
H2 C4 H7 142.5 . . . no
H3 C4 H4 45.9 . . . no
H3 C4 H4 45.9 . . . no
H3 C4 H5 99.6 . . . no
H3 C4 H6 48.8 . . . no
H3 C4 H6 48.8 . . . no
H3 C4 H7 108.9 . . . no
H3 C4 H7 108.9 . . . no
H4 C4 H4 45.1 . . . no
H4 C4 H5 135.6 . . . no
H4 C4 H6 55.9 . . . no
H4 C4 H6 88.7 . . . no
H4 C4 H7 63.4 . . . no
H4 C4 H7 91.0 . . . no
H4 C4 H5 135.6 7 7 7 no
H4 C4 H6 88.7 7 7 7 no
H4 C4 H6 55.9 7 7 7 no
H4 C4 H7 91.0 7 7 7 no
H4 C4 H7 63.4 7 7 7 no
H5 C4 H6 80.7 . . . no
H5 C4 H6 80.7 . . . no
H5 C4 H7 131.5 . . . no
H5 C4 H7 131.5 . . . no
H6 C4 H6 88.9 4_655 4_655 4_655 no
H6 C4 H7 89.4 4_655 4_655 4_655 no
H6 C4 H7 146.9 4_655 4_655 4_655 no
H6 C4 H7 146.9 6_655 6_655 6_655 no
H6 C4 H7 89.4 6_655 6_655 6_655 no
H7 C4 H7 74.5 . . . no
CL1 C5 CL1 105.1(2) 3_647 3_647 3_647 ?
CL1 C5 O1 65.98(12) 3_647 3_647 3_647 ?
CL1 C5 O4 60.80(10) 3_647 3_647 3_647 ?
CL1 C5 O4 165.6(2) 3_647 3_647 3_647 ?
CL1 C5 N1 120.5(2) 3_647 3_647 3_647 ?
CL1 C5 C1 123.66(12) 3_647 3_647 3_647 ?
CL1 C5 C2 126.24(10) 3_647 3_647 3_647 ?
CL1 C5 C3 123.86(12) 3_647 3_647 3_647 ?
CL1 C5 C4 127.29(10) 3_647 3_647 3_647 ?
CL1 C5 C7 105.5(2) 3_647 3_647 3_647 ?
CL1 C5 C8 83.7(2) 3_647 3_647 3_647 ?
CL1 C5 C8 115.1(2) 3_647 3_647 3_647 ?
CL1 C5 H2 115.6 3_647 3_647 3_647 no
CL1 C5 H3 81.3 3_647 3_647 3_647 no
CL1 C5 H4 29.2 3_647 3_647 3_647 no
CL1 C5 H4 114.5 3_647 3_647 3_647 no
CL1 C5 H6 50.8 3_647 3_647 3_647 no
CL1 C5 H6 128.3 3_647 3_647 3_647 no
CL1 C5 H7 75.4 3_647 3_647 3_647 no
CL1 C5 H7 129.7 3_647 3_647 3_647 no
CL1 C5 H8 73.7 3_647 3_647 3_647 no
CL1 C5 H8 40.3 3_647 3_647 3_647 no
CL1 C5 O1 65.99(12) 3_657 3_657 3_657 ?
CL1 C5 O4 165.6(2) 3_657 3_657 3_657 ?
CL1 C5 O4 60.79(10) 3_657 3_657 3_657 ?
CL1 C5 N1 120.5(2) 3_657 3_657 3_657 ?
CL1 C5 C1 123.66(12) 3_657 3_657 3_657 ?
CL1 C5 C2 126.26(10) 3_657 3_657 3_657 ?
CL1 C5 C3 123.88(12) 3_657 3_657 3_657 ?
CL1 C5 C4 127.30(10) 3_657 3_657 3_657 ?
CL1 C5 C7 105.5(2) 3_657 3_657 3_657 ?
CL1 C5 C8 115.1(2) 3_657 3_657 3_657 ?
CL1 C5 C8 83.7(2) 3_657 3_657 3_657 ?
CL1 C5 H2 115.7 3_657 3_657 3_657 no
CL1 C5 H3 81.3 3_657 3_657 3_657 no
CL1 C5 H4 114.5 3_657 3_657 3_657 no
CL1 C5 H4 29.2 3_657 3_657 3_657 no
CL1 C5 H6 128.3 3_657 3_657 3_657 no
CL1 C5 H6 50.8 3_657 3_657 3_657 no
CL1 C5 H7 129.7 3_657 3_657 3_657 no
CL1 C5 H7 75.4 3_657 3_657 3_657 no
CL1 C5 H8 40.3 3_657 3_657 3_657 no
CL1 C5 H8 73.7 3_657 3_657 3_657 no
O1 C5 O4 107.5(2) 1_556 1_556 1_556 ?
O1 C5 O4 107.5(2) 1_556 1_556 1_556 ?
O1 C5 N1 165.3(3) 1_556 1_556 1_556 ?
O1 C5 C1 156.3(3) 1_556 1_556 1_556 ?
O1 C5 C2 118.7(3) 1_556 1_556 1_556 ?
O1 C5 C3 108.5(3) 1_556 1_556 1_556 ?
O1 C5 C4 136.6(5) 1_556 1_556 1_556 ?
O1 C5 C7 164.1(3) 1_556 1_556 1_556 ?
O1 C5 C8 147.8(2) 1_556 1_556 1_556 ?
O1 C5 C8 147.8(2) 1_556 1_556 1_556 ?
O1 C5 H2 87.4 1_556 1_556 1_556 no
O1 C5 H3 27.6 1_556 1_556 1_556 no
O1 C5 H4 94.6 1_556 1_556 1_556 no
O1 C5 H4 94.6 1_556 1_556 1_556 no
O1 C5 H6 62.4 1_556 1_556 1_556 no
O1 C5 H6 62.4 1_556 1_556 1_556 no
O1 C5 H7 141.3 1_556 1_556 1_556 no
O1 C5 H7 141.3 1_556 1_556 1_556 no
O1 C5 H8 74.6 1_556 1_556 1_556 no
O1 C5 H8 74.5 1_556 1_556 1_556 no
O4 C5 O4 133.0(3) . . . ?
O4 C5 N1 69.0(2) . . . ?
O4 C5 C1 67.6(2) . . . ?
O4 C5 C2 68.1(1) . . . ?
O4 C5 C3 69.9(2) . . . ?
O4 C5 C4 66.5(1) . . . ?
O4 C5 C7 77.4(2) . . . ?
O4 C5 C8 62.9(2) . . . ?
O4 C5 C8 99.3(2) . . . ?
O4 C5 H2 75.7 . . . no
O4 C5 H3 98.4 . . . no
O4 C5 H4 51.9 . . . no
O4 C5 H4 150.5 . . . no
O4 C5 H6 46.5 . . . no
O4 C5 H6 139.2 . . . no
O4 C5 H7 47.3 . . . no
O4 C5 H7 110.6 . . . no
O4 C5 H8 126.7 . . . no
O4 C5 H8 92.3 . . . no
O4 C5 N1 69.0(2) 1_565 1_565 1_565 ?
O4 C5 C1 67.6(2) 1_565 1_565 1_565 ?
O4 C5 C2 68.1(1) 1_565 1_565 1_565 ?
O4 C5 C3 70.0(2) 1_565 1_565 1_565 ?
O4 C5 C4 66.5(1) 1_565 1_565 1_565 ?
O4 C5 C7 77.4(2) 1_565 1_565 1_565 ?
O4 C5 C8 99.3(2) 1_565 1_565 1_565 ?
O4 C5 C8 62.9(2) 1_565 1_565 1_565 ?
O4 C5 H2 75.7 1_565 1_565 1_565 no
O4 C5 H3 98.4 1_565 1_565 1_565 no
O4 C5 H4 150.5 1_565 1_565 1_565 no
O4 C5 H4 51.9 1_565 1_565 1_565 no
O4 C5 H6 139.2 1_565 1_565 1_565 no
O4 C5 H6 46.5 1_565 1_565 1_565 no
O4 C5 H7 110.6 1_565 1_565 1_565 no
O4 C5 H7 47.3 1_565 1_565 1_565 no
O4 C5 H8 92.3 1_565 1_565 1_565 no
O4 C5 H8 126.7 1_565 1_565 1_565 no
N1 C5 C1 9.0(2) . . . ?
N1 C5 C2 46.6(2) . . . ?
N1 C5 C3 56.8(3) . . . ?
N1 C5 C4 28.7(4) . . . ?
N1 C5 C7 30.6(2) . . . ?
N1 C5 C8 44.5(2) . . . ?
N1 C5 C8 44.5(2) . . . ?
N1 C5 H2 77.9 . . . no
N1 C5 H3 137.7 . . . no
N1 C5 H4 93.9 . . . no
N1 C5 H4 93.9 . . . no
N1 C5 H6 110.2 . . . no
N1 C5 H6 110.2 . . . no
N1 C5 H7 46.8 . . . no
N1 C5 H7 46.8 . . . no
N1 C5 H8 119.3 . . . no
N1 C5 H8 119.3 . . . no
C1 C5 C2 37.6(2) . . . ?
C1 C5 C3 47.8(2) . . . ?
C1 C5 C4 19.7(4) . . . ?
C1 C5 C7 39.6(2) . . . ?
C1 C5 C8 52.5(2) . . . ?
C1 C5 C8 52.6(2) . . . ?
C1 C5 H2 68.8 . . . no
C1 C5 H3 128.7 . . . no
C1 C5 H4 99.1 . . . no
C1 C5 H4 99.2 . . . no
C1 C5 H6 105.1 . . . no
C1 C5 H6 105.2 . . . no
C1 C5 H7 52.9 . . . no
C1 C5 H7 52.9 . . . no
C1 C5 H8 127.7 . . . no
C1 C5 H8 127.7 . . . no
C2 C5 C3 10.2(2) . . . ?
C2 C5 C4 17.9(4) . . . ?
C2 C5 C7 77.2(2) . . . ?
C2 C5 C8 87.5(2) . . . ?
C2 C5 C8 87.5(2) . . . ?
C2 C5 H2 31.2 . . . no
C2 C5 H3 91.1 . . . no
C2 C5 H4 118.0 . . . no
C2 C5 H4 118.0 . . . no
C2 C5 H6 82.4 . . . no
C2 C5 H6 82.4 . . . no
C2 C5 H7 82.4 . . . no
C2 C5 H7 82.4 . . . no
C2 C5 H8 158.5 . . . no
C2 C5 H8 158.5 . . . no
C3 C5 C4 28.1(4) . . . ?
C3 C5 C7 87.4(3) . . . ?
C3 C5 C8 97.1(3) . . . ?
C3 C5 C8 97.1(3) . . . ?
C3 C5 H2 21.1 . . . no
C3 C5 H3 80.9 . . . no
C3 C5 H4 121.6 . . . no
C3 C5 H4 121.6 . . . no
C3 C5 H6 76.3 . . . no
C3 C5 H6 76.3 . . . no
C3 C5 H7 90.8 . . . no
C3 C5 H7 90.8 . . . no
C3 C5 H8 162.2 . . . no
C3 C5 H8 162.2 . . . no
C4 C5 C7 59.3(4) . . . ?
C4 C5 C8 70.7(4) . . . ?
C4 C5 C8 70.7(4) . . . ?
C4 C5 H2 49.2 . . . no
C4 C5 H3 109.0 . . . no
C4 C5 H4 109.8 . . . no
C4 C5 H4 109.8 . . . no
C4 C5 H6 93.4 . . . no
C4 C5 H6 93.4 . . . no
C4 C5 H7 67.8 . . . no
C4 C5 H7 67.8 . . . no
C4 C5 H8 145.3 . . . no
C4 C5 H8 145.3 . . . no
C7 C5 C8 22.05(13) . . . ?
C7 C5 C8 22.05(13) . . . ?
C7 C5 H2 108.4 . . . no
C7 C5 H3 168.3 . . . no
C7 C5 H4 76.3 . . . no
C7 C5 H4 76.3 . . . no
C7 C5 H6 123.8 . . . no
C7 C5 H6 123.8 . . . no
C7 C5 H7 34.3 . . . no
C7 C5 H7 34.3 . . . no
C7 C5 H8 90.3 . . . no
C7 C5 H8 90.3 . . . no
C8 C5 C8 39.3(2) . . . ?
C8 C5 H2 116.8 . . . no
C8 C5 H3 160.3 . . . no
C8 C5 H4 54.5 . . . no
C8 C5 H4 88.0 . . . no
C8 C5 H6 107.1 . . . no
C8 C5 H6 145.6 . . . no
C8 C5 H7 15.6 . . . no
C8 C5 H7 54.2 . . . no
C8 C5 H8 87.1 . . . no
C8 C5 H8 75.2 . . . no
C8 C5 H2 116.8 7 7 7 no
C8 C5 H3 160.3 7 7 7 no
C8 C5 H4 88.0 7 7 7 no
C8 C5 H4 54.5 7 7 7 no
C8 C5 H6 145.6 7 7 7 no
C8 C5 H6 107.1 7 7 7 no
C8 C5 H7 54.2 7 7 7 no
C8 C5 H7 15.6 7 7 7 no
C8 C5 H8 75.2 7 7 7 no
C8 C5 H8 87.1 7 7 7 no
H2 C5 H3 59.8 . . . no
H2 C5 H4 125.6 . . . no
H2 C5 H4 125.6 . . . no
H2 C5 H6 64.8 . . . no
H2 C5 H6 64.9 . . . no
H2 C5 H7 108.1 . . . no
H2 C5 H7 108.1 . . . no
H2 C5 H8 154.4 . . . no
H2 C5 H8 154.4 . . . no
H3 C5 H4 109.9 . . . no
H3 C5 H4 109.9 . . . no
H3 C5 H6 53.3 . . . no
H3 C5 H6 53.3 . . . no
H3 C5 H7 145.0 . . . no
H3 C5 H7 145.0 . . . no
H3 C5 H8 100.8 . . . no
H3 C5 H8 100.8 . . . no
H4 C5 H4 108.4 . . . no
H4 C5 H6 68.5 . . . no
H4 C5 H6 155.7 . . . no
H4 C5 H7 47.3 . . . no
H4 C5 H7 103.4 . . . no
H4 C5 H8 74.8 . . . no
H4 C5 H8 41.0 . . . no
H4 C5 H6 155.7 7 7 7 no
H4 C5 H6 68.4 7 7 7 no
H4 C5 H7 103.4 7 7 7 no
H4 C5 H7 47.3 7 7 7 no
H4 C5 H8 41.0 7 7 7 no
H4 C5 H8 74.8 7 7 7 no
H6 C5 H6 104.1 4_655 4_655 4_655 no
H6 C5 H7 91.8 4_655 4_655 4_655 no
H6 C5 H7 156.3 4_655 4_655 4_655 no
H6 C5 H8 119.1 4_655 4_655 4_655 no
H6 C5 H8 90.4 4_655 4_655 4_655 no
H6 C5 H7 156.3 6_655 6_655 6_655 no
H6 C5 H7 91.8 6_655 6_655 6_655 no
H6 C5 H8 90.4 6_655 6_655 6_655 no
H6 C5 H8 119.1 6_655 6_655 6_655 no
H7 C5 H7 68.3 . . . no
H7 C5 H8 97.2 . . . no
H7 C5 H8 77.6 . . . no
H7 C5 H8 77.6 7 7 7 no
H7 C5 H8 97.2 7 7 7 no
H8 C5 H8 35.4 3_657 3_657 3_657 no
CL1 C6 O1 69.12(12) 2_556 2_556 2_556 ?
CL1 C6 O1 69.14(12) 2_556 2_556 2_556 ?
CL1 C6 O2 75.5(2) 2_556 2_556 2_556 ?
CL1 C6 O3 118.30(11) 2_556 2_556 2_556 ?
CL1 C6 O3 118.32(11) 2_556 2_556 2_556 ?
CL1 C6 O3 103.8(2) 2_556 2_556 2_556 ?
CL1 C6 O4 70.4(2) 2_556 2_556 2_556 ?
CL1 C6 N2 149.3(3) 2_556 2_556 2_556 ?
CL1 C6 C1 157.9(3) 2_556 2_556 2_556 ?
CL1 C6 C2 178.2(5) 2_556 2_556 2_556 ?
CL1 C6 C3 154.4(3) 2_556 2_556 2_556 ?
CL1 C6 C4 164.6(3) 2_556 2_556 2_556 ?
CL1 C6 H1 127.6 2_556 2_556 2_556 no
CL1 C6 H1 106.2 2_556 2_556 2_556 no
CL1 C6 H1 106.3 2_556 2_556 2_556 no
CL1 C6 H2 133.4 2_556 2_556 2_556 no
CL1 C6 H2 102.1 2_556 2_556 2_556 no
CL1 C6 H2 102.1 2_556 2_556 2_556 no
CL1 C6 H3 69.3 2_556 2_556 2_556 no
CL1 C6 H3 69.4 2_556 2_556 2_556 no
CL1 C6 H4 52.0 2_556 2_556 2_556 no
CL1 C6 H4 52.0 2_556 2_556 2_556 no
CL1 C6 H5 71.6 2_556 2_556 2_556 no
CL1 C6 H6 69.0 2_556 2_556 2_556 no
CL1 C6 H6 69.0 2_556 2_556 2_556 no
O1 C6 O1 114.9(2) 4_655 4_655 4_655 ?
O1 C6 O2 61.33(12) 4_655 4_655 4_655 ?
O1 C6 O3 53.22(10) 4_655 4_655 4_655 ?
O1 C6 O3 151.7(2) 4_655 4_655 4_655 ?
O1 C6 O3 118.48(12) 4_655 4_655 4_655 ?
O1 C6 O4 105.1(1) 4_655 4_655 4_655 ?
O1 C6 N2 120.82(11) 4_655 4_655 4_655 ?
O1 C6 C1 118.83(12) 4_655 4_655 4_655 ?
O1 C6 C2 111.7(2) 4_655 4_655 4_655 ?
O1 C6 C3 98.5(2) 4_655 4_655 4_655 ?
O1 C6 C4 103.7(2) 4_655 4_655 4_655 ?
O1 C6 H1 122.5 4_655 4_655 4_655 no
O1 C6 H1 37.8 4_655 4_655 4_655 no
O1 C6 H1 124.7 4_655 4_655 4_655 no
O1 C6 H2 87.2 4_655 4_655 4_655 no
O1 C6 H2 67.0 4_655 4_655 4_655 no
O1 C6 H2 168.2 4_655 4_655 4_655 no
O1 C6 H3 41.5 4_655 4_655 4_655 no
O1 C6 H3 138.0 4_655 4_655 4_655 no
O1 C6 H4 56.6 4_655 4_655 4_655 no
O1 C6 H4 120.0 4_655 4_655 4_655 no
O1 C6 H5 60.3 4_655 4_655 4_655 no
O1 C6 H6 62.1 4_655 4_655 4_655 no
O1 C6 H6 135.3 4_655 4_655 4_655 no
O1 C6 O2 61.33(12) 4_665 4_665 4_665 ?
O1 C6 O3 151.7(2) 4_665 4_665 4_665 ?
O1 C6 O3 53.22(9) 4_665 4_665 4_665 ?
O1 C6 O3 118.47(12) 4_665 4_665 4_665 ?
O1 C6 O4 105.1(1) 4_665 4_665 4_665 ?
O1 C6 N2 120.80(11) 4_665 4_665 4_665 ?
O1 C6 C1 118.81(12) 4_665 4_665 4_665 ?
O1 C6 C2 111.6(2) 4_665 4_665 4_665 ?
O1 C6 C3 98.5(2) 4_665 4_665 4_665 ?
O1 C6 C4 103.7(2) 4_665 4_665 4_665 ?
O1 C6 H1 122.5 4_665 4_665 4_665 no
O1 C6 H1 124.7 4_665 4_665 4_665 no
O1 C6 H1 37.8 4_665 4_665 4_665 no
O1 C6 H2 87.2 4_665 4_665 4_665 no
O1 C6 H2 168.2 4_665 4_665 4_665 no
O1 C6 H2 67.0 4_665 4_665 4_665 no
O1 C6 H3 138.0 4_665 4_665 4_665 no
O1 C6 H3 41.5 4_665 4_665 4_665 no
O1 C6 H4 120.0 4_665 4_665 4_665 no
O1 C6 H4 56.7 4_665 4_665 4_665 no
O1 C6 H5 60.3 4_665 4_665 4_665 no
O1 C6 H6 135.3 4_665 4_665 4_665 no
O1 C6 H6 62.1 4_665 4_665 4_665 no
O2 C6 O3 92.9(2) 4_655 4_655 4_655 ?
O2 C6 O3 93.0(2) 4_655 4_655 4_655 ?
O2 C6 O3 179.3(3) 4_655 4_655 4_655 ?
O2 C6 O4 145.9(3) 4_655 4_655 4_655 ?
O2 C6 N2 135.1(3) 4_655 4_655 4_655 ?
O2 C6 C1 126.6(3) 4_655 4_655 4_655 ?
O2 C6 C2 106.3(5) 4_655 4_655 4_655 ?
O2 C6 C3 78.9(3) 4_655 4_655 4_655 ?
O2 C6 C4 89.1(2) 4_655 4_655 4_655 ?
O2 C6 H1 156.9 4_655 4_655 4_655 no
O2 C6 H1 64.2 4_655 4_655 4_655 no
O2 C6 H1 64.3 4_655 4_655 4_655 no
O2 C6 H2 57.8 4_655 4_655 4_655 no
O2 C6 H2 125.4 4_655 4_655 4_655 no
O2 C6 H2 125.4 4_655 4_655 4_655 no
O2 C6 H3 101.9 4_655 4_655 4_655 no
O2 C6 H3 101.9 4_655 4_655 4_655 no
O2 C6 H4 108.2 4_655 4_655 4_655 no
O2 C6 H4 108.3 4_655 4_655 4_655 no
O2 C6 H5 3.9 4_655 4_655 4_655 no
O2 C6 H6 120.6 4_655 4_655 4_655 no
O2 C6 H6 120.6 4_655 4_655 4_655 no
O3 C6 O3 122.7(2) . . . ?
O3 C6 O3 87.4(1) . . . ?
O3 C6 O4 103.0(2) . . . ?
O3 C6 N2 68.13(13) . . . ?
O3 C6 C1 65.61(12) . . . ?
O3 C6 C2 61.86(12) . . . ?
O3 C6 C3 62.77(12) . . . ?
O3 C6 C4 61.61(11) . . . ?
O3 C6 H1 76.5 . . . no
O3 C6 H1 28.8 . . . no
O3 C6 H1 122.6 . . . no
O3 C6 H2 67.9 . . . no
O3 C6 H2 39.2 . . . no
O3 C6 H2 130.7 . . . no
O3 C6 H3 54.0 . . . no
O3 C6 H3 164.8 . . . no
O3 C6 H4 77.2 . . . no
O3 C6 H4 150.7 . . . no
O3 C6 H5 94.8 . . . no
O3 C6 H6 66.4 . . . no
O3 C6 H6 145.8 . . . no
O3 C6 O3 87.4(1) 1_565 1_565 1_565 ?
O3 C6 O4 103.0(2) 1_565 1_565 1_565 ?
O3 C6 N2 68.11(13) 1_565 1_565 1_565 ?
O3 C6 C1 65.59(12) 1_565 1_565 1_565 ?
O3 C6 C2 61.84(12) 1_565 1_565 1_565 ?
O3 C6 C3 62.75(12) 1_565 1_565 1_565 ?
O3 C6 C4 61.58(11) 1_565 1_565 1_565 ?
O3 C6 H1 76.4 1_565 1_565 1_565 no
O3 C6 H1 122.6 1_565 1_565 1_565 no
O3 C6 H1 28.8 1_565 1_565 1_565 no
O3 C6 H2 67.9 1_565 1_565 1_565 no
O3 C6 H2 130.7 1_565 1_565 1_565 no
O3 C6 H2 39.2 1_565 1_565 1_565 no
O3 C6 H3 164.8 1_565 1_565 1_565 no
O3 C6 H3 54.0 1_565 1_565 1_565 no
O3 C6 H4 150.7 1_565 1_565 1_565 no
O3 C6 H4 77.2 1_565 1_565 1_565 no
O3 C6 H5 94.8 1_565 1_565 1_565 no
O3 C6 H6 145.8 1_565 1_565 1_565 no
O3 C6 H6 66.4 1_565 1_565 1_565 no
O3 C6 O4 33.44(13) 4_654 4_654 4_654 ?
O3 C6 N2 45.5(2) 4_654 4_654 4_654 ?
O3 C6 C1 54.1(2) 4_654 4_654 4_654 ?
O3 C6 C2 74.4(4) 4_654 4_654 4_654 ?
O3 C6 C3 101.8(3) 4_654 4_654 4_654 ?
O3 C6 C4 91.6(2) 4_654 4_654 4_654 ?
O3 C6 H1 23.8 4_654 4_654 4_654 no
O3 C6 H1 116.1 4_654 4_654 4_654 no
O3 C6 H1 116.0 4_654 4_654 4_654 no
O3 C6 H2 122.8 4_654 4_654 4_654 no
O3 C6 H2 54.7 4_654 4_654 4_654 no
O3 C6 H2 54.7 4_654 4_654 4_654 no
O3 C6 H3 77.9 4_654 4_654 4_654 no
O3 C6 H3 77.8 4_654 4_654 4_654 no
O3 C6 H4 71.2 4_654 4_654 4_654 no
O3 C6 H4 71.2 4_654 4_654 4_654 no
O3 C6 H5 175.4 4_654 4_654 4_654 no
O3 C6 H6 59.0 4_654 4_654 4_654 no
O3 C6 H6 59.0 4_654 4_654 4_654 no
O4 C6 N2 79.0(3) 4_654 4_654 4_654 ?
O4 C6 C1 87.5(2) 4_654 4_654 4_654 ?
O4 C6 C2 107.8(5) 4_654 4_654 4_654 ?
O4 C6 C3 135.2(3) 4_654 4_654 4_654 ?
O4 C6 C4 125.0(3) 4_654 4_654 4_654 ?
O4 C6 H1 57.2 4_654 4_654 4_654 no
O4 C6 H1 125.8 4_654 4_654 4_654 no
O4 C6 H1 125.8 4_654 4_654 4_654 no
O4 C6 H2 156.3 4_654 4_654 4_654 no
O4 C6 H2 63.8 4_654 4_654 4_654 no
O4 C6 H2 63.8 4_654 4_654 4_654 no
O4 C6 H3 66.2 4_654 4_654 4_654 no
O4 C6 H3 66.2 4_654 4_654 4_654 no
O4 C6 H4 48.6 4_654 4_654 4_654 no
O4 C6 H4 48.6 4_654 4_654 4_654 no
O4 C6 H5 141.9 4_654 4_654 4_654 no
O4 C6 H6 45.4 4_654 4_654 4_654 no
O4 C6 H6 45.4 4_654 4_654 4_654 no
N2 C6 C1 8.5(2) . . . ?
N2 C6 C2 28.8(4) . . . ?
N2 C6 C3 56.2(2) . . . ?
N2 C6 C4 46.0(2) . . . ?
N2 C6 H1 21.8 . . . no
N2 C6 H1 91.4 . . . no
N2 C6 H1 91.4 . . . no
N2 C6 H2 77.3 . . . no
N2 C6 H2 62.8 . . . no
N2 C6 H2 62.8 . . . no
N2 C6 H3 98.6 . . . no
N2 C6 H3 98.5 . . . no
N2 C6 H4 106.5 . . . no
N2 C6 H4 106.5 . . . no
N2 C6 H5 139.1 . . . no
N2 C6 H6 89.6 . . . no
N2 C6 H6 89.6 . . . no
C1 C6 C2 20.3(4) . . . ?
C1 C6 C3 47.7(2) . . . ?
C1 C6 C4 37.5(2) . . . ?
C1 C6 H1 30.3 . . . no
C1 C6 H1 86.4 . . . no
C1 C6 H1 86.4 . . . no
C1 C6 H2 68.8 . . . no
C1 C6 H2 66.5 . . . no
C1 C6 H2 66.5 . . . no
C1 C6 H3 102.3 . . . no
C1 C6 H3 102.3 . . . no
C1 C6 H4 112.9 . . . no
C1 C6 H4 112.8 . . . no
C1 C6 H5 130.6 . . . no
C1 C6 H6 95.7 . . . no
C1 C6 H6 95.7 . . . no
C2 C6 C3 27.4(4) . . . ?
C2 C6 C4 17.2(4) . . . ?
C2 C6 H1 50.6 . . . no
C2 C6 H1 74.8 . . . no
C2 C6 H1 74.7 . . . no
C2 C6 H2 48.5 . . . no
C2 C6 H2 76.9 . . . no
C2 C6 H2 76.9 . . . no
C2 C6 H3 110.1 . . . no
C2 C6 H3 110.0 . . . no
C2 C6 H4 126.9 . . . no
C2 C6 H4 126.9 . . . no
C2 C6 H5 110.3 . . . no
C2 C6 H6 109.8 . . . no
C2 C6 H6 109.8 . . . no
C3 C6 C4 10.2(2) . . . ?
C3 C6 H1 78.0 . . . no
C3 C6 H1 61.5 . . . no
C3 C6 H1 61.5 . . . no
C3 C6 H2 21.1 . . . no
C3 C6 H2 92.6 . . . no
C3 C6 H2 92.6 . . . no
C3 C6 H3 116.7 . . . no
C3 C6 H3 116.7 . . . no
C3 C6 H4 139.8 . . . no
C3 C6 H4 139.8 . . . no
C3 C6 H5 82.8 . . . no
C3 C6 H6 126.2 . . . no
C3 C6 H6 126.2 . . . no
C4 C6 H1 67.8 . . . no
C4 C6 H1 65.9 . . . no
C4 C6 H1 65.9 . . . no
C4 C6 H2 31.3 . . . no
C4 C6 H2 86.7 . . . no
C4 C6 H2 86.7 . . . no
C4 C6 H3 114.9 . . . no
C4 C6 H3 114.9 . . . no
C4 C6 H4 136.2 . . . no
C4 C6 H4 136.2 . . . no
C4 C6 H5 93.0 . . . no
C4 C6 H6 120.7 . . . no
C4 C6 H6 120.6 . . . no
H1 C6 H1 104.0 . . . no
H1 C6 H1 104.0 . . . no
H1 C6 H2 99.1 . . . no
H1 C6 H2 56.0 . . . no
H1 C6 H2 56.0 . . . no
H1 C6 H3 88.6 . . . no
H1 C6 H3 88.5 . . . no
H1 C6 H4 89.6 . . . no
H1 C6 H4 89.6 . . . no
H1 C6 H5 160.8 . . . no
H1 C6 H6 74.3 . . . no
H1 C6 H6 74.3 . . . no
H1 C6 H1 107.5 4_655 4_655 4_655 no
H1 C6 H2 55.2 4_655 4_655 4_655 no
H1 C6 H2 64.5 4_655 4_655 4_655 no
H1 C6 H2 151.6 4_655 4_655 4_655 no
H1 C6 H3 62.8 4_655 4_655 4_655 no
H1 C6 H3 166.1 4_655 4_655 4_655 no
H1 C6 H4 85.5 4_655 4_655 4_655 no
H1 C6 H4 157.8 4_655 4_655 4_655 no
H1 C6 H5 66.1 4_655 4_655 4_655 no
H1 C6 H6 81.8 4_655 4_655 4_655 no
H1 C6 H6 170.6 4_655 4_655 4_655 no
H1 C6 H2 55.2 4_665 4_665 4_665 no
H1 C6 H2 151.6 4_665 4_665 4_665 no
H1 C6 H2 64.5 4_665 4_665 4_665 no
H1 C6 H3 166.1 4_665 4_665 4_665 no
H1 C6 H3 62.8 4_665 4_665 4_665 no
H1 C6 H4 157.8 4_665 4_665 4_665 no
H1 C6 H4 85.5 4_665 4_665 4_665 no
H1 C6 H5 66.1 4_665 4_665 4_665 no
H1 C6 H6 170.6 4_665 4_665 4_665 no
H1 C6 H6 81.8 4_665 4_665 4_665 no
H2 C6 H2 104.6 . . . no
H2 C6 H2 104.6 . . . no
H2 C6 H3 117.6 . . . no
H2 C6 H3 117.6 . . . no
H2 C6 H4 140.7 . . . no
H2 C6 H4 140.7 . . . no
H2 C6 H5 61.8 . . . no
H2 C6 H6 134.1 . . . no
H2 C6 H6 134.1 . . . no
H2 C6 H2 108.7 4_654 4_654 4_654 no
H2 C6 H3 35.9 4_654 4_654 4_654 no
H2 C6 H3 128.9 4_654 4_654 4_654 no
H2 C6 H4 50.2 4_654 4_654 4_654 no
H2 C6 H4 111.9 4_654 4_654 4_654 no
H2 C6 H5 125.6 4_654 4_654 4_654 no
H2 C6 H6 34.0 4_654 4_654 4_654 no
H2 C6 H6 107.9 4_654 4_654 4_654 no
H2 C6 H3 128.9 4_664 4_664 4_664 no
H2 C6 H3 35.9 4_664 4_664 4_664 no
H2 C6 H4 111.9 4_664 4_664 4_664 no
H2 C6 H4 50.2 4_664 4_664 4_664 no
H2 C6 H5 125.6 4_664 4_664 4_664 no
H2 C6 H6 107.9 4_664 4_664 4_664 no
H2 C6 H6 34.0 4_664 4_664 4_664 no
H3 C6 H3 124.5 4_654 4_654 4_654 no
H3 C6 H4 23.8 4_654 4_654 4_654 no
H3 C6 H4 100.8 4_654 4_654 4_654 no
H3 C6 H5 100.2 4_654 4_654 4_654 no
H3 C6 H6 21.0 4_654 4_654 4_654 no
H3 C6 H6 107.8 4_654 4_654 4_654 no
H3 C6 H4 100.8 4_664 4_664 4_664 no
H3 C6 H4 23.8 4_664 4_664 4_664 no
H3 C6 H5 100.2 4_664 4_664 4_664 no
H3 C6 H6 107.8 4_664 4_664 4_664 no
H3 C6 H6 21.0 4_664 4_664 4_664 no
H4 C6 H4 77.1 4_654 4_654 4_654 no
H4 C6 H5 105.3 4_654 4_654 4_654 no
H4 C6 H6 17.3 4_654 4_654 4_654 no
H4 C6 H6 85.2 4_654 4_654 4_654 no
H4 C6 H5 105.3 6_654 6_654 6_654 no
H4 C6 H6 85.2 6_654 6_654 6_654 no
H4 C6 H6 17.3 6_654 6_654 6_654 no
H5 C6 H6 118.2 . . . no
H5 C6 H6 118.2 . . . no
H6 C6 H6 88.8 . . . no
O1 C7 O2 61.22(12) . . . ?
O1 C7 O2 61.23(12) . . . ?
O1 C7 O4 89.3(2) . . . ?
O1 C7 O4 89.3(2) . . . ?
O1 C7 N1 58.7(4) . . . ?
O1 C7 N2 38.7(2) . . . ?
O1 C7 C1 26.9(2) . . . ?
O1 C7 C3 75.5(2) . . . ?
O1 C7 C4 86.7(3) . . . ?
O1 C7 C5 117.7(3) . . . ?
O1 C7 C8 105.3(5) . . . ?
O1 C7 C8 105.3(5) . . . ?
O1 C7 C9 117.3(4) . . . ?
O1 C7 C9 117.3(4) . . . ?
O1 C7 C10 121.5(4) . . . ?
O1 C7 H3 114.8 . . . no
O1 C7 H4 126.9 . . . no
O1 C7 H4 126.9 . . . no
O1 C7 H7 93.7 . . . no
O1 C7 H7 93.7 . . . no
O1 C7 H8 115.2 . . . no
O1 C7 H8 115.2 . . . no
O2 C7 O2 107.5(2) . . . ?
O2 C7 O4 31.08(11) . . . ?
O2 C7 O4 115.5(2) . . . ?
O2 C7 N1 57.0(1) . . . ?
O2 C7 N2 53.78(10) . . . ?
O2 C7 C1 54.20(10) . . . ?
O2 C7 C3 63.03(12) . . . ?
O2 C7 C4 68.2(2) . . . ?
O2 C7 C5 85.4(2) . . . ?
O2 C7 C8 64.6(3) . . . ?
O2 C7 C8 166.3(6) . . . ?
O2 C7 C9 94.7(2) . . . ?
O2 C7 C9 150.5(3) . . . ?
O2 C7 C10 123.0(1) . . . ?
O2 C7 H3 83.6 . . . no
O2 C7 H4 78.9 . . . no
O2 C7 H4 104.6 . . . no
O2 C7 H7 41.8 . . . no
O2 C7 H7 149.2 . . . no
O2 C7 H8 86.5 . . . no
O2 C7 H8 158.2 . . . no
O2 C7 O4 115.5(2) 1_565 1_565 1_565 ?
O2 C7 O4 31.09(11) 1_565 1_565 1_565 ?
O2 C7 N1 57.0(1) 1_565 1_565 1_565 ?
O2 C7 N2 53.80(10) 1_565 1_565 1_565 ?
O2 C7 C1 54.22(10) 1_565 1_565 1_565 ?
O2 C7 C3 63.05(12) 1_565 1_565 1_565 ?
O2 C7 C4 68.2(2) 1_565 1_565 1_565 ?
O2 C7 C5 85.4(2) 1_565 1_565 1_565 ?
O2 C7 C8 166.3(6) 1_565 1_565 1_565 ?
O2 C7 C8 64.6(3) 1_565 1_565 1_565 ?
O2 C7 C9 150.5(3) 1_565 1_565 1_565 ?
O2 C7 C9 94.7(2) 1_565 1_565 1_565 ?
O2 C7 C10 123.0(1) 1_565 1_565 1_565 ?
O2 C7 H3 83.6 1_565 1_565 1_565 no
O2 C7 H4 104.6 1_565 1_565 1_565 no
O2 C7 H4 78.9 1_565 1_565 1_565 no
O2 C7 H7 149.2 1_565 1_565 1_565 no
O2 C7 H7 41.8 1_565 1_565 1_565 no
O2 C7 H8 158.2 1_565 1_565 1_565 no
O2 C7 H8 86.5 1_565 1_565 1_565 no
O4 C7 O4 106.0(2) . . . ?
O4 C7 N1 58.7(2) . . . ?
O4 C7 N2 67.31(12) . . . ?
O4 C7 C1 73.6(2) . . . ?
O4 C7 C3 54.14(10) . . . ?
O4 C7 C4 53.01(10) . . . ?
O4 C7 C5 58.16(13) . . . ?
O4 C7 C8 64.1(3) . . . ?
O4 C7 C8 161.7(7) . . . ?
O4 C7 C9 93.5(2) . . . ?
O4 C7 C9 147.4(3) . . . ?
O4 C7 C10 121.3(2) . . . ?
O4 C7 H3 57.2 . . . no
O4 C7 H4 48.3 . . . no
O4 C7 H4 77.0 . . . no
O4 C7 H7 41.5 . . . no
O4 C7 H7 147.2 . . . no
O4 C7 H8 85.1 . . . no
O4 C7 H8 153.5 . . . no
O4 C7 N1 58.7(2) 1_565 1_565 1_565 ?
O4 C7 N2 67.33(12) 1_565 1_565 1_565 ?
O4 C7 C1 73.6(2) 1_565 1_565 1_565 ?
O4 C7 C3 54.16(10) 1_565 1_565 1_565 ?
O4 C7 C4 53.03(10) 1_565 1_565 1_565 ?
O4 C7 C5 58.17(13) 1_565 1_565 1_565 ?
O4 C7 C8 161.7(7) 1_565 1_565 1_565 ?
O4 C7 C8 64.1(3) 1_565 1_565 1_565 ?
O4 C7 C9 147.4(3) 1_565 1_565 1_565 ?
O4 C7 C9 93.5(2) 1_565 1_565 1_565 ?
O4 C7 C10 121.3(2) 1_565 1_565 1_565 ?
O4 C7 H3 57.2 1_565 1_565 1_565 no
O4 C7 H4 77.0 1_565 1_565 1_565 no
O4 C7 H4 48.3 1_565 1_565 1_565 no
O4 C7 H7 147.1 1_565 1_565 1_565 no
O4 C7 H7 41.5 1_565 1_565 1_565 no
O4 C7 H8 153.5 1_565 1_565 1_565 no
O4 C7 H8 85.1 1_565 1_565 1_565 no
N1 C7 N2 19.9(3) . . . ?
N1 C7 C1 31.8(3) . . . ?
N1 C7 C3 16.9(4) . . . ?
N1 C7 C4 28.0(4) . . . ?
N1 C7 C5 59.0(4) . . . ?
N1 C7 C8 119.7(3) . . . ?
N1 C7 C8 119.8(3) . . . ?
N1 C7 C9 150.7(2) . . . ?
N1 C7 C9 150.7(2) . . . ?
N1 C7 C10 179.9(6) . . . ?
N1 C7 H3 56.1 . . . no
N1 C7 H4 70.8 . . . no
N1 C7 H4 70.8 . . . no
N1 C7 H7 95.5 . . . no
N1 C7 H7 95.6 . . . no
N1 C7 H8 142.1 . . . no
N1 C7 H8 142.1 . . . no
N2 C7 C1 11.9(2) . . . ?
N2 C7 C3 36.8(2) . . . ?
N2 C7 C4 47.9(2) . . . ?
N2 C7 C5 79.0(2) . . . ?
N2 C7 C8 117.9(4) . . . ?
N2 C7 C8 118.0(4) . . . ?
N2 C7 C9 145.3(3) . . . ?
N2 C7 C9 145.3(3) . . . ?
N2 C7 C10 160.2(4) . . . ?
N2 C7 H3 76.0 . . . no
N2 C7 H4 89.9 . . . no
N2 C7 H4 89.9 . . . no
N2 C7 H7 95.5 . . . no
N2 C7 H7 95.6 . . . no
N2 C7 H8 138.4 . . . no
N2 C7 H8 138.4 . . . no
C1 C7 C3 48.7(3) . . . ?
C1 C7 C4 59.8(3) . . . ?
C1 C7 C5 90.8(3) . . . ?
C1 C7 C8 115.1(4) . . . ?
C1 C7 C8 115.2(4) . . . ?
C1 C7 C9 138.1(4) . . . ?
C1 C7 C9 138.1(4) . . . ?
C1 C7 C10 148.3(5) . . . ?
C1 C7 H3 87.9 . . . no
C1 C7 H4 101.3 . . . no
C1 C7 H4 101.3 . . . no
C1 C7 H7 95.2 . . . no
C1 C7 H7 95.2 . . . no
C1 C7 H8 132.9 . . . no
C1 C7 H8 132.9 . . . no
C3 C7 C4 11.2(2) . . . ?
C3 C7 C5 42.2(2) . . . ?
C3 C7 C8 118.2(4) . . . ?
C3 C7 C8 118.3(4) . . . ?
C3 C7 C9 146.4(3) . . . ?
C3 C7 C9 146.4(3) . . . ?
C3 C7 C10 163.0(4) . . . ?
C3 C7 H3 39.2 . . . no
C3 C7 H4 54.7 . . . no
C3 C7 H4 54.7 . . . no
C3 C7 H7 95.0 . . . no
C3 C7 H7 95.1 . . . no
C3 C7 H8 138.6 . . . no
C3 C7 H8 138.6 . . . no
C4 C7 C5 31.0(2) . . . ?
C4 C7 C8 115.8(5) . . . ?
C4 C7 C8 115.8(5) . . . ?
C4 C7 C9 140.1(4) . . . ?
C4 C7 C9 140.1(4) . . . ?
C4 C7 C10 151.8(5) . . . ?
C4 C7 H3 28.1 . . . no
C4 C7 H4 44.3 . . . no
C4 C7 H4 44.4 . . . no
C4 C7 H7 94.5 . . . no
C4 C7 H7 94.5 . . . no
C4 C7 H8 133.5 . . . no
C4 C7 H8 133.5 . . . no
C5 C7 C8 104.5(6) . . . ?
C5 C7 C8 104.5(6) . . . ?
C5 C7 C9 116.3(4) . . . ?
C5 C7 C9 116.3(4) . . . ?
C5 C7 C10 120.8(4) . . . ?
C5 C7 H3 2.9 . . . no
C5 C7 H4 19.3 . . . no
C5 C7 H4 19.3 . . . no
C5 C7 H7 92.0 . . . no
C5 C7 H7 92.1 . . . no
C5 C7 H8 113.0 . . . no
C5 C7 H8 113.0 . . . no
C8 C7 C8 120.5(6) . . . ?
C8 C7 C9 30.9(3) . . . ?
C8 C7 C9 89.6(4) . . . ?
C8 C7 C10 60.3(3) . . . ?
C8 C7 H3 105.8 . . . no
C8 C7 H4 85.3 . . . no
C8 C7 H4 113.4 . . . no
C8 C7 H7 24.2 . . . no
C8 C7 H7 144.7 . . . no
C8 C7 H8 22.4 . . . no
C8 C7 H8 98.1 . . . no
C8 C7 C9 89.5(4) 7 7 7 ?
C8 C7 C9 30.9(3) 7 7 7 ?
C8 C7 C10 60.2(3) 7 7 7 ?
C8 C7 H3 105.8 7 7 7 no
C8 C7 H4 113.4 7 7 7 no
C8 C7 H4 85.3 7 7 7 no
C8 C7 H7 144.7 7 7 7 no
C8 C7 H7 24.2 7 7 7 no
C8 C7 H8 98.1 7 7 7 no
C8 C7 H8 22.4 7 7 7 no
C9 C7 C9 58.6(3) . . . ?
C9 C7 C10 29.3(2) . . . ?
C9 C7 H3 118.8 . . . no
C9 C7 H4 98.5 . . . no
C9 C7 H4 114.7 . . . no
C9 C7 H7 55.1 . . . no
C9 C7 H7 113.7 . . . no
C9 C7 H8 8.6 . . . no
C9 C7 H8 67.2 . . . no
C9 C7 C10 29.3(2) 7 7 7 ?
C9 C7 H3 118.8 7 7 7 no
C9 C7 H4 114.7 7 7 7 no
C9 C7 H4 98.5 7 7 7 no
C9 C7 H7 113.7 7 7 7 no
C9 C7 H7 55.1 7 7 7 no
C9 C7 H8 67.2 7 7 7 no
C9 C7 H8 8.6 7 7 7 no
C10 C7 H3 123.8 . . . no
C10 C7 H4 109.1 . . . no
C10 C7 H4 109.1 . . . no
C10 C7 H7 84.5 . . . no
C10 C7 H7 84.4 . . . no
C10 C7 H8 37.9 . . . no
C10 C7 H8 37.9 . . . no
H3 C7 H4 21.0 . . . no
H3 C7 H4 21.0 . . . no
H3 C7 H7 92.3 . . . no
H3 C7 H7 92.3 . . . no
H3 C7 H8 115.2 . . . no
H3 C7 H8 115.2 . . . no
H4 C7 H4 32.0 . . . no
H4 C7 H7 75.1 . . . no
H4 C7 H7 106.9 . . . no
H4 C7 H8 94.3 . . . no
H4 C7 H8 114.4 . . . no
H4 C7 H7 106.9 7 7 7 no
H4 C7 H7 75.1 7 7 7 no
H4 C7 H8 114.4 7 7 7 no
H4 C7 H8 94.3 7 7 7 no
H7 C7 H7 168.7 . . . no
H7 C7 H8 46.6 . . . no
H7 C7 H8 122.3 . . . no
H7 C7 H8 122.3 7 7 7 no
H7 C7 H8 46.6 7 7 7 no
H8 C7 H8 75.7 . . . no
CL1 C8 O1 119.4(2) . . . ?
CL1 C8 O2 156.0(2) . . . ?
CL1 C8 O4 152.9(2) . . . ?
CL1 C8 N1 134.3(2) . . . ?
CL1 C8 N3 165.9(2) . . . ?
CL1 C8 C1 134.4(2) . . . ?
CL1 C8 C4 136.6(2) . . . ?
CL1 C8 C5 119.8(2) . . . ?
CL1 C8 C7 102.8(4) . . . ?
CL1 C8 C8 73.01(8) . . . ?
CL1 C8 C9 16.8(3) . . . ?
CL1 C8 C9 41.94(13) . . . ?
CL1 C8 C10 12.49(10) . . . ?
CL1 C8 H4 118.1 . . . no
CL1 C8 H4 105.7 . . . no
CL1 C8 H7 136.4 . . . no
CL1 C8 H7 81.5 . . . no
CL1 C8 H7 115.3 . . . no
CL1 C8 H8 40.4 . . . no
CL1 C8 H8 42.2 . . . no
CL1 C8 H8 77.0 . . . no
O1 C8 O2 61.85(12) . . . ?
O1 C8 O4 87.4(2) . . . ?
O1 C8 N1 44.1(2) . . . ?
O1 C8 N3 70.8(1) . . . ?
O1 C8 C1 21.5(1) . . . ?
O1 C8 C4 65.1(2) . . . ?
O1 C8 C5 89.5(2) . . . ?
O1 C8 C7 51.8(5) . . . ?
O1 C8 C8 69.49(10) . . . ?
O1 C8 C9 128.7(6) . . . ?
O1 C8 C9 91.3(2) . . . ?
O1 C8 C10 111.7(3) . . . ?
O1 C8 H4 102.1 . . . no
O1 C8 H4 91.5 . . . no
O1 C8 H7 90.9 . . . no
O1 C8 H7 64.3 . . . no
O1 C8 H7 105.2 . . . no
O1 C8 H8 136.8 . . . no
O1 C8 H8 91.6 . . . no
O1 C8 H8 128.7 . . . no
O2 C8 O4 34.38(12) . . . ?
O2 C8 N1 65.3(1) . . . ?
O2 C8 N3 17.78(10) . . . ?
O2 C8 C1 55.98(10) . . . ?
O2 C8 C4 67.1(2) . . . ?
O2 C8 C5 83.5(2) . . . ?
O2 C8 C7 95.7(3) . . . ?
O2 C8 C8 124.36(10) . . . ?
O2 C8 C9 141.9(5) . . . ?
O2 C8 C9 152.7(3) . . . ?
O2 C8 C10 163.8(4) . . . ?
O2 C8 H4 82.8 . . . no
O2 C8 H4 98.0 . . . no
O2 C8 H7 29.5 . . . no
O2 C8 H7 116.4 . . . no
O2 C8 H7 47.9 . . . no
O2 C8 H8 120.1 . . . no
O2 C8 H8 152.9 . . . no
O2 C8 H8 84.7 . . . no
O4 C8 N1 66.7(2) . . . ?
O4 C8 N3 18.09(11) . . . ?
O4 C8 C1 72.3(2) . . . ?
O4 C8 C4 54.89(11) . . . ?
O4 C8 C5 58.87(13) . . . ?
O4 C8 C7 96.5(4) . . . ?
O4 C8 C8 124.10(10) . . . ?
O4 C8 C9 139.4(5) . . . ?
O4 C8 C9 150.6(3) . . . ?
O4 C8 C10 159.4(4) . . . ?
O4 C8 H4 52.6 . . . no
O4 C8 H4 74.4 . . . no
O4 C8 H7 29.6 . . . no
O4 C8 H7 116.1 . . . no
O4 C8 H7 48.2 . . . no
O4 C8 H8 117.8 . . . no
O4 C8 H8 150.0 . . . no
O4 C8 H8 83.7 . . . no
N1 C8 N3 59.64(12) . . . ?
N1 C8 C1 23.8(2) . . . ?
N1 C8 C4 21.7(2) . . . ?
N1 C8 C5 45.4(2) . . . ?
N1 C8 C7 31.5(3) . . . ?
N1 C8 C8 61.3(1) . . . ?
N1 C8 C9 151.1(4) . . . ?
N1 C8 C9 92.4(2) . . . ?
N1 C8 C10 121.8(3) . . . ?
N1 C8 H4 58.5 . . . no
N1 C8 H4 49.4 . . . no
N1 C8 H7 89.3 . . . no
N1 C8 H7 52.8 . . . no
N1 C8 H7 110.4 . . . no
N1 C8 H8 174.5 . . . no
N1 C8 H8 92.2 . . . no
N1 C8 H8 148.7 . . . no
N3 C8 C1 58.52(13) . . . ?
N3 C8 C4 54.94(12) . . . ?
N3 C8 C5 67.3(2) . . . ?
N3 C8 C7 91.2(3) . . . ?
N3 C8 C8 120.88(9) . . . ?
N3 C8 C9 149.2(4) . . . ?
N3 C8 C9 151.9(2) . . . ?
N3 C8 C10 177.4(4) . . . ?
N3 C8 H4 65.3 . . . no
N3 C8 H4 82.5 . . . no
N3 C8 H7 29.6 . . . no
N3 C8 H7 112.4 . . . no
N3 C8 H7 50.8 . . . no
N3 C8 H8 125.6 . . . no
N3 C8 H8 151.6 . . . no
N3 C8 H8 89.1 . . . no
C1 C8 C4 43.9(2) . . . ?
C1 C8 C5 68.7(2) . . . ?
C1 C8 C7 42.7(3) . . . ?
C1 C8 C8 68.77(11) . . . ?
C1 C8 C9 147.5(5) . . . ?
C1 C8 C9 97.2(2) . . . ?
C1 C8 C10 123.8(3) . . . ?
C1 C8 H4 80.8 . . . no
C1 C8 H4 73.0 . . . no
C1 C8 H7 84.9 . . . no
C1 C8 H7 61.4 . . . no
C1 C8 H7 103.9 . . . no
C1 C8 H8 158.0 . . . no
C1 C8 H8 97.3 . . . no
C1 C8 H8 137.8 . . . no
C4 C8 C5 25.2(2) . . . ?
C4 C8 C7 42.6(4) . . . ?
C4 C8 C8 69.23(11) . . . ?
C4 C8 C9 149.8(5) . . . ?
C4 C8 C9 98.2(2) . . . ?
C4 C8 C10 125.5(3) . . . ?
C4 C8 H4 37.0 . . . no
C4 C8 H4 34.0 . . . no
C4 C8 H7 82.7 . . . no
C4 C8 H7 61.2 . . . no
C4 C8 H7 102.9 . . . no
C4 C8 H8 158.1 . . . no
C4 C8 H8 97.8 . . . no
C4 C8 H8 137.4 . . . no
C5 C8 C7 53.5(5) . . . ?
C5 C8 C8 70.34(11) . . . ?
C5 C8 C9 128.0(6) . . . ?
C5 C8 C9 91.7(3) . . . ?
C5 C8 C10 112.0(3) . . . ?
C5 C8 H4 14.9 . . . no
C5 C8 H4 15.5 . . . no
C5 C8 H7 88.3 . . . no
C5 C8 H7 64.6 . . . no
C5 C8 H7 103.8 . . . no
C5 C8 H8 133.2 . . . no
C5 C8 H8 91.1 . . . no
C5 C8 H8 126.3 . . . no
C7 C8 C8 29.8(3) . . . ?
C7 C8 C9 119.6(5) . . . ?
C7 C8 C9 60.8(4) . . . ?
C7 C8 C10 90.3(4) . . . ?
C7 C8 H4 68.3 . . . no
C7 C8 H4 46.3 . . . no
C7 C8 H7 120.8 . . . no
C7 C8 H7 21.3 . . . no
C7 C8 H7 141.9 . . . no
C7 C8 H8 143.1 . . . no
C7 C8 H8 60.6 . . . no
C7 C8 H8 179.5 . . . no
C8 C8 C9 89.8(4) 7 7 7 ?
C8 C8 C9 31.1(2) 7 7 7 ?
C8 C8 C10 60.5(2) 7 7 7 ?
C8 C8 H4 82.5 7 7 7 no
C8 C8 H4 57.0 7 7 7 no
C8 C8 H7 150.5 7 7 7 no
C8 C8 H7 8.5 7 7 7 no
C8 C8 H7 171.7 7 7 7 no
C8 C8 H8 113.4 7 7 7 no
C8 C8 H8 30.9 7 7 7 no
C8 C8 H8 150.0 7 7 7 no
C9 C8 C9 58.7(4) . . . ?
C9 C8 C10 29.3(3) . . . ?
C9 C8 H4 121.7 . . . no
C9 C8 H4 116.3 . . . no
C9 C8 H7 119.6 . . . no
C9 C8 H7 98.3 . . . no
C9 C8 H7 98.5 . . . no
C9 C8 H8 23.6 . . . no
C9 C8 H8 58.9 . . . no
C9 C8 H8 60.2 . . . no
C9 C8 C10 29.4(2) 7 7 7 ?
C9 C8 H4 99.2 7 7 7 no
C9 C8 H4 76.3 7 7 7 no
C9 C8 H7 177.7 7 7 7 no
C9 C8 H7 39.5 7 7 7 no
C9 C8 H7 157.2 7 7 7 no
C9 C8 H8 82.3 7 7 7 no
C9 C8 H8 0.7 7 7 7 no
C9 C8 H8 118.9 7 7 7 no
C10 C8 H4 113.4 . . . no
C10 C8 H4 97.0 . . . no
C10 C8 H7 148.9 . . . no
C10 C8 H7 69.0 . . . no
C10 C8 H7 127.8 . . . no
C10 C8 H8 52.9 . . . no
C10 C8 H8 29.7 . . . no
C10 C8 H8 89.5 . . . no
H4 C8 H4 25.5 . . . no
H4 C8 H7 80.3 . . . no
H4 C8 H7 77.7 . . . no
H4 C8 H7 92.6 . . . no
H4 C8 H8 121.1 . . . no
H4 C8 H8 98.5 . . . no
H4 C8 H8 111.5 . . . no
H4 C8 H7 103.7 7 7 7 no
H4 C8 H7 52.4 7 7 7 no
H4 C8 H7 118.0 7 7 7 no
H4 C8 H8 127.5 7 7 7 no
H4 C8 H8 75.7 7 7 7 no
H4 C8 H8 133.3 7 7 7 no
H7 C8 H7 142.0 . . . no
H7 C8 H7 21.2 . . . no
H7 C8 H8 96.0 . . . no
H7 C8 H8 177.3 . . . no
H7 C8 H8 59.4 . . . no
H7 C8 H7 163.2 7 7 7 no
H7 C8 H8 121.8 7 7 7 no
H7 C8 H8 39.3 7 7 7 no
H7 C8 H8 158.4 7 7 7 no
H7 C8 H8 74.9 7_545 7_545 7_545 no
H7 C8 H8 157.4 7_545 7_545 7_545 no
H7 C8 H8 38.3 7_545 7_545 7_545 no
H8 C8 H8 82.5 . . . no
H8 C8 H8 36.6 . . . no
H8 C8 H8 119.1 7 7 7 no
CL1 C9 N1 136.1(2) . . . ?
CL1 C9 C7 125.0(3) . . . ?
CL1 C9 C8 154.5(5) . . . ?
CL1 C9 C8 95.4(2) . . . ?
CL1 C9 C9 64.33(13) . . . ?
CL1 C9 C9 79.7(2) . . . ?
CL1 C9 C10 34.7(3) . . . ?
CL1 C9 H4 130.4 . . . no
CL1 C9 H4 54.2 . . . no
CL1 C9 H7 178.5 . . . no
CL1 C9 H7 95.0 . . . no
CL1 C9 H7 145.8 . . . no
CL1 C9 H8 85.5 . . . no
CL1 C9 H8 55.7 . . . no
CL1 C9 H8 107.4 . . . no
CL1 C9 H8 80.3 . . . no
N1 C9 C7 11.10(9) . . . ?
N1 C9 C8 18.4(3) . . . ?
N1 C9 C8 40.73(12) . . . ?
N1 C9 C9 71.81(10) . . . ?
N1 C9 C9 110.5(3) . . . ?
N1 C9 C10 101.4(4) . . . ?
N1 C9 H4 41.3 . . . no
N1 C9 H4 150.3 . . . no
N1 C9 H7 42.3 . . . no
N1 C9 H7 41.2 . . . no
N1 C9 H7 78.1 . . . no
N1 C9 H8 138.4 . . . no
N1 C9 H8 80.4 . . . no
N1 C9 H8 116.5 . . . no
N1 C9 H8 100.2 . . . no
C7 C9 C8 29.5(3) . . . ?
C7 C9 C8 29.6(1) . . . ?
C7 C9 C9 60.7(2) . . . ?
C7 C9 C9 111.4(4) . . . ?
C7 C9 C10 90.3(4) . . . ?
C7 C9 H4 44.9 . . . no
C7 C9 H4 149.6 . . . no
C7 C9 H7 53.4 . . . no
C7 C9 H7 30.1 . . . no
C7 C9 H7 89.2 . . . no
C7 C9 H8 149.4 . . . no
C7 C9 H8 69.3 . . . no
C7 C9 H8 127.6 . . . no
C7 C9 H8 99.4 . . . no
C8 C9 C8 59.1(4) . . . ?
C8 C9 C9 90.2(4) . . . ?
C8 C9 C9 107.1(6) . . . ?
C8 C9 C10 119.8(6) . . . ?
C8 C9 H4 40.7 . . . no
C8 C9 H4 143.9 . . . no
C8 C9 H7 24.0 . . . no
C8 C9 H7 59.5 . . . no
C8 C9 H7 59.7 . . . no
C8 C9 H8 120.0 . . . no
C8 C9 H8 98.8 . . . no
C8 C9 H8 98.1 . . . no
C8 C9 H8 100.4 . . . no
C8 C9 C9 31.1(2) 7 7 7 ?
C8 C9 C9 110.1(4) 7 7 7 ?
C8 C9 C10 60.7(4) 7 7 7 ?
C8 C9 H4 61.6 7 7 7 no
C8 C9 H4 133.7 7 7 7 no
C8 C9 H7 83.1 7 7 7 no
C8 C9 H7 0.6 7 7 7 no
C8 C9 H7 118.8 7 7 7 no
C8 C9 H8 177.3 7 7 7 no
C8 C9 H8 39.7 7 7 7 no
C8 C9 H8 157.2 7 7 7 no
C8 C9 H8 96.1 7 7 7 no
C9 C9 C9 103.0(2) 7 7 7 ?
C9 C9 C10 29.6(4) 7 7 7 ?
C9 C9 H4 84.4 7 7 7 no
C9 C9 H4 108.6 7 7 7 no
C9 C9 H7 114.1 7 7 7 no
C9 C9 H7 30.7 7 7 7 no
C9 C9 H7 149.9 7 7 7 no
C9 C9 H8 149.7 7 7 7 no
C9 C9 H8 8.6 7 7 7 no
C9 C9 H8 171.7 7 7 7 no
C9 C9 H8 90.9 7 7 7 no
C9 C9 C10 92.4(7) 5_656 5_656 5_656 ?
C9 C9 H4 147.5 5_656 5_656 5_656 no
C9 C9 H4 98.5 5_656 5_656 5_656 no
C9 C9 H7 100.9 5_656 5_656 5_656 no
C9 C9 H7 110.5 5_656 5_656 5_656 no
C9 C9 H7 87.7 5_656 5_656 5_656 no
C9 C9 H8 72.5 5_656 5_656 5_656 no
C9 C9 H8 100.9 5_656 5_656 5_656 no
C9 C9 H8 75.4 5_656 5_656 5_656 no
C9 C9 H8 14.0 5_656 5_656 5_656 no
C10 C9 H4 107.1 . . . no
C10 C9 H4 83.1 . . . no
C10 C9 H7 143.8 . . . no
C10 C9 H7 60.3 . . . no
C10 C9 H7 179.5 . . . no
C10 C9 H8 120.1 . . . no
C10 C9 H8 21.1 . . . no
C10 C9 H8 142.1 . . . no
C10 C9 H8 85.3 . . . no
H4 C9 H4 109.1 . . . no
H4 C9 H7 48.7 . . . no
H4 C9 H7 61.6 . . . no
H4 C9 H7 72.5 . . . no
H4 C9 H8 116.0 . . . no
H4 C9 H8 90.4 . . . no
H4 C9 H8 101.5 . . . no
H4 C9 H8 140.5 . . . no
H4 C9 H7 127.0 5_657 5_657 5_657 no
H4 C9 H7 133.1 5_657 5_657 5_657 no
H4 C9 H7 97.2 5_657 5_657 5_657 no
H4 C9 H8 45.2 5_657 5_657 5_657 no
H4 C9 H8 100.8 5_657 5_657 5_657 no
H4 C9 H8 64.0 5_657 5_657 5_657 no
H4 C9 H8 109.5 5_657 5_657 5_657 no
H7 C9 H7 83.5 . . . no
H7 C9 H7 35.8 . . . no
H7 C9 H8 96.0 . . . no
H7 C9 H8 122.7 . . . no
H7 C9 H8 74.2 . . . no
H7 C9 H8 99.9 . . . no
H7 C9 H7 119.2 7 7 7 no
H7 C9 H8 177.0 7 7 7 no
H7 C9 H8 39.3 7 7 7 no
H7 C9 H8 157.6 7 7 7 no
H7 C9 H8 96.5 7 7 7 no
H7 C9 H8 60.3 7_545 7_545 7_545 no
H7 C9 H8 158.5 7_545 7_545 7_545 no
H7 C9 H8 38.4 7_545 7_545 7_545 no
H7 C9 H8 94.8 7_545 7_545 7_545 no
H8 C9 H8 141.0 . . . no
H8 C9 H8 22.0 . . . no
H8 C9 H8 86.5 . . . no
H8 C9 H8 163.0 7 7 7 no
H8 C9 H8 90.1 7 7 7 no
H8 C9 H8 88.3 7_545 7_545 7_545 no
CL1 C10 C7 179.4(6) . . . ?
CL1 C10 C8 150.5(2) . . . ?
CL1 C10 C8 150.5(2) . . . ?
CL1 C10 C9 119.7(4) . . . ?
CL1 C10 C9 119.6(4) . . . ?
CL1 C10 H4 51.3 . . . no
CL1 C10 H4 51.3 . . . no
CL1 C10 H7 141.7 . . . no
CL1 C10 H7 141.7 . . . no
CL1 C10 H8 95.4 . . . no
CL1 C10 H8 95.3 . . . no
CL1 C10 H8 89.1 . . . no
CL1 C10 H8 89.1 . . . no
C7 C10 C8 29.5(2) . . . ?
C7 C10 C8 29.5(2) . . . ?
C7 C10 C9 60.3(4) . . . ?
C7 C10 C9 60.4(4) . . . ?
C7 C10 H4 129.1 . . . no
C7 C10 H4 129.1 . . . no
C7 C10 H7 38.3 . . . no
C7 C10 H7 38.3 . . . no
C7 C10 H8 84.6 . . . no
C7 C10 H8 84.7 . . . no
C7 C10 H8 90.3 . . . no
C7 C10 H8 90.3 . . . no
C8 C10 C8 58.9(3) . . . ?
C8 C10 C9 30.9(3) . . . ?
C8 C10 C9 89.8(5) . . . ?
C8 C10 H4 147.6 . . . no
C8 C10 H4 104.6 . . . no
C8 C10 H7 8.8 . . . no
C8 C10 H7 67.8 . . . no
C8 C10 H8 55.2 . . . no
C8 C10 H8 114.1 . . . no
C8 C10 H8 99.4 . . . no
C8 C10 H8 81.4 . . . no
C8 C10 C9 89.8(5) 7 7 7 ?
C8 C10 C9 30.9(3) 7 7 7 ?
C8 C10 H4 104.6 7 7 7 no
C8 C10 H4 147.6 7 7 7 no
C8 C10 H7 67.7 7 7 7 no
C8 C10 H7 8.8 7 7 7 no
C8 C10 H8 114.1 7 7 7 no
C8 C10 H8 55.2 7 7 7 no
C8 C10 H8 81.4 7 7 7 no
C8 C10 H8 99.3 7 7 7 no
C9 C10 C9 120.7(7) . . . ?
C9 C10 H4 146.4 . . . no
C9 C10 H4 77.6 . . . no
C9 C10 H7 22.1 . . . no
C9 C10 H7 98.6 . . . no
C9 C10 H8 24.3 . . . no
C9 C10 H8 145.0 . . . no
C9 C10 H8 106.5 . . . no
C9 C10 H8 74.5 . . . no
C9 C10 H4 77.6 7 7 7 no
C9 C10 H4 146.4 7 7 7 no
C9 C10 H7 98.6 7 7 7 no
C9 C10 H7 22.1 7 7 7 no
C9 C10 H8 145.0 7 7 7 no
C9 C10 H8 24.3 7 7 7 no
C9 C10 H8 74.5 7 7 7 no
C9 C10 H8 106.5 7 7 7 no
H4 C10 H4 74.1 3_657 3_657 3_657 no
H4 C10 H7 149.7 3_657 3_657 3_657 no
H4 C10 H7 96.7 3_657 3_657 3_657 no
H4 C10 H8 130.3 3_657 3_657 3_657 no
H4 C10 H8 56.4 3_657 3_657 3_657 no
H4 C10 H8 105.6 3_657 3_657 3_657 no
H4 C10 H8 130.6 3_657 3_657 3_657 no
H4 C10 H7 96.7 5_657 5_657 5_657 no
H4 C10 H7 149.7 5_657 5_657 5_657 no
H4 C10 H8 56.4 5_657 5_657 5_657 no
H4 C10 H8 130.2 5_657 5_657 5_657 no
H4 C10 H8 130.6 5_657 5_657 5_657 no
H4 C10 H8 105.6 5_657 5_657 5_657 no
H7 C10 H7 76.6 . . . no
H7 C10 H8 46.4 . . . no
H7 C10 H8 122.9 . . . no
H7 C10 H8 102.1 . . . no
H7 C10 H8 79.5 . . . no
H7 C10 H8 122.9 7 7 7 no
H7 C10 H8 46.4 7 7 7 no
H7 C10 H8 79.5 7 7 7 no
H7 C10 H8 102.1 7 7 7 no
H8 C10 H8 168.9 . . . no
H8 C10 H8 109.9 . . . no
H8 C10 H8 73.1 . . . no
H8 C10 H8 73.1 7 7 7 no
H8 C10 H8 109.9 7 7 7 no
H8 C10 H8 36.9 3_656 3_656 3_656 no
O1 H1 O2 64.6 . . . no
O1 H1 O2 64.6 . . . no
O1 H1 O2 114.3 . . . no
O1 H1 O3 94.3 . . . no
O1 H1 O3 94.3 . . . no
O1 H1 O3 96.6 . . . no
O1 H1 O4 146.6 . . . no
O1 H1 N1 45.6 . . . no
O1 H1 N2 66.2 . . . no
O1 H1 N3 121.0 . . . no
O1 H1 C1 28.8 . . . no
O1 H1 C2 103.4 . . . no
O1 H1 C2 89.0 . . . no
O1 H1 C2 89.0 . . . no
O1 H1 C3 89.0 . . . no
O1 H1 C3 105.1 . . . no
O1 H1 C3 105.1 . . . no
O1 H1 C4 67.2 . . . no
O1 H1 C6 139.5 . . . no
O1 H1 C6 67.4 . . . no
O1 H1 C6 67.4 . . . no
O1 H1 H2 97.8 . . . no
O1 H1 H2 102.0 . . . no
O1 H1 H2 102.0 . . . no
O1 H1 H3 40.7 . . . no
O1 H1 H5 134.4 . . . no
O1 H1 H5 63.9 . . . no
O1 H1 H5 63.8 . . . no
O1 H1 H6 150.7 . . . no
O1 H1 H6 150.7 . . . no
O1 H1 H6 59.8 . . . no
O1 H1 H6 59.8 . . . no
O2 H1 O2 113.3 . . . no
O2 H1 O2 119.3 . . . no
O2 H1 O3 32.2 . . . no
O2 H1 O3 121.0 . . . no
O2 H1 O3 113.0 . . . no
O2 H1 O4 123.2 . . . no
O2 H1 N1 56.9 . . . no
O2 H1 N2 60.8 . . . no
O2 H1 N3 121.1 . . . no
O2 H1 C1 57.2 . . . no
O2 H1 C2 76.4 . . . no
O2 H1 C2 59.4 . . . no
O2 H1 C2 151.3 . . . no
O2 H1 C3 69.4 . . . no
O2 H1 C3 58.3 . . . no
O2 H1 C3 169.5 . . . no
O2 H1 C4 61.1 . . . no
O2 H1 C6 95.9 . . . no
O2 H1 C6 46.9 . . . no
O2 H1 C6 131.6 . . . no
O2 H1 H2 73.6 . . . no
O2 H1 H2 45.9 . . . no
O2 H1 H2 158.7 . . . no
O2 H1 H3 84.2 . . . no
O2 H1 H5 93.1 . . . no
O2 H1 H5 33.4 . . . no
O2 H1 H5 127.9 . . . no
O2 H1 H6 90.4 . . . no
O2 H1 H6 117.5 . . . no
O2 H1 H6 56.6 . . . no
O2 H1 H6 121.2 . . . no
O2 H1 O2 119.4 1_565 1_565 1_565 no
O2 H1 O3 121.0 1_565 1_565 1_565 no
O2 H1 O3 32.2 1_565 1_565 1_565 no
O2 H1 O3 113.0 1_565 1_565 1_565 no
O2 H1 O4 123.2 1_565 1_565 1_565 no
O2 H1 N1 56.9 1_565 1_565 1_565 no
O2 H1 N2 60.8 1_565 1_565 1_565 no
O2 H1 N3 121.1 1_565 1_565 1_565 no
O2 H1 C1 57.2 1_565 1_565 1_565 no
O2 H1 C2 76.4 1_565 1_565 1_565 no
O2 H1 C2 151.4 1_565 1_565 1_565 no
O2 H1 C2 59.4 1_565 1_565 1_565 no
O2 H1 C3 69.4 1_565 1_565 1_565 no
O2 H1 C3 169.5 1_565 1_565 1_565 no
O2 H1 C3 58.3 1_565 1_565 1_565 no
O2 H1 C4 61.1 1_565 1_565 1_565 no
O2 H1 C6 95.9 1_565 1_565 1_565 no
O2 H1 C6 131.6 1_565 1_565 1_565 no
O2 H1 C6 46.9 1_565 1_565 1_565 no
O2 H1 H2 73.6 1_565 1_565 1_565 no
O2 H1 H2 158.7 1_565 1_565 1_565 no
O2 H1 H2 45.9 1_565 1_565 1_565 no
O2 H1 H3 84.2 1_565 1_565 1_565 no
O2 H1 H5 93.1 1_565 1_565 1_565 no
O2 H1 H5 127.9 1_565 1_565 1_565 no
O2 H1 H5 33.4 1_565 1_565 1_565 no
O2 H1 H6 117.5 1_565 1_565 1_565 no
O2 H1 H6 90.4 1_565 1_565 1_565 no
O2 H1 H6 121.2 1_565 1_565 1_565 no
O2 H1 H6 56.5 1_565 1_565 1_565 no
O2 H1 O3 119.5 4_654 4_654 4_654 no
O2 H1 O3 119.5 4_654 4_654 4_654 no
O2 H1 O3 17.7 4_654 4_654 4_654 no
O2 H1 O4 32.4 4_654 4_654 4_654 no
O2 H1 N1 159.9 4_654 4_654 4_654 no
O2 H1 N2 179.5 4_654 4_654 4_654 no
O2 H1 N3 6.8 4_654 4_654 4_654 no
O2 H1 C1 143.1 4_654 4_654 4_654 no
O2 H1 C2 142.3 4_654 4_654 4_654 no
O2 H1 C2 59.9 4_654 4_654 4_654 no
O2 H1 C2 59.9 4_654 4_654 4_654 no
O2 H1 C3 156.7 4_654 4_654 4_654 no
O2 H1 C3 65.3 4_654 4_654 4_654 no
O2 H1 C3 65.3 4_654 4_654 4_654 no
O2 H1 C4 178.6 4_654 4_654 4_654 no
O2 H1 C6 106.2 4_654 4_654 4_654 no
O2 H1 C6 75.4 4_654 4_654 4_654 no
O2 H1 C6 75.4 4_654 4_654 4_654 no
O2 H1 H2 147.9 4_654 4_654 4_654 no
O2 H1 H2 80.7 4_654 4_654 4_654 no
O2 H1 H2 80.7 4_654 4_654 4_654 no
O2 H1 H3 73.6 4_654 4_654 4_654 no
O2 H1 H5 111.3 4_654 4_654 4_654 no
O2 H1 H5 88.4 4_654 4_654 4_654 no
O2 H1 H5 88.4 4_654 4_654 4_654 no
O2 H1 H6 90.6 4_654 4_654 4_654 no
O2 H1 H6 90.6 4_654 4_654 4_654 no
O2 H1 H6 71.2 4_654 4_654 4_654 no
O2 H1 H6 71.2 4_654 4_654 4_654 no
O3 H1 O3 109.2 . . . no
O3 H1 O3 124.2 . . . no
O3 H1 O4 104.6 . . . no
O3 H1 N1 69.0 . . . no
O3 H1 N2 60.3 . . . no
O3 H1 N3 117.0 . . . no
O3 H1 C1 77.9 . . . no
O3 H1 C2 54.8 . . . no
O3 H1 C2 69.2 . . . no
O3 H1 C2 176.4 . . . no
O3 H1 C3 55.0 . . . no
O3 H1 C3 55.9 . . . no
O3 H1 C3 155.8 . . . no
O3 H1 C4 60.0 . . . no
O3 H1 C6 64.5 . . . no
O3 H1 C6 68.3 . . . no
O3 H1 C6 160.8 . . . no
O3 H1 H2 54.6 . . . no
O3 H1 H2 40.4 . . . no
O3 H1 H2 145.7 . . . no
O3 H1 H3 115.6 . . . no
O3 H1 H5 62.4 . . . no
O3 H1 H5 57.2 . . . no
O3 H1 H5 150.7 . . . no
O3 H1 H6 58.6 . . . no
O3 H1 H6 85.6 . . . no
O3 H1 H6 81.3 . . . no
O3 H1 H6 153.3 . . . no
O3 H1 O3 124.2 1_565 1_565 1_565 no
O3 H1 O4 104.7 1_565 1_565 1_565 no
O3 H1 N1 69.0 1_565 1_565 1_565 no
O3 H1 N2 60.3 1_565 1_565 1_565 no
O3 H1 N3 117.0 1_565 1_565 1_565 no
O3 H1 C1 77.8 1_565 1_565 1_565 no
O3 H1 C2 54.8 1_565 1_565 1_565 no
O3 H1 C2 176.4 1_565 1_565 1_565 no
O3 H1 C2 69.2 1_565 1_565 1_565 no
O3 H1 C3 55.0 1_565 1_565 1_565 no
O3 H1 C3 155.8 1_565 1_565 1_565 no
O3 H1 C3 55.9 1_565 1_565 1_565 no
O3 H1 C4 60.0 1_565 1_565 1_565 no
O3 H1 C6 64.5 1_565 1_565 1_565 no
O3 H1 C6 160.8 1_565 1_565 1_565 no
O3 H1 C6 68.3 1_565 1_565 1_565 no
O3 H1 H2 54.6 1_565 1_565 1_565 no
O3 H1 H2 145.7 1_565 1_565 1_565 no
O3 H1 H2 40.4 1_565 1_565 1_565 no
O3 H1 H3 115.6 1_565 1_565 1_565 no
O3 H1 H5 62.4 1_565 1_565 1_565 no
O3 H1 H5 150.7 1_565 1_565 1_565 no
O3 H1 H5 57.2 1_565 1_565 1_565 no
O3 H1 H6 85.6 1_565 1_565 1_565 no
O3 H1 H6 58.6 1_565 1_565 1_565 no
O3 H1 H6 153.3 1_565 1_565 1_565 no
O3 H1 H6 81.3 1_565 1_565 1_565 no
O3 H1 O4 50.1 4_654 4_654 4_654 no
O3 H1 N1 142.2 4_654 4_654 4_654 no
O3 H1 N2 162.8 4_654 4_654 4_654 no
O3 H1 N3 24.5 4_654 4_654 4_654 no
O3 H1 C1 125.4 4_654 4_654 4_654 no
O3 H1 C2 160.0 4_654 4_654 4_654 no
O3 H1 C2 56.5 4_654 4_654 4_654 no
O3 H1 C2 56.5 4_654 4_654 4_654 no
O3 H1 C3 174.4 4_654 4_654 4_654 no
O3 H1 C3 68.4 4_654 4_654 4_654 no
O3 H1 C3 68.4 4_654 4_654 4_654 no
O3 H1 C4 163.7 4_654 4_654 4_654 no
O3 H1 C6 123.9 4_654 4_654 4_654 no
O3 H1 C6 66.3 4_654 4_654 4_654 no
O3 H1 C6 66.3 4_654 4_654 4_654 no
O3 H1 H2 165.6 4_654 4_654 4_654 no
O3 H1 H2 83.9 4_654 4_654 4_654 no
O3 H1 H2 83.9 4_654 4_654 4_654 no
O3 H1 H3 55.9 4_654 4_654 4_654 no
O3 H1 H5 129.0 4_654 4_654 4_654 no
O3 H1 H5 79.8 4_654 4_654 4_654 no
O3 H1 H5 79.8 4_654 4_654 4_654 no
O3 H1 H6 107.6 4_654 4_654 4_654 no
O3 H1 H6 107.6 4_654 4_654 4_654 no
O3 H1 H6 58.8 4_654 4_654 4_654 no
O3 H1 H6 58.8 4_654 4_654 4_654 no
O4 H1 N1 167.8 4_654 4_654 4_654 no
O4 H1 N2 147.1 4_654 4_654 4_654 no
O4 H1 N3 25.6 4_654 4_654 4_654 no
O4 H1 C1 175.4 4_654 4_654 4_654 no
O4 H1 C2 110.0 4_654 4_654 4_654 no
O4 H1 C2 73.0 4_654 4_654 4_654 no
O4 H1 C2 73.0 4_654 4_654 4_654 no
O4 H1 C3 124.4 4_654 4_654 4_654 no
O4 H1 C3 66.1 4_654 4_654 4_654 no
O4 H1 C3 66.2 4_654 4_654 4_654 no
O4 H1 C4 146.2 4_654 4_654 4_654 no
O4 H1 C6 73.8 4_654 4_654 4_654 no
O4 H1 C6 94.2 4_654 4_654 4_654 no
O4 H1 C6 94.2 4_654 4_654 4_654 no
O4 H1 H2 115.5 4_654 4_654 4_654 no
O4 H1 H2 77.3 4_654 4_654 4_654 no
O4 H1 H2 77.3 4_654 4_654 4_654 no
O4 H1 H3 105.9 4_654 4_654 4_654 no
O4 H1 H5 79.0 4_654 4_654 4_654 no
O4 H1 H5 104.0 4_654 4_654 4_654 no
O4 H1 H5 104.0 4_654 4_654 4_654 no
O4 H1 H6 59.6 4_654 4_654 4_654 no
O4 H1 H6 59.6 4_654 4_654 4_654 no
O4 H1 H6 95.8 4_654 4_654 4_654 no
O4 H1 H6 95.8 4_654 4_654 4_654 no
N1 H1 N2 20.6 . . . no
N1 H1 N3 166.6 . . . no
N1 H1 C1 16.8 . . . no
N1 H1 C2 57.8 . . . no
N1 H1 C2 112.7 . . . no
N1 H1 C2 112.7 . . . no
N1 H1 C3 43.4 . . . no
N1 H1 C3 115.2 . . . no
N1 H1 C3 115.2 . . . no
N1 H1 C4 21.6 . . . no
N1 H1 C6 93.9 . . . no
N1 H1 C6 93.0 . . . no
N1 H1 C6 93.0 . . . no
N1 H1 H2 52.2 . . . no
N1 H1 H2 101.9 . . . no
N1 H1 H2 101.8 . . . no
N1 H1 H3 86.3 . . . no
N1 H1 H5 88.8 . . . no
N1 H1 H5 81.7 . . . no
N1 H1 H5 81.7 . . . no
N1 H1 H6 108.7 . . . no
N1 H1 H6 108.7 . . . no
N1 H1 H6 93.6 . . . no
N1 H1 H6 93.6 . . . no
N2 H1 N3 172.7 . . . no
N2 H1 C1 37.4 . . . no
N2 H1 C2 37.2 . . . no
N2 H1 C2 120.2 . . . no
N2 H1 C2 120.2 . . . no
N2 H1 C3 22.8 . . . no
N2 H1 C3 114.6 . . . no
N2 H1 C3 114.6 . . . no
N2 H1 C4 0.9 . . . no
N2 H1 C6 73.3 . . . no
N2 H1 C6 104.9 . . . no
N2 H1 C6 104.9 . . . no
N2 H1 H2 31.6 . . . no
N2 H1 H2 99.2 . . . no
N2 H1 H2 99.2 . . . no
N2 H1 H3 106.9 . . . no
N2 H1 H5 68.2 . . . no
N2 H1 H5 91.9 . . . no
N2 H1 H5 91.9 . . . no
N2 H1 H6 88.9 . . . no
N2 H1 H6 88.9 . . . no
N2 H1 H6 109.2 . . . no
N2 H1 H6 109.1 . . . no
N3 H1 C1 149.8 4_654 4_654 4_654 no
N3 H1 C2 135.6 4_654 4_654 4_654 no
N3 H1 C2 62.0 4_654 4_654 4_654 no
N3 H1 C2 62.1 4_654 4_654 4_654 no
N3 H1 C3 150.0 4_654 4_654 4_654 no
N3 H1 C3 64.8 4_654 4_654 4_654 no
N3 H1 C3 64.8 4_654 4_654 4_654 no
N3 H1 C4 171.8 4_654 4_654 4_654 no
N3 H1 C6 99.4 4_654 4_654 4_654 no
N3 H1 C6 79.2 4_654 4_654 4_654 no
N3 H1 C6 79.2 4_654 4_654 4_654 no
N3 H1 H2 141.1 4_654 4_654 4_654 no
N3 H1 H2 79.7 4_654 4_654 4_654 no
N3 H1 H2 79.7 4_654 4_654 4_654 no
N3 H1 H3 80.3 4_654 4_654 4_654 no
N3 H1 H5 104.6 4_654 4_654 4_654 no
N3 H1 H5 91.7 4_654 4_654 4_654 no
N3 H1 H5 91.8 4_654 4_654 4_654 no
N3 H1 H6 84.1 4_654 4_654 4_654 no
N3 H1 H6 84.1 4_654 4_654 4_654 no
N3 H1 H6 76.2 4_654 4_654 4_654 no
N3 H1 H6 76.3 4_654 4_654 4_654 no
C1 H1 C2 74.6 . . . no
C1 H1 C2 104.7 . . . no
C1 H1 C2 104.7 . . . no
C1 H1 C3 60.2 . . . no
C1 H1 C3 113.1 . . . no
C1 H1 C3 113.1 . . . no
C1 H1 C4 38.4 . . . no
C1 H1 C6 110.8 . . . no
C1 H1 C6 83.1 . . . no
C1 H1 C6 83.1 . . . no
C1 H1 H2 69.1 . . . no
C1 H1 H2 102.9 . . . no
C1 H1 H2 102.9 . . . no
C1 H1 H3 69.5 . . . no
C1 H1 H5 105.6 . . . no
C1 H1 H5 74.0 . . . no
C1 H1 H5 74.0 . . . no
C1 H1 H6 124.7 . . . no
C1 H1 H6 124.7 . . . no
C1 H1 H6 80.7 . . . no
C1 H1 H6 80.7 . . . no
C2 H1 C2 123.1 . . . no
C2 H1 C2 123.1 . . . no
C2 H1 C3 14.4 . . . no
C2 H1 C3 105.7 . . . no
C2 H1 C3 105.7 . . . no
C2 H1 C4 36.2 . . . no
C2 H1 C6 36.1 . . . no
C2 H1 C6 121.8 . . . no
C2 H1 C6 121.8 . . . no
C2 H1 H2 5.6 . . . no
C2 H1 H2 91.9 . . . no
C2 H1 H2 91.9 . . . no
C2 H1 H3 144.1 . . . no
C2 H1 H5 31.0 . . . no
C2 H1 H5 109.0 . . . no
C2 H1 H5 109.0 . . . no
C2 H1 H6 53.4 . . . no
C2 H1 H6 53.3 . . . no
C2 H1 H6 132.9 . . . no
C2 H1 H6 132.9 . . . no
C2 H1 C2 112.2 4_654 4_654 4_654 no
C2 H1 C3 123.9 4_654 4_654 4_654 no
C2 H1 C3 20.7 4_654 4_654 4_654 no
C2 H1 C3 124.4 4_654 4_654 4_654 no
C2 H1 C4 120.5 4_654 4_654 4_654 no
C2 H1 C6 112.0 4_654 4_654 4_654 no
C2 H1 C6 22.1 4_654 4_654 4_654 no
C2 H1 C6 114.3 4_654 4_654 4_654 no
C2 H1 H2 123.7 4_654 4_654 4_654 no
C2 H1 H2 31.6 4_654 4_654 4_654 no
C2 H1 H2 140.0 4_654 4_654 4_654 no
C2 H1 H3 67.9 4_654 4_654 4_654 no
C2 H1 H5 114.2 4_654 4_654 4_654 no
C2 H1 H5 31.1 4_654 4_654 4_654 no
C2 H1 H5 125.8 4_654 4_654 4_654 no
C2 H1 H6 90.9 4_654 4_654 4_654 no
C2 H1 H6 117.9 4_654 4_654 4_654 no
C2 H1 H6 30.3 4_654 4_654 4_654 no
C2 H1 H6 101.5 4_654 4_654 4_654 no
C2 H1 C3 123.9 4_664 4_664 4_664 no
C2 H1 C3 124.4 4_664 4_664 4_664 no
C2 H1 C3 20.7 4_664 4_664 4_664 no
C2 H1 C4 120.5 4_664 4_664 4_664 no
C2 H1 C6 112.0 4_664 4_664 4_664 no
C2 H1 C6 114.3 4_664 4_664 4_664 no
C2 H1 C6 22.1 4_664 4_664 4_664 no
C2 H1 H2 123.7 4_664 4_664 4_664 no
C2 H1 H2 140.0 4_664 4_664 4_664 no
C2 H1 H2 31.6 4_664 4_664 4_664 no
C2 H1 H3 67.9 4_664 4_664 4_664 no
C2 H1 H5 114.2 4_664 4_664 4_664 no
C2 H1 H5 125.8 4_664 4_664 4_664 no
C2 H1 H5 31.1 4_664 4_664 4_664 no
C2 H1 H6 117.9 4_664 4_664 4_664 no
C2 H1 H6 90.9 4_664 4_664 4_664 no
C2 H1 H6 101.5 4_664 4_664 4_664 no
C2 H1 H6 30.2 4_664 4_664 4_664 no
C3 H1 C3 110.2 . . . no
C3 H1 C3 110.2 . . . no
C3 H1 C4 21.8 . . . no
C3 H1 C6 50.6 . . . no
C3 H1 C6 116.3 . . . no
C3 H1 C6 116.3 . . . no
C3 H1 H2 8.9 . . . no
C3 H1 H2 95.0 . . . no
C3 H1 H2 95.0 . . . no
C3 H1 H3 129.7 . . . no
C3 H1 H5 45.4 . . . no
C3 H1 H5 102.8 . . . no
C3 H1 H5 102.8 . . . no
C3 H1 H6 67.0 . . . no
C3 H1 H6 67.0 . . . no
C3 H1 H6 124.8 . . . no
C3 H1 H6 124.8 . . . no
C3 H1 C3 129.3 4_654 4_654 4_654 no
C3 H1 C4 114.5 4_654 4_654 4_654 no
C3 H1 C6 91.3 4_654 4_654 4_654 no
C3 H1 C6 38.6 4_654 4_654 4_654 no
C3 H1 C6 132.5 4_654 4_654 4_654 no
C3 H1 H2 107.6 4_654 4_654 4_654 no
C3 H1 H2 15.6 4_654 4_654 4_654 no
C3 H1 H2 142.9 4_654 4_654 4_654 no
C3 H1 H3 88.6 4_654 4_654 4_654 no
C3 H1 H5 93.5 4_654 4_654 4_654 no
C3 H1 H5 41.6 4_654 4_654 4_654 no
C3 H1 H5 145.1 4_654 4_654 4_654 no
C3 H1 H6 70.4 4_654 4_654 4_654 no
C3 H1 H6 99.0 4_654 4_654 4_654 no
C3 H1 H6 49.8 4_654 4_654 4_654 no
C3 H1 H6 120.8 4_654 4_654 4_654 no
C3 H1 C4 114.5 4_664 4_664 4_664 no
C3 H1 C6 91.3 4_664 4_664 4_664 no
C3 H1 C6 132.5 4_664 4_664 4_664 no
C3 H1 C6 38.6 4_664 4_664 4_664 no
C3 H1 H2 107.6 4_664 4_664 4_664 no
C3 H1 H2 142.9 4_664 4_664 4_664 no
C3 H1 H2 15.6 4_664 4_664 4_664 no
C3 H1 H3 88.6 4_664 4_664 4_664 no
C3 H1 H5 93.5 4_664 4_664 4_664 no
C3 H1 H5 145.1 4_664 4_664 4_664 no
C3 H1 H5 41.6 4_664 4_664 4_664 no
C3 H1 H6 99.1 4_664 4_664 4_664 no
C3 H1 H6 70.4 4_664 4_664 4_664 no
C3 H1 H6 120.8 4_664 4_664 4_664 no
C3 H1 H6 49.8 4_664 4_664 4_664 no
C4 H1 C6 72.4 . . . no
C4 H1 C6 105.4 . . . no
C4 H1 C6 105.4 . . . no
C4 H1 H2 30.7 . . . no
C4 H1 H2 99.1 . . . no
C4 H1 H2 99.1 . . . no
C4 H1 H3 107.9 . . . no
C4 H1 H5 67.2 . . . no
C4 H1 H5 92.3 . . . no
C4 H1 H5 92.3 . . . no
C4 H1 H6 88.0 . . . no
C4 H1 H6 88.0 . . . no
C4 H1 H6 109.8 . . . no
C4 H1 H6 109.8 . . . no
C6 H1 C6 125.7 . . . no
C6 H1 C6 125.7 . . . no
C6 H1 H2 41.7 . . . no
C6 H1 H2 84.0 . . . no
C6 H1 H2 84.0 . . . no
C6 H1 H3 179.7 . . . no
C6 H1 H5 5.1 . . . no
C6 H1 H5 119.0 . . . no
C6 H1 H5 119.0 . . . no
C6 H1 H6 22.0 . . . no
C6 H1 H6 22.0 . . . no
C6 H1 H6 139.4 . . . no
C6 H1 H6 139.4 . . . no
C6 H1 C6 107.5 4_654 4_654 4_654 no
C6 H1 H2 119.9 4_654 4_654 4_654 no
C6 H1 H2 42.0 4_654 4_654 4_654 no
C6 H1 H2 146.0 4_654 4_654 4_654 no
C6 H1 H3 54.2 4_654 4_654 4_654 no
C6 H1 H5 126.1 4_654 4_654 4_654 no
C6 H1 H5 13.5 4_654 4_654 4_654 no
C6 H1 H5 115.3 4_654 4_654 4_654 no
C6 H1 H6 107.3 4_654 4_654 4_654 no
C6 H1 H6 137.5 4_654 4_654 4_654 no
C6 H1 H6 13.9 4_654 4_654 4_654 no
C6 H1 H6 93.6 4_654 4_654 4_654 no
C6 H1 H2 119.8 4_664 4_664 4_664 no
C6 H1 H2 146.0 4_664 4_664 4_664 no
C6 H1 H2 42.0 4_664 4_664 4_664 no
C6 H1 H3 54.2 4_664 4_664 4_664 no
C6 H1 H5 126.2 4_664 4_664 4_664 no
C6 H1 H5 115.3 4_664 4_664 4_664 no
C6 H1 H5 13.5 4_664 4_664 4_664 no
C6 H1 H6 137.5 4_664 4_664 4_664 no
C6 H1 H6 107.3 4_664 4_664 4_664 no
C6 H1 H6 93.6 4_664 4_664 4_664 no
C6 H1 H6 13.9 4_664 4_664 4_664 no
H2 H1 H2 93.1 . . . no
H2 H1 H2 93.1 . . . no
H2 H1 H3 138.6 . . . no
H2 H1 H5 36.6 . . . no
H2 H1 H5 106.7 . . . no
H2 H1 H5 106.7 . . . no
H2 H1 H6 58.6 . . . no
H2 H1 H6 58.6 . . . no
H2 H1 H6 130.0 . . . no
H2 H1 H6 130.0 . . . no
H2 H1 H2 154.1 4_654 4_654 4_654 no
H2 H1 H3 96.0 4_654 4_654 4_654 no
H2 H1 H5 85.0 4_654 4_654 4_654 no
H2 H1 H5 39.4 4_654 4_654 4_654 no
H2 H1 H5 156.7 4_654 4_654 4_654 no
H2 H1 H6 65.6 4_654 4_654 4_654 no
H2 H1 H6 96.7 4_654 4_654 4_654 no
H2 H1 H6 55.4 4_654 4_654 4_654 no
H2 H1 H6 132.9 4_654 4_654 4_654 no
H2 H1 H3 95.9 4_664 4_664 4_664 no
H2 H1 H5 85.1 4_664 4_664 4_664 no
H2 H1 H5 156.7 4_664 4_664 4_664 no
H2 H1 H5 39.4 4_664 4_664 4_664 no
H2 H1 H6 96.8 4_664 4_664 4_664 no
H2 H1 H6 65.6 4_664 4_664 4_664 no
H2 H1 H6 132.9 4_664 4_664 4_664 no
H2 H1 H6 55.4 4_664 4_664 4_664 no
H3 H1 H5 175.1 1_554 1_554 1_554 no
H3 H1 H5 61.1 1_554 1_554 1_554 no
H3 H1 H5 61.1 1_554 1_554 1_554 no
H3 H1 H6 157.8 1_554 1_554 1_554 no
H3 H1 H6 157.8 1_554 1_554 1_554 no
H3 H1 H6 40.6 1_554 1_554 1_554 no
H3 H1 H6 40.6 1_554 1_554 1_554 no
H5 H1 H5 118.2 . . . no
H5 H1 H5 118.2 . . . no
H5 H1 H6 25.8 . . . no
H5 H1 H6 25.8 . . . no
H5 H1 H6 140.0 . . . no
H5 H1 H6 140.0 . . . no
H5 H1 H5 120.4 4_654 4_654 4_654 no
H5 H1 H6 104.0 4_654 4_654 4_654 no
H5 H1 H6 135.6 4_654 4_654 4_654 no
H5 H1 H6 24.4 4_654 4_654 4_654 no
H5 H1 H6 101.6 4_654 4_654 4_654 no
H5 H1 H6 135.6 4_664 4_664 4_664 no
H5 H1 H6 104.0 4_664 4_664 4_664 no
H5 H1 H6 101.6 4_664 4_664 4_664 no
H5 H1 H6 24.4 4_664 4_664 4_664 no
H6 H1 H6 31.6 . . . no
H6 H1 H6 120.0 . . . no
H6 H1 H6 148.1 . . . no
H6 H1 H6 148.1 7 7 7 no
H6 H1 H6 120.0 7 7 7 no
H6 H1 H6 79.7 4_654 4_654 4_654 no
O2 H2 O3 98.5 4_655 4_655 4_655 no
O2 H2 O3 98.5 4_655 4_655 4_655 no
O2 H2 O3 46.9 4_655 4_655 4_655 no
O2 H2 O4 123.4 4_655 4_655 4_655 no
O2 H2 O4 123.5 4_655 4_655 4_655 no
O2 H2 N1 159.8 4_655 4_655 4_655 no
O2 H2 N2 116.9 4_655 4_655 4_655 no
O2 H2 N2 64.7 4_655 4_655 4_655 no
O2 H2 N2 64.7 4_655 4_655 4_655 no
O2 H2 N3 117.2 4_655 4_655 4_655 no
O2 H2 N3 117.2 4_655 4_655 4_655 no
O2 H2 N3 23.2 4_655 4_655 4_655 no
O2 H2 C1 138.4 4_655 4_655 4_655 no
O2 H2 C2 102.5 4_655 4_655 4_655 no
O2 H2 C2 68.5 4_655 4_655 4_655 no
O2 H2 C2 68.5 4_655 4_655 4_655 no
O2 H2 C3 138.6 4_655 4_655 4_655 no
O2 H2 C4 174.7 4_655 4_655 4_655 no
O2 H2 C5 152.0 4_655 4_655 4_655 no
O2 H2 C6 68.7 4_655 4_655 4_655 no
O2 H2 C6 89.2 4_655 4_655 4_655 no
O2 H2 C6 89.2 4_655 4_655 4_655 no
O2 H2 H1 108.0 4_655 4_655 4_655 no
O2 H2 H1 77.3 4_655 4_655 4_655 no
O2 H2 H1 77.4 4_655 4_655 4_655 no
O2 H2 H3 131.2 4_655 4_655 4_655 no
O2 H2 H4 150.0 4_655 4_655 4_655 no
O2 H2 H4 150.0 4_655 4_655 4_655 no
O2 H2 H5 48.3 4_655 4_655 4_655 no
O2 H2 H6 71.8 4_655 4_655 4_655 no
O2 H2 H6 71.8 4_655 4_655 4_655 no
O2 H2 H6 98.9 4_655 4_655 4_655 no
O2 H2 H6 98.9 4_655 4_655 4_655 no
O3 H2 O3 124.1 . . . no
O3 H2 O3 115.2 . . . no
O3 H2 O4 33.8 . . . no
O3 H2 O4 130.0 . . . no
O3 H2 N1 73.0 . . . no
O3 H2 N2 62.4 . . . no
O3 H2 N2 46.5 . . . no
O3 H2 N2 154.1 . . . no
O3 H2 N3 19.1 . . . no
O3 H2 N3 120.8 . . . no
O3 H2 N3 108.1 . . . no
O3 H2 C1 66.1 . . . no
O3 H2 C2 62.2 . . . no
O3 H2 C2 61.2 . . . no
O3 H2 C2 167.0 . . . no
O3 H2 C3 66.1 . . . no
O3 H2 C4 79.1 . . . no
O3 H2 C5 94.5 . . . no
O3 H2 C6 68.9 . . . no
O3 H2 C6 62.8 . . . no
O3 H2 C6 168.2 . . . no
O3 H2 H1 62.1 . . . no
O3 H2 H1 31.8 . . . no
O3 H2 H1 150.7 . . . no
O3 H2 H3 103.7 . . . no
O3 H2 H4 82.1 . . . no
O3 H2 H4 105.9 . . . no
O3 H2 H5 76.5 . . . no
O3 H2 H6 57.3 . . . no
O3 H2 H6 78.9 . . . no
O3 H2 H6 62.5 . . . no
O3 H2 H6 160.0 . . . no
O3 H2 O3 115.2 1_565 1_565 1_565 no
O3 H2 O4 129.9 1_565 1_565 1_565 no
O3 H2 O4 33.8 1_565 1_565 1_565 no
O3 H2 N1 73.0 1_565 1_565 1_565 no
O3 H2 N2 62.4 1_565 1_565 1_565 no
O3 H2 N2 154.1 1_565 1_565 1_565 no
O3 H2 N2 46.5 1_565 1_565 1_565 no
O3 H2 N3 120.8 1_565 1_565 1_565 no
O3 H2 N3 19.1 1_565 1_565 1_565 no
O3 H2 N3 108.2 1_565 1_565 1_565 no
O3 H2 C1 66.1 1_565 1_565 1_565 no
O3 H2 C2 62.2 1_565 1_565 1_565 no
O3 H2 C2 167.0 1_565 1_565 1_565 no
O3 H2 C2 61.2 1_565 1_565 1_565 no
O3 H2 C3 66.1 1_565 1_565 1_565 no
O3 H2 C4 79.1 1_565 1_565 1_565 no
O3 H2 C5 94.4 1_565 1_565 1_565 no
O3 H2 C6 68.9 1_565 1_565 1_565 no
O3 H2 C6 168.2 1_565 1_565 1_565 no
O3 H2 C6 62.8 1_565 1_565 1_565 no
O3 H2 H1 62.1 1_565 1_565 1_565 no
O3 H2 H1 150.7 1_565 1_565 1_565 no
O3 H2 H1 31.8 1_565 1_565 1_565 no
O3 H2 H3 103.7 1_565 1_565 1_565 no
O3 H2 H4 105.9 1_565 1_565 1_565 no
O3 H2 H4 82.1 1_565 1_565 1_565 no
O3 H2 H5 76.5 1_565 1_565 1_565 no
O3 H2 H6 78.9 1_565 1_565 1_565 no
O3 H2 H6 57.3 1_565 1_565 1_565 no
O3 H2 H6 160.0 1_565 1_565 1_565 no
O3 H2 H6 62.5 1_565 1_565 1_565 no
O3 H2 O4 113.4 4_655 4_655 4_655 no
O3 H2 O4 113.4 4_655 4_655 4_655 no
O3 H2 N1 153.3 4_655 4_655 4_655 no
O3 H2 N2 163.8 4_655 4_655 4_655 no
O3 H2 N2 68.8 4_655 4_655 4_655 no
O3 H2 N2 68.8 4_655 4_655 4_655 no
O3 H2 N3 123.8 4_655 4_655 4_655 no
O3 H2 N3 123.8 4_655 4_655 4_655 no
O3 H2 N3 23.7 4_655 4_655 4_655 no
O3 H2 C1 174.7 4_655 4_655 4_655 no
O3 H2 C2 149.5 4_655 4_655 4_655 no
O3 H2 C2 55.5 4_655 4_655 4_655 no
O3 H2 C2 55.5 4_655 4_655 4_655 no
O3 H2 C3 174.5 4_655 4_655 4_655 no
O3 H2 C4 138.4 4_655 4_655 4_655 no
O3 H2 C5 105.1 4_655 4_655 4_655 no
O3 H2 C6 115.7 4_655 4_655 4_655 no
O3 H2 C6 64.2 4_655 4_655 4_655 no
O3 H2 C6 64.2 4_655 4_655 4_655 no
O3 H2 H1 154.9 4_655 4_655 4_655 no
O3 H2 H1 83.5 4_655 4_655 4_655 no
O3 H2 H1 83.5 4_655 4_655 4_655 no
O3 H2 H3 84.3 4_655 4_655 4_655 no
O3 H2 H4 105.6 4_655 4_655 4_655 no
O3 H2 H4 105.6 4_655 4_655 4_655 no
O3 H2 H5 95.2 4_655 4_655 4_655 no
O3 H2 H6 117.7 4_655 4_655 4_655 no
O3 H2 H6 117.7 4_655 4_655 4_655 no
O3 H2 H6 71.0 4_655 4_655 4_655 no
O3 H2 H6 71.1 4_655 4_655 4_655 no
O4 H2 O4 113.0 . . . no
O4 H2 N1 58.2 . . . no
O4 H2 N2 74.0 . . . no
O4 H2 N2 59.3 . . . no
O4 H2 N2 171.2 . . . no
O4 H2 N3 18.4 . . . no
O4 H2 N3 115.2 . . . no
O4 H2 N3 121.2 . . . no
O4 H2 C1 64.4 . . . no
O4 H2 C2 81.5 . . . no
O4 H2 C2 61.8 . . . no
O4 H2 C2 154.4 . . . no
O4 H2 C3 64.4 . . . no
O4 H2 C4 56.5 . . . no
O4 H2 C5 61.8 . . . no
O4 H2 C6 99.9 . . . no
O4 H2 C6 49.2 . . . no
O4 H2 C6 134.6 . . . no
O4 H2 H1 78.6 . . . no
O4 H2 H1 46.1 . . . no
O4 H2 H1 158.7 . . . no
O4 H2 H3 70.1 . . . no
O4 H2 H4 48.8 . . . no
O4 H2 H4 74.3 . . . no
O4 H2 H5 110.2 . . . no
O4 H2 H6 88.9 . . . no
O4 H2 H6 108.0 . . . no
O4 H2 H6 43.2 . . . no
O4 H2 H6 126.4 . . . no
O4 H2 N1 58.2 1_565 1_565 1_565 no
O4 H2 N2 74.0 1_565 1_565 1_565 no
O4 H2 N2 171.2 1_565 1_565 1_565 no
O4 H2 N2 59.3 1_565 1_565 1_565 no
O4 H2 N3 115.2 1_565 1_565 1_565 no
O4 H2 N3 18.4 1_565 1_565 1_565 no
O4 H2 N3 121.2 1_565 1_565 1_565 no
O4 H2 C1 64.4 1_565 1_565 1_565 no
O4 H2 C2 81.5 1_565 1_565 1_565 no
O4 H2 C2 154.4 1_565 1_565 1_565 no
O4 H2 C2 61.8 1_565 1_565 1_565 no
O4 H2 C3 64.3 1_565 1_565 1_565 no
O4 H2 C4 56.5 1_565 1_565 1_565 no
O4 H2 C5 61.7 1_565 1_565 1_565 no
O4 H2 C6 100.0 1_565 1_565 1_565 no
O4 H2 C6 134.6 1_565 1_565 1_565 no
O4 H2 C6 49.2 1_565 1_565 1_565 no
O4 H2 H1 78.6 1_565 1_565 1_565 no
O4 H2 H1 158.7 1_565 1_565 1_565 no
O4 H2 H1 46.1 1_565 1_565 1_565 no
O4 H2 H3 70.1 1_565 1_565 1_565 no
O4 H2 H4 74.3 1_565 1_565 1_565 no
O4 H2 H4 48.8 1_565 1_565 1_565 no
O4 H2 H5 110.2 1_565 1_565 1_565 no
O4 H2 H6 108.0 1_565 1_565 1_565 no
O4 H2 H6 88.9 1_565 1_565 1_565 no
O4 H2 H6 126.4 1_565 1_565 1_565 no
O4 H2 H6 43.2 1_565 1_565 1_565 no
N1 H2 N2 42.9 . . . no
N1 H2 N2 115.8 . . . no
N1 H2 N2 115.7 . . . no
N1 H2 N3 57.0 . . . no
N1 H2 N3 57.0 . . . no
N1 H2 N3 177.0 . . . no
N1 H2 C1 21.4 . . . no
N1 H2 C2 57.3 . . . no
N1 H2 C2 119.6 . . . no
N1 H2 C2 119.5 . . . no
N1 H2 C3 21.2 . . . no
N1 H2 C4 14.9 . . . no
N1 H2 C5 48.2 . . . no
N1 H2 C6 91.1 . . . no
N1 H2 C6 102.4 . . . no
N1 H2 C6 102.3 . . . no
N1 H2 H1 51.8 . . . no
N1 H2 H1 100.9 . . . no
N1 H2 H1 100.9 . . . no
N1 H2 H3 69.0 . . . no
N1 H2 H4 48.7 . . . no
N1 H2 H4 48.7 . . . no
N1 H2 H5 111.5 . . . no
N1 H2 H6 88.4 . . . no
N1 H2 H6 88.4 . . . no
N1 H2 H6 93.4 . . . no
N1 H2 H6 93.4 . . . no
N2 H2 N2 106.2 . . . no
N2 H2 N2 106.2 . . . no
N2 H2 N3 59.6 . . . no
N2 H2 N3 59.6 . . . no
N2 H2 N3 140.1 . . . no
N2 H2 C1 21.5 . . . no
N2 H2 C2 14.3 . . . no
N2 H2 C2 123.4 . . . no
N2 H2 C2 123.4 . . . no
N2 H2 C3 21.7 . . . no
N2 H2 C4 57.8 . . . no
N2 H2 C5 91.1 . . . no
N2 H2 C6 48.1 . . . no
N2 H2 C6 121.7 . . . no
N2 H2 C6 121.7 . . . no
N2 H2 H1 8.9 . . . no
N2 H2 H1 93.2 . . . no
N2 H2 H1 93.2 . . . no
N2 H2 H3 111.9 . . . no
N2 H2 H4 90.2 . . . no
N2 H2 H4 90.2 . . . no
N2 H2 H5 68.6 . . . no
N2 H2 H6 46.6 . . . no
N2 H2 H6 46.5 . . . no
N2 H2 H6 117.1 . . . no
N2 H2 H6 117.1 . . . no
N2 H2 N2 128.0 4_655 4_655 4_655 no
N2 H2 N3 59.1 4_655 4_655 4_655 no
N2 H2 N3 165.5 4_655 4_655 4_655 no
N2 H2 N3 64.5 4_655 4_655 4_655 no
N2 H2 C1 112.5 4_655 4_655 4_655 no
N2 H2 C2 100.7 4_655 4_655 4_655 no
N2 H2 C2 20.2 4_655 4_655 4_655 no
N2 H2 C2 122.9 4_655 4_655 4_655 no
N2 H2 C3 112.6 4_655 4_655 4_655 no
N2 H2 C4 115.8 4_655 4_655 4_655 no
N2 H2 C5 109.5 4_655 4_655 4_655 no
N2 H2 C6 86.2 4_655 4_655 4_655 no
N2 H2 C6 37.7 4_655 4_655 4_655 no
N2 H2 C6 132.0 4_655 4_655 4_655 no
N2 H2 H1 102.9 4_655 4_655 4_655 no
N2 H2 H1 15.2 4_655 4_655 4_655 no
N2 H2 H1 141.9 4_655 4_655 4_655 no
N2 H2 H3 102.1 4_655 4_655 4_655 no
N2 H2 H4 96.9 4_655 4_655 4_655 no
N2 H2 H4 122.5 4_655 4_655 4_655 no
N2 H2 H5 77.7 4_655 4_655 4_655 no
N2 H2 H6 77.2 4_655 4_655 4_655 no
N2 H2 H6 97.5 4_655 4_655 4_655 no
N2 H2 H6 45.3 4_655 4_655 4_655 no
N2 H2 H6 136.3 4_655 4_655 4_655 no
N2 H2 N3 165.5 4_665 4_665 4_665 no
N2 H2 N3 59.1 4_665 4_665 4_665 no
N2 H2 N3 64.5 4_665 4_665 4_665 no
N2 H2 C1 112.5 4_665 4_665 4_665 no
N2 H2 C2 100.7 4_665 4_665 4_665 no
N2 H2 C2 122.9 4_665 4_665 4_665 no
N2 H2 C2 20.2 4_665 4_665 4_665 no
N2 H2 C3 112.6 4_665 4_665 4_665 no
N2 H2 C4 115.8 4_665 4_665 4_665 no
N2 H2 C5 109.5 4_665 4_665 4_665 no
N2 H2 C6 86.2 4_665 4_665 4_665 no
N2 H2 C6 132.0 4_665 4_665 4_665 no
N2 H2 C6 37.7 4_665 4_665 4_665 no
N2 H2 H1 102.9 4_665 4_665 4_665 no
N2 H2 H1 141.9 4_665 4_665 4_665 no
N2 H2 H1 15.2 4_665 4_665 4_665 no
N2 H2 H3 102.1 4_665 4_665 4_665 no
N2 H2 H4 122.5 4_665 4_665 4_665 no
N2 H2 H4 96.8 4_665 4_665 4_665 no
N2 H2 H5 77.7 4_665 4_665 4_665 no
N2 H2 H6 97.6 4_665 4_665 4_665 no
N2 H2 H6 77.2 4_665 4_665 4_665 no
N2 H2 H6 136.3 4_665 4_665 4_665 no
N2 H2 H6 45.3 4_665 4_665 4_665 no
N3 H2 N3 111.0 . . . no
N3 H2 N3 123.5 . . . no
N3 H2 C1 55.7 . . . no
N3 H2 C2 64.7 . . . no
N3 H2 C2 68.5 . . . no
N3 H2 C2 172.4 . . . no
N3 H2 C3 55.6 . . . no
N3 H2 C4 60.9 . . . no
N3 H2 C5 75.8 . . . no
N3 H2 C6 81.5 . . . no
N3 H2 C6 62.1 . . . no
N3 H2 C6 150.6 . . . no
N3 H2 H1 62.6 . . . no
N3 H2 H1 44.0 . . . no
N3 H2 H1 152.4 . . . no
N3 H2 H3 87.2 . . . no
N3 H2 H4 64.0 . . . no
N3 H2 H4 86.8 . . . no
N3 H2 H5 93.0 . . . no
N3 H2 H6 70.7 . . . no
N3 H2 H6 89.6 . . . no
N3 H2 H6 58.2 . . . no
N3 H2 H6 141.3 . . . no
N3 H2 N3 123.5 1_565 1_565 1_565 no
N3 H2 C1 55.7 1_565 1_565 1_565 no
N3 H2 C2 64.8 1_565 1_565 1_565 no
N3 H2 C2 172.4 1_565 1_565 1_565 no
N3 H2 C2 68.5 1_565 1_565 1_565 no
N3 H2 C3 55.6 1_565 1_565 1_565 no
N3 H2 C4 60.9 1_565 1_565 1_565 no
N3 H2 C5 75.7 1_565 1_565 1_565 no
N3 H2 C6 81.6 1_565 1_565 1_565 no
N3 H2 C6 150.6 1_565 1_565 1_565 no
N3 H2 C6 62.1 1_565 1_565 1_565 no
N3 H2 H1 62.6 1_565 1_565 1_565 no
N3 H2 H1 152.4 1_565 1_565 1_565 no
N3 H2 H1 44.0 1_565 1_565 1_565 no
N3 H2 H3 87.2 1_565 1_565 1_565 no
N3 H2 H4 86.8 1_565 1_565 1_565 no
N3 H2 H4 63.9 1_565 1_565 1_565 no
N3 H2 H5 93.1 1_565 1_565 1_565 no
N3 H2 H6 89.6 1_565 1_565 1_565 no
N3 H2 H6 70.7 1_565 1_565 1_565 no
N3 H2 H6 141.3 1_565 1_565 1_565 no
N3 H2 H6 58.2 1_565 1_565 1_565 no
N3 H2 C1 161.6 4_655 4_655 4_655 no
N3 H2 C2 125.8 4_655 4_655 4_655 no
N3 H2 C2 59.5 4_655 4_655 4_655 no
N3 H2 C2 59.5 4_655 4_655 4_655 no
N3 H2 C3 161.8 4_655 4_655 4_655 no
N3 H2 C4 162.1 4_655 4_655 4_655 no
N3 H2 C5 128.8 4_655 4_655 4_655 no
N3 H2 C6 92.0 4_655 4_655 4_655 no
N3 H2 C6 76.0 4_655 4_655 4_655 no
N3 H2 C6 76.0 4_655 4_655 4_655 no
N3 H2 H1 131.2 4_655 4_655 4_655 no
N3 H2 H1 79.5 4_655 4_655 4_655 no
N3 H2 H1 79.5 4_655 4_655 4_655 no
N3 H2 H3 107.9 4_655 4_655 4_655 no
N3 H2 H4 128.4 4_655 4_655 4_655 no
N3 H2 H4 128.4 4_655 4_655 4_655 no
N3 H2 H5 71.5 4_655 4_655 4_655 no
N3 H2 H6 94.6 4_655 4_655 4_655 no
N3 H2 H6 94.6 4_655 4_655 4_655 no
N3 H2 H6 84.8 4_655 4_655 4_655 no
N3 H2 H6 84.8 4_655 4_655 4_655 no
C1 H2 C2 35.8 . . . no
C1 H2 C2 124.1 . . . no
C1 H2 C2 124.1 . . . no
C1 H2 C3 0.2 . . . no
C1 H2 C4 36.3 . . . no
C1 H2 C5 69.6 . . . no
C1 H2 C6 69.7 . . . no
C1 H2 C6 113.4 . . . no
C1 H2 C6 113.4 . . . no
C1 H2 H1 30.4 . . . no
C1 H2 H1 97.5 . . . no
C1 H2 H1 97.5 . . . no
C1 H2 H3 90.4 . . . no
C1 H2 H4 69.3 . . . no
C1 H2 H4 69.3 . . . no
C1 H2 H5 90.1 . . . no
C1 H2 H6 67.4 . . . no
C1 H2 H6 67.4 . . . no
C1 H2 H6 106.0 . . . no
C1 H2 H6 106.0 . . . no
C2 H2 C2 120.1 . . . no
C2 H2 C2 120.1 . . . no
C2 H2 C3 36.1 . . . no
C2 H2 C4 72.1 . . . no
C2 H2 C5 105.4 . . . no
C2 H2 C6 33.8 . . . no
C2 H2 C6 124.9 . . . no
C2 H2 C6 124.9 . . . no
C2 H2 H1 5.4 . . . no
C2 H2 H1 90.0 . . . no
C2 H2 H1 90.0 . . . no
C2 H2 H3 126.3 . . . no
C2 H2 H4 104.1 . . . no
C2 H2 H4 104.1 . . . no
C2 H2 H5 54.2 . . . no
C2 H2 H6 32.9 . . . no
C2 H2 H6 32.9 . . . no
C2 H2 H6 122.8 . . . no
C2 H2 H6 122.8 . . . no
C2 H2 C2 111.0 4_655 4_655 4_655 no
C2 H2 C3 124.1 4_655 4_655 4_655 no
C2 H2 C4 113.9 4_655 4_655 4_655 no
C2 H2 C5 97.0 4_655 4_655 4_655 no
C2 H2 C6 105.6 4_655 4_655 4_655 no
C2 H2 C6 22.1 4_655 4_655 4_655 no
C2 H2 C6 114.4 4_655 4_655 4_655 no
C2 H2 H1 121.6 4_655 4_655 4_655 no
C2 H2 H1 30.4 4_655 4_655 4_655 no
C2 H2 H1 138.1 4_655 4_655 4_655 no
C2 H2 H3 85.2 4_655 4_655 4_655 no
C2 H2 H4 86.3 4_655 4_655 4_655 no
C2 H2 H4 108.6 4_655 4_655 4_655 no
C2 H2 H5 94.5 4_655 4_655 4_655 no
C2 H2 H6 97.2 4_655 4_655 4_655 no
C2 H2 H6 116.7 4_655 4_655 4_655 no
C2 H2 H6 31.6 4_655 4_655 4_655 no
C2 H2 H6 117.1 4_655 4_655 4_655 no
C2 H2 C3 124.1 4_665 4_665 4_665 no
C2 H2 C4 113.9 4_665 4_665 4_665 no
C2 H2 C5 96.9 4_665 4_665 4_665 no
C2 H2 C6 105.7 4_665 4_665 4_665 no
C2 H2 C6 114.4 4_665 4_665 4_665 no
C2 H2 C6 22.1 4_665 4_665 4_665 no
C2 H2 H1 121.6 4_665 4_665 4_665 no
C2 H2 H1 138.1 4_665 4_665 4_665 no
C2 H2 H1 30.4 4_665 4_665 4_665 no
C2 H2 H3 85.2 4_665 4_665 4_665 no
C2 H2 H4 108.5 4_665 4_665 4_665 no
C2 H2 H4 86.2 4_665 4_665 4_665 no
C2 H2 H5 94.5 4_665 4_665 4_665 no
C2 H2 H6 116.7 4_665 4_665 4_665 no
C2 H2 H6 97.2 4_665 4_665 4_665 no
C2 H2 H6 117.1 4_665 4_665 4_665 no
C2 H2 H6 31.6 4_665 4_665 4_665 no
C3 H2 C4 36.1 . . . no
C3 H2 C5 69.4 . . . no
C3 H2 C6 69.9 . . . no
C3 H2 C6 113.3 . . . no
C3 H2 C6 113.3 . . . no
C3 H2 H1 30.6 . . . no
C3 H2 H1 97.6 . . . no
C3 H2 H1 97.6 . . . no
C3 H2 H3 90.2 . . . no
C3 H2 H4 69.0 . . . no
C3 H2 H4 69.0 . . . no
C3 H2 H5 90.3 . . . no
C3 H2 H6 67.7 . . . no
C3 H2 H6 67.7 . . . no
C3 H2 H6 105.9 . . . no
C3 H2 H6 105.9 . . . no
C4 H2 C5 33.3 . . . no
C4 H2 C6 105.9 . . . no
C4 H2 C6 93.9 . . . no
C4 H2 C6 93.9 . . . no
C4 H2 H1 66.7 . . . no
C4 H2 H1 102.3 . . . no
C4 H2 H1 102.3 . . . no
C4 H2 H3 54.2 . . . no
C4 H2 H4 34.8 . . . no
C4 H2 H4 34.8 . . . no
C4 H2 H5 126.4 . . . no
C4 H2 H6 103.0 . . . no
C4 H2 H6 103.0 . . . no
C4 H2 H6 84.3 . . . no
C4 H2 H6 84.3 . . . no
C5 H2 C6 139.2 . . . no
C5 H2 C6 74.9 . . . no
C5 H2 C6 74.8 . . . no
C5 H2 H1 100.0 . . . no
C5 H2 H1 102.5 . . . no
C5 H2 H1 102.5 . . . no
C5 H2 H3 20.9 . . . no
C5 H2 H4 13.5 . . . no
C5 H2 H4 13.5 . . . no
C5 H2 H5 159.7 . . . no
C5 H2 H6 135.4 . . . no
C5 H2 H6 135.4 . . . no
C5 H2 H6 65.7 . . . no
C5 H2 H6 65.6 . . . no
C6 H2 C6 122.5 . . . no
C6 H2 C6 122.6 . . . no
C6 H2 H1 39.2 . . . no
C6 H2 H1 82.8 . . . no
C6 H2 H1 82.8 . . . no
C6 H2 H3 160.1 . . . no
C6 H2 H4 136.6 . . . no
C6 H2 H4 136.6 . . . no
C6 H2 H5 20.4 . . . no
C6 H2 H6 11.6 . . . no
C6 H2 H6 11.6 . . . no
C6 H2 H6 127.2 . . . no
C6 H2 H6 127.2 . . . no
C6 H2 C6 108.7 4_655 4_655 4_655 no
C6 H2 H1 123.9 4_655 4_655 4_655 no
C6 H2 H1 40.0 4_655 4_655 4_655 no
C6 H2 H1 144.8 4_655 4_655 4_655 no
C6 H2 H3 64.6 4_655 4_655 4_655 no
C6 H2 H4 64.2 4_655 4_655 4_655 no
C6 H2 H4 86.8 4_655 4_655 4_655 no
C6 H2 H5 115.2 4_655 4_655 4_655 no
C6 H2 H6 112.2 4_655 4_655 4_655 no
C6 H2 H6 134.2 4_655 4_655 4_655 no
C6 H2 H6 9.7 4_655 4_655 4_655 no
C6 H2 H6 107.7 4_655 4_655 4_655 no
C6 H2 H1 123.9 4_665 4_665 4_665 no
C6 H2 H1 144.8 4_665 4_665 4_665 no
C6 H2 H1 40.0 4_665 4_665 4_665 no
C6 H2 H3 64.5 4_665 4_665 4_665 no
C6 H2 H4 86.7 4_665 4_665 4_665 no
C6 H2 H4 64.2 4_665 4_665 4_665 no
C6 H2 H5 115.2 4_665 4_665 4_665 no
C6 H2 H6 134.2 4_665 4_665 4_665 no
C6 H2 H6 112.2 4_665 4_665 4_665 no
C6 H2 H6 107.7 4_665 4_665 4_665 no
C6 H2 H6 9.7 4_665 4_665 4_665 no
H1 H2 H1 91.2 . . . no
H1 H2 H1 91.2 . . . no
H1 H2 H3 120.9 . . . no
H1 H2 H4 98.8 . . . no
H1 H2 H4 98.8 . . . no
H1 H2 H5 59.7 . . . no
H1 H2 H6 38.0 . . . no
H1 H2 H6 38.0 . . . no
H1 H2 H6 120.8 . . . no
H1 H2 H6 120.8 . . . no
H1 H2 H1 154.1 4_655 4_655 4_655 no
H1 H2 H3 100.4 4_655 4_655 4_655 no
H1 H2 H4 89.1 4_655 4_655 4_655 no
H1 H2 H4 116.0 4_655 4_655 4_655 no
H1 H2 H5 79.5 4_655 4_655 4_655 no
H1 H2 H6 72.2 4_655 4_655 4_655 no
H1 H2 H6 94.4 4_655 4_655 4_655 no
H1 H2 H6 44.7 4_655 4_655 4_655 no
H1 H2 H6 146.7 4_655 4_655 4_655 no
H1 H2 H3 100.4 4_665 4_665 4_665 no
H1 H2 H4 116.0 4_665 4_665 4_665 no
H1 H2 H4 89.1 4_665 4_665 4_665 no
H1 H2 H5 79.5 4_665 4_665 4_665 no
H1 H2 H6 94.5 4_665 4_665 4_665 no
H1 H2 H6 72.2 4_665 4_665 4_665 no
H1 H2 H6 146.7 4_665 4_665 4_665 no
H1 H2 H6 44.7 4_665 4_665 4_665 no
H3 H2 H4 25.4 . . . no
H3 H2 H4 25.4 . . . no
H3 H2 H5 179.5 . . . no
H3 H2 H6 154.9 . . . no
H3 H2 H6 154.8 . . . no
H3 H2 H6 57.0 . . . no
H3 H2 H6 57.0 . . . no
H4 H2 H4 26.9 . . . no
H4 H2 H5 155.0 . . . no
H4 H2 H6 129.5 . . . no
H4 H2 H6 136.7 . . . no
H4 H2 H6 54.7 . . . no
H4 H2 H6 77.9 . . . no
H4 H2 H5 155.0 7 7 7 no
H4 H2 H6 136.7 7 7 7 no
H4 H2 H6 129.5 7 7 7 no
H4 H2 H6 77.9 7 7 7 no
H4 H2 H6 54.6 7 7 7 no
H5 H2 H6 25.6 . . . no
H5 H2 H6 25.6 . . . no
H5 H2 H6 122.8 . . . no
H5 H2 H6 122.8 . . . no
H6 H2 H6 22.7 . . . no
H6 H2 H6 116.1 . . . no
H6 H2 H6 138.7 . . . no
H6 H2 H6 138.7 7 7 7 no
H6 H2 H6 116.1 7 7 7 no
H6 H2 H6 105.0 4_655 4_655 4_655 no
CL1 H3 CL1 106.3 3_647 3_647 3_647 no
CL1 H3 O1 73.2 3_647 3_647 3_647 no
CL1 H3 O3 112.0 3_647 3_647 3_647 no
CL1 H3 O4 59.2 3_647 3_647 3_647 no
CL1 H3 O4 148.4 3_647 3_647 3_647 no
CL1 H3 N1 103.1 3_647 3_647 3_647 no
CL1 H3 C1 77.8 3_647 3_647 3_647 no
CL1 H3 C2 123.2 3_647 3_647 3_647 no
CL1 H3 C3 123.9 3_647 3_647 3_647 no
CL1 H3 C4 110.4 3_647 3_647 3_647 no
CL1 H3 C5 84.9 3_647 3_647 3_647 no
CL1 H3 C6 52.9 3_647 3_647 3_647 no
CL1 H3 C6 144.4 3_647 3_647 3_647 no
CL1 H3 C7 90.2 3_647 3_647 3_647 no
CL1 H3 H1 95.9 3_647 3_647 3_647 no
CL1 H3 H2 126.8 3_647 3_647 3_647 no
CL1 H3 H4 50.3 3_647 3_647 3_647 no
CL1 H3 H4 98.6 3_647 3_647 3_647 no
CL1 H3 H5 48.4 3_647 3_647 3_647 no
CL1 H3 H5 130.6 3_647 3_647 3_647 no
CL1 H3 H6 47.0 3_647 3_647 3_647 no
CL1 H3 H6 52.6 3_647 3_647 3_647 no
CL1 H3 H6 150.3 3_647 3_647 3_647 no
CL1 H3 H6 149.4 3_647 3_647 3_647 no
CL1 H3 O1 73.2 3_657 3_657 3_657 no
CL1 H3 O3 112.0 3_657 3_657 3_657 no
CL1 H3 O4 148.4 3_657 3_657 3_657 no
CL1 H3 O4 59.2 3_657 3_657 3_657 no
CL1 H3 N1 103.1 3_657 3_657 3_657 no
CL1 H3 C1 77.8 3_657 3_657 3_657 no
CL1 H3 C2 123.3 3_657 3_657 3_657 no
CL1 H3 C3 123.9 3_657 3_657 3_657 no
CL1 H3 C4 110.4 3_657 3_657 3_657 no
CL1 H3 C5 84.9 3_657 3_657 3_657 no
CL1 H3 C6 144.4 3_657 3_657 3_657 no
CL1 H3 C6 52.9 3_657 3_657 3_657 no
CL1 H3 C7 90.1 3_657 3_657 3_657 no
CL1 H3 H1 95.9 3_657 3_657 3_657 no
CL1 H3 H2 126.9 3_657 3_657 3_657 no
CL1 H3 H4 98.6 3_657 3_657 3_657 no
CL1 H3 H4 50.3 3_657 3_657 3_657 no
CL1 H3 H5 130.6 3_657 3_657 3_657 no
CL1 H3 H5 48.4 3_657 3_657 3_657 no
CL1 H3 H6 149.5 3_657 3_657 3_657 no
CL1 H3 H6 150.3 3_657 3_657 3_657 no
CL1 H3 H6 52.6 3_657 3_657 3_657 no
CL1 H3 H6 47.0 3_657 3_657 3_657 no
O1 H3 O3 67.5 1_556 1_556 1_556 no
O1 H3 O4 121.4 1_556 1_556 1_556 no
O1 H3 O4 121.4 1_556 1_556 1_556 no
O1 H3 N1 173.3 1_556 1_556 1_556 no
O1 H3 C1 8.2 1_556 1_556 1_556 no
O1 H3 C2 142.8 1_556 1_556 1_556 no
O1 H3 C3 140.4 1_556 1_556 1_556 no
O1 H3 C4 173.4 1_556 1_556 1_556 no
O1 H3 C5 142.6 1_556 1_556 1_556 no
O1 H3 C6 73.0 1_556 1_556 1_556 no
O1 H3 C6 73.0 1_556 1_556 1_556 no
O1 H3 C7 151.4 1_556 1_556 1_556 no
O1 H3 H1 38.7 1_556 1_556 1_556 no
O1 H3 H2 118.1 1_556 1_556 1_556 no
O1 H3 H4 118.5 1_556 1_556 1_556 no
O1 H3 H4 118.5 1_556 1_556 1_556 no
O1 H3 H5 59.8 1_556 1_556 1_556 no
O1 H3 H5 59.7 1_556 1_556 1_556 no
O1 H3 H6 83.2 1_556 1_556 1_556 no
O1 H3 H6 80.0 1_556 1_556 1_556 no
O1 H3 H6 80.0 1_556 1_556 1_556 no
O1 H3 H6 83.2 1_556 1_556 1_556 no
O3 H3 O4 99.6 4_655 4_655 4_655 no
O3 H3 O4 99.7 4_655 4_655 4_655 no
O3 H3 N1 119.2 4_655 4_655 4_655 no
O3 H3 C1 59.2 4_655 4_655 4_655 no
O3 H3 C2 75.3 4_655 4_655 4_655 no
O3 H3 C3 72.9 4_655 4_655 4_655 no
O3 H3 C4 105.9 4_655 4_655 4_655 no
O3 H3 C5 149.9 4_655 4_655 4_655 no
O3 H3 C6 63.5 4_655 4_655 4_655 no
O3 H3 C6 63.5 4_655 4_655 4_655 no
O3 H3 C7 141.1 4_655 4_655 4_655 no
O3 H3 H1 28.8 4_655 4_655 4_655 no
O3 H3 H2 50.6 4_655 4_655 4_655 no
O3 H3 H4 148.8 4_655 4_655 4_655 no
O3 H3 H4 148.8 4_655 4_655 4_655 no
O3 H3 H5 64.0 4_655 4_655 4_655 no
O3 H3 H5 64.0 4_655 4_655 4_655 no
O3 H3 H6 74.7 4_655 4_655 4_655 no
O3 H3 H6 67.3 4_655 4_655 4_655 no
O3 H3 H6 67.4 4_655 4_655 4_655 no
O3 H3 H6 74.8 4_655 4_655 4_655 no
O4 H3 O4 117.0 . . . no
O4 H3 N1 59.1 . . . no
O4 H3 C1 120.7 . . . no
O4 H3 C2 64.1 . . . no
O4 H3 C3 64.9 . . . no
O4 H3 C4 58.5 . . . no
O4 H3 C5 66.9 . . . no
O4 H3 C6 52.1 . . . no
O4 H3 C6 153.5 . . . no
O4 H3 C7 63.8 . . . no
O4 H3 H1 112.7 . . . no
O4 H3 H2 73.9 . . . no
O4 H3 H4 50.0 . . . no
O4 H3 H4 101.3 . . . no
O4 H3 H5 63.4 . . . no
O4 H3 H5 162.6 . . . no
O4 H3 H6 39.8 . . . no
O4 H3 H6 45.0 . . . no
O4 H3 H6 149.9 . . . no
O4 H3 H6 151.2 . . . no
O4 H3 N1 59.1 1_565 1_565 1_565 no
O4 H3 C1 120.8 1_565 1_565 1_565 no
O4 H3 C2 64.1 1_565 1_565 1_565 no
O4 H3 C3 64.9 1_565 1_565 1_565 no
O4 H3 C4 58.5 1_565 1_565 1_565 no
O4 H3 C5 66.8 1_565 1_565 1_565 no
O4 H3 C6 153.5 1_565 1_565 1_565 no
O4 H3 C6 52.1 1_565 1_565 1_565 no
O4 H3 C7 63.8 1_565 1_565 1_565 no
O4 H3 H1 112.7 1_565 1_565 1_565 no
O4 H3 H2 74.0 1_565 1_565 1_565 no
O4 H3 H4 101.3 1_565 1_565 1_565 no
O4 H3 H4 50.0 1_565 1_565 1_565 no
O4 H3 H5 162.6 1_565 1_565 1_565 no
O4 H3 H5 63.5 1_565 1_565 1_565 no
O4 H3 H6 151.2 1_565 1_565 1_565 no
O4 H3 H6 149.9 1_565 1_565 1_565 no
O4 H3 H6 45.0 1_565 1_565 1_565 no
O4 H3 H6 39.8 1_565 1_565 1_565 no
N1 H3 C1 178.4 . . . no
N1 H3 C2 43.8 . . . no
N1 H3 C3 46.3 . . . no
N1 H3 C4 13.3 . . . no
N1 H3 C5 30.7 . . . no
N1 H3 C6 109.4 . . . no
N1 H3 C6 109.4 . . . no
N1 H3 C7 22.0 . . . no
N1 H3 H1 148.0 . . . no
N1 H3 H2 68.6 . . . no
N1 H3 H4 56.1 . . . no
N1 H3 H4 56.1 . . . no
N1 H3 H5 122.1 . . . no
N1 H3 H5 122.1 . . . no
N1 H3 H6 98.4 . . . no
N1 H3 H6 102.3 . . . no
N1 H3 H6 102.3 . . . no
N1 H3 H6 98.4 . . . no
C1 H3 C2 134.6 1_556 1_556 1_556 no
C1 H3 C3 132.1 1_556 1_556 1_556 no
C1 H3 C4 165.1 1_556 1_556 1_556 no
C1 H3 C5 150.8 1_556 1_556 1_556 no
C1 H3 C6 70.0 1_556 1_556 1_556 no
C1 H3 C6 70.0 1_556 1_556 1_556 no
C1 H3 C7 159.6 1_556 1_556 1_556 no
C1 H3 H1 30.5 1_556 1_556 1_556 no
C1 H3 H2 109.9 1_556 1_556 1_556 no
C1 H3 H4 125.2 1_556 1_556 1_556 no
C1 H3 H4 125.2 1_556 1_556 1_556 no
C1 H3 H5 57.5 1_556 1_556 1_556 no
C1 H3 H5 57.5 1_556 1_556 1_556 no
C1 H3 H6 81.3 1_556 1_556 1_556 no
C1 H3 H6 77.2 1_556 1_556 1_556 no
C1 H3 H6 77.2 1_556 1_556 1_556 no
C1 H3 H6 81.3 1_556 1_556 1_556 no
C2 H3 C3 2.4 . . . no
C2 H3 C4 30.5 . . . no
C2 H3 C5 74.6 . . . no
C2 H3 C6 90.8 . . . no
C2 H3 C6 90.9 . . . no
C2 H3 C7 65.8 . . . no
C2 H3 H1 104.1 . . . no
C2 H3 H2 24.7 . . . no
C2 H3 H4 93.5 . . . no
C2 H3 H4 93.5 . . . no
C2 H3 H5 103.9 . . . no
C2 H3 H5 103.9 . . . no
C2 H3 H6 87.2 . . . no
C2 H3 H6 86.0 . . . no
C2 H3 H6 86.0 . . . no
C2 H3 H6 87.3 . . . no
C3 H3 C4 33.0 . . . no
C3 H3 C5 77.0 . . . no
C3 H3 C6 89.7 . . . no
C3 H3 C6 89.7 . . . no
C3 H3 C7 68.3 . . . no
C3 H3 H1 101.7 . . . no
C3 H3 H2 22.3 . . . no
C3 H3 H4 95.6 . . . no
C3 H3 H4 95.6 . . . no
C3 H3 H5 102.6 . . . no
C3 H3 H5 102.6 . . . no
C3 H3 H6 86.6 . . . no
C3 H3 H6 85.1 . . . no
C3 H3 H6 85.1 . . . no
C3 H3 H6 86.6 . . . no
C4 H3 C5 44.1 . . . no
C4 H3 C6 104.4 . . . no
C4 H3 C6 104.4 . . . no
C4 H3 C7 35.3 . . . no
C4 H3 H1 134.7 . . . no
C4 H3 H2 55.2 . . . no
C4 H3 H4 67.1 . . . no
C4 H3 H4 67.1 . . . no
C4 H3 H5 118.0 . . . no
C4 H3 H5 118.0 . . . no
C4 H3 H6 95.2 . . . no
C4 H3 H6 97.6 . . . no
C4 H3 H6 97.6 . . . no
C4 H3 H6 95.2 . . . no
C5 H3 C6 116.9 . . . no
C5 H3 C6 116.9 . . . no
C5 H3 C7 8.8 . . . no
C5 H3 H1 178.7 . . . no
C5 H3 H2 99.3 . . . no
C5 H3 H4 34.8 . . . no
C5 H3 H4 34.8 . . . no
C5 H3 H5 124.2 . . . no
C5 H3 H5 124.2 . . . no
C5 H3 H6 103.8 . . . no
C5 H3 H6 110.4 . . . no
C5 H3 H6 110.3 . . . no
C5 H3 H6 103.7 . . . no
C6 H3 C6 124.5 4_655 4_655 4_655 no
C6 H3 C7 115.5 4_655 4_655 4_655 no
C6 H3 H1 62.9 4_655 4_655 4_655 no
C6 H3 H2 79.6 4_655 4_655 4_655 no
C6 H3 H4 88.1 4_655 4_655 4_655 no
C6 H3 H4 147.0 4_655 4_655 4_655 no
C6 H3 H5 13.8 4_655 4_655 4_655 no
C6 H3 H5 118.9 4_655 4_655 4_655 no
C6 H3 H6 13.2 4_655 4_655 4_655 no
C6 H3 H6 7.2 4_655 4_655 4_655 no
C6 H3 H6 129.8 4_655 4_655 4_655 no
C6 H3 H6 137.2 4_655 4_655 4_655 no
C6 H3 C7 115.5 4_665 4_665 4_665 no
C6 H3 H1 63.0 4_665 4_665 4_665 no
C6 H3 H2 79.6 4_665 4_665 4_665 no
C6 H3 H4 147.0 4_665 4_665 4_665 no
C6 H3 H4 88.1 4_665 4_665 4_665 no
C6 H3 H5 118.9 4_665 4_665 4_665 no
C6 H3 H5 13.8 4_665 4_665 4_665 no
C6 H3 H6 137.2 4_665 4_665 4_665 no
C6 H3 H6 129.8 4_665 4_665 4_665 no
C6 H3 H6 7.2 4_665 4_665 4_665 no
C6 H3 H6 13.2 4_665 4_665 4_665 no
C7 H3 H1 169.9 . . . no
C7 H3 H2 90.5 . . . no
C7 H3 H4 39.9 . . . no
C7 H3 H4 39.9 . . . no
C7 H3 H5 124.7 . . . no
C7 H3 H5 124.7 . . . no
C7 H3 H6 102.6 . . . no
C7 H3 H6 108.5 . . . no
C7 H3 H6 108.5 . . . no
C7 H3 H6 102.5 . . . no
H1 H3 H2 79.4 1_556 1_556 1_556 no
H1 H3 H4 145.8 1_556 1_556 1_556 no
H1 H3 H4 145.8 1_556 1_556 1_556 no
H1 H3 H5 56.0 1_556 1_556 1_556 no
H1 H3 H5 56.0 1_556 1_556 1_556 no
H1 H3 H6 76.1 1_556 1_556 1_556 no
H1 H3 H6 69.4 1_556 1_556 1_556 no
H1 H3 H6 69.4 1_556 1_556 1_556 no
H1 H3 H6 76.1 1_556 1_556 1_556 no
H2 H3 H4 114.7 . . . no
H2 H3 H4 114.7 . . . no
H2 H3 H5 90.1 . . . no
H2 H3 H5 90.2 . . . no
H2 H3 H6 81.2 . . . no
H2 H3 H6 77.1 . . . no
H2 H3 H6 77.2 . . . no
H2 H3 H6 81.3 . . . no
H4 H3 H4 59.0 . . . no
H4 H3 H5 91.7 . . . no
H4 H3 H5 147.0 . . . no
H4 H3 H6 75.7 . . . no
H4 H3 H6 83.1 . . . no
H4 H3 H6 142.0 . . . no
H4 H3 H6 134.7 . . . no
H4 H3 H5 147.0 7 7 7 no
H4 H3 H5 91.7 7 7 7 no
H4 H3 H6 134.7 7 7 7 no
H4 H3 H6 142.0 7 7 7 no
H4 H3 H6 83.1 7 7 7 no
H4 H3 H6 75.7 7 7 7 no
H5 H3 H5 110.5 4_655 4_655 4_655 no
H5 H3 H6 23.8 4_655 4_655 4_655 no
H5 H3 H6 20.4 4_655 4_655 4_655 no
H5 H3 H6 125.4 4_655 4_655 4_655 no
H5 H3 H6 132.1 4_655 4_655 4_655 no
H5 H3 H6 132.1 4_665 4_665 4_665 no
H5 H3 H6 125.4 4_665 4_665 4_665 no
H5 H3 H6 20.4 4_665 4_665 4_665 no
H5 H3 H6 23.8 4_665 4_665 4_665 no
H6 H3 H6 7.4 6_645 6_645 6_645 no
H6 H3 H6 142.0 6_645 6_645 6_645 no
H6 H3 H6 149.4 6_645 6_645 6_645 no
H6 H3 H6 134.5 4_655 4_655 4_655 no
H6 H3 H6 142.0 4_655 4_655 4_655 no
H6 H3 H6 7.4 6_655 6_655 6_655 no
CL1 H4 O1 72.9 3_647 3_647 3_647 no
CL1 H4 O4 75.9 3_647 3_647 3_647 no
CL1 H4 N1 147.1 3_647 3_647 3_647 no
CL1 H4 N3 91.1 3_647 3_647 3_647 no
CL1 H4 C3 132.7 3_647 3_647 3_647 no
CL1 H4 C4 149.0 3_647 3_647 3_647 no
CL1 H4 C5 142.5 3_647 3_647 3_647 no
CL1 H4 C6 56.2 3_647 3_647 3_647 no
CL1 H4 C7 133.1 3_647 3_647 3_647 no
CL1 H4 C8 106.9 3_647 3_647 3_647 no
CL1 H4 C8 137.6 3_647 3_647 3_647 no
CL1 H4 C9 97.9 3_647 3_647 3_647 no
CL1 H4 C9 42.4 3_647 3_647 3_647 no
CL1 H4 C10 25.1 3_647 3_647 3_647 no
CL1 H4 H2 121.6 3_647 3_647 3_647 no
CL1 H4 H3 107.7 3_647 3_647 3_647 no
CL1 H4 H4 138.7 3_647 3_647 3_647 no
CL1 H4 H6 51.8 3_647 3_647 3_647 no
CL1 H4 H6 61.6 3_647 3_647 3_647 no
CL1 H4 H7 96.7 3_647 3_647 3_647 no
CL1 H4 H7 149.3 3_647 3_647 3_647 no
CL1 H4 H8 85.0 3_647 3_647 3_647 no
CL1 H4 H8 49.8 3_647 3_647 3_647 no
O1 H4 O4 114.3 1_556 1_556 1_556 no
O1 H4 N1 134.2 1_556 1_556 1_556 no
O1 H4 N3 119.9 1_556 1_556 1_556 no
O1 H4 C3 91.6 1_556 1_556 1_556 no
O1 H4 C4 106.2 1_556 1_556 1_556 no
O1 H4 C5 70.3 1_556 1_556 1_556 no
O1 H4 C6 60.3 1_556 1_556 1_556 no
O1 H4 C7 151.5 1_556 1_556 1_556 no
O1 H4 C8 170.6 1_556 1_556 1_556 no
O1 H4 C8 134.1 1_556 1_556 1_556 no
O1 H4 C9 153.6 1_556 1_556 1_556 no
O1 H4 C9 86.8 1_556 1_556 1_556 no
O1 H4 C10 86.6 1_556 1_556 1_556 no
O1 H4 H2 75.3 1_556 1_556 1_556 no
O1 H4 H3 39.3 1_556 1_556 1_556 no
O1 H4 H4 77.8 1_556 1_556 1_556 no
O1 H4 H6 73.2 1_556 1_556 1_556 no
O1 H4 H6 61.7 1_556 1_556 1_556 no
O1 H4 H7 168.1 1_556 1_556 1_556 no
O1 H4 H7 122.4 1_556 1_556 1_556 no
O1 H4 H8 74.2 1_556 1_556 1_556 no
O1 H4 H8 80.7 1_556 1_556 1_556 no
O4 H4 N1 75.0 . . . no
O4 H4 N3 15.2 . . . no
O4 H4 C3 70.5 . . . no
O4 H4 C4 76.6 . . . no
O4 H4 C5 113.6 . . . no
O4 H4 C6 54.2 . . . no
O4 H4 C7 87.3 . . . no
O4 H4 C8 74.3 . . . no
O4 H4 C8 107.5 . . . no
O4 H4 C9 86.1 . . . no
O4 H4 C9 105.8 . . . no
O4 H4 C10 88.4 . . . no
O4 H4 H2 74.6 . . . no
O4 H4 H3 106.3 . . . no
O4 H4 H4 144.1 . . . no
O4 H4 H6 42.4 . . . no
O4 H4 H6 52.6 . . . no
O4 H4 H7 56.3 . . . no
O4 H4 H7 113.9 . . . no
O4 H4 H8 154.9 . . . no
O4 H4 H8 117.2 . . . no
N1 H4 N3 60.5 . . . no
N1 H4 C3 47.3 . . . no
N1 H4 C4 29.3 . . . no
N1 H4 C5 65.5 . . . no
N1 H4 C6 115.1 . . . no
N1 H4 C7 30.7 . . . no
N1 H4 C8 49.9 . . . no
N1 H4 C8 42.9 . . . no
N1 H4 C9 65.1 . . . no
N1 H4 C9 135.8 . . . no
N1 H4 C10 139.2 . . . no
N1 H4 H2 64.0 . . . no
N1 H4 H3 95.1 . . . no
N1 H4 H4 73.4 . . . no
N1 H4 H6 111.1 . . . no
N1 H4 H6 110.1 . . . no
N1 H4 H7 53.9 . . . no
N1 H4 H7 41.6 . . . no
N1 H4 H8 117.1 . . . no
N1 H4 H8 137.3 . . . no
N3 H4 C3 58.0 . . . no
N3 H4 C4 61.9 . . . no
N3 H4 C5 101.2 . . . no
N3 H4 C6 62.8 . . . no
N3 H4 C7 76.7 . . . no
N3 H4 C8 69.4 . . . no
N3 H4 C8 96.6 . . . no
N3 H4 C9 84.2 . . . no
N3 H4 C9 119.0 . . . no
N3 H4 C10 102.6 . . . no
N3 H4 H2 65.1 . . . no
N3 H4 H3 101.6 . . . no
N3 H4 H4 129.1 . . . no
N3 H4 H6 53.3 . . . no
N3 H4 H6 59.9 . . . no
N3 H4 H7 53.3 . . . no
N3 H4 H7 100.8 . . . no
N3 H4 H8 163.5 . . . no
N3 H4 H8 130.5 . . . no
C3 H4 C4 19.5 . . . no
C3 H4 C5 43.3 . . . no
C3 H4 C6 77.0 . . . no
C3 H4 C7 77.8 . . . no
C3 H4 C8 95.1 . . . no
C3 H4 C8 85.0 . . . no
C3 H4 C9 111.8 . . . no
C3 H4 C9 175.0 . . . no
C3 H4 C10 155.9 . . . no
C3 H4 H2 16.8 . . . no
C3 H4 H3 54.3 . . . no
C3 H4 H4 75.6 . . . no
C3 H4 H6 81.1 . . . no
C3 H4 H6 71.6 . . . no
C3 H4 H7 91.6 . . . no
C3 H4 H7 76.5 . . . no
C3 H4 H8 134.3 . . . no
C3 H4 H8 170.8 . . . no
C4 H4 C5 43.8 . . . no
C4 H4 C6 95.6 . . . no
C4 H4 C7 59.0 . . . no
C4 H4 C8 78.9 . . . no
C4 H4 C8 65.6 . . . no
C4 H4 C9 94.3 . . . no
C4 H4 C9 164.6 . . . no
C4 H4 C10 163.3 . . . no
C4 H4 H2 35.3 . . . no
C4 H4 H3 67.0 . . . no
C4 H4 H4 67.4 . . . no
C4 H4 H6 97.6 . . . no
C4 H4 H6 90.1 . . . no
C4 H4 H7 79.7 . . . no
C4 H4 H7 57.9 . . . no
C4 H4 H8 125.2 . . . no
C4 H4 H8 161.0 . . . no
C5 H4 C6 98.4 . . . no
C5 H4 C7 84.4 . . . no
C5 H4 C8 110.6 . . . no
C5 H4 C8 76.5 . . . no
C5 H4 C9 118.4 . . . no
C5 H4 C9 139.8 . . . no
C5 H4 C10 152.9 . . . no
C5 H4 H2 40.9 . . . no
C5 H4 H3 35.3 . . . no
C5 H4 H4 35.8 . . . no
C5 H4 H6 109.5 . . . no
C5 H4 H6 94.3 . . . no
C5 H4 H7 119.2 . . . no
C5 H4 H7 62.8 . . . no
C5 H4 H8 91.5 . . . no
C5 H4 H8 128.3 . . . no
C6 H4 C7 139.3 4_655 4_655 4_655 no
C6 H4 C8 127.7 4_655 4_655 4_655 no
C6 H4 C8 157.8 4_655 4_655 4_655 no
C6 H4 C9 135.0 4_655 4_655 4_655 no
C6 H4 C9 98.1 4_655 4_655 4_655 no
C6 H4 C10 81.2 4_655 4_655 4_655 no
C6 H4 H2 65.5 4_655 4_655 4_655 no
C6 H4 H3 68.1 4_655 4_655 4_655 no
C6 H4 H4 128.5 4_655 4_655 4_655 no
C6 H4 H6 14.1 4_655 4_655 4_655 no
C6 H4 H6 5.5 4_655 4_655 4_655 no
C6 H4 H7 109.4 4_655 4_655 4_655 no
C6 H4 H7 153.5 4_655 4_655 4_655 no
C6 H4 H8 126.1 4_655 4_655 4_655 no
C6 H4 H8 103.2 4_655 4_655 4_655 no
C7 H4 C8 26.4 . . . no
C7 H4 C8 20.3 . . . no
C7 H4 C9 36.6 . . . no
C7 H4 C9 105.7 . . . no
C7 H4 C10 113.7 . . . no
C7 H4 H2 94.2 . . . no
C7 H4 H3 119.1 . . . no
C7 H4 H4 74.0 . . . no
C7 H4 H6 129.6 . . . no
C7 H4 H6 135.5 . . . no
C7 H4 H7 40.3 . . . no
C7 H4 H7 29.6 . . . no
C7 H4 H8 94.3 . . . no
C7 H4 H8 106.6 . . . no
C8 H4 C8 40.5 . . . no
C8 H4 C9 17.7 . . . no
C8 H4 C9 87.0 . . . no
C8 H4 C10 90.0 . . . no
C8 H4 H2 111.7 . . . no
C8 H4 H3 144.4 . . . no
C8 H4 H4 97.5 . . . no
C8 H4 H6 114.3 . . . no
C8 H4 H6 126.8 . . . no
C8 H4 H7 18.4 . . . no
C8 H4 H7 53.3 . . . no
C8 H4 H8 96.4 . . . no
C8 H4 H8 92.0 . . . no
C8 H4 C9 42.1 7 7 7 no
C8 H4 C9 99.5 7 7 7 no
C8 H4 C10 113.2 7 7 7 no
C8 H4 H2 99.2 7 7 7 no
C8 H4 H3 111.4 7 7 7 no
C8 H4 H4 57.0 7 7 7 no
C8 H4 H6 149.8 7 7 7 no
C8 H4 H6 153.0 7 7 7 no
C8 H4 H7 57.7 7 7 7 no
C8 H4 H7 13.8 7 7 7 no
C8 H4 H8 76.0 7 7 7 no
C8 H4 H8 96.7 7 7 7 no
C9 H4 C9 70.9 . . . no
C9 H4 C10 77.0 . . . no
C9 H4 H2 128.5 . . . no
C9 H4 H3 153.5 . . . no
C9 H4 H4 95.6 . . . no
C9 H4 H6 121.0 . . . no
C9 H4 H6 136.1 . . . no
C9 H4 H7 30.9 . . . no
C9 H4 H7 56.0 . . . no
C9 H4 H8 80.5 . . . no
C9 H4 H8 74.8 . . . no
C9 H4 C10 19.3 5_657 5_657 5_657 no
C9 H4 H2 160.1 5_657 5_657 5_657 no
C9 H4 H3 125.1 5_657 5_657 5_657 no
C9 H4 H4 108.6 5_657 5_657 5_657 no
C9 H4 H6 94.0 5_657 5_657 5_657 no
C9 H4 H6 103.5 5_657 5_657 5_657 no
C9 H4 H7 89.0 5_657 5_657 5_657 no
C9 H4 H7 108.3 5_657 5_657 5_657 no
C9 H4 H8 49.7 5_657 5_657 5_657 no
C9 H4 H8 11.5 5_657 5_657 5_657 no
C10 H4 H2 146.7 3_647 3_647 3_647 no
C10 H4 H3 125.5 3_647 3_647 3_647 no
C10 H4 H4 127.1 3_647 3_647 3_647 no
C10 H4 H6 75.4 3_647 3_647 3_647 no
C10 H4 H6 86.5 3_647 3_647 3_647 no
C10 H4 H7 85.8 3_647 3_647 3_647 no
C10 H4 H7 124.2 3_647 3_647 3_647 no
C10 H4 H8 68.0 3_647 3_647 3_647 no
C10 H4 H8 29.5 3_647 3_647 3_647 no
H2 H4 H3 39.9 . . . no
H2 H4 H4 76.6 . . . no
H2 H4 H6 72.7 . . . no
H2 H4 H6 60.3 . . . no
H2 H4 H7 106.7 . . . no
H2 H4 H7 89.0 . . . no
H2 H4 H8 130.1 . . . no
H2 H4 H8 156.0 . . . no
H3 H4 H4 60.5 . . . no
H3 H4 H6 81.5 . . . no
H3 H4 H6 65.5 . . . no
H3 H4 H7 145.9 . . . no
H3 H4 H7 97.6 . . . no
H3 H4 H8 94.8 . . . no
H3 H4 H8 117.0 . . . no
H4 H4 H6 142.0 7 7 7 no
H4 H4 H6 125.9 7 7 7 no
H4 H4 H7 114.1 7 7 7 no
H4 H4 H7 44.6 7 7 7 no
H4 H4 H8 59.1 7 7 7 no
H4 H4 H8 97.6 7 7 7 no
H6 H4 H6 16.0 6_645 6_645 6_645 no
H6 H4 H7 96.0 6_645 6_645 6_645 no
H6 H4 H7 152.7 6_645 6_645 6_645 no
H6 H4 H8 131.8 6_645 6_645 6_645 no
H6 H4 H8 101.4 6_645 6_645 6_645 no
H6 H4 H7 108.7 4_655 4_655 4_655 no
H6 H4 H7 148.0 4_655 4_655 4_655 no
H6 H4 H8 130.2 4_655 4_655 4_655 no
H6 H4 H8 108.6 4_655 4_655 4_655 no
H7 H4 H7 69.5 . . . no
H7 H4 H8 111.2 . . . no
H7 H4 H8 96.9 . . . no
H7 H4 H8 75.6 7 7 7 no
H7 H4 H8 103.2 7 7 7 no
H8 H4 H8 38.6 3_657 3_657 3_657 no
CL1 H5 O1 75.8 2_556 2_556 2_556 no
CL1 H5 O1 75.9 2_556 2_556 2_556 no
CL1 H5 O2 93.3 2_556 2_556 2_556 no
CL1 H5 O3 117.4 2_556 2_556 2_556 no
CL1 H5 O3 117.5 2_556 2_556 2_556 no
CL1 H5 O3 125.5 2_556 2_556 2_556 no
CL1 H5 O4 62.6 2_556 2_556 2_556 no
CL1 H5 N2 122.3 2_556 2_556 2_556 no
CL1 H5 N2 110.6 2_556 2_556 2_556 no
CL1 H5 N2 110.7 2_556 2_556 2_556 no
CL1 H5 N3 105.3 2_556 2_556 2_556 no
CL1 H5 C1 89.3 2_556 2_556 2_556 no
CL1 H5 C1 89.4 2_556 2_556 2_556 no
CL1 H5 C2 136.3 2_556 2_556 2_556 no
CL1 H5 C3 168.2 2_556 2_556 2_556 no
CL1 H5 C4 165.6 2_556 2_556 2_556 no
CL1 H5 C6 92.4 2_556 2_556 2_556 no
CL1 H5 H1 106.4 2_556 2_556 2_556 no
CL1 H5 H1 117.0 2_556 2_556 2_556 no
CL1 H5 H1 117.1 2_556 2_556 2_556 no
CL1 H5 H2 169.8 2_556 2_556 2_556 no
CL1 H5 H3 67.5 2_556 2_556 2_556 no
CL1 H5 H3 67.5 2_556 2_556 2_556 no
CL1 H5 H6 73.8 2_556 2_556 2_556 no
CL1 H5 H6 73.8 2_556 2_556 2_556 no
O1 H5 O1 137.9 4_655 4_655 4_655 no
O1 H5 O2 75.6 4_655 4_655 4_655 no
O1 H5 O3 54.3 4_655 4_655 4_655 no
O1 H5 O3 166.1 4_655 4_655 4_655 no
O1 H5 O3 85.8 4_655 4_655 4_655 no
O1 H5 O4 97.0 4_655 4_655 4_655 no
O1 H5 N2 110.7 4_655 4_655 4_655 no
O1 H5 N2 36.5 4_655 4_655 4_655 no
O1 H5 N2 138.8 4_655 4_655 4_655 no
O1 H5 N3 79.0 4_655 4_655 4_655 no
O1 H5 C1 19.4 4_655 4_655 4_655 no
O1 H5 C1 132.5 4_655 4_655 4_655 no
O1 H5 C2 111.0 4_655 4_655 4_655 no
O1 H5 C3 107.0 4_655 4_655 4_655 no
O1 H5 C4 107.6 4_655 4_655 4_655 no
O1 H5 C6 105.9 4_655 4_655 4_655 no
O1 H5 H1 108.8 4_655 4_655 4_655 no
O1 H5 H1 41.3 4_655 4_655 4_655 no
O1 H5 H1 150.2 4_655 4_655 4_655 no
O1 H5 H2 101.2 4_655 4_655 4_655 no
O1 H5 H3 41.5 4_655 4_655 4_655 no
O1 H5 H3 141.7 4_655 4_655 4_655 no
O1 H5 H6 77.1 4_655 4_655 4_655 no
O1 H5 H6 123.0 4_655 4_655 4_655 no
O1 H5 O2 75.6 4_665 4_665 4_665 no
O1 H5 O3 166.1 4_665 4_665 4_665 no
O1 H5 O3 54.3 4_665 4_665 4_665 no
O1 H5 O3 85.8 4_665 4_665 4_665 no
O1 H5 O4 97.0 4_665 4_665 4_665 no
O1 H5 N2 110.7 4_665 4_665 4_665 no
O1 H5 N2 138.8 4_665 4_665 4_665 no
O1 H5 N2 36.5 4_665 4_665 4_665 no
O1 H5 N3 79.0 4_665 4_665 4_665 no
O1 H5 C1 132.5 4_665 4_665 4_665 no
O1 H5 C1 19.4 4_665 4_665 4_665 no
O1 H5 C2 111.0 4_665 4_665 4_665 no
O1 H5 C3 107.0 4_665 4_665 4_665 no
O1 H5 C4 107.6 4_665 4_665 4_665 no
O1 H5 C6 105.9 4_665 4_665 4_665 no
O1 H5 H1 108.8 4_665 4_665 4_665 no
O1 H5 H1 150.2 4_665 4_665 4_665 no
O1 H5 H1 41.3 4_665 4_665 4_665 no
O1 H5 H2 101.2 4_665 4_665 4_665 no
O1 H5 H3 141.7 4_665 4_665 4_665 no
O1 H5 H3 41.5 4_665 4_665 4_665 no
O1 H5 H6 123.0 4_665 4_665 4_665 no
O1 H5 H6 77.1 4_665 4_665 4_665 no
O2 H5 O3 106.2 4_655 4_655 4_655 no
O2 H5 O3 106.2 4_655 4_655 4_655 no
O2 H5 O3 32.3 4_655 4_655 4_655 no
O2 H5 O4 155.9 4_655 4_655 4_655 no
O2 H5 N2 144.5 4_655 4_655 4_655 no
O2 H5 N2 63.7 4_655 4_655 4_655 no
O2 H5 N2 63.7 4_655 4_655 4_655 no
O2 H5 N3 12.0 4_655 4_655 4_655 no
O2 H5 C1 60.3 4_655 4_655 4_655 no
O2 H5 C1 60.3 4_655 4_655 4_655 no
O2 H5 C2 130.4 4_655 4_655 4_655 no
O2 H5 C3 98.5 4_655 4_655 4_655 no
O2 H5 C4 101.2 4_655 4_655 4_655 no
O2 H5 C6 174.4 4_655 4_655 4_655 no
O2 H5 H1 160.3 4_655 4_655 4_655 no
O2 H5 H1 76.9 4_655 4_655 4_655 no
O2 H5 H1 77.0 4_655 4_655 4_655 no
O2 H5 H2 76.5 4_655 4_655 4_655 no
O2 H5 H3 116.3 4_655 4_655 4_655 no
O2 H5 H3 116.3 4_655 4_655 4_655 no
O2 H5 H6 151.9 4_655 4_655 4_655 no
O2 H5 H6 151.9 4_655 4_655 4_655 no
O3 H5 O3 112.8 . . . no
O3 H5 O3 88.9 . . . no
O3 H5 O4 86.6 . . . no
O3 H5 N2 59.7 . . . no
O3 H5 N2 43.3 . . . no
O3 H5 N2 131.5 . . . no
O3 H5 N3 100.0 . . . no
O3 H5 C1 55.6 . . . no
O3 H5 C1 151.6 . . . no
O3 H5 C2 57.0 . . . no
O3 H5 C3 59.1 . . . no
O3 H5 C4 58.5 . . . no
O3 H5 C6 71.0 . . . no
O3 H5 H1 64.9 . . . no
O3 H5 H1 29.4 . . . no
O3 H5 H1 125.1 . . . no
O3 H5 H2 66.5 . . . no
O3 H5 H3 50.4 . . . no
O3 H5 H3 137.0 . . . no
O3 H5 H6 61.3 . . . no
O3 H5 H6 101.9 . . . no
O3 H5 O3 88.9 1_565 1_565 1_565 no
O3 H5 O4 86.6 1_565 1_565 1_565 no
O3 H5 N2 59.7 1_565 1_565 1_565 no
O3 H5 N2 131.5 1_565 1_565 1_565 no
O3 H5 N2 43.3 1_565 1_565 1_565 no
O3 H5 N3 100.0 1_565 1_565 1_565 no
O3 H5 C1 151.6 1_565 1_565 1_565 no
O3 H5 C1 55.6 1_565 1_565 1_565 no
O3 H5 C2 57.0 1_565 1_565 1_565 no
O3 H5 C3 59.1 1_565 1_565 1_565 no
O3 H5 C4 58.5 1_565 1_565 1_565 no
O3 H5 C6 71.0 1_565 1_565 1_565 no
O3 H5 H1 64.9 1_565 1_565 1_565 no
O3 H5 H1 125.1 1_565 1_565 1_565 no
O3 H5 H1 29.4 1_565 1_565 1_565 no
O3 H5 H2 66.4 1_565 1_565 1_565 no
O3 H5 H3 137.0 1_565 1_565 1_565 no
O3 H5 H3 50.4 1_565 1_565 1_565 no
O3 H5 H6 101.9 1_565 1_565 1_565 no
O3 H5 H6 61.3 1_565 1_565 1_565 no
O3 H5 O4 171.8 4_655 4_655 4_655 no
O3 H5 N2 112.2 4_655 4_655 4_655 no
O3 H5 N2 56.6 4_655 4_655 4_655 no
O3 H5 N2 56.6 4_655 4_655 4_655 no
O3 H5 N3 20.2 4_655 4_655 4_655 no
O3 H5 C1 66.5 4_655 4_655 4_655 no
O3 H5 C1 66.5 4_655 4_655 4_655 no
O3 H5 C2 98.1 4_655 4_655 4_655 no
O3 H5 C3 66.3 4_655 4_655 4_655 no
O3 H5 C4 68.9 4_655 4_655 4_655 no
O3 H5 C6 142.1 4_655 4_655 4_655 no
O3 H5 H1 128.1 4_655 4_655 4_655 no
O3 H5 H1 64.7 4_655 4_655 4_655 no
O3 H5 H1 64.7 4_655 4_655 4_655 no
O3 H5 H2 44.3 4_655 4_655 4_655 no
O3 H5 H3 124.5 4_655 4_655 4_655 no
O3 H5 H3 124.5 4_655 4_655 4_655 no
O3 H5 H6 150.3 4_655 4_655 4_655 no
O3 H5 H6 150.3 4_655 4_655 4_655 no
O4 H5 N2 59.6 4_654 4_654 4_654 no
O4 H5 N2 122.6 4_654 4_654 4_654 no
O4 H5 N2 122.6 4_654 4_654 4_654 no
O4 H5 N3 167.9 4_654 4_654 4_654 no
O4 H5 C1 115.9 4_654 4_654 4_654 no
O4 H5 C1 115.9 4_654 4_654 4_654 no
O4 H5 C2 73.7 4_654 4_654 4_654 no
O4 H5 C3 105.6 4_654 4_654 4_654 no
O4 H5 C4 102.9 4_654 4_654 4_654 no
O4 H5 C6 29.8 4_654 4_654 4_654 no
O4 H5 H1 43.8 4_654 4_654 4_654 no
O4 H5 H1 112.8 4_654 4_654 4_654 no
O4 H5 H1 112.8 4_654 4_654 4_654 no
O4 H5 H2 127.6 4_654 4_654 4_654 no
O4 H5 H3 56.6 4_654 4_654 4_654 no
O4 H5 H3 56.6 4_654 4_654 4_654 no
O4 H5 H6 26.0 4_654 4_654 4_654 no
O4 H5 H6 26.0 4_654 4_654 4_654 no
N2 H5 N2 99.8 . . . no
N2 H5 N2 99.8 . . . no
N2 H5 N3 132.5 . . . no
N2 H5 C1 115.3 . . . no
N2 H5 C1 115.3 . . . no
N2 H5 C2 14.1 . . . no
N2 H5 C3 46.0 . . . no
N2 H5 C4 43.3 . . . no
N2 H5 C6 29.9 . . . no
N2 H5 H1 15.9 . . . no
N2 H5 H1 85.8 . . . no
N2 H5 H1 85.8 . . . no
N2 H5 H2 67.9 . . . no
N2 H5 H3 81.2 . . . no
N2 H5 H3 81.2 . . . no
N2 H5 H6 54.2 . . . no
N2 H5 H6 54.2 . . . no
N2 H5 N2 113.0 4_655 4_655 4_655 no
N2 H5 N3 59.8 4_655 4_655 4_655 no
N2 H5 C1 21.5 4_655 4_655 4_655 no
N2 H5 C1 121.1 4_655 4_655 4_655 no
N2 H5 C2 92.2 4_655 4_655 4_655 no
N2 H5 C3 75.0 4_655 4_655 4_655 no
N2 H5 C4 76.4 4_655 4_655 4_655 no
N2 H5 C6 114.2 4_655 4_655 4_655 no
N2 H5 H1 107.9 4_655 4_655 4_655 no
N2 H5 H1 14.3 4_655 4_655 4_655 no
N2 H5 H1 118.6 4_655 4_655 4_655 no
N2 H5 H2 65.0 4_655 4_655 4_655 no
N2 H5 H3 68.2 4_655 4_655 4_655 no
N2 H5 H3 178.1 4_655 4_655 4_655 no
N2 H5 H6 97.1 4_655 4_655 4_655 no
N2 H5 H6 144.1 4_655 4_655 4_655 no
N2 H5 N3 59.8 4_665 4_665 4_665 no
N2 H5 C1 121.1 4_665 4_665 4_665 no
N2 H5 C1 21.5 4_665 4_665 4_665 no
N2 H5 C2 92.2 4_665 4_665 4_665 no
N2 H5 C3 75.0 4_665 4_665 4_665 no
N2 H5 C4 76.4 4_665 4_665 4_665 no
N2 H5 C6 114.2 4_665 4_665 4_665 no
N2 H5 H1 107.9 4_665 4_665 4_665 no
N2 H5 H1 118.6 4_665 4_665 4_665 no
N2 H5 H1 14.3 4_665 4_665 4_665 no
N2 H5 H2 65.0 4_665 4_665 4_665 no
N2 H5 H3 178.1 4_665 4_665 4_665 no
N2 H5 H3 68.2 4_665 4_665 4_665 no
N2 H5 H6 144.1 4_665 4_665 4_665 no
N2 H5 H6 97.1 4_665 4_665 4_665 no
N3 H5 C1 61.5 4_655 4_655 4_655 no
N3 H5 C1 61.5 4_655 4_655 4_655 no
N3 H5 C2 118.4 4_655 4_655 4_655 no
N3 H5 C3 86.5 4_655 4_655 4_655 no
N3 H5 C4 89.1 4_655 4_655 4_655 no
N3 H5 C6 162.3 4_655 4_655 4_655 no
N3 H5 H1 148.3 4_655 4_655 4_655 no
N3 H5 H1 71.8 4_655 4_655 4_655 no
N3 H5 H1 71.8 4_655 4_655 4_655 no
N3 H5 H2 64.5 4_655 4_655 4_655 no
N3 H5 H3 120.5 4_655 4_655 4_655 no
N3 H5 H3 120.5 4_655 4_655 4_655 no
N3 H5 H6 155.6 4_655 4_655 4_655 no
N3 H5 H6 155.6 4_655 4_655 4_655 no
C1 H5 C1 120.3 4_655 4_655 4_655 no
C1 H5 C2 110.6 4_655 4_655 4_655 no
C1 H5 C3 96.5 4_655 4_655 4_655 no
C1 H5 C4 97.8 4_655 4_655 4_655 no
C1 H5 C6 119.8 4_655 4_655 4_655 no
C1 H5 H1 118.7 4_655 4_655 4_655 no
C1 H5 H1 32.1 4_655 4_655 4_655 no
C1 H5 H1 131.2 4_655 4_655 4_655 no
C1 H5 H2 85.6 4_655 4_655 4_655 no
C1 H5 H3 59.5 4_655 4_655 4_655 no
C1 H5 H3 156.7 4_655 4_655 4_655 no
C1 H5 H6 94.1 4_655 4_655 4_655 no
C1 H5 H6 141.7 4_655 4_655 4_655 no
C1 H5 C2 110.6 4_665 4_665 4_665 no
C1 H5 C3 96.5 4_665 4_665 4_665 no
C1 H5 C4 97.7 4_665 4_665 4_665 no
C1 H5 C6 119.8 4_665 4_665 4_665 no
C1 H5 H1 118.7 4_665 4_665 4_665 no
C1 H5 H1 131.2 4_665 4_665 4_665 no
C1 H5 H1 32.1 4_665 4_665 4_665 no
C1 H5 H2 85.6 4_665 4_665 4_665 no
C1 H5 H3 156.7 4_665 4_665 4_665 no
C1 H5 H3 59.5 4_665 4_665 4_665 no
C1 H5 H6 141.7 4_665 4_665 4_665 no
C1 H5 H6 94.1 4_665 4_665 4_665 no
C2 H5 C3 31.9 . . . no
C2 H5 C4 29.2 . . . no
C2 H5 C6 43.9 . . . no
C2 H5 H1 29.9 . . . no
C2 H5 H1 79.0 . . . no
C2 H5 H1 79.0 . . . no
C2 H5 H2 53.9 . . . no
C2 H5 H3 89.2 . . . no
C2 H5 H3 89.1 . . . no
C2 H5 H6 66.6 . . . no
C2 H5 H6 66.6 . . . no
C3 H5 C4 2.7 . . . no
C3 H5 C6 75.8 . . . no
C3 H5 H1 61.8 . . . no
C3 H5 H1 66.2 . . . no
C3 H5 H1 66.1 . . . no
C3 H5 H2 22.0 . . . no
C3 H5 H3 106.8 . . . no
C3 H5 H3 106.7 . . . no
C3 H5 H6 95.5 . . . no
C3 H5 H6 95.5 . . . no
C4 H5 C6 73.2 . . . no
C4 H5 H1 59.2 . . . no
C4 H5 H1 67.0 . . . no
C4 H5 H1 67.0 . . . no
C4 H5 H2 24.6 . . . no
C4 H5 H3 105.4 . . . no
C4 H5 H3 105.4 . . . no
C4 H5 H6 93.1 . . . no
C4 H5 H6 93.1 . . . no
C6 H5 H1 14.0 . . . no
C6 H5 H1 100.4 . . . no
C6 H5 H1 100.4 . . . no
C6 H5 H2 97.8 . . . no
C6 H5 H3 66.1 . . . no
C6 H5 H3 66.1 . . . no
C6 H5 H6 31.2 . . . no
C6 H5 H6 31.2 . . . no
H1 H5 H1 93.7 . . . no
H1 H5 H1 93.6 . . . no
H1 H5 H2 83.8 . . . no
H1 H5 H3 72.7 . . . no
H1 H5 H3 72.7 . . . no
H1 H5 H6 41.1 . . . no
H1 H5 H6 41.1 . . . no
H1 H5 H1 120.4 4_655 4_655 4_655 no
H1 H5 H2 61.1 4_655 4_655 4_655 no
H1 H5 H3 63.0 4_655 4_655 4_655 no
H1 H5 H3 166.3 4_655 4_655 4_655 no
H1 H5 H6 86.8 4_655 4_655 4_655 no
H1 H5 H6 131.1 4_655 4_655 4_655 no
H1 H5 H2 61.1 4_665 4_665 4_665 no
H1 H5 H3 166.3 4_665 4_665 4_665 no
H1 H5 H3 63.0 4_665 4_665 4_665 no
H1 H5 H6 131.1 4_665 4_665 4_665 no
H1 H5 H6 86.8 4_665 4_665 4_665 no
H2 H5 H3 116.8 . . . no
H2 H5 H3 116.8 . . . no
H2 H5 H6 115.3 . . . no
H2 H5 H6 115.3 . . . no
H3 H5 H3 110.5 4_654 4_654 4_654 no
H3 H5 H6 35.8 4_654 4_654 4_654 no
H3 H5 H6 82.2 4_654 4_654 4_654 no
H3 H5 H6 82.2 4_664 4_664 4_664 no
H3 H5 H6 35.8 4_664 4_664 4_664 no
H6 H5 H6 48.6 . . . no
CL1 H6 O1 76.1 2_556 2_556 2_556 no
CL1 H6 O2 70.6 2_556 2_556 2_556 no
CL1 H6 O3 134.4 2_556 2_556 2_556 no
CL1 H6 O3 118.5 2_556 2_556 2_556 no
CL1 H6 O4 81.4 2_556 2_556 2_556 no
CL1 H6 N2 152.7 2_556 2_556 2_556 no
CL1 H6 N3 98.6 2_556 2_556 2_556 no
CL1 H6 C1 158.2 2_556 2_556 2_556 no
CL1 H6 C2 138.6 2_556 2_556 2_556 no
CL1 H6 C3 130.3 2_556 2_556 2_556 no
CL1 H6 C3 118.3 2_556 2_556 2_556 no
CL1 H6 C4 96.1 2_556 2_556 2_556 no
CL1 H6 C5 78.0 2_556 2_556 2_556 no
CL1 H6 C6 94.7 2_556 2_556 2_556 no
CL1 H6 H1 142.1 2_556 2_556 2_556 no
CL1 H6 H1 111.3 2_556 2_556 2_556 no
CL1 H6 H2 115.7 2_556 2_556 2_556 no
CL1 H6 H2 127.5 2_556 2_556 2_556 no
CL1 H6 H3 84.4 2_556 2_556 2_556 no
CL1 H6 H3 66.3 2_556 2_556 2_556 no
CL1 H6 H4 62.9 2_556 2_556 2_556 no
CL1 H6 H4 52.7 2_556 2_556 2_556 no
CL1 H6 H5 76.8 2_556 2_556 2_556 no
CL1 H6 H6 77.9 2_556 2_556 2_556 no
O1 H6 O2 59.9 4_655 4_655 4_655 no
O1 H6 O3 58.5 4_655 4_655 4_655 no
O1 H6 O3 143.7 4_655 4_655 4_655 no
O1 H6 O4 132.3 4_655 4_655 4_655 no
O1 H6 N2 127.9 4_655 4_655 4_655 no
O1 H6 N3 138.3 4_655 4_655 4_655 no
O1 H6 C1 122.2 4_655 4_655 4_655 no
O1 H6 C2 110.0 4_655 4_655 4_655 no
O1 H6 C3 94.0 4_655 4_655 4_655 no
O1 H6 C3 87.6 4_655 4_655 4_655 no
O1 H6 C4 82.0 4_655 4_655 4_655 no
O1 H6 C5 62.2 4_655 4_655 4_655 no
O1 H6 C6 103.7 4_655 4_655 4_655 no
O1 H6 H1 141.2 4_655 4_655 4_655 no
O1 H6 H1 39.1 4_655 4_655 4_655 no
O1 H6 H2 82.7 4_655 4_655 4_655 no
O1 H6 H2 79.9 4_655 4_655 4_655 no
O1 H6 H3 48.6 4_655 4_655 4_655 no
O1 H6 H3 135.7 4_655 4_655 4_655 no
O1 H6 H4 68.6 4_655 4_655 4_655 no
O1 H6 H4 128.7 4_655 4_655 4_655 no
O1 H6 H5 75.5 4_655 4_655 4_655 no
O1 H6 H6 137.1 4_655 4_655 4_655 no
O2 H6 O3 87.9 4_655 4_655 4_655 no
O2 H6 O3 154.0 4_655 4_655 4_655 no
O2 H6 O4 145.6 4_655 4_655 4_655 no
O2 H6 N2 107.9 4_655 4_655 4_655 no
O2 H6 N3 157.5 4_655 4_655 4_655 no
O2 H6 C1 106.6 4_655 4_655 4_655 no
O2 H6 C2 77.6 4_655 4_655 4_655 no
O2 H6 C3 62.8 4_655 4_655 4_655 no
O2 H6 C3 144.3 4_655 4_655 4_655 no
O2 H6 C4 141.4 4_655 4_655 4_655 no
O2 H6 C5 118.7 4_655 4_655 4_655 no
O2 H6 C6 46.5 4_655 4_655 4_655 no
O2 H6 H1 127.2 4_655 4_655 4_655 no
O2 H6 H1 60.1 4_655 4_655 4_655 no
O2 H6 H2 46.6 4_655 4_655 4_655 no
O2 H6 H2 131.4 4_655 4_655 4_655 no
O2 H6 H3 107.9 4_655 4_655 4_655 no
O2 H6 H3 85.4 4_655 4_655 4_655 no
O2 H6 H4 116.5 4_655 4_655 4_655 no
O2 H6 H4 96.6 4_655 4_655 4_655 no
O2 H6 H5 16.1 4_655 4_655 4_655 no
O2 H6 H6 79.5 4_655 4_655 4_655 no
O3 H6 O3 98.5 . . . no
O3 H6 O4 126.4 . . . no
O3 H6 N2 71.4 . . . no
O3 H6 N3 112.6 . . . no
O3 H6 C1 65.6 . . . no
O3 H6 C2 67.9 . . . no
O3 H6 C3 61.4 . . . no
O3 H6 C3 60.7 . . . no
O3 H6 C4 76.0 . . . no
O3 H6 C5 78.3 . . . no
O3 H6 C6 98.6 . . . no
O3 H6 H1 82.9 . . . no
O3 H6 H1 29.0 . . . no
O3 H6 H2 64.5 . . . no
O3 H6 H2 45.8 . . . no
O3 H6 H3 64.2 . . . no
O3 H6 H3 153.6 . . . no
O3 H6 H4 95.2 . . . no
O3 H6 H4 172.8 . . . no
O3 H6 H5 93.6 . . . no
O3 H6 H6 138.5 . . . no
O3 H6 O4 37.7 4_654 4_654 4_654 no
O3 H6 N2 52.1 4_654 4_654 4_654 no
O3 H6 N3 20.8 4_654 4_654 4_654 no
O3 H6 C1 55.2 4_654 4_654 4_654 no
O3 H6 C2 81.6 4_654 4_654 4_654 no
O3 H6 C3 98.3 4_654 4_654 4_654 no
O3 H6 C3 56.1 4_654 4_654 4_654 no
O3 H6 C4 64.2 4_654 4_654 4_654 no
O3 H6 C5 87.2 4_654 4_654 4_654 no
O3 H6 C6 107.6 4_654 4_654 4_654 no
O3 H6 H1 31.0 4_654 4_654 4_654 no
O3 H6 H1 127.1 4_654 4_654 4_654 no
O3 H6 H2 114.2 4_654 4_654 4_654 no
O3 H6 H2 64.8 4_654 4_654 4_654 no
O3 H6 H3 97.5 4_654 4_654 4_654 no
O3 H6 H3 77.7 4_654 4_654 4_654 no
O3 H6 H4 88.1 4_654 4_654 4_654 no
O3 H6 H4 75.0 4_654 4_654 4_654 no
O3 H6 H5 138.0 4_654 4_654 4_654 no
O3 H6 H6 79.1 4_654 4_654 4_654 no
O4 H6 N2 88.0 4_654 4_654 4_654 no
O4 H6 N3 17.2 4_654 4_654 4_654 no
O4 H6 C1 92.0 4_654 4_654 4_654 no
O4 H6 C2 114.7 4_654 4_654 4_654 no
O4 H6 C3 131.8 4_654 4_654 4_654 no
O4 H6 C3 67.2 4_654 4_654 4_654 no
O4 H6 C4 59.1 4_654 4_654 4_654 no
O4 H6 C5 72.3 4_654 4_654 4_654 no
O4 H6 C6 119.7 4_654 4_654 4_654 no
O4 H6 H1 67.2 4_654 4_654 4_654 no
O4 H6 H1 152.8 4_654 4_654 4_654 no
O4 H6 H2 144.9 4_654 4_654 4_654 no
O4 H6 H2 81.6 4_654 4_654 4_654 no
O4 H6 H3 88.1 4_654 4_654 4_654 no
O4 H6 H3 64.8 4_654 4_654 4_654 no
O4 H6 H4 63.8 4_654 4_654 4_654 no
O4 H6 H4 49.6 4_654 4_654 4_654 no
O4 H6 H5 138.4 4_654 4_654 4_654 no
O4 H6 H6 75.4 4_654 4_654 4_654 no
N2 H6 N3 72.5 . . . no
N2 H6 C1 5.8 . . . no
N2 H6 C2 30.3 . . . no
N2 H6 C3 46.4 . . . no
N2 H6 C3 79.5 . . . no
N2 H6 C4 99.9 . . . no
N2 H6 C5 122.5 . . . no
N2 H6 C6 68.9 . . . no
N2 H6 H1 21.2 . . . no
N2 H6 H1 89.3 . . . no
N2 H6 H2 62.5 . . . no
N2 H6 H2 74.9 . . . no
N2 H6 H3 120.5 . . . no
N2 H6 H3 86.5 . . . no
N2 H6 H4 133.1 . . . no
N2 H6 H4 101.8 . . . no
N2 H6 H5 95.5 . . . no
N2 H6 H6 75.2 . . . no
N3 H6 C1 75.9 4_654 4_654 4_654 no
N3 H6 C2 101.1 4_654 4_654 4_654 no
N3 H6 C3 118.2 4_654 4_654 4_654 no
N3 H6 C3 58.1 4_654 4_654 4_654 no
N3 H6 C4 57.1 4_654 4_654 4_654 no
N3 H6 C5 76.2 4_654 4_654 4_654 no
N3 H6 C6 118.0 4_654 4_654 4_654 no
N3 H6 H1 51.3 4_654 4_654 4_654 no
N3 H6 H1 141.4 4_654 4_654 4_654 no
N3 H6 H2 133.4 4_654 4_654 4_654 no
N3 H6 H2 70.9 4_654 4_654 4_654 no
N3 H6 H3 90.0 4_654 4_654 4_654 no
N3 H6 H3 72.1 4_654 4_654 4_654 no
N3 H6 H4 72.3 4_654 4_654 4_654 no
N3 H6 H4 62.1 4_654 4_654 4_654 no
N3 H6 H5 144.6 4_654 4_654 4_654 no
N3 H6 H6 78.9 4_654 4_654 4_654 no
C1 H6 C2 29.3 . . . no
C1 H6 C3 44.1 . . . no
C1 H6 C3 77.2 . . . no
C1 H6 C4 98.3 . . . no
C1 H6 C5 119.9 . . . no
C1 H6 C6 70.5 . . . no
C1 H6 H1 24.8 . . . no
C1 H6 H1 83.9 . . . no
C1 H6 H2 60.4 . . . no
C1 H6 H2 71.3 . . . no
C1 H6 H3 116.4 . . . no
C1 H6 H3 92.0 . . . no
C1 H6 H4 132.1 . . . no
C1 H6 H4 107.6 . . . no
C1 H6 H5 95.4 . . . no
C1 H6 H6 80.3 . . . no
C2 H6 C3 17.2 . . . no
C2 H6 C3 103.0 . . . no
C2 H6 C4 125.2 . . . no
C2 H6 C5 142.1 . . . no
C2 H6 C6 43.9 . . . no
C2 H6 H1 50.8 . . . no
C2 H6 H1 72.4 . . . no
C2 H6 H2 32.6 . . . no
C2 H6 H2 93.4 . . . no
C2 H6 H3 131.4 . . . no
C2 H6 H3 85.8 . . . no
C2 H6 H4 158.4 . . . no
C2 H6 H4 107.5 . . . no
C2 H6 H5 66.1 . . . no
C2 H6 H6 70.8 . . . no
C3 H6 C3 109.6 . . . no
C3 H6 C4 131.2 . . . no
C3 H6 C5 139.7 . . . no
C3 H6 C6 39.7 . . . no
C3 H6 H1 67.4 . . . no
C3 H6 H1 58.4 . . . no
C3 H6 H2 16.3 . . . no
C3 H6 H2 97.1 . . . no
C3 H6 H3 124.9 . . . no
C3 H6 H3 93.0 . . . no
C3 H6 H4 156.3 . . . no
C3 H6 H4 115.8 . . . no
C3 H6 H5 53.7 . . . no
C3 H6 H6 77.8 . . . no
C3 H6 C4 22.2 4_654 4_654 4_654 no
C3 H6 C5 43.0 4_654 4_654 4_654 no
C3 H6 C6 146.9 4_654 4_654 4_654 no
C3 H6 H1 69.1 4_654 4_654 4_654 no
C3 H6 H1 85.7 4_654 4_654 4_654 no
C3 H6 H2 120.5 4_654 4_654 4_654 no
C3 H6 H2 15.0 4_654 4_654 4_654 no
C3 H6 H3 45.1 4_654 4_654 4_654 no
C3 H6 H3 130.3 4_654 4_654 4_654 no
C3 H6 H4 55.8 4_654 4_654 4_654 no
C3 H6 H4 116.4 4_654 4_654 4_654 no
C3 H6 H5 154.2 4_654 4_654 4_654 no
C3 H6 H6 135.1 4_654 4_654 4_654 no
C4 H6 C5 24.2 4_654 4_654 4_654 no
C4 H6 C6 168.8 4_654 4_654 4_654 no
C4 H6 H1 85.8 4_654 4_654 4_654 no
C4 H6 H1 94.8 4_654 4_654 4_654 no
C4 H6 H2 139.9 4_654 4_654 4_654 no
C4 H6 H2 34.3 4_654 4_654 4_654 no
C4 H6 H3 33.6 4_654 4_654 4_654 no
C4 H6 H3 123.2 4_654 4_654 4_654 no
C4 H6 H4 33.9 4_654 4_654 4_654 no
C4 H6 H4 103.4 4_654 4_654 4_654 no
C4 H6 H5 157.4 4_654 4_654 4_654 no
C4 H6 H6 134.4 4_654 4_654 4_654 no
C5 H6 C6 165.2 4_654 4_654 4_654 no
C5 H6 H1 110.0 4_654 4_654 4_654 no
C5 H6 H1 86.4 4_654 4_654 4_654 no
C5 H6 H2 138.7 4_654 4_654 4_654 no
C5 H6 H2 49.5 4_654 4_654 4_654 no
C5 H6 H3 16.4 4_654 4_654 4_654 no
C5 H6 H3 127.0 4_654 4_654 4_654 no
C5 H6 H4 17.3 4_654 4_654 4_654 no
C5 H6 H4 104.2 4_654 4_654 4_654 no
C5 H6 H5 134.7 4_654 4_654 4_654 no
C5 H6 H6 142.0 4_654 4_654 4_654 no
C6 H6 H1 83.7 . . . no
C6 H6 H1 84.2 . . . no
C6 H6 H2 34.3 . . . no
C6 H6 H2 136.4 . . . no
C6 H6 H3 151.7 . . . no
C6 H6 H3 59.1 . . . no
C6 H6 H4 157.3 . . . no
C6 H6 H4 80.7 . . . no
C6 H6 H5 30.6 . . . no
C6 H6 H6 45.6 . . . no
H1 H6 H1 106.3 . . . no
H1 H6 H2 83.4 . . . no
H1 H6 H2 69.7 . . . no
H1 H6 H3 114.0 . . . no
H1 H6 H3 81.0 . . . no
H1 H6 H4 116.1 . . . no
H1 H6 H4 89.9 . . . no
H1 H6 H5 113.1 . . . no
H1 H6 H6 74.2 . . . no
H1 H6 H2 52.4 4_655 4_655 4_655 no
H1 H6 H2 71.6 4_655 4_655 4_655 no
H1 H6 H3 70.0 4_655 4_655 4_655 no
H1 H6 H3 142.0 4_655 4_655 4_655 no
H1 H6 H4 99.6 4_655 4_655 4_655 no
H1 H6 H4 156.5 4_655 4_655 4_655 no
H1 H6 H5 68.8 4_655 4_655 4_655 no
H1 H6 H6 129.8 4_655 4_655 4_655 no
H2 H6 H2 106.4 . . . no
H2 H6 H3 122.4 . . . no
H2 H6 H3 93.0 . . . no
H2 H6 H4 150.9 . . . no
H2 H6 H4 115.0 . . . no
H2 H6 H5 39.1 . . . no
H2 H6 H6 78.7 . . . no
H2 H6 H3 45.9 4_654 4_654 4_654 no
H2 H6 H3 142.1 4_654 4_654 4_654 no
H2 H6 H4 65.0 4_654 4_654 4_654 no
H2 H6 H4 131.1 4_654 4_654 4_654 no
H2 H6 H5 139.3 4_654 4_654 4_654 no
H2 H6 H6 142.5 4_654 4_654 4_654 no
H3 H6 H3 142.0 4_654 4_654 4_654 no
H3 H6 H4 31.4 4_654 4_654 4_654 no
H3 H6 H4 119.3 4_654 4_654 4_654 no
H3 H6 H5 123.8 4_654 4_654 4_654 no
H3 H6 H6 157.3 4_654 4_654 4_654 no
H3 H6 H4 110.6 4_664 4_664 4_664 no
H3 H6 H4 22.8 4_664 4_664 4_664 no
H3 H6 H5 74.0 4_664 4_664 4_664 no
H3 H6 H6 15.3 4_664 4_664 4_664 no
H4 H6 H4 87.9 4_654 4_654 4_654 no
H4 H6 H5 130.7 4_654 4_654 4_654 no
H4 H6 H6 125.9 4_654 4_654 4_654 no
H4 H6 H5 89.4 6_654 6_654 6_654 no
H4 H6 H6 38.1 6_654 6_654 6_654 no
H5 H6 H6 65.7 . . . no
CL1 H7 O1 67.7 3_646 3_646 3_646 no
CL1 H7 O2 71.6 3_646 3_646 3_646 no
CL1 H7 O4 112.9 3_646 3_646 3_646 no
CL1 H7 N1 109.2 3_646 3_646 3_646 no
CL1 H7 N3 93.9 3_646 3_646 3_646 no
CL1 H7 C1 85.8 3_646 3_646 3_646 no
CL1 H7 C4 128.5 3_646 3_646 3_646 no
CL1 H7 C5 152.7 3_646 3_646 3_646 no
CL1 H7 C7 108.0 3_646 3_646 3_646 no
CL1 H7 C8 99.6 3_646 3_646 3_646 no
CL1 H7 C8 106.0 3_646 3_646 3_646 no
CL1 H7 C8 70.3 3_646 3_646 3_646 no
CL1 H7 C9 88.3 3_646 3_646 3_646 no
CL1 H7 C9 100.3 3_646 3_646 3_646 no
CL1 H7 C9 69.3 3_646 3_646 3_646 no
CL1 H7 C10 93.3 3_646 3_646 3_646 no
CL1 H7 H4 165.3 3_646 3_646 3_646 no
CL1 H7 H4 150.2 3_646 3_646 3_646 no
CL1 H7 H7 108.1 3_646 3_646 3_646 no
CL1 H7 H7 71.9 3_646 3_646 3_646 no
CL1 H7 H8 81.5 3_646 3_646 3_646 no
CL1 H7 H8 70.9 3_646 3_646 3_646 no
O1 H7 O2 68.2 . . . no
O1 H7 O4 98.8 . . . no
O1 H7 N1 41.7 . . . no
O1 H7 N3 79.5 . . . no
O1 H7 C1 20.6 . . . no
O1 H7 C4 63.3 . . . no
O1 H7 C5 85.5 . . . no
O1 H7 C7 51.1 . . . no
O1 H7 C8 73.0 . . . no
O1 H7 C8 59.6 . . . no
O1 H7 C8 129.1 . . . no
O1 H7 C9 100.3 . . . no
O1 H7 C9 74.7 . . . no
O1 H7 C9 136.5 . . . no
O1 H7 C10 90.0 . . . no
O1 H7 H4 98.9 . . . no
O1 H7 H4 83.7 . . . no
O1 H7 H7 54.9 . . . no
O1 H7 H7 125.1 . . . no
O1 H7 H8 117.5 . . . no
O1 H7 H8 137.7 . . . no
O2 H7 O4 44.5 . . . no
O2 H7 N1 77.8 . . . no
O2 H7 N3 22.6 . . . no
O2 H7 C1 63.4 . . . no
O2 H7 C4 76.8 . . . no
O2 H7 C5 94.5 . . . no
O2 H7 C7 109.7 . . . no
O2 H7 C8 140.8 . . . no
O2 H7 C8 122.9 . . . no
O2 H7 C8 72.3 . . . no
O2 H7 C9 159.4 . . . no
O2 H7 C9 142.4 . . . no
O2 H7 C9 92.9 . . . no
O2 H7 C10 156.8 . . . no
O2 H7 H4 98.3 . . . no
O2 H7 H4 106.3 . . . no
O2 H7 H7 115.2 . . . no
O2 H7 H7 64.8 . . . no
O2 H7 H8 147.8 . . . no
O2 H7 H8 106.3 . . . no
O4 H7 N1 79.5 . . . no
O4 H7 N3 23.0 . . . no
O4 H7 C1 82.7 . . . no
O4 H7 C4 62.3 . . . no
O4 H7 C5 64.9 . . . no
O4 H7 C7 110.5 . . . no
O4 H7 C8 140.7 . . . no
O4 H7 C8 122.7 . . . no
O4 H7 C8 72.6 . . . no
O4 H7 C9 155.6 . . . no
O4 H7 C9 140.9 . . . no
O4 H7 C9 92.3 . . . no
O4 H7 C10 153.7 . . . no
O4 H7 H4 61.7 . . . no
O4 H7 H4 78.6 . . . no
O4 H7 H7 115.0 . . . no
O4 H7 H7 65.0 . . . no
O4 H7 H8 143.6 . . . no
O4 H7 H8 104.8 . . . no
N1 H7 N3 72.7 . . . no
N1 H7 C1 24.2 . . . no
N1 H7 C4 23.0 . . . no
N1 H7 C5 43.7 . . . no
N1 H7 C7 34.1 . . . no
N1 H7 C8 69.1 . . . no
N1 H7 C8 48.1 . . . no
N1 H7 C8 148.7 . . . no
N1 H7 C9 105.5 . . . no
N1 H7 C9 70.3 . . . no
N1 H7 C9 170.4 . . . no
N1 H7 C10 91.3 . . . no
N1 H7 H4 57.2 . . . no
N1 H7 H4 43.7 . . . no
N1 H7 H7 39.6 . . . no
N1 H7 H7 140.4 . . . no
N1 H7 H8 129.0 . . . no
N1 H7 H8 175.4 . . . no
N3 H7 C1 67.3 . . . no
N3 H7 C4 63.3 . . . no
N3 H7 C5 75.6 . . . no
N3 H7 C7 106.7 . . . no
N3 H7 C8 141.7 . . . no
N3 H7 C8 120.7 . . . no
N3 H7 C8 76.1 . . . no
N3 H7 C9 177.4 . . . no
N3 H7 C9 142.9 . . . no
N3 H7 C9 97.8 . . . no
N3 H7 C10 163.9 . . . no
N3 H7 H4 77.1 . . . no
N3 H7 H4 88.8 . . . no
N3 H7 H7 112.3 . . . no
N3 H7 H7 67.7 . . . no
N3 H7 H8 158.1 . . . no
N3 H7 H8 111.9 . . . no
C1 H7 C4 43.4 . . . no
C1 H7 C5 66.9 . . . no
C1 H7 C7 47.1 . . . no
C1 H7 C8 78.1 . . . no
C1 H7 C8 59.6 . . . no
C1 H7 C8 134.5 . . . no
C1 H7 C9 111.8 . . . no
C1 H7 C9 79.7 . . . no
C1 H7 C9 150.4 . . . no
C1 H7 C10 98.9 . . . no
C1 H7 H4 80.0 . . . no
C1 H7 H4 67.9 . . . no
C1 H7 H7 52.3 . . . no
C1 H7 H7 127.7 . . . no
C1 H7 H8 133.0 . . . no
C1 H7 H8 156.7 . . . no
C4 H7 C5 24.5 . . . no
C4 H7 C7 48.2 . . . no
C4 H7 C8 80.5 . . . no
C4 H7 C8 60.6 . . . no
C4 H7 C8 134.9 . . . no
C4 H7 C9 114.3 . . . no
C4 H7 C9 81.2 . . . no
C4 H7 C9 152.4 . . . no
C4 H7 C10 101.1 . . . no
C4 H7 H4 36.9 . . . no
C4 H7 H4 31.1 . . . no
C4 H7 H7 52.7 . . . no
C4 H7 H7 127.3 . . . no
C4 H7 H8 135.2 . . . no
C4 H7 H8 158.9 . . . no
C5 H7 C7 53.7 . . . no
C5 H7 C8 76.1 . . . no
C5 H7 C8 61.3 . . . no
C5 H7 C8 128.9 . . . no
C5 H7 C9 101.8 . . . no
C5 H7 C9 76.1 . . . no
C5 H7 C9 136.4 . . . no
C5 H7 C10 91.5 . . . no
C5 H7 H4 13.5 . . . no
C5 H7 H4 13.8 . . . no
C5 H7 H7 55.9 . . . no
C5 H7 H7 124.1 . . . no
C5 H7 H8 117.1 . . . no
C5 H7 H8 136.4 . . . no
C7 H7 C8 35.0 . . . no
C7 H7 C8 14.0 . . . no
C7 H7 C8 176.9 . . . no
C7 H7 C9 71.4 . . . no
C7 H7 C9 36.2 . . . no
C7 H7 C9 155.4 . . . no
C7 H7 C10 57.3 . . . no
C7 H7 H4 64.6 . . . no
C7 H7 H4 43.5 . . . no
C7 H7 H7 5.6 . . . no
C7 H7 H7 174.4 . . . no
C7 H7 H8 95.0 . . . no
C7 H7 H8 141.4 . . . no
C8 H7 C8 21.0 . . . no
C8 H7 C8 142.2 . . . no
C8 H7 C9 36.4 . . . no
C8 H7 C9 1.7 . . . no
C8 H7 C9 120.4 . . . no
C8 H7 C10 22.3 . . . no
C8 H7 H4 81.3 . . . no
C8 H7 H4 62.5 . . . no
C8 H7 H7 29.5 . . . no
C8 H7 H7 150.5 . . . no
C8 H7 H8 60.0 . . . no
C8 H7 H8 106.4 . . . no
C8 H7 C8 163.2 7 7 7 no
C8 H7 C9 57.4 7 7 7 no
C8 H7 C9 22.2 7 7 7 no
C8 H7 C9 141.4 7 7 7 no
C8 H7 C10 43.2 7 7 7 no
C8 H7 H4 69.9 7 7 7 no
C8 H7 H4 49.0 7 7 7 no
C8 H7 H7 8.5 7 7 7 no
C8 H7 H7 171.5 7 7 7 no
C8 H7 H8 80.9 7 7 7 no
C8 H7 H8 127.3 7 7 7 no
C8 H7 C9 105.8 7_545 7_545 7_545 no
C8 H7 C9 141.0 7_545 7_545 7_545 no
C8 H7 C9 21.8 7_545 7_545 7_545 no
C8 H7 C10 120.0 7_545 7_545 7_545 no
C8 H7 H4 117.7 7_545 7_545 7_545 no
C8 H7 H4 138.6 7_545 7_545 7_545 no
C8 H7 H7 171.7 7_545 7_545 7_545 no
C8 H7 H7 8.3 7_545 7_545 7_545 no
C8 H7 H8 82.3 7_545 7_545 7_545 no
C8 H7 H8 35.9 7_545 7_545 7_545 no
C9 H7 C9 35.2 . . . no
C9 H7 C9 84.0 . . . no
C9 H7 C10 14.1 . . . no
C9 H7 H4 100.4 . . . no
C9 H7 H4 88.7 . . . no
C9 H7 H7 65.9 . . . no
C9 H7 H7 114.1 . . . no
C9 H7 H8 23.6 . . . no
C9 H7 H8 70.0 . . . no
C9 H7 C9 119.2 7 7 7 no
C9 H7 C10 21.1 7 7 7 no
C9 H7 H4 81.0 7 7 7 no
C9 H7 H4 62.5 7 7 7 no
C9 H7 H7 30.7 7 7 7 no
C9 H7 H7 149.3 7 7 7 no
C9 H7 H8 58.8 7 7 7 no
C9 H7 H8 105.1 7 7 7 no
C9 H7 C10 98.2 7_545 7_545 7_545 no
C9 H7 H4 123.0 7_545 7_545 7_545 no
C9 H7 H4 139.7 7_545 7_545 7_545 no
C9 H7 H7 149.9 7_545 7_545 7_545 no
C9 H7 H7 30.1 7_545 7_545 7_545 no
C9 H7 H8 60.5 7_545 7_545 7_545 no
C9 H7 H8 14.1 7_545 7_545 7_545 no
C10 H7 H4 92.6 . . . no
C10 H7 H4 77.9 . . . no
C10 H7 H7 51.7 . . . no
C10 H7 H7 128.3 . . . no
C10 H7 H8 37.7 . . . no
C10 H7 H8 84.1 . . . no
H4 H7 H4 21.2 . . . no
H4 H7 H7 65.9 . . . no
H4 H7 H7 114.1 . . . no
H4 H7 H8 111.1 . . . no
H4 H7 H8 123.2 . . . no
H4 H7 H7 44.6 7 7 7 no
H4 H7 H7 135.4 7 7 7 no
H4 H7 H8 105.8 7 7 7 no
H4 H7 H8 134.9 7 7 7 no
H7 H7 H7 180.0 7 7 7 no
H7 H7 H8 89.4 7 7 7 no
H7 H7 H8 135.8 7 7 7 no
H7 H7 H8 90.6 7_545 7_545 7_545 no
H7 H7 H8 44.2 7_545 7_545 7_545 no
H8 H7 H8 46.4 . . . no
CL1 H8 C5 70.0 . . . no
CL1 H8 C7 96.6 . . . no
CL1 H8 C8 111.1 . . . no
CL1 H8 C8 75.3 . . . no
CL1 H8 C8 165.4 . . . no
CL1 H8 C9 74.6 . . . no
CL1 H8 C9 53.1 . . . no
CL1 H8 C9 143.8 . . . no
CL1 H8 C9 81.9 . . . no
CL1 H8 C10 39.1 . . . no
CL1 H8 C10 101.4 . . . no
CL1 H8 H4 83.6 . . . no
CL1 H8 H4 62.7 . . . no
CL1 H8 H7 135.0 . . . no
CL1 H8 H7 178.2 . . . no
CL1 H8 H8 44.5 . . . no
CL1 H8 H8 135.5 . . . no
CL1 H8 H8 78.2 . . . no
C5 H8 C7 146.9 3_647 3_647 3_647 no
C5 H8 C8 151.6 3_647 3_647 3_647 no
C5 H8 C8 133.2 3_647 3_647 3_647 no
C5 H8 C8 98.7 3_647 3_647 3_647 no
C5 H8 C9 134.0 3_647 3_647 3_647 no
C5 H8 C9 115.4 3_647 3_647 3_647 no
C5 H8 C9 79.9 3_647 3_647 3_647 no
C5 H8 C9 109.4 3_647 3_647 3_647 no
C5 H8 C10 103.8 3_647 3_647 3_647 no
C5 H8 C10 111.6 3_647 3_647 3_647 no
C5 H8 H4 13.7 3_647 3_647 3_647 no
C5 H8 H4 10.7 3_647 3_647 3_647 no
C5 H8 H7 144.7 3_647 3_647 3_647 no
C5 H8 H7 110.7 3_647 3_647 3_647 no
C5 H8 H8 107.7 3_647 3_647 3_647 no
C5 H8 H8 72.3 3_647 3_647 3_647 no
C5 H8 H8 119.9 3_647 3_647 3_647 no
C7 H8 C8 14.5 . . . no
C7 H8 C8 21.3 . . . no
C7 H8 C8 97.8 . . . no
C7 H8 C9 22.0 . . . no
C7 H8 C9 43.5 . . . no
C7 H8 C9 119.5 . . . no
C7 H8 C9 97.9 . . . no
C7 H8 C10 57.5 . . . no
C7 H8 C10 100.5 . . . no
C7 H8 H4 151.3 . . . no
C7 H8 H4 137.0 . . . no
C7 H8 H7 38.4 . . . no
C7 H8 H7 83.6 . . . no
C7 H8 H8 52.2 . . . no
C7 H8 H8 127.8 . . . no
C7 H8 H8 84.5 . . . no
C8 H8 C8 35.8 . . . no
C8 H8 C8 83.3 . . . no
C8 H8 C9 36.4 . . . no
C8 H8 C9 58.0 . . . no
C8 H8 C9 105.0 . . . no
C8 H8 C9 98.7 . . . no
C8 H8 C10 72.0 . . . no
C8 H8 C10 96.3 . . . no
C8 H8 H4 149.2 . . . no
C8 H8 H4 144.0 . . . no
C8 H8 H7 24.0 . . . no
C8 H8 H7 69.2 . . . no
C8 H8 H8 66.6 . . . no
C8 H8 H8 113.4 . . . no
C8 H8 H8 87.1 . . . no
C8 H8 C8 119.1 7 7 7 no
C8 H8 C9 2.0 7 7 7 no
C8 H8 C9 22.2 7 7 7 no
C8 H8 C9 140.8 7 7 7 no
C8 H8 C9 95.4 7 7 7 no
C8 H8 C10 36.2 7 7 7 no
C8 H8 C10 105.2 7 7 7 no
C8 H8 H4 143.8 7 7 7 no
C8 H8 H4 122.5 7 7 7 no
C8 H8 H7 59.7 7 7 7 no
C8 H8 H7 104.9 7 7 7 no
C8 H8 H8 30.9 7 7 7 no
C8 H8 H8 149.1 7 7 7 no
C8 H8 H8 81.0 7 7 7 no
C8 H8 C9 119.7 7_545 7_545 7_545 no
C8 H8 C9 141.4 7_545 7_545 7_545 no
C8 H8 C9 21.7 7_545 7_545 7_545 no
C8 H8 C9 93.8 7_545 7_545 7_545 no
C8 H8 C10 155.3 7_545 7_545 7_545 no
C8 H8 C10 73.6 7_545 7_545 7_545 no
C8 H8 H4 84.9 7_545 7_545 7_545 no
C8 H8 H4 107.3 7_545 7_545 7_545 no
C8 H8 H7 59.4 7_545 7_545 7_545 no
C8 H8 H7 14.2 7_545 7_545 7_545 no
C8 H8 H8 150.0 7_545 7_545 7_545 no
C8 H8 H8 30.0 7_545 7_545 7_545 no
C8 H8 H8 100.9 7_545 7_545 7_545 no
C9 H8 C9 21.7 . . . no
C9 H8 C9 141.3 . . . no
C9 H8 C9 93.5 . . . no
C9 H8 C10 35.6 . . . no
C9 H8 C10 103.5 . . . no
C9 H8 H4 145.0 . . . no
C9 H8 H4 123.2 . . . no
C9 H8 H7 60.4 . . . no
C9 H8 H7 105.6 . . . no
C9 H8 H8 30.3 . . . no
C9 H8 H8 149.7 . . . no
C9 H8 H8 79.1 . . . no
C9 H8 C9 163.0 7 7 7 no
C9 H8 C9 91.7 7 7 7 no
C9 H8 C10 14.0 7 7 7 no
C9 H8 C10 107.5 7 7 7 no
C9 H8 H4 128.3 7 7 7 no
C9 H8 H4 105.1 7 7 7 no
C9 H8 H7 82.0 7 7 7 no
C9 H8 H7 127.2 7 7 7 no
C9 H8 H8 8.6 7 7 7 no
C9 H8 H8 171.4 7 7 7 no
C9 H8 H8 78.3 7 7 7 no
C9 H8 C9 89.9 7_545 7_545 7_545 no
C9 H8 C10 176.3 7_545 7_545 7_545 no
C9 H8 C10 71.1 7_545 7_545 7_545 no
C9 H8 H4 66.4 7_545 7_545 7_545 no
C9 H8 H4 89.6 7_545 7_545 7_545 no
C9 H8 H7 81.1 7_545 7_545 7_545 no
C9 H8 H7 35.9 7_545 7_545 7_545 no
C9 H8 H8 171.7 7_545 7_545 7_545 no
C9 H8 H8 8.3 7_545 7_545 7_545 no
C9 H8 H8 101.1 7_545 7_545 7_545 no
C9 H8 C10 88.5 5_656 5_656 5_656 no
C9 H8 C10 20.2 5_656 5_656 5_656 no
C9 H8 H4 110.4 5_656 5_656 5_656 no
C9 H8 H4 114.2 5_656 5_656 5_656 no
C9 H8 H7 100.0 5_656 5_656 5_656 no
C9 H8 H7 96.3 5_656 5_656 5_656 no
C9 H8 H8 90.9 5_656 5_656 5_656 no
C9 H8 H8 89.1 5_656 5_656 5_656 no
C9 H8 H8 14.4 5_656 5_656 5_656 no
C10 H8 C10 106.9 . . . no
C10 H8 H4 117.3 . . . no
C10 H8 H4 94.1 . . . no
C10 H8 H7 95.9 . . . no
C10 H8 H7 141.1 . . . no
C10 H8 H8 5.6 . . . no
C10 H8 H8 174.4 . . . no
C10 H8 H8 76.8 . . . no
C10 H8 H4 107.6 3_646 3_646 3_646 no
C10 H8 H4 119.7 3_646 3_646 3_646 no
C10 H8 H7 89.7 3_646 3_646 3_646 no
C10 H8 H7 76.8 3_646 3_646 3_646 no
C10 H8 H8 108.4 3_646 3_646 3_646 no
C10 H8 H8 71.6 3_646 3_646 3_646 no
C10 H8 H8 30.1 3_646 3_646 3_646 no
H4 H8 H4 23.3 3_647 3_647 3_647 no
H4 H8 H7 134.5 3_647 3_647 3_647 no
H4 H8 H7 97.1 3_647 3_647 3_647 no
H4 H8 H8 120.9 3_647 3_647 3_647 no
H4 H8 H8 59.1 3_647 3_647 3_647 no
H4 H8 H8 123.2 3_647 3_647 3_647 no
H4 H8 H7 144.5 5_657 5_657 5_657 no
H4 H8 H7 118.2 5_657 5_657 5_657 no
H4 H8 H8 97.6 5_657 5_657 5_657 no
H4 H8 H8 82.4 5_657 5_657 5_657 no
H4 H8 H8 122.7 5_657 5_657 5_657 no
H7 H8 H7 45.2 . . . no
H7 H8 H8 90.6 . . . no
H7 H8 H8 89.4 . . . no
H7 H8 H8 92.8 . . . no
H7 H8 H8 135.8 7_545 7_545 7_545 no
H7 H8 H8 44.2 7_545 7_545 7_545 no
H7 H8 H8 100.1 7_545 7_545 7_545 no
H8 H8 H8 180.0 7 7 7 no
H8 H8 H8 78.5 7 7 7 no
H8 H8 H8 101.5 7_545 7_545 7_545 no

loop_
_geom_bond_atom_site_label_1
_geom_bond_atom_site_label_2
_geom_bond_distance
_geom_bond_site_symmetry_1
_geom_bond_site_symmetry_2
_geom_bond_publ_flag
CL1 C9 2.662(6) . . ?
CL1 C9 2.662(6) . . ?
CL1 C10 1.744(7) . . ?
O1 O2 3.541(3) . . ?
O1 O2 3.541(3) . . ?
O1 O3 3.309(6) . . ?
O1 C1 1.215(7) . . ?
O2 O3 2.138(7) . . ?
O2 O4 2.120(7) . . ?
O2 N3 1.212(7) . . ?
O3 O4 2.158(7) . . ?
O3 N3 1.264(6) . . ?
O3 H1 1.90 . . no
O4 N3 1.228(7) . . ?
N1 C1 1.387(8) . . ?
N1 C4 1.355(9) . . ?
N1 C7 1.452(7) . . ?
N2 C1 1.399(8) . . ?
N2 C2 1.332(8) . . ?
N2 H1 0.94 . . no
C2 C3 1.356(9) . . ?
C2 C6 1.490(8) . . ?
C3 C4 1.375(9) . . ?
C3 H2 0.95 . . no
C4 C5 1.471(9) . . ?
C5 H3 0.96 . . no
C5 H4 0.95 . . no
C5 H4 0.95 . . no
C6 H5 0.93 . . no
C6 H6 0.95 . . no
C6 H6 0.95 . . no
C7 C8 1.333(6) . . ?
C7 C8 1.333(6) . . ?
C8 C9 1.392(6) . . ?
C8 H7 0.95 . . no
C9 C10 1.326(7) . . ?
C9 H8 0.94 . . no
C10 H8 1.97 . . no
C10 H8 1.97 . . no

loop_
_geom_contact_atom_site_label_1
_geom_contact_atom_site_label_2
_geom_contact_distance
_geom_contact_site_symmetry_1
_geom_contact_site_symmetry_2
_geom_contact_publ_flag
? ? ? ? ? ?

loop_
_geom_torsion_atom_site_label_1
_geom_torsion_atom_site_label_2
_geom_torsion_atom_site_label_3
_geom_torsion_atom_site_label_4
_geom_torsion_site_symmetry_1
_geom_torsion_site_symmetry_2
_geom_torsion_site_symmetry_3
_geom_torsion_site_symmetry_4
_geom_torsion
_geom_torsion_publ_flag
? ? ? ? ? ? ? ? ? ?
